data_1561184
loop_
_publ_author_name
'Wang, Shitao'
'Yan, Chaoxian'
'Zhao, Wenlong'
'Liu, Xiaolan'
'Yuan, Cheng-Shan'
'Zhang, Hao-Li'
'Shao, Xiangfeng'

_publ_section_title
;
 A tellura-Baeyer--Villiger oxidation: one-step transformation of
 tellurophene into chiral tellurinate lactone
;
_journal_issue 16
_journal_name_full 'Chemical Science'
_journal_page_first 5811
_journal_page_last 5817
_journal_paper_doi 10.1039/D1SC00397F
_journal_volume 12
_journal_year 2021
_chemical_formula_moiety 'C84 H108 O16 S4 Te2'
_chemical_formula_sum 'C84 H108 O16 S4 Te2'
_chemical_formula_weight 1757.14
_chemical_name_common 2STe-Ox
_space_group_crystal_system triclinic
_space_group_IT_number 2
_space_group_name_Hall '-P 1'
_space_group_name_H-M_alt 'P -1'
_atom_sites_solution_hydrogens geom
_audit_creation_method SHELXL-2018/3
_audit_update_record
;
2020-10-07 deposited with the CCDC.	2021-03-22 downloaded from the CCDC.
;
_cell_angle_alpha 97.646(2)
_cell_angle_beta 90.535(2)
_cell_angle_gamma 92.720(2)
_cell_formula_units_Z 16
_cell_length_a 19.1567(10)
_cell_length_b 35.2402(17)
_cell_length_c 49.703(2)
_cell_measurement_reflns_used 9679
_cell_measurement_temperature 170(2)
_cell_measurement_theta_max 26.36
_cell_measurement_theta_min 2.27
_cell_volume 33214(3)
_computing_structure_refinement 'SHELXL-2018/3 (Sheldrick, 2018)'
_computing_structure_solution 'SHELXT 2014/4 (Sheldrick, 2014)'
_diffrn_ambient_temperature 170(2)
_diffrn_measured_fraction_theta_full 0.991
_diffrn_measured_fraction_theta_max 0.982
_diffrn_measurement_device_type 'BRUKER D8 VENTURE PHOTON II'
_diffrn_radiation_type MoK\a
_diffrn_radiation_wavelength 0.71073
_diffrn_reflns_av_R_equivalents 0.0550
_diffrn_reflns_av_unetI/netI 0.0787
_diffrn_reflns_Laue_measured_fraction_full 0.991
_diffrn_reflns_Laue_measured_fraction_max 0.982
_diffrn_reflns_limit_h_max 23
_diffrn_reflns_limit_h_min -23
_diffrn_reflns_limit_k_max 43
_diffrn_reflns_limit_k_min -44
_diffrn_reflns_limit_l_max 62
_diffrn_reflns_limit_l_min -58
_diffrn_reflns_number 362212
_diffrn_reflns_point_group_measured_fraction_full 0.991
_diffrn_reflns_point_group_measured_fraction_max 0.982
_diffrn_reflns_theta_full 25.242
_diffrn_reflns_theta_max 26.399
_diffrn_reflns_theta_min 2.187
_exptl_absorpt_coefficient_mu 0.867
_exptl_crystal_density_diffrn 1.406
_exptl_crystal_description block
_exptl_crystal_F_000 14528
_exptl_crystal_size_max 0.200
_exptl_crystal_size_mid 0.100
_exptl_crystal_size_min 0.100
_refine_diff_density_max 1.929
_refine_diff_density_min -1.483
_refine_diff_density_rms 0.126
_refine_ls_extinction_method none
_refine_ls_goodness_of_fit_ref 1.017
_refine_ls_hydrogen_treatment constr
_refine_ls_matrix_type fullcycle
_refine_ls_number_parameters 9454
_refine_ls_number_reflns 133760
_refine_ls_number_restraints 63527
_refine_ls_restrained_S_all 1.095
_refine_ls_R_factor_all 0.1274
_refine_ls_R_factor_gt 0.0874
_refine_ls_shift/su_max 0.008
_refine_ls_shift/su_mean 0.000
_refine_ls_structure_factor_coef Fsqd
_refine_ls_weighting_details 'w=1/[\s^2^(Fo^2^)+(0.0960P)^2^+270.0829P] where P=(Fo^2^+2Fc^2^)/3'
_refine_ls_weighting_scheme calc
_refine_ls_wR_factor_gt 0.2278
_refine_ls_wR_factor_ref 0.2499
_reflns_Friedel_coverage 0.000
_reflns_number_gt 86844
_reflns_number_total 133760
_reflns_threshold_expression 'I > 2\s(I)'
_cod_data_source_file d1sc00397f2.cif
_cod_data_source_block wst_0m_sq
_cod_depositor_comments 'Adding full bibliography for 1561180--1561185.cif.'
_cod_database_code 1561184
_shelx_shelxl_version_number 2018/3
_shelx_space_group_comment
;
The symmetry employed for this shelxl refinement is uniquely defined
by the following loop, which should always be used as a source of
symmetry information in preference to the above space-group names.
They are only intended as comments.
;
_shelx_estimated_absorpt_t_min 0.846
_shelx_estimated_absorpt_t_max 0.918

loop_
_space_group_symop_operation_xyz
'x, y, z'
'-x, -y, -z'

loop_
_atom_site_label
_atom_site_type_symbol
_atom_site_fract_x
_atom_site_fract_y
_atom_site_fract_z
_atom_site_U_iso_or_equiv
_atom_site_adp_type
_atom_site_occupancy
_atom_site_site_symmetry_order
_atom_site_calc_flag
_atom_site_refinement_flags_posn
_atom_site_refinement_flags_adp
_atom_site_refinement_flags_occupancy
_atom_site_disorder_assembly
_atom_site_disorder_group
C1A_1 C 0.5361(3) 0.66394(18) 0.14334(16) 0.044 Uani 1 1 d D U . . .
C2A_1 C 0.5558(3) 0.70328(18) 0.15076(15) 0.043 Uani 1 1 d D U . . .
C3A_1 C 0.6218(3) 0.71847(16) 0.14462(14) 0.038 Uani 1 1 d D U . . .
C4A_1 C 0.6702(3) 0.69296(17) 0.12991(13) 0.037 Uani 1 1 d D U . . .
C5A_1 C 0.6489(3) 0.65398(17) 0.12362(14) 0.040 Uani 1 1 d D U . . .
C6A_1 C 0.5826(3) 0.63989(18) 0.13040(16) 0.043 Uani 1 1 d D U . . .
C7A_1 C 0.5005(4) 0.72338(19) 0.16273(15) 0.044 Uani 1 1 d D U . . .
C8A_1 C 0.5106(4) 0.76263(19) 0.17012(15) 0.045 Uani 1 1 d D U . . .
C9A_1 C 0.5779(4) 0.7789(2) 0.16666(15) 0.043 Uani 1 1 d D U . . .
C10A_1 C 0.6322(4) 0.75762(18) 0.15480(14) 0.042 Uani 1 1 d D U . . .
C11A_1 C 0.7328(3) 0.70491(19) 0.11877(14) 0.038 Uani 1 1 d D U . . .
C12A_1 C 0.7745(4) 0.67708(19) 0.10503(15) 0.042 Uani 1 1 d D U . . .
C13A_1 C 0.7525(4) 0.6380(2) 0.09947(16) 0.046 Uani 1 1 d D U . . .
C14A_1 C 0.6877(4) 0.6266(2) 0.10852(16) 0.044 Uani 1 1 d D U . . .
C15A_1 C 0.5648(4) 0.60174(19) 0.12123(18) 0.050 Uani 1 1 d D U . . .
C16A_1 C 0.4965(4) 0.5886(2) 0.1260(2) 0.059 Uani 1 1 d D U . . .
C17A_1 C 0.4486(4) 0.6138(2) 0.13937(19) 0.055 Uani 1 1 d D U . . .
C18A_1 C 0.4684(4) 0.6523(2) 0.14845(17) 0.049 Uani 1 1 d D U . . .
C19A_1 C 0.8489(4) 0.6976(3) 0.07144(14) 0.055 Uani 1 1 d D U . . .
H19A_1 H 0.833605 0.723944 0.071078 0.066 Uiso 1 1 calc R U . . .
H19B_1 H 0.819465 0.679937 0.058316 0.066 Uiso 1 1 calc R U . . .
C20A_1 C 0.9235(4) 0.6954(2) 0.06379(19) 0.063 Uani 1 1 d D U . . .
H20A_1 H 0.930456 0.706924 0.046859 0.076 Uiso 1 1 calc R U . . .
H20B_1 H 0.952615 0.710716 0.078238 0.076 Uiso 1 1 calc R U . . .
C21A_1 C 0.9475(5) 0.6557(3) 0.0596(2) 0.081 Uani 1 1 d D U . . .
H21A_1 H 0.916546 0.640054 0.045939 0.097 Uiso 1 1 calc R U . . .
H21B_1 H 0.942646 0.644669 0.076885 0.097 Uiso 1 1 calc R U . . .
C22A_1 C 1.0220(5) 0.6526(4) 0.0505(3) 0.092 Uani 1 1 d D U . . .
H22A_1 H 1.034040 0.625674 0.048172 0.138 Uiso 1 1 calc R U . . .
H22B_1 H 1.027148 0.662790 0.033140 0.138 Uiso 1 1 calc R U . . .
H22C_1 H 1.053286 0.667412 0.064131 0.138 Uiso 1 1 calc R U . . .
C23A_1 C 0.7865(4) 0.5758(2) 0.0776(2) 0.075 Uani 1 1 d D U . . .
H23A_1 H 0.742512 0.571521 0.066839 0.090 Uiso 1 1 calc R U . . .
H23B_1 H 0.779807 0.563682 0.094341 0.090 Uiso 1 1 calc R U . . .
C24A_1 C 0.8423(5) 0.5572(3) 0.0620(2) 0.092 Uani 1 1 d D U . . .
H24A_1 H 0.855673 0.572197 0.047207 0.110 Uiso 1 1 calc R U . . .
H24B_1 H 0.825158 0.531303 0.053633 0.110 Uiso 1 1 calc R U . . .
C25A_1 C 0.9042(6) 0.5539(4) 0.0794(3) 0.111 Uani 1 1 d D U . . .
H25A_1 H 0.890631 0.538977 0.094204 0.133 Uiso 1 1 calc R U . . .
H25B_1 H 0.921280 0.579782 0.087687 0.133 Uiso 1 1 calc R U . . .
C26A_1 C 0.9623(7) 0.5344(5) 0.0633(4) 0.155 Uani 1 1 d D U . . .
H26A_1 H 1.002389 0.532698 0.075401 0.232 Uiso 1 1 calc R U . . .
H26B_1 H 0.945715 0.508601 0.055339 0.232 Uiso 1 1 calc R U . . .
H26C_1 H 0.976341 0.549377 0.048828 0.232 Uiso 1 1 calc R U . . .
C27A_1 C 0.4900(11) 0.5194(3) 0.1273(3) 0.154 Uani 1 1 d D U . . .
H27A_1 H 0.534036 0.510468 0.118962 0.185 Uiso 1 1 calc R U . . .
H27B_1 H 0.453161 0.499128 0.121892 0.185 Uiso 1 1 calc R U . . .
C28A_1 C 0.4990(10) 0.5233(5) 0.1566(3) 0.191 Uani 1 1 d D U . . .
H28A_1 H 0.458705 0.537215 0.164529 0.229 Uiso 1 1 calc R U . . .
H28B_1 H 0.541091 0.540405 0.161275 0.229 Uiso 1 1 calc R U . . .
C29A_1 C 0.5060(10) 0.4893(5) 0.1713(4) 0.222 Uani 1 1 d D U . . .
H29A_1 H 0.477525 0.492229 0.187952 0.267 Uiso 1 1 calc R U . . .
H29B_1 H 0.555392 0.487508 0.176850 0.267 Uiso 1 1 calc R U . . .
C30A_1 C 0.4816(17) 0.4530(6) 0.1531(6) 0.285 Uani 1 1 d D U . . .
H30A_1 H 0.486354 0.430868 0.162886 0.428 Uiso 1 1 calc R U . . .
H30B_1 H 0.432558 0.454746 0.147884 0.428 Uiso 1 1 calc R U . . .
H30C_1 H 0.510262 0.450034 0.136805 0.428 Uiso 1 1 calc R U . . .
C31A_1 C 0.3349(4) 0.6015(3) 0.12075(18) 0.073 Uani 1 1 d D U . . .
H31A_1 H 0.349013 0.582735 0.105366 0.088 Uiso 1 1 calc R U . . .
H31B_1 H 0.339360 0.627313 0.115049 0.088 Uiso 1 1 calc R U . . .
C32A_1 C 0.2609(4) 0.5928(3) 0.1271(2) 0.078 Uani 1 1 d D U . . .
H32A_1 H 0.246835 0.611493 0.142574 0.093 Uiso 1 1 calc R U . . .
H32B_1 H 0.256426 0.566937 0.132811 0.093 Uiso 1 1 calc R U . . .
C33A_1 C 0.2130(5) 0.5944(4) 0.1037(2) 0.096 Uani 1 1 d D U . . .
H33A_1 H 0.226936 0.575314 0.088455 0.116 Uiso 1 1 calc R U . . .
H33B_1 H 0.219067 0.620043 0.097727 0.116 Uiso 1 1 calc R U . . .
C34A_1 C 0.1363(5) 0.5868(4) 0.1091(3) 0.127 Uani 1 1 d D U . . .
H34A_1 H 0.108700 0.588398 0.092649 0.191 Uiso 1 1 calc R U . . .
H34B_1 H 0.129193 0.561145 0.114497 0.191 Uiso 1 1 calc R U . . .
H34C_1 H 0.121306 0.605969 0.123789 0.191 Uiso 1 1 calc R U . . .
C35A_1 C 0.4016(4) 0.77631(19) 0.19316(17) 0.056 Uani 1 1 d D U . . .
H35A_1 H 0.414775 0.757941 0.205542 0.068 Uiso 1 1 calc R U . . .
H35B_1 H 0.367943 0.762763 0.179529 0.068 Uiso 1 1 calc R U . . .
C36A_1 C 0.3675(4) 0.8081(2) 0.20878(19) 0.064 Uani 1 1 d D U . . .
H36A_1 H 0.357994 0.827490 0.196703 0.077 Uiso 1 1 calc R U . . .
H36B_1 H 0.399907 0.820283 0.223371 0.077 Uiso 1 1 calc R U . . .
C37A_1 C 0.3006(5) 0.7965(3) 0.2212(2) 0.077 Uani 1 1 d D U . . .
H37A_1 H 0.308152 0.774144 0.230857 0.093 Uiso 1 1 calc R U . . .
H37B_1 H 0.265237 0.788555 0.206679 0.093 Uiso 1 1 calc R U . . .
C38A_1 C 0.2730(7) 0.8286(3) 0.2410(3) 0.100 Uani 1 1 d D U . . .
H38A_1 H 0.229194 0.819673 0.248657 0.150 Uiso 1 1 calc R U . . .
H38B_1 H 0.307463 0.836168 0.255666 0.150 Uiso 1 1 calc R U . . .
H38C_1 H 0.264552 0.850578 0.231490 0.150 Uiso 1 1 calc R U . . .
C39A_1 C 0.5750(4) 0.8386(2) 0.19724(15) 0.056 Uani 1 1 d D U . . .
H39A_1 H 0.583880 0.823058 0.211980 0.067 Uiso 1 1 calc R U . . .
H39B_1 H 0.524387 0.843197 0.196899 0.067 Uiso 1 1 calc R U . . .
C40A_1 C 0.6150(6) 0.8755(2) 0.20278(18) 0.069 Uani 1 1 d D U . . .
H40A_1 H 0.610587 0.889463 0.186854 0.083 Uiso 1 1 calc R U . . .
H40B_1 H 0.664985 0.870570 0.205038 0.083 Uiso 1 1 calc R U . . .
C41A_1 C 0.5922(6) 0.9005(2) 0.22734(19) 0.075 Uani 1 1 d D U . . .
H41A_1 H 0.593068 0.885886 0.243016 0.090 Uiso 1 1 calc R U . . .
H41B_1 H 0.543312 0.907180 0.224488 0.090 Uiso 1 1 calc R U . . .
C42A_1 C 0.6369(7) 0.9371(3) 0.2342(3) 0.105 Uani 1 1 d D U . . .
H42A_1 H 0.619004 0.952057 0.250502 0.157 Uiso 1 1 calc R U . . .
H42B_1 H 0.685229 0.930823 0.237548 0.157 Uiso 1 1 calc R U . . .
H42C_1 H 0.635414 0.952142 0.218998 0.157 Uiso 1 1 calc R U . . .
C1B_1 C 0.5303(4) 0.6924(2) 0.22997(17) 0.062 Uani 1 1 d D U . . .
C2B_1 C 0.5991(4) 0.6925(2) 0.22089(16) 0.055 Uani 1 1 d D U . . .
C3B_1 C 0.6449(4) 0.72510(19) 0.22530(15) 0.049 Uani 1 1 d D U . . .
C4B_1 C 0.6193(4) 0.7596(2) 0.24087(16) 0.060 Uani 1 1 d D U . . .
C5B_1 C 0.5493(4) 0.7586(2) 0.24888(17) 0.064 Uani 1 1 d D U . . .
C6B_1 C 0.5050(4) 0.7252(2) 0.24320(17) 0.065 Uani 1 1 d D U . . .
C7B_1 C 0.6174(4) 0.6565(2) 0.20829(18) 0.060 Uani 1 1 d D U . . .
C8B_1 C 0.6855(4) 0.6521(2) 0.19955(19) 0.059 Uani 1 1 d D U . . .
C9B_1 C 0.7332(4) 0.6845(2) 0.20232(16) 0.051 Uani 1 1 d D U . . .
C10B_1 C 0.7114(4) 0.7200(2) 0.21431(15) 0.047 Uani 1 1 d D U . . .
C11B_1 C 0.6601(5) 0.7917(2) 0.25139(16) 0.063 Uani 1 1 d D U . . .
C12B_1 C 0.6294(5) 0.8224(3) 0.26710(17) 0.074 Uani 1 1 d D U . . .
C13B_1 C 0.5578(5) 0.8211(3) 0.27420(19) 0.080 Uani 1 1 d D U . . .
C14B_1 C 0.5176(5) 0.7879(3) 0.26506(17) 0.074 Uani 1 1 d D U . . .
C15B_1 C 0.4392(5) 0.7259(3) 0.2545(2) 0.080 Uani 1 1 d D U . . .
C16B_1 C 0.3975(6) 0.6921(3) 0.2499(2) 0.099 Uani 1 1 d D U . . .
C17B_1 C 0.4218(6) 0.6587(3) 0.2351(2) 0.096 Uani 1 1 d D U . . .
C18B_1 C 0.4913(5) 0.6583(3) 0.2252(2) 0.074 Uani 1 1 d D U . . .
C19B_1 C 0.6952(8) 0.8564(3) 0.30359(18) 0.104 Uani 1 1 d D U . . .
H19C_1 H 0.731415 0.837501 0.304622 0.125 Uiso 1 1 calc R U . . .
H19D_1 H 0.656195 0.850093 0.315388 0.125 Uiso 1 1 calc R U . . .
C20B_1 C 0.7251(7) 0.8954(3) 0.3132(3) 0.123 Uani 1 1 d D U . . .
H20C_1 H 0.762178 0.902012 0.300594 0.148 Uiso 1 1 calc R U . . .
H20D_1 H 0.747021 0.895539 0.331285 0.148 Uiso 1 1 calc R U . . .
C21B_1 C 0.6723(8) 0.9252(3) 0.3150(3) 0.148 Uani 1 1 d D U . . .
H21C_1 H 0.633830 0.917757 0.326664 0.177 Uiso 1 1 calc R U . . .
H21D_1 H 0.652389 0.926074 0.296636 0.177 Uiso 1 1 calc R U . . .
C22B_1 C 0.7015(12) 0.9648(4) 0.3263(4) 0.194 Uani 1 1 d D U . . .
H22D_1 H 0.664218 0.982987 0.326929 0.291 Uiso 1 1 calc R U . . .
H22E_1 H 0.720302 0.964369 0.344624 0.291 Uiso 1 1 calc R U . . .
H22F_1 H 0.738879 0.972693 0.314568 0.291 Uiso 1 1 calc R U . . .
C23B_1 C 0.4705(5) 0.8646(2) 0.2881(3) 0.131 Uani 1 1 d D U . . .
H23C_1 H 0.440040 0.851318 0.300199 0.157 Uiso 1 1 calc R U . . .
H23D_1 H 0.452223 0.858010 0.269235 0.157 Uiso 1 1 calc R U . . .
C24B_1 C 0.4704(8) 0.9065(3) 0.2962(4) 0.154 Uani 1 1 d D U . . .
H24C_1 H 0.485379 0.911993 0.315451 0.185 Uiso 1 1 calc R U . . .
H24D_1 H 0.506038 0.918744 0.285396 0.185 Uiso 1 1 calc R U . . .
C25B_1 C 0.4047(8) 0.9248(4) 0.2931(4) 0.168 Uani 1 1 d D U . . .
H25C_1 H 0.370011 0.916168 0.305917 0.201 Uiso 1 1 calc R U . . .
H25D_1 H 0.385903 0.917689 0.274415 0.201 Uiso 1 1 calc R U . . .
C26B_1 C 0.4180(12) 0.9677(4) 0.2989(4) 0.185 Uani 1 1 d D U . . .
H26D_1 H 0.374093 0.980395 0.296935 0.277 Uiso 1 1 calc R U . . .
H26E_1 H 0.436256 0.974581 0.317501 0.277 Uiso 1 1 calc R U . . .
H26F_1 H 0.452099 0.976097 0.286095 0.277 Uiso 1 1 calc R U . . .
C27B_1 C 0.3105(12) 0.6692(4) 0.2771(3) 0.193 Uani 1 1 d D U . . .
H27C_1 H 0.352327 0.656760 0.282949 0.232 Uiso 1 1 calc R U . . .
H27D_1 H 0.277779 0.648722 0.268012 0.232 Uiso 1 1 calc R U . . .
C28B_1 C 0.2770(8) 0.6885(5) 0.3010(3) 0.231 Uani 1 1 d D U . . .
H28C_1 H 0.228470 0.694290 0.296645 0.277 Uiso 1 1 calc R U . . .
H28D_1 H 0.303227 0.712841 0.307891 0.277 Uiso 1 1 calc R U . . .
C29B_1 C 0.277775 0.661434 0.321589 0.248 Uani 1 1 d D U . . .
H29C_1 H 0.289807 0.635875 0.312552 0.298 Uiso 1 1 calc R U . . .
H29D_1 H 0.230307 0.658891 0.329057 0.298 Uiso 1 1 calc R U . . .
C30B_1 C 0.3293(8) 0.6741(7) 0.3448(2) 0.263 Uani 1 1 d D U . . .
H30D_1 H 0.327457 0.655216 0.357605 0.394 Uiso 1 1 calc R U . . .
H30E_1 H 0.376574 0.676064 0.337590 0.394 Uiso 1 1 calc R U . . .
H30F_1 H 0.317041 0.699093 0.354105 0.394 Uiso 1 1 calc R U . . .
C31B_1 C 0.3776(5) 0.5990(4) 0.2106(3) 0.153 Uani 1 1 d D U . . .
H31C_1 H 0.419940 0.584235 0.211898 0.184 Uiso 1 1 calc R U . . .
H31D_1 H 0.379908 0.610800 0.193646 0.184 Uiso 1 1 calc R U . . .
C32B_1 C 0.3152(8) 0.5731(4) 0.2099(4) 0.179 Uani 1 1 d D U . . .
H32C_1 H 0.278032 0.583353 0.199332 0.214 Uiso 1 1 calc R U . . .
H32D_1 H 0.298381 0.572983 0.228629 0.214 Uiso 1 1 calc R U . . .
C33B_1 C 0.3255(11) 0.5332(5) 0.1979(4) 0.213 Uani 1 1 d D U . . .
H33C_1 H 0.365995 0.532958 0.185684 0.255 Uiso 1 1 calc R U . . .
H33D_1 H 0.283758 0.523449 0.186775 0.255 Uiso 1 1 calc R U . . .
C34B_1 C 0.3379(16) 0.5063(7) 0.2185(6) 0.271 Uani 1 1 d D U . . .
H34D_1 H 0.344259 0.480450 0.209089 0.406 Uiso 1 1 calc R U . . .
H34E_1 H 0.379908 0.515205 0.229361 0.406 Uiso 1 1 calc R U . . .
H34F_1 H 0.297548 0.505682 0.230454 0.406 Uiso 1 1 calc R U . . .
C35B_1 C 0.7173(8) 0.5876(3) 0.2002(2) 0.101 Uani 1 1 d D U . . .
H35C_1 H 0.674526 0.580612 0.209789 0.121 Uiso 1 1 calc R U . . .
H35D_1 H 0.754648 0.595701 0.213966 0.121 Uiso 1 1 calc R U . . .
C36B_1 C 0.7389(7) 0.5541(3) 0.1818(3) 0.123 Uani 1 1 d D U . . .
H36C_1 H 0.773062 0.562942 0.168854 0.148 Uiso 1 1 calc R U . . .
H36D_1 H 0.763007 0.536873 0.192605 0.148 Uiso 1 1 calc R U . . .
C37B_1 C 0.6815(7) 0.5318(4) 0.1662(3) 0.157 Uani 1 1 d D U . . .
H37C_1 H 0.653200 0.549066 0.156831 0.188 Uiso 1 1 calc R U . . .
H37D_1 H 0.650795 0.519093 0.178509 0.188 Uiso 1 1 calc R U . . .
C38B_1 C 0.7128(12) 0.5021(5) 0.1455(4) 0.208 Uani 1 1 d D U . . .
H38D_1 H 0.675198 0.486978 0.134894 0.313 Uiso 1 1 calc R U . . .
H38E_1 H 0.742932 0.514912 0.133273 0.313 Uiso 1 1 calc R U . . .
H38F_1 H 0.740535 0.485037 0.154881 0.313 Uiso 1 1 calc R U . . .
C39B_1 C 0.8226(5) 0.6650(3) 0.17005(14) 0.055 Uani 1 1 d D U . . .
H39C_1 H 0.837685 0.685278 0.159047 0.066 Uiso 1 1 calc R U . . .
H39D_1 H 0.782343 0.650100 0.160627 0.066 Uiso 1 1 calc R U . . .
C40B_1 C 0.8809(4) 0.6393(3) 0.17259(15) 0.057 Uani 1 1 d D U . . .
H40C_1 H 0.865457 0.619573 0.183978 0.069 Uiso 1 1 calc R U . . .
H40D_1 H 0.920633 0.654553 0.182133 0.069 Uiso 1 1 calc R U . . .
C41B_1 C 0.9057(5) 0.6197(3) 0.14610(16) 0.069 Uani 1 1 d D U . . .
H41C_1 H 0.921173 0.639295 0.134579 0.083 Uiso 1 1 calc R U . . .
H41D_1 H 0.866388 0.604072 0.136564 0.083 Uiso 1 1 calc R U . . .
C42B_1 C 0.9653(6) 0.5943(4) 0.1499(2) 0.089 Uani 1 1 d D U . . .
H42D_1 H 0.979991 0.581994 0.132094 0.133 Uiso 1 1 calc R U . . .
H42E_1 H 1.004679 0.609734 0.158974 0.133 Uiso 1 1 calc R U . . .
H42F_1 H 0.949913 0.574522 0.160958 0.133 Uiso 1 1 calc R U . . .
O1A_1 O 0.7529(3) 0.74242(14) 0.12008(9) 0.043 Uani 1 1 d D U . . .
O2A_1 O 0.8410(3) 0.68713(18) 0.09806(10) 0.049 Uani 1 1 d D U . . .
O3A_1 O 0.7998(3) 0.61565(16) 0.08498(13) 0.056 Uani 1 1 d D U . . .
O4A_1 O 0.4723(4) 0.5524(2) 0.11609(17) 0.087 Uani 1 1 d D U . . .
O5A_1 O 0.3804(3) 0.60003(19) 0.14325(13) 0.064 Uani 1 1 d D U . . .
O6A_1 O 0.4623(3) 0.78800(16) 0.17962(11) 0.053 Uani 1 1 d D U . . .
O7A_1 O 0.5941(3) 0.81785(15) 0.17163(10) 0.047 Uani 1 1 d D U . . .
O1B_1 O 0.7307(4) 0.79346(19) 0.24705(10) 0.066 Uani 1 1 d D U . . .
O2B_1 O 0.6705(5) 0.8544(2) 0.27627(13) 0.086 Uani 1 1 d D U . . .
O3B_1 O 0.5394(5) 0.8529(2) 0.28979(15) 0.100 Uani 1 1 d D U . . .
O4B_1 O 0.3307(5) 0.6938(4) 0.25830(19) 0.133 Uani 1 1 d D U . . .
O5B_1 O 0.3760(6) 0.6280(3) 0.2331(2) 0.128 Uani 1 1 d D U . . .
O6B_1 O 0.7045(5) 0.61786(19) 0.18575(16) 0.087 Uani 1 1 d D U . . .
O7B_1 O 0.8020(3) 0.68219(17) 0.19629(11) 0.054 Uani 1 1 d D U . . .
S1A_1 S 0.42468(12) 0.69156(7) 0.16439(5) 0.052 Uani 1 1 d . U . . .
S2A_1 S 0.63581(12) 0.58144(6) 0.10365(5) 0.053 Uani 1 1 d . U . . .
S1B_1 S 0.54561(17) 0.62308(8) 0.20833(7) 0.077 Uani 1 1 d . U . . .
S2B_1 S 0.43030(19) 0.77238(11) 0.27262(6) 0.089 Uani 1 1 d . U . . .
Te1A_1 Te 0.73408(3) 0.78197(2) 0.15387(2) 0.040 Uani 1 1 d D U . . .
Te1B_1 Te 0.77895(3) 0.76830(2) 0.21243(2) 0.050 Uani 1 1 d D U . . .
O1AB_1 O 0.7912(3) 0.74940(15) 0.17136(8) 0.048 Uani 1 1 d D U . . .
O2AB_1 O 0.7243(3) 0.80182(15) 0.19486(9) 0.050 Uani 1 1 d D U . . .
C1A_2 C 0.6030(3) 0.2643(2) -0.02755(15) 0.046 Uani 1 1 d D U . . .
C2A_2 C 0.5519(3) 0.23360(19) -0.02821(14) 0.043 Uani 1 1 d D U . . .
C3A_2 C 0.4885(3) 0.23834(18) -0.01482(13) 0.039 Uani 1 1 d D U . . .
C4A_2 C 0.4749(3) 0.27501(19) 0.00075(14) 0.042 Uani 1 1 d D U . . .
C5A_2 C 0.5267(3) 0.3049(2) 0.00060(15) 0.047 Uani 1 1 d D U . . .
C6A_2 C 0.5893(3) 0.2992(2) -0.01377(15) 0.048 Uani 1 1 d D U . . .
C7A_2 C 0.5764(4) 0.1988(2) -0.04023(15) 0.046 Uani 1 1 d D U . . .
C8A_2 C 0.5350(4) 0.1655(2) -0.03979(18) 0.053 Uani 1 1 d D U . . .
C9A_2 C 0.4688(4) 0.1698(2) -0.02817(16) 0.045 Uani 1 1 d D U . . .
C10A_2 C 0.4443(4) 0.20530(19) -0.01666(15) 0.043 Uani 1 1 d D U . . .
C11A_2 C 0.4213(3) 0.2817(2) 0.01975(14) 0.043 Uani 1 1 d D U . . .
C12A_2 C 0.4221(4) 0.3169(2) 0.03662(16) 0.049 Uani 1 1 d D U . . .
C13A_2 C 0.4731(4) 0.3469(2) 0.03489(17) 0.058 Uani 1 1 d D U . . .
C14A_2 C 0.5267(4) 0.3405(2) 0.01653(17) 0.057 Uani 1 1 d D U . . .
C15A_2 C 0.6410(4) 0.3282(2) -0.00952(17) 0.055 Uani 1 1 d D U . . .
C16A_2 C 0.7069(4) 0.3205(3) -0.02055(18) 0.058 Uani 1 1 d D U . . .
C17A_2 C 0.7193(4) 0.2847(2) -0.03573(16) 0.052 Uani 1 1 d D U . . .
C18A_2 C 0.6665(3) 0.2553(2) -0.03878(15) 0.048 Uani 1 1 d D U . . .
C19A_2 C 0.3932(5) 0.3241(3) 0.08345(13) 0.067 Uani 1 1 d D U . . .
H19A_2 H 0.354833 0.333336 0.095443 0.080 Uiso 1 1 calc R U . . .
H19B_2 H 0.432951 0.343209 0.086745 0.080 Uiso 1 1 calc R U . . .
C20A_2 C 0.4151(5) 0.2873(3) 0.09123(15) 0.073 Uani 1 1 d D U . . .
H20A_2 H 0.449988 0.276590 0.078113 0.087 Uiso 1 1 calc R U . . .
H20B_2 H 0.374091 0.268971 0.090009 0.087 Uiso 1 1 calc R U . . .
C21A_2 C 0.4459(5) 0.2910(3) 0.11917(16) 0.085 Uani 1 1 d D U . . .
H21A_2 H 0.410968 0.301590 0.132276 0.102 Uiso 1 1 calc R U . . .
H21B_2 H 0.486781 0.309455 0.120403 0.102 Uiso 1 1 calc R U . . .
C22A_2 C 0.4688(7) 0.2536(4) 0.1272(2) 0.108 Uani 1 1 d D U . . .
H22A_2 H 0.488448 0.258082 0.145682 0.162 Uiso 1 1 calc R U . . .
H22B_2 H 0.428463 0.235335 0.126497 0.162 Uiso 1 1 calc R U . . .
H22C_2 H 0.504357 0.243209 0.114612 0.162 Uiso 1 1 calc R U . . .
C23A_2 C 0.4942(5) 0.4174(2) 0.0483(2) 0.116 Uani 1 1 d D U . . .
H23A_2 H 0.458915 0.437085 0.051545 0.139 Uiso 1 1 calc R U . . .
H23B_2 H 0.510994 0.417302 0.029498 0.139 Uiso 1 1 calc R U . . .
C24A_2 C 0.5525(7) 0.4274(4) 0.0672(3) 0.142 Uani 1 1 d D U . . .
H24A_2 H 0.587361 0.407944 0.062054 0.170 Uiso 1 1 calc R U . . .
H24B_2 H 0.534736 0.422324 0.085107 0.170 Uiso 1 1 calc R U . . .
C25A_2 C 0.5927(10) 0.4640(4) 0.0725(3) 0.164 Uani 1 1 d D U . . .
H25A_2 H 0.627447 0.461917 0.087021 0.197 Uiso 1 1 calc R U . . .
H25B_2 H 0.560286 0.483748 0.079788 0.197 Uiso 1 1 calc R U . . .
C26A_2 C 0.6309(12) 0.4786(6) 0.0495(4) 0.200 Uani 1 1 d D U . . .
H26A_2 H 0.655250 0.503222 0.056062 0.300 Uiso 1 1 calc R U . . .
H26B_2 H 0.664934 0.460088 0.042390 0.300 Uiso 1 1 calc R U . . .
H26C_2 H 0.597433 0.482029 0.035120 0.300 Uiso 1 1 calc R U . . .
C27A_2 C 0.7793(6) 0.3684(3) -0.03793(18) 0.082 Uani 1 1 d D U . . .
H27A_2 H 0.736717 0.374082 -0.047788 0.099 Uiso 1 1 calc R U . . .
H27B_2 H 0.807871 0.351788 -0.050667 0.099 Uiso 1 1 calc R U . . .
C28A_2 C 0.8195(6) 0.4044(3) -0.0282(3) 0.098 Uani 1 1 d D U . . .
H28A_2 H 0.837643 0.416057 -0.043950 0.118 Uiso 1 1 calc R U . . .
H28B_2 H 0.859989 0.398746 -0.017109 0.118 Uiso 1 1 calc R U . . .
C29A_2 C 0.7755(7) 0.4320(3) -0.0116(4) 0.126 Uani 1 1 d D U . . .
H29A_2 H 0.761191 0.420940 0.004861 0.151 Uiso 1 1 calc R U . . .
H29B_2 H 0.732607 0.435135 -0.022203 0.151 Uiso 1 1 calc R U . . .
C30A_2 C 0.8103(10) 0.4709(4) -0.0031(4) 0.172 Uani 1 1 d D U . . .
H30A_2 H 0.777833 0.487188 0.007619 0.258 Uiso 1 1 calc R U . . .
H30B_2 H 0.852178 0.468336 0.007815 0.258 Uiso 1 1 calc R U . . .
H30C_2 H 0.823537 0.482560 -0.019303 0.258 Uiso 1 1 calc R U . . .
C31A_2 C 0.8391(4) 0.2695(3) -0.03052(15) 0.068 Uani 1 1 d D U . . .
H31A_2 H 0.820475 0.255345 -0.016017 0.082 Uiso 1 1 calc R U . . .
H31B_2 H 0.862850 0.293682 -0.021834 0.082 Uiso 1 1 calc R U . . .
C32A_2 C 0.8898(4) 0.2460(3) -0.04692(18) 0.070 Uani 1 1 d D U . . .
H32A_2 H 0.932563 0.244548 -0.035843 0.084 Uiso 1 1 calc R U . . .
H32B_2 H 0.903156 0.258795 -0.062835 0.084 Uiso 1 1 calc R U . . .
C33A_2 C 0.8610(5) 0.2066(3) -0.0565(2) 0.080 Uani 1 1 d D U . . .
H33A_2 H 0.817835 0.208142 -0.067299 0.097 Uiso 1 1 calc R U . . .
H33B_2 H 0.848285 0.193756 -0.040537 0.097 Uiso 1 1 calc R U . . .
C34A_2 C 0.9118(6) 0.1827(4) -0.0735(3) 0.098 Uani 1 1 d D U . . .
H34A_2 H 0.890286 0.157092 -0.079239 0.148 Uiso 1 1 calc R U . . .
H34B_2 H 0.923771 0.194968 -0.089528 0.148 Uiso 1 1 calc R U . . .
H34C_2 H 0.954229 0.180578 -0.062759 0.148 Uiso 1 1 calc R U . . .
C35A_2 C 0.5855(7) 0.1171(4) -0.0725(2) 0.129 Uani 1 1 d D U . . .
H35A_2 H 0.618304 0.137146 -0.077913 0.155 Uiso 1 1 calc R U . . .
H35B_2 H 0.546856 0.112539 -0.086072 0.155 Uiso 1 1 calc R U . . .
C36A_2 C 0.6221(8) 0.0814(4) -0.0716(4) 0.156 Uani 1 1 d D U . . .
H36A_2 H 0.595304 0.064832 -0.060317 0.187 Uiso 1 1 calc R U . . .
H36B_2 H 0.624239 0.067386 -0.090167 0.187 Uiso 1 1 calc R U . . .
C37A_2 C 0.6932(9) 0.0888(5) -0.0604(4) 0.184 Uani 1 1 d D U . . .
H37A_2 H 0.712867 0.063737 -0.058631 0.221 Uiso 1 1 calc R U . . .
H37B_2 H 0.689717 0.102611 -0.041758 0.221 Uiso 1 1 calc R U . . .
C38A_2 C 0.7449(7) 0.1110(7) -0.0752(6) 0.245 Uani 1 1 d D U . . .
H38A_2 H 0.789809 0.113681 -0.065424 0.368 Uiso 1 1 calc R U . . .
H38B_2 H 0.750980 0.097364 -0.093526 0.368 Uiso 1 1 calc R U . . .
H38C_2 H 0.727714 0.136433 -0.076569 0.368 Uiso 1 1 calc R U . . .
C39A_2 C 0.4056(4) 0.1100(2) -0.04754(16) 0.059 Uani 1 1 d D U . . .
H39A_2 H 0.442901 0.091464 -0.050582 0.071 Uiso 1 1 calc R U . . .
H39B_2 H 0.400552 0.122397 -0.064149 0.071 Uiso 1 1 calc R U . . .
C40A_2 C 0.3390(5) 0.0896(3) -0.04218(19) 0.072 Uani 1 1 d D U . . .
H40A_2 H 0.303317 0.108837 -0.038012 0.087 Uiso 1 1 calc R U . . .
H40B_2 H 0.345569 0.077022 -0.025728 0.087 Uiso 1 1 calc R U . . .
C41A_2 C 0.3107(6) 0.0600(3) -0.0644(2) 0.087 Uani 1 1 d D U . . .
H41A_2 H 0.344732 0.039653 -0.067552 0.104 Uiso 1 1 calc R U . . .
H41B_2 H 0.307516 0.072050 -0.081187 0.104 Uiso 1 1 calc R U . . .
C42A_2 C 0.2399(6) 0.0412(4) -0.0596(3) 0.100 Uani 1 1 d D U . . .
H42A_2 H 0.226378 0.022409 -0.075296 0.149 Uiso 1 1 calc R U . . .
H42B_2 H 0.242376 0.028347 -0.043313 0.149 Uiso 1 1 calc R U . . .
H42C_2 H 0.205043 0.060846 -0.056991 0.149 Uiso 1 1 calc R U . . .
C1B_2 C 0.5534(3) 0.23014(18) -0.10436(14) 0.039 Uani 1 1 d D U . . .
C2B_2 C 0.4957(3) 0.24846(18) -0.09161(14) 0.038 Uani 1 1 d D U . . .
C3B_2 C 0.4318(3) 0.22830(16) -0.08920(13) 0.033 Uani 1 1 d D U . . .
C4B_2 C 0.4235(3) 0.18872(17) -0.10158(14) 0.038 Uani 1 1 d D U . . .
C5B_2 C 0.4832(3) 0.17172(18) -0.11308(15) 0.043 Uani 1 1 d D U . . .
C6B_2 C 0.5475(3) 0.19223(18) -0.11423(14) 0.042 Uani 1 1 d D U . . .
C7B_2 C 0.5095(3) 0.28741(18) -0.08374(15) 0.038 Uani 1 1 d D U . . .
C8B_2 C 0.4562(3) 0.30885(19) -0.07151(14) 0.036 Uani 1 1 d D U . . .
C9B_2 C 0.3925(3) 0.28911(18) -0.06675(14) 0.035 Uani 1 1 d D U . . .
C10B_2 C 0.3804(3) 0.24974(18) -0.07522(13) 0.032 Uani 1 1 d D U . . .
C11B_2 C 0.3610(4) 0.16620(19) -0.10516(14) 0.040 Uani 1 1 d D U . . .
C12B_2 C 0.3618(4) 0.1290(2) -0.11911(17) 0.051 Uani 1 1 d D U . . .
C13B_2 C 0.4238(4) 0.1125(2) -0.12970(17) 0.054 Uani 1 1 d D U . . .
C14B_2 C 0.4850(4) 0.13491(19) -0.12721(16) 0.048 Uani 1 1 d D U . . .
C15B_2 C 0.6006(4) 0.1738(2) -0.12874(16) 0.052 Uani 1 1 d D U . . .
C16B_2 C 0.6615(4) 0.1958(2) -0.13221(17) 0.057 Uani 1 1 d D U . . .
C17B_2 C 0.6669(4) 0.2354(2) -0.12236(17) 0.055 Uani 1 1 d D U . . .
C18B_2 C 0.6120(4) 0.2530(2) -0.10788(16) 0.046 Uani 1 1 d D U . . .
C19B_2 C 0.2671(7) 0.1044(4) -0.1472(2) 0.109 Uani 1 1 d D U . . .
H19C_2 H 0.298304 0.091772 -0.161102 0.131 Uiso 1 1 calc R U . . .
H19D_2 H 0.259444 0.130452 -0.151615 0.131 Uiso 1 1 calc R U . . .
C20B_2 C 0.2000(7) 0.0824(5) -0.1481(4) 0.174 Uani 1 1 d D U . . .
H20C_2 H 0.177029 0.083710 -0.165879 0.209 Uiso 1 1 calc R U . . .
H20D_2 H 0.169885 0.095112 -0.133904 0.209 Uiso 1 1 calc R U . . .
C21B_2 C 0.2030(12) 0.0415(5) -0.1443(5) 0.208 Uani 1 1 d D U . . .
H21C_2 H 0.251930 0.034824 -0.141556 0.250 Uiso 1 1 calc R U . . .
H21D_2 H 0.183035 0.024771 -0.160372 0.250 Uiso 1 1 calc R U . . .
C22B_2 C 0.1605(10) 0.0364(5) -0.1194(4) 0.295 Uani 1 1 d D U . . .
H22D_2 H 0.160948 0.009600 -0.116027 0.442 Uiso 1 1 calc R U . . .
H22E_2 H 0.180798 0.053090 -0.103657 0.442 Uiso 1 1 calc R U . . .
H22F_2 H 0.112241 0.043087 -0.122380 0.442 Uiso 1 1 calc R U . . .
C23B_2 C 0.4264(7) 0.0459(2) -0.12886(18) 0.083 Uani 1 1 d D U . . .
H23C_2 H 0.385583 0.044571 -0.116887 0.100 Uiso 1 1 calc R U . . .
H23D_2 H 0.469053 0.050306 -0.117256 0.100 Uiso 1 1 calc R U . . .
C24B_2 C 0.4301(7) 0.0092(2) -0.1469(2) 0.093 Uani 1 1 d D U . . .
H24C_2 H 0.427517 -0.011774 -0.135504 0.111 Uiso 1 1 calc R U . . .
H24D_2 H 0.476569 0.008820 -0.155474 0.111 Uiso 1 1 calc R U . . .
C25B_2 C 0.3766(7) 0.0003(3) -0.1688(3) 0.110 Uani 1 1 d D U . . .
H25C_2 H 0.379598 0.020680 -0.180702 0.132 Uiso 1 1 calc R U . . .
H25D_2 H 0.329774 0.000797 -0.160503 0.132 Uiso 1 1 calc R U . . .
C26B_2 C 0.3828(9) -0.0379(3) -0.1861(3) 0.135 Uani 1 1 d D U . . .
H26D_2 H 0.345572 -0.041495 -0.199974 0.203 Uiso 1 1 calc R U . . .
H26E_2 H 0.428371 -0.038504 -0.194862 0.203 Uiso 1 1 calc R U . . .
H26F_2 H 0.378454 -0.058425 -0.174625 0.203 Uiso 1 1 calc R U . . .
C27B_2 C 0.7678(7) 0.1642(5) -0.1332(2) 0.128 Uani 1 1 d D U . . .
H27C_2 H 0.747781 0.145074 -0.122202 0.153 Uiso 1 1 calc R U . . .
H27D_2 H 0.791244 0.185317 -0.120758 0.153 Uiso 1 1 calc R U . . .
C28B_2 C 0.8193(8) 0.1461(6) -0.1520(3) 0.161 Uani 1 1 d D U . . .
H28C_2 H 0.793855 0.131900 -0.167969 0.193 Uiso 1 1 calc R U . . .
H28D_2 H 0.848990 0.166660 -0.158630 0.193 Uiso 1 1 calc R U . . .
C29B_2 C 0.8650(10) 0.1198(6) -0.1407(4) 0.191 Uani 1 1 d D U . . .
H29C_2 H 0.835875 0.098053 -0.135488 0.229 Uiso 1 1 calc R U . . .
H29D_2 H 0.888028 0.133371 -0.123997 0.229 Uiso 1 1 calc R U . . .
C30B_2 C 0.9204(11) 0.1043(7) -0.1599(5) 0.233 Uani 1 1 d D U . . .
H30D_2 H 0.948827 0.086981 -0.151088 0.349 Uiso 1 1 calc R U . . .
H30E_2 H 0.898022 0.090214 -0.176339 0.349 Uiso 1 1 calc R U . . .
H30F_2 H 0.950231 0.125570 -0.164836 0.349 Uiso 1 1 calc R U . . .
C31B_2 C 0.7602(6) 0.2818(4) -0.1095(2) 0.113 Uani 1 1 d D U . . .
H31C_2 H 0.767356 0.270035 -0.092786 0.136 Uiso 1 1 calc R U . . .
H31D_2 H 0.728480 0.303097 -0.105084 0.136 Uiso 1 1 calc R U . . .
C32B_2 C 0.8273(6) 0.2978(4) -0.1175(3) 0.129 Uani 1 1 d D U . . .
H32C_2 H 0.849569 0.311218 -0.100545 0.155 Uiso 1 1 calc R U . . .
H32D_2 H 0.816275 0.317997 -0.128703 0.155 Uiso 1 1 calc R U . . .
C33B_2 C 0.8817(7) 0.2760(5) -0.1317(4) 0.152 Uani 1 1 d D U . . .
H33C_2 H 0.863007 0.263360 -0.149508 0.182 Uiso 1 1 calc R U . . .
H33D_2 H 0.895812 0.255812 -0.121042 0.182 Uiso 1 1 calc R U . . .
C34B_2 C 0.9448(7) 0.3018(6) -0.1362(4) 0.155 Uani 1 1 d D U . . .
H34D_2 H 0.980573 0.286500 -0.145828 0.232 Uiso 1 1 calc R U . . .
H34E_2 H 0.931033 0.321559 -0.147055 0.232 Uiso 1 1 calc R U . . .
H34F_2 H 0.963801 0.314019 -0.118621 0.232 Uiso 1 1 calc R U . . .
C35B_2 C 0.5196(3) 0.37067(18) -0.06110(19) 0.053 Uani 1 1 d D U . . .
H35C_2 H 0.540270 0.372665 -0.079061 0.063 Uiso 1 1 calc R U . . .
H35D_2 H 0.553339 0.358241 -0.050316 0.063 Uiso 1 1 calc R U . . .
C36B_2 C 0.5084(4) 0.40905(19) -0.0474(2) 0.061 Uani 1 1 d D U . . .
H36C_2 H 0.489055 0.407035 -0.029211 0.073 Uiso 1 1 calc R U . . .
H36D_2 H 0.473326 0.421086 -0.057869 0.073 Uiso 1 1 calc R U . . .
C37B_2 C 0.5736(5) 0.4342(2) -0.0443(2) 0.074 Uani 1 1 d D U . . .
H37C_2 H 0.592247 0.436736 -0.062516 0.088 Uiso 1 1 calc R U . . .
H37D_2 H 0.609078 0.421806 -0.034261 0.088 Uiso 1 1 calc R U . . .
C38B_2 C 0.5629(7) 0.4737(3) -0.0295(3) 0.102 Uani 1 1 d D U . . .
H38D_2 H 0.607407 0.488777 -0.028096 0.153 Uiso 1 1 calc R U . . .
H38E_2 H 0.528723 0.486450 -0.039520 0.153 Uiso 1 1 calc R U . . .
H38F_2 H 0.545566 0.471510 -0.011244 0.153 Uiso 1 1 calc R U . . .
C39B_2 C 0.3474(4) 0.33149(18) -0.02974(13) 0.042 Uani 1 1 d D U . . .
H39C_2 H 0.397974 0.333771 -0.025132 0.050 Uiso 1 1 calc R U . . .
H39D_2 H 0.323241 0.318462 -0.015744 0.050 Uiso 1 1 calc R U . . .
C40B_2 C 0.3207(5) 0.37031(19) -0.02947(16) 0.052 Uani 1 1 d D U . . .
H40C_2 H 0.270586 0.367800 -0.034804 0.063 Uiso 1 1 calc R U . . .
H40D_2 H 0.345947 0.383421 -0.043168 0.063 Uiso 1 1 calc R U . . .
C41B_2 C 0.3285(6) 0.3945(2) -0.00258(18) 0.072 Uani 1 1 d D U . . .
H41C_2 H 0.377949 0.394831 0.003524 0.086 Uiso 1 1 calc R U . . .
H41D_2 H 0.299730 0.382452 0.010723 0.086 Uiso 1 1 calc R U . . .
C42B_2 C 0.3077(8) 0.4352(3) -0.0025(3) 0.106 Uani 1 1 d D U . . .
H42D_2 H 0.314354 0.449220 0.015849 0.158 Uiso 1 1 calc R U . . .
H42E_2 H 0.336837 0.447670 -0.015192 0.158 Uiso 1 1 calc R U . . .
H42F_2 H 0.258496 0.435272 -0.007982 0.158 Uiso 1 1 calc R U . . .
O1A_2 O 0.3724(3) 0.25387(15) 0.02320(9) 0.043 Uani 1 1 d D U . . .
O2A_2 O 0.3700(3) 0.32250(18) 0.05579(10) 0.055 Uani 1 1 d D U . . .
O3A_2 O 0.4625(4) 0.3806(2) 0.05117(15) 0.080 Uani 1 1 d D U . . .
O4A_2 O 0.7601(3) 0.3488(2) -0.01558(14) 0.070 Uani 1 1 d D U . . .
O5A_2 O 0.7829(3) 0.2780(2) -0.04754(11) 0.056 Uani 1 1 d D U . . .
O6A_2 O 0.5586(4) 0.1295(2) -0.04678(17) 0.086 Uani 1 1 d D U . . .
O7A_2 O 0.4247(3) 0.13859(16) -0.02490(11) 0.050 Uani 1 1 d D U . . .
O1B_2 O 0.2988(3) 0.18194(14) -0.09826(9) 0.041 Uani 1 1 d D U . . .
O2B_2 O 0.2997(4) 0.10698(18) -0.12122(13) 0.064 Uani 1 1 d D U . . .
O3B_2 O 0.4203(4) 0.07653(16) -0.14420(13) 0.070 Uani 1 1 d D U . . .
O4B_2 O 0.7136(4) 0.1788(2) -0.14781(14) 0.082 Uani 1 1 d D U . . .
O5B_2 O 0.7272(3) 0.2545(2) -0.12893(14) 0.078 Uani 1 1 d D U . . .
O6B_2 O 0.4570(3) 0.34749(15) -0.06470(12) 0.045 Uani 1 1 d D U . . .
O7B_2 O 0.3368(2) 0.30884(14) -0.05570(9) 0.036 Uani 1 1 d D U . . .
S1A_2 S 0.66378(11) 0.20592(7) -0.05146(4) 0.051 Uani 1 1 d . U . . .
S2A_2 S 0.60929(13) 0.36670(8) 0.01273(5) 0.067 Uani 1 1 d . U . . .
S1B_2 S 0.59636(11) 0.30066(6) -0.09335(4) 0.048 Uani 1 1 d . U . . .
S2B_2 S 0.56863(14) 0.12648(7) -0.14153(5) 0.059 Uani 1 1 d . U . . .
Te1A_2 Te 0.33936(2) 0.20883(2) -0.00646(2) 0.036 Uani 1 1 d D U . . .
Te1B_2 Te 0.28764(2) 0.22180(2) -0.06445(2) 0.034 Uani 1 1 d D U . . .
O1AB_2 O 0.3077(2) 0.24917(13) -0.02460(8) 0.036 Uani 1 1 d D U . . .
O2AB_2 O 0.3189(3) 0.18200(13) -0.04541(9) 0.038 Uani 1 1 d D U . . .
C1A_3 C -0.0341(4) 0.2701(3) 0.09945(16) 0.059 Uani 1 1 d D U . . .
C2A_3 C 0.0230(4) 0.2494(2) 0.08791(16) 0.050 Uani 1 1 d D U . . .
C3A_3 C 0.0876(4) 0.2676(2) 0.08359(15) 0.046 Uani 1 1 d D U . . .
C4A_3 C 0.0992(4) 0.3082(2) 0.09305(16) 0.050 Uani 1 1 d D U . . .
C5A_3 C 0.0403(4) 0.3278(2) 0.10365(17) 0.062 Uani 1 1 d D U . . .
C6A_3 C -0.0246(4) 0.3092(3) 0.10623(18) 0.068 Uani 1 1 d D U . . .
C7A_3 C 0.0068(4) 0.2103(3) 0.08246(16) 0.053 Uani 1 1 d D U . . .
C8A_3 C 0.0573(4) 0.1862(2) 0.07170(16) 0.048 Uani 1 1 d D U . . .
C9A_3 C 0.1224(4) 0.2040(2) 0.06513(15) 0.040 Uani 1 1 d D U . . .
C10A_3 C 0.1362(4) 0.2434(2) 0.07082(15) 0.040 Uani 1 1 d D U . . .
C11A_3 C 0.1630(5) 0.3287(2) 0.09566(17) 0.054 Uani 1 1 d D U . . .
C12A_3 C 0.1667(6) 0.3671(3) 0.1070(2) 0.072 Uani 1 1 d D U . . .
C13A_3 C 0.1072(6) 0.3865(3) 0.1156(2) 0.088 Uani 1 1 d D U . . .
C14A_3 C 0.0433(5) 0.3666(3) 0.1147(2) 0.078 Uani 1 1 d D U . . .
C15A_3 C -0.0756(5) 0.3315(3) 0.1190(2) 0.087 Uani 1 1 d D U . . .
C16A_3 C -0.1387(5) 0.3127(4) 0.1232(2) 0.097 Uani 1 1 d D U . . .
C17A_3 C -0.1485(5) 0.2724(4) 0.1165(2) 0.089 Uani 1 1 d D U . . .
C18A_3 C -0.0951(4) 0.2503(3) 0.10443(17) 0.071 Uani 1 1 d D U . . .
C19A_3 C 0.2596(8) 0.3986(4) 0.0857(2) 0.126 Uani 1 1 d D U . . .
H19A_3 H 0.224545 0.411603 0.075966 0.151 Uiso 1 1 calc R U . . .
H19B_3 H 0.272723 0.375394 0.073659 0.151 Uiso 1 1 calc R U . . .
C20A_3 C 0.3221(7) 0.4245(4) 0.0921(4) 0.164 Uani 1 1 d D U . . .
H20A_3 H 0.347913 0.426300 0.075141 0.197 Uiso 1 1 calc R U . . .
H20B_3 H 0.352978 0.412978 0.104550 0.197 Uiso 1 1 calc R U . . .
C21A_3 C 0.3073(11) 0.4639(4) 0.1048(3) 0.191 Uani 1 1 d D U . . .
H21A_3 H 0.350001 0.476085 0.114275 0.229 Uiso 1 1 calc R U . . .
H21B_3 H 0.270319 0.462485 0.118420 0.229 Uiso 1 1 calc R U . . .
C22A_3 C 0.2842(13) 0.4883(5) 0.0838(5) 0.217 Uani 1 1 d D U . . .
H22A_3 H 0.274907 0.514009 0.092805 0.325 Uiso 1 1 calc R U . . .
H22B_3 H 0.321076 0.490141 0.070485 0.325 Uiso 1 1 calc R U . . .
H22C_3 H 0.241454 0.476550 0.074627 0.325 Uiso 1 1 calc R U . . .
C23A_3 C 0.0704(6) 0.4504(3) 0.1210(3) 0.170 Uani 1 1 d D U . . .
H23A_3 H 0.022820 0.440411 0.124767 0.204 Uiso 1 1 calc R U . . .
H23B_3 H 0.072750 0.451577 0.101260 0.204 Uiso 1 1 calc R U . . .
C24A_3 C 0.0795(11) 0.4894(3) 0.1351(4) 0.191 Uani 1 1 d D U . . .
H24A_3 H 0.032512 0.499538 0.138230 0.229 Uiso 1 1 calc R U . . .
H24B_3 H 0.103728 0.505273 0.122639 0.229 Uiso 1 1 calc R U . . .
C25A_3 C 0.1180(13) 0.4954(5) 0.1611(4) 0.200 Uani 1 1 d D U . . .
H25A_3 H 0.168141 0.491550 0.157632 0.241 Uiso 1 1 calc R U . . .
H25B_3 H 0.101026 0.475803 0.172347 0.241 Uiso 1 1 calc R U . . .
C26A_3 C 0.1111(12) 0.5349(5) 0.1772(4) 0.190 Uani 1 1 d D U . . .
H26A_3 H 0.137982 0.536686 0.194209 0.285 Uiso 1 1 calc R U . . .
H26B_3 H 0.128941 0.554530 0.166483 0.285 Uiso 1 1 calc R U . . .
H26C_3 H 0.061730 0.538761 0.181219 0.285 Uiso 1 1 calc R U . . .
C27A_3 C -0.249036 0.337185 0.118700 0.163 Uani 1 1 d D U . . .
H27A_3 H -0.278647 0.313144 0.116145 0.195 Uiso 1 1 calc R U . . .
H27B_3 H -0.230899 0.341655 0.100743 0.195 Uiso 1 1 calc R U . . .
C28A_3 C -0.2920(7) 0.3693(4) 0.1294(3) 0.196 Uani 1 1 d D U . . .
H28A_3 H -0.261670 0.390415 0.138991 0.235 Uiso 1 1 calc R U . . .
H28B_3 H -0.316128 0.379030 0.114200 0.235 Uiso 1 1 calc R U . . .
C29A_3 C -0.3439(11) 0.3562(6) 0.1482(4) 0.229 Uani 1 1 d D U . . .
H29A_3 H -0.321881 0.355740 0.166269 0.275 Uiso 1 1 calc R U . . .
H29B_3 H -0.362063 0.329846 0.141336 0.275 Uiso 1 1 calc R U . . .
C30A_3 C -0.4035(11) 0.3833(8) 0.1507(6) 0.277 Uani 1 1 d D U . . .
H30A_3 H -0.438315 0.374739 0.163202 0.416 Uiso 1 1 calc R U . . .
H30B_3 H -0.385303 0.409222 0.157659 0.416 Uiso 1 1 calc R U . . .
H30C_3 H -0.425372 0.383400 0.132796 0.416 Uiso 1 1 calc R U . . .
C31A_3 C -0.2363(4) 0.2205(3) 0.1138(3) 0.117 Uani 1 1 d D U . . .
H31A_3 H -0.208177 0.201942 0.121946 0.141 Uiso 1 1 calc R U . . .
H31B_3 H -0.229968 0.216218 0.093931 0.141 Uiso 1 1 calc R U . . .
C32A_3 C -0.3102(5) 0.2136(4) 0.1198(3) 0.130 Uani 1 1 d D U . . .
H32A_3 H -0.338681 0.230813 0.110576 0.156 Uiso 1 1 calc R U . . .
H32B_3 H -0.317122 0.219617 0.139607 0.156 Uiso 1 1 calc R U . . .
C33A_3 C -0.3341(6) 0.1734(4) 0.1108(3) 0.144 Uani 1 1 d D U . . .
H33A_3 H -0.303840 0.156116 0.119297 0.173 Uiso 1 1 calc R U . . .
H33B_3 H -0.329372 0.167771 0.090889 0.173 Uiso 1 1 calc R U . . .
C34A_3 C -0.4094(6) 0.1653(6) 0.1182(4) 0.171 Uani 1 1 d D U . . .
H34A_3 H -0.423133 0.138411 0.111909 0.256 Uiso 1 1 calc R U . . .
H34B_3 H -0.414192 0.170294 0.137980 0.256 Uiso 1 1 calc R U . . .
H34C_3 H -0.439718 0.181947 0.109578 0.256 Uiso 1 1 calc R U . . .
C35A_3 C -0.0082(4) 0.1248(2) 0.0662(2) 0.075 Uani 1 1 d D U . . .
H35A_3 H -0.044008 0.136852 0.056121 0.090 Uiso 1 1 calc R U . . .
H35B_3 H -0.024960 0.124130 0.084919 0.090 Uiso 1 1 calc R U . . .
C36A_3 C -0.0003(5) 0.0859(2) 0.0533(2) 0.091 Uani 1 1 d D U . . .
H36A_3 H 0.035892 0.073886 0.063210 0.109 Uiso 1 1 calc R U . . .
H36B_3 H 0.015837 0.086493 0.034456 0.109 Uiso 1 1 calc R U . . .
C37A_3 C -0.0670(6) 0.0621(3) 0.0526(3) 0.114 Uani 1 1 d D U . . .
H37A_3 H -0.106153 0.076955 0.047235 0.137 Uiso 1 1 calc R U . . .
H37B_3 H -0.076501 0.055144 0.070954 0.137 Uiso 1 1 calc R U . . .
C38A_3 C -0.0614(9) 0.0263(4) 0.0327(3) 0.148 Uani 1 1 d D U . . .
H38A_3 H -0.105226 0.010674 0.032278 0.222 Uiso 1 1 calc R U . . .
H38B_3 H -0.052455 0.033296 0.014549 0.222 Uiso 1 1 calc R U . . .
H38C_3 H -0.022873 0.011537 0.038211 0.222 Uiso 1 1 calc R U . . .
C39A_3 C 0.1652(5) 0.15545(19) 0.03084(13) 0.049 Uani 1 1 d D U . . .
H39A_3 H 0.192331 0.164374 0.015830 0.058 Uiso 1 1 calc R U . . .
H39B_3 H 0.115016 0.154450 0.025671 0.058 Uiso 1 1 calc R U . . .
C40A_3 C 0.1858(5) 0.11655(19) 0.03475(16) 0.059 Uani 1 1 d D U . . .
H40A_3 H 0.160830 0.108722 0.050640 0.071 Uiso 1 1 calc R U . . .
H40B_3 H 0.236444 0.117692 0.039037 0.071 Uiso 1 1 calc R U . . .
C41A_3 C 0.1710(6) 0.0865(2) 0.01094(18) 0.072 Uani 1 1 d D U . . .
H41A_3 H 0.198210 0.093577 -0.004660 0.086 Uiso 1 1 calc R U . . .
H41B_3 H 0.120872 0.086463 0.005961 0.086 Uiso 1 1 calc R U . . .
C42A_3 C 0.1882(8) 0.0463(3) 0.0155(3) 0.101 Uani 1 1 d D U . . .
H42A_3 H 0.177045 0.028509 -0.001058 0.152 Uiso 1 1 calc R U . . .
H42B_3 H 0.238088 0.045741 0.019882 0.152 Uiso 1 1 calc R U . . .
H42C_3 H 0.160599 0.038613 0.030523 0.152 Uiso 1 1 calc R U . . .
C1B_3 C -0.0860(4) 0.2170(3) 0.02154(17) 0.061 Uani 1 1 d D U . . .
C2B_3 C -0.0376(4) 0.2481(2) 0.02149(16) 0.054 Uani 1 1 d D U . . .
C3B_3 C 0.0273(4) 0.2436(2) 0.00893(14) 0.044 Uani 1 1 d D U . . .
C4B_3 C 0.0430(4) 0.2064(2) -0.00568(15) 0.045 Uani 1 1 d D U . . .
C5B_3 C -0.0067(4) 0.1761(2) -0.00437(16) 0.055 Uani 1 1 d D U . . .
C6B_3 C -0.0707(4) 0.1813(3) 0.00945(17) 0.062 Uani 1 1 d D U . . .
C7B_3 C -0.0652(4) 0.2826(3) 0.03260(17) 0.060 Uani 1 1 d D U . . .
C8B_3 C -0.0257(4) 0.3168(3) 0.03103(19) 0.062 Uani 1 1 d D U . . .
C9B_3 C 0.0420(4) 0.3129(2) 0.02016(16) 0.052 Uani 1 1 d D U . . .
C10B_3 C 0.0681(4) 0.2778(2) 0.01049(14) 0.043 Uani 1 1 d D U . . .
C11B_3 C 0.0970(4) 0.2001(2) -0.02390(15) 0.043 Uani 1 1 d D U . . .
C12B_3 C 0.1010(4) 0.1635(2) -0.03858(18) 0.054 Uani 1 1 d D U . . .
C13B_3 C 0.0520(5) 0.1329(3) -0.0361(2) 0.064 Uani 1 1 d D U . . .
C14B_3 C -0.0042(5) 0.1397(3) -0.01878(18) 0.063 Uani 1 1 d D U . . .
C15B_3 C -0.1200(5) 0.1511(3) 0.00681(19) 0.076 Uani 1 1 d D U . . .
C16B_3 C -0.1853(5) 0.1573(4) 0.0176(2) 0.089 Uani 1 1 d D U . . .
C17B_3 C -0.2012(5) 0.1945(4) 0.0305(2) 0.087 Uani 1 1 d D U . . .
C18B_3 C -0.1504(4) 0.2250(3) 0.03271(18) 0.073 Uani 1 1 d D U . . .
C19B_3 C 0.1377(6) 0.1506(3) -0.08478(16) 0.104 Uani 1 1 d D U . . .
H19C_3 H 0.100969 0.129721 -0.087630 0.125 Uiso 1 1 calc R U . . .
H19D_3 H 0.179074 0.142061 -0.095269 0.125 Uiso 1 1 calc R U . . .
C20B_3 C 0.1116(7) 0.1855(4) -0.0950(2) 0.115 Uani 1 1 d D U . . .
H20C_3 H 0.076051 0.195988 -0.082123 0.139 Uiso 1 1 calc R U . . .
H20D_3 H 0.151230 0.204800 -0.093772 0.139 Uiso 1 1 calc R U . . .
C21B_3 C 0.0809(8) 0.1832(5) -0.1226(2) 0.146 Uani 1 1 d D U . . .
H21C_3 H 0.042052 0.163430 -0.124613 0.175 Uiso 1 1 calc R U . . .
H21D_3 H 0.116794 0.174885 -0.136012 0.175 Uiso 1 1 calc R U . . .
C22B_3 C 0.0537(9) 0.2203(5) -0.1290(3) 0.164 Uani 1 1 d D U . . .
H22D_3 H 0.034159 0.216722 -0.147472 0.246 Uiso 1 1 calc R U . . .
H22E_3 H 0.017192 0.228478 -0.116086 0.246 Uiso 1 1 calc R U . . .
H22F_3 H 0.092020 0.239946 -0.127498 0.246 Uiso 1 1 calc R U . . .
C23B_3 C 0.0245(5) 0.0650(2) -0.0541(2) 0.105 Uani 1 1 d D U . . .
H23C_3 H 0.003342 0.061139 -0.036463 0.126 Uiso 1 1 calc R U . . .
H23D_3 H 0.052685 0.042688 -0.060005 0.126 Uiso 1 1 calc R U . . .
C24B_3 C -0.0318(7) 0.0669(3) -0.0743(3) 0.128 Uani 1 1 d D U . . .
H24C_3 H -0.010343 0.070542 -0.091881 0.154 Uiso 1 1 calc R U . . .
H24D_3 H -0.059184 0.089580 -0.068440 0.154 Uiso 1 1 calc R U . . .
C25B_3 C -0.0800(8) 0.0323(4) -0.0784(4) 0.153 Uani 1 1 d D U . . .
H25C_3 H -0.100933 0.028029 -0.060864 0.184 Uiso 1 1 calc R U . . .
H25D_3 H -0.053534 0.009616 -0.085130 0.184 Uiso 1 1 calc R U . . .
C26B_3 C -0.1373(11) 0.0370(6) -0.0986(5) 0.216 Uani 1 1 d D U . . .
H26D_3 H -0.168545 0.013943 -0.101003 0.324 Uiso 1 1 calc R U . . .
H26E_3 H -0.163959 0.059278 -0.091789 0.324 Uiso 1 1 calc R U . . .
H26F_3 H -0.116627 0.040891 -0.116021 0.324 Uiso 1 1 calc R U . . .
C27B_3 C -0.3064(6) 0.1147(5) 0.0177(4) 0.140 Uani 0.1337 1 d D U P A 1
H27C_3 H -0.330941 0.109726 -0.000095 0.168 Uiso 0.1337 1 calc R U P A 1
H27D_3 H -0.331398 0.134696 0.029251 0.168 Uiso 0.1337 1 calc R U P A 1
C28B_3 C -0.3090(8) 0.0798(4) 0.0304(3) 0.157 Uani 1 1 d D U . . .
H28C_3 H -0.354767 0.076978 0.039161 0.188 Uiso 0.1337 1 calc R U P A 1
H28D_3 H -0.272218 0.081855 0.044720 0.188 Uiso 0.1337 1 calc R U P A 1
H28E_3 H -0.351015 0.091664 0.024242 0.188 Uiso 0.8663 1 calc R U P A 2
H28F_3 H -0.320686 0.070804 0.047928 0.188 Uiso 0.8663 1 calc R U P A 2
C29B_3 C -0.2988(9) 0.0453(5) 0.0109(4) 0.179 Uani 1 1 d D U . . .
H29C_3 H -0.259583 0.031149 0.016983 0.215 Uiso 1 1 calc R U . . .
H29D_3 H -0.287380 0.052809 -0.007154 0.215 Uiso 1 1 calc R U . . .
C30B_3 C -0.3657(11) 0.0200(6) 0.0088(4) 0.202 Uani 1 1 d D U . . .
H30D_3 H -0.359363 -0.003037 -0.004195 0.303 Uiso 1 1 calc R U . . .
H30E_3 H -0.376507 0.012518 0.026647 0.303 Uiso 1 1 calc R U . . .
H30F_3 H -0.404225 0.034117 0.002579 0.303 Uiso 1 1 calc R U . . .
C31B_3 C -0.3209(5) 0.2105(4) 0.02491(18) 0.116 Uani 1 1 d D U . . .
H31C_3 H -0.343762 0.186731 0.015168 0.139 Uiso 1 1 calc R U . . .
H31D_3 H -0.301403 0.225991 0.011288 0.139 Uiso 1 1 calc R U . . .
C32B_3 C -0.3723(5) 0.2324(4) 0.0417(2) 0.123 Uani 1 1 d D U . . .
H32C_3 H -0.385631 0.218479 0.057070 0.147 Uiso 1 1 calc R U . . .
H32D_3 H -0.414974 0.234291 0.030636 0.147 Uiso 1 1 calc R U . . .
C33B_3 C -0.3442(6) 0.2716(4) 0.0524(3) 0.129 Uani 1 1 d D U . . .
H33C_3 H -0.330284 0.285229 0.037008 0.155 Uiso 1 1 calc R U . . .
H33D_3 H -0.301865 0.269540 0.063600 0.155 Uiso 1 1 calc R U . . .
C34B_3 C -0.3961(6) 0.2948(5) 0.0694(3) 0.144 Uani 1 1 d D U . . .
H34D_3 H -0.374904 0.320280 0.075918 0.216 Uiso 1 1 calc R U . . .
H34E_3 H -0.437825 0.297492 0.058364 0.216 Uiso 1 1 calc R U . . .
H34F_3 H -0.409392 0.281795 0.084969 0.216 Uiso 1 1 calc R U . . .
C35B_3 C -0.1109(5) 0.3637(2) 0.0482(3) 0.123 Uani 1 1 d D U . . .
H35C_3 H -0.119692 0.350135 0.064166 0.148 Uiso 1 1 calc R U . . .
H35D_3 H -0.147441 0.354334 0.034414 0.148 Uiso 1 1 calc R U . . .
C36B_3 C -0.1194(7) 0.4040(3) 0.0565(4) 0.144 Uani 1 1 d D U . . .
H36C_3 H -0.118709 0.417737 0.040317 0.173 Uiso 1 1 calc R U . . .
H36D_3 H -0.080256 0.414831 0.068728 0.173 Uiso 1 1 calc R U . . .
C37B_3 C -0.1867(8) 0.4094(4) 0.0707(4) 0.168 Uani 1 1 d D U . . .
H37C_3 H -0.190568 0.393040 0.085377 0.202 Uiso 1 1 calc R U . . .
H37D_3 H -0.226476 0.402413 0.057790 0.202 Uiso 1 1 calc R U . . .
C38B_3 C -0.1870(12) 0.4513(5) 0.0822(5) 0.213 Uani 1 1 d D U . . .
H38D_3 H -0.230722 0.456284 0.091853 0.320 Uiso 1 1 calc R U . . .
H38E_3 H -0.147362 0.457738 0.094879 0.320 Uiso 1 1 calc R U . . .
H38F_3 H -0.183090 0.467064 0.067429 0.320 Uiso 1 1 calc R U . . .
C39B_3 C 0.1007(7) 0.3730(3) 0.03821(18) 0.085 Uani 1 1 d D U . . .
H39C_3 H 0.137574 0.363345 0.049234 0.102 Uiso 1 1 calc R U . . .
H39D_3 H 0.059409 0.377684 0.049790 0.102 Uiso 1 1 calc R U . . .
C40B_3 C 0.1260(8) 0.4090(3) 0.0292(3) 0.129 Uani 1 1 d D U . . .
H40C_3 H 0.173968 0.405488 0.022319 0.155 Uiso 1 1 calc R U . . .
H40D_3 H 0.129468 0.428872 0.045246 0.155 Uiso 1 1 calc R U . . .
C41B_3 C 0.0849(11) 0.4239(5) 0.0081(3) 0.161 Uani 1 1 d D U . . .
H41C_3 H 0.052374 0.403342 -0.000908 0.193 Uiso 1 1 calc R U . . .
H41D_3 H 0.116612 0.432309 -0.005813 0.193 Uiso 1 1 calc R U . . .
C42B_3 C 0.0439(13) 0.4572(6) 0.0203(5) 0.236 Uani 1 1 d D U . . .
H42D_3 H 0.016878 0.466779 0.006007 0.354 Uiso 1 1 calc R U . . .
H42E_3 H 0.011996 0.448827 0.033899 0.354 Uiso 1 1 calc R U . . .
H42F_3 H 0.076142 0.477753 0.029000 0.354 Uiso 1 1 calc R U . . .
O1A_3 O 0.2234(3) 0.31046(16) 0.08984(10) 0.049 Uani 1 1 d D U . . .
O2A_3 O 0.2297(5) 0.3875(2) 0.11007(16) 0.089 Uani 1 1 d D U . . .
O3A_3 O 0.1182(6) 0.4239(3) 0.1275(2) 0.131 Uani 1 1 d D U . . .
O4A_3 O -0.1917(4) 0.3329(4) 0.13644(16) 0.128 Uani 1 1 d D U . . .
O5A_3 O -0.2115(4) 0.2581(3) 0.12397(16) 0.114 Uani 1 1 d D U . . .
O6A_3 O 0.0551(3) 0.14770(18) 0.06725(12) 0.059 Uani 1 1 d D U . . .
O7A_3 O 0.1772(3) 0.18218(15) 0.05506(10) 0.043 Uani 1 1 d D U . . .
O1B_3 O 0.1431(3) 0.22814(16) -0.02887(10) 0.042 Uani 1 1 d D U . . .
O2B_3 O 0.1563(3) 0.1581(2) -0.05648(13) 0.069 Uani 1 1 d D U . . .
O3B_3 O 0.0684(4) 0.0984(2) -0.05047(17) 0.088 Uani 1 1 d D U . . .
O4B_3 O -0.2374(4) 0.1285(3) 0.01401(18) 0.121 Uani 1 1 d D U . . .
O5B_3 O -0.2658(3) 0.2011(3) 0.04237(14) 0.102 Uani 1 1 d D U . . .
O6B_3 O -0.0462(4) 0.3532(2) 0.03763(16) 0.084 Uani 1 1 d D U . . .
O7B_3 O 0.0822(3) 0.34488(18) 0.01565(12) 0.061 Uani 1 1 d D U . . .
S1A_3 S -0.08089(12) 0.20096(10) 0.09315(5) 0.073 Uani 1 1 d . U . . .
S2A_3 S -0.04181(19) 0.37850(11) 0.12757(6) 0.099 Uani 1 1 d . U . . .
S1B_3 S -0.15298(12) 0.27386(11) 0.04356(5) 0.078 Uani 1 1 d . U . . .
S2B_3 S -0.08397(16) 0.11216(10) -0.01340(6) 0.084 Uani 1 1 d . U . . .
Te1A_3 Te 0.23054(3) 0.26757(2) 0.05782(2) 0.037 Uani 1 1 d D U . . .
Te1B_3 Te 0.17413(3) 0.27530(2) -0.00058(2) 0.038 Uani 1 1 d D U . . .
O1AB_3 O 0.1989(3) 0.30540(15) 0.03710(10) 0.044 Uani 1 1 d D U . . .
O2AB_3 O 0.2077(2) 0.23693(14) 0.01924(9) 0.036 Uani 1 1 d D U . . .
C27D_3 C -0.2553(9) 0.1100(5) 0.0361(3) 0.142 Uani 0.8663 1 d D U P A 2
H27E_3 H -0.271518 0.129240 0.050785 0.170 Uiso 0.8663 1 calc R U P A 2
H27F_3 H -0.212928 0.099109 0.042858 0.170 Uiso 0.8663 1 calc R U P A 2
C1A_4 C 0.0461(4) 0.1946(2) 0.22511(16) 0.051 Uani 1 1 d D U . . .
C2A_4 C 0.1172(4) 0.1952(2) 0.21723(15) 0.047 Uani 1 1 d D U . . .
C3A_4 C 0.1584(4) 0.2288(2) 0.21965(14) 0.041 Uani 1 1 d D U . . .
C4A_4 C 0.1301(4) 0.2647(2) 0.23203(16) 0.047 Uani 1 1 d D U . . .
C5A_4 C 0.0593(4) 0.2631(2) 0.23872(17) 0.053 Uani 1 1 d D U . . .
C6A_4 C 0.0177(4) 0.2286(2) 0.23560(16) 0.053 Uani 1 1 d D U . . .
C7A_4 C 0.1398(4) 0.1579(2) 0.20936(16) 0.048 Uani 1 1 d D U . . .
C8A_4 C 0.2091(4) 0.1543(2) 0.20237(17) 0.052 Uani 1 1 d D U . . .
C9A_4 C 0.2523(4) 0.1881(2) 0.20201(15) 0.045 Uani 1 1 d D U . . .
C10A_4 C 0.2269(4) 0.2244(2) 0.21040(15) 0.046 Uani 1 1 d D U . . .
C11A_4 C 0.1700(4) 0.2979(2) 0.24151(16) 0.050 Uani 1 1 d D U . . .
C12A_4 C 0.1355(5) 0.3287(3) 0.25574(19) 0.060 Uani 1 1 d D U . . .
C13A_4 C 0.0633(5) 0.3275(3) 0.2605(2) 0.067 Uani 1 1 d D U . . .
C14A_4 C 0.0251(5) 0.2936(2) 0.25295(19) 0.061 Uani 1 1 d D U . . .
C15A_4 C -0.0481(4) 0.2294(3) 0.24653(18) 0.063 Uani 1 1 d D U . . .
C16A_4 C -0.0855(5) 0.1946(3) 0.24628(19) 0.070 Uani 1 1 d D U . . .
C17A_4 C -0.0571(5) 0.1599(3) 0.23500(18) 0.069 Uani 1 1 d D U . . .
C18A_4 C 0.0114(4) 0.1595(2) 0.22460(17) 0.055 Uani 1 1 d D U . . .
C19A_4 C 0.1976(7) 0.3635(2) 0.29208(19) 0.098 Uani 1 1 d D U . . .
H19A_4 H 0.231588 0.343536 0.293285 0.118 Uiso 1 1 calc R U . . .
H19B_4 H 0.157407 0.358317 0.303660 0.118 Uiso 1 1 calc R U . . .
C20A_4 C 0.2308(7) 0.4017(3) 0.3020(3) 0.122 Uani 1 1 d D U . . .
H20A_4 H 0.267574 0.407822 0.289146 0.146 Uiso 1 1 calc R U . . .
H20B_4 H 0.253838 0.400567 0.319771 0.146 Uiso 1 1 calc R U . . .
C21A_4 C 0.1812(8) 0.4329(3) 0.3051(4) 0.145 Uani 1 1 d D U . . .
H21A_4 H 0.141790 0.425390 0.316312 0.175 Uiso 1 1 calc R U . . .
H21B_4 H 0.161912 0.435727 0.286924 0.175 Uiso 1 1 calc R U . . .
C22A_4 C 0.2127(11) 0.4709(3) 0.3178(5) 0.201 Uani 1 1 d D U . . .
H22A_4 H 0.176872 0.490038 0.319115 0.302 Uiso 1 1 calc R U . . .
H22B_4 H 0.230802 0.468655 0.335953 0.302 Uiso 1 1 calc R U . . .
H22C_4 H 0.250953 0.479007 0.306522 0.302 Uiso 1 1 calc R U . . .
C23A_4 C -0.0297(5) 0.3698(2) 0.2682(3) 0.126 Uani 1 1 d D U . . .
H23A_4 H -0.063569 0.348065 0.269642 0.151 Uiso 1 1 calc R U . . .
H23B_4 H -0.029393 0.374491 0.249002 0.151 Uiso 1 1 calc R U . . .
C24A_4 C -0.0533(8) 0.4040(3) 0.2851(3) 0.146 Uani 1 1 d D U . . .
H24A_4 H -0.041446 0.402905 0.304383 0.175 Uiso 1 1 calc R U . . .
H24B_4 H -0.104586 0.405239 0.283290 0.175 Uiso 1 1 calc R U . . .
C25A_4 C -0.0182(10) 0.4381(4) 0.2760(4) 0.161 Uani 1 1 d D U . . .
H25A_4 H -0.024352 0.437129 0.256127 0.193 Uiso 1 1 calc R U . . .
H25B_4 H 0.032447 0.438653 0.280228 0.193 Uiso 1 1 calc R U . . .
C26A_4 C -0.0497(11) 0.4738(4) 0.2904(4) 0.176 Uani 1 1 d D U . . .
H26A_4 H -0.026520 0.496587 0.284444 0.264 Uiso 1 1 calc R U . . .
H26B_4 H -0.099734 0.473222 0.286035 0.264 Uiso 1 1 calc R U . . .
H26C_4 H -0.043086 0.474743 0.310071 0.264 Uiso 1 1 calc R U . . .
C27A_4 C -0.1647(6) 0.2120(3) 0.2816(2) 0.114 Uani 1 1 d D U . . .
H27A_4 H -0.165754 0.239336 0.279019 0.137 Uiso 1 1 calc R U . . .
H27B_4 H -0.125504 0.209503 0.294308 0.137 Uiso 1 1 calc R U . . .
C28A_4 C -0.2302(6) 0.2007(4) 0.2939(3) 0.114 Uani 1 1 d D U . . .
H28A_4 H -0.269263 0.198555 0.280559 0.137 Uiso 1 1 calc R U . . .
H28B_4 H -0.241276 0.219602 0.309657 0.137 Uiso 1 1 calc R U . . .
C29A_4 C -0.2183(7) 0.1631(4) 0.3027(3) 0.127 Uani 1 1 d D U . . .
H29A_4 H -0.173893 0.164294 0.313170 0.152 Uiso 1 1 calc R U . . .
H29B_4 H -0.215204 0.143329 0.286621 0.152 Uiso 1 1 calc R U . . .
C30A_4 C -0.2785(9) 0.1529(6) 0.3200(4) 0.166 Uani 1 1 d D U . . .
H30A_4 H -0.271547 0.127942 0.326029 0.249 Uiso 1 1 calc R U . . .
H30B_4 H -0.280973 0.172494 0.335873 0.249 Uiso 1 1 calc R U . . .
H30C_4 H -0.322140 0.151601 0.309417 0.249 Uiso 1 1 calc R U . . .
C31A_4 C -0.1341(9) 0.1098(4) 0.2144(2) 0.138 Uani 1 1 d D U . . .
H31A_4 H -0.106488 0.110890 0.197776 0.166 Uiso 1 1 calc R U . . .
H31B_4 H -0.173923 0.126531 0.213367 0.166 Uiso 1 1 calc R U . . .
C32A_4 C -0.1619(10) 0.0706(4) 0.2144(3) 0.160 Uani 1 1 d D U . . .
H32A_4 H -0.125008 0.053344 0.207379 0.192 Uiso 1 1 calc R U . . .
H32B_4 H -0.201136 0.066354 0.201021 0.192 Uiso 1 1 calc R U . . .
C33A_4 C -0.1870(12) 0.0579(5) 0.2396(3) 0.179 Uani 1 1 d D U . . .
H33A_4 H -0.226461 0.073328 0.246609 0.215 Uiso 1 1 calc R U . . .
H33B_4 H -0.149095 0.061443 0.253496 0.215 Uiso 1 1 calc R U . . .
C34A_4 C -0.2108(13) 0.0160(5) 0.2339(5) 0.211 Uani 1 1 d D U . . .
H34A_4 H -0.227688 0.007160 0.250630 0.317 Uiso 1 1 calc R U . . .
H34B_4 H -0.248519 0.012746 0.220199 0.317 Uiso 1 1 calc R U . . .
H34C_4 H -0.171389 0.000897 0.227065 0.317 Uiso 1 1 calc R U . . .
C35A_4 C 0.2115(4) 0.0847(2) 0.1894(2) 0.076 Uani 1 1 d D U . . .
H35A_4 H 0.171083 0.087017 0.177277 0.092 Uiso 1 1 calc R U . . .
H35B_4 H 0.193654 0.074505 0.205816 0.092 Uiso 1 1 calc R U . . .
C36A_4 C 0.2602(5) 0.0579(2) 0.1754(2) 0.086 Uani 1 1 d D U . . .
H36A_4 H 0.300712 0.056044 0.187632 0.103 Uiso 1 1 calc R U . . .
H36B_4 H 0.277927 0.068390 0.159136 0.103 Uiso 1 1 calc R U . . .
C37A_4 C 0.2283(7) 0.0188(3) 0.1670(3) 0.102 Uani 1 1 d D U . . .
H37A_4 H 0.183639 0.020525 0.157147 0.122 Uiso 1 1 calc R U . . .
H37B_4 H 0.218258 0.006085 0.183239 0.122 Uiso 1 1 calc R U . . .
C38A_4 C 0.2779(9) -0.0047(4) 0.1487(3) 0.130 Uani 1 1 d D U . . .
H38A_4 H 0.256667 -0.030478 0.143227 0.195 Uiso 1 1 calc R U . . .
H38B_4 H 0.287336 0.007747 0.132566 0.195 Uiso 1 1 calc R U . . .
H38C_4 H 0.321880 -0.006662 0.158602 0.195 Uiso 1 1 calc R U . . .
C39A_4 C 0.3420(4) 0.1667(2) 0.17094(13) 0.050 Uani 1 1 d D U . . .
H39A_4 H 0.356015 0.185684 0.158749 0.060 Uiso 1 1 calc R U . . .
H39B_4 H 0.301828 0.150738 0.162379 0.060 Uiso 1 1 calc R U . . .
C40A_4 C 0.4010(4) 0.1421(3) 0.17446(15) 0.057 Uani 1 1 d D U . . .
H40A_4 H 0.386202 0.123220 0.186620 0.069 Uiso 1 1 calc R U . . .
H40B_4 H 0.440193 0.158290 0.183601 0.069 Uiso 1 1 calc R U . . .
C41A_4 C 0.4271(5) 0.1209(3) 0.14877(15) 0.062 Uani 1 1 d D U . . .
H41A_4 H 0.443354 0.139660 0.136764 0.074 Uiso 1 1 calc R U . . .
H41B_4 H 0.387809 0.105054 0.139340 0.074 Uiso 1 1 calc R U . . .
C42A_4 C 0.4861(6) 0.0952(3) 0.1532(2) 0.082 Uani 1 1 d D U . . .
H42A_4 H 0.500763 0.082180 0.135676 0.122 Uiso 1 1 calc R U . . .
H42B_4 H 0.525662 0.110742 0.162139 0.122 Uiso 1 1 calc R U . . .
H42C_4 H 0.470070 0.076107 0.164717 0.122 Uiso 1 1 calc R U . . .
C1B_4 C 0.0502(4) 0.1624(2) 0.14453(15) 0.047 Uani 1 1 d D U . . .
C2B_4 C 0.0696(4) 0.2016(2) 0.14893(15) 0.043 Uani 1 1 d D U . . .
C3B_4 C 0.1359(4) 0.2156(2) 0.14153(14) 0.040 Uani 1 1 d D U . . .
C4B_4 C 0.1843(4) 0.1880(2) 0.12894(14) 0.040 Uani 1 1 d D U . . .
C5B_4 C 0.1624(4) 0.1491(2) 0.12529(15) 0.043 Uani 1 1 d D U . . .
C6B_4 C 0.0963(4) 0.1364(2) 0.13347(16) 0.046 Uani 1 1 d D U . . .
C7B_4 C 0.0150(4) 0.2238(2) 0.15956(15) 0.049 Uani 1 1 d D U . . .
C8B_4 C 0.0272(4) 0.2635(2) 0.16349(15) 0.050 Uani 1 1 d D U . . .
C9B_4 C 0.0959(4) 0.2782(2) 0.15829(16) 0.049 Uani 1 1 d D U . . .
C10B_4 C 0.1488(4) 0.2550(2) 0.14788(15) 0.043 Uani 1 1 d D U . . .
C11B_4 C 0.2469(4) 0.1977(2) 0.11663(14) 0.040 Uani 1 1 d D U . . .
C12B_4 C 0.2871(4) 0.1679(2) 0.10423(15) 0.043 Uani 1 1 d D U . . .
C13B_4 C 0.2646(4) 0.1288(2) 0.10153(16) 0.046 Uani 1 1 d D U . . .
C14B_4 C 0.2008(4) 0.1191(2) 0.11207(16) 0.047 Uani 1 1 d D U . . .
C15B_4 C 0.0777(4) 0.0980(2) 0.12695(17) 0.052 Uani 1 1 d D U . . .
C16B_4 C 0.0093(5) 0.0860(3) 0.13230(19) 0.062 Uani 1 1 d D U . . .
C17B_4 C -0.0385(5) 0.1129(3) 0.14396(18) 0.062 Uani 1 1 d D U . . .
C18B_4 C -0.0178(4) 0.1519(3) 0.15059(16) 0.055 Uani 1 1 d D U . . .
C19B_4 C 0.3582(4) 0.1831(3) 0.06761(14) 0.056 Uani 1 1 d D U . . .
H19C_4 H 0.343268 0.209162 0.065804 0.067 Uiso 1 1 calc R U . . .
H19D_4 H 0.326788 0.164381 0.056081 0.067 Uiso 1 1 calc R U . . .
C20B_4 C 0.4311(4) 0.1792(3) 0.0584(2) 0.080 Uani 1 1 d D U . . .
H20C_4 H 0.436599 0.190915 0.041428 0.096 Uiso 1 1 calc R U . . .
H20D_4 H 0.462948 0.193699 0.072270 0.096 Uiso 1 1 calc R U . . .
C21B_4 C 0.4522(6) 0.1392(3) 0.0533(3) 0.114 Uani 1 1 d D U . . .
H21C_4 H 0.417344 0.123980 0.040976 0.137 Uiso 1 1 calc R U . . .
H21D_4 H 0.451848 0.128343 0.070708 0.137 Uiso 1 1 calc R U . . .
C22B_4 C 0.5237(7) 0.1350(5) 0.0410(4) 0.141 Uani 1 1 d D U . . .
H22D_4 H 0.534480 0.107872 0.038203 0.211 Uiso 1 1 calc R U . . .
H22E_4 H 0.524278 0.145053 0.023549 0.211 Uiso 1 1 calc R U . . .
H22F_4 H 0.558817 0.149420 0.053310 0.211 Uiso 1 1 calc R U . . .
C23B_4 C 0.2981(4) 0.0648(2) 0.0841(2) 0.072 Uani 1 1 d D U . . .
H23C_4 H 0.253702 0.058442 0.073784 0.087 Uiso 1 1 calc R U . . .
H23D_4 H 0.292433 0.055836 0.102065 0.087 Uiso 1 1 calc R U . . .
C24B_4 C 0.3539(5) 0.0441(3) 0.0697(2) 0.083 Uani 1 1 d D U . . .
H24C_4 H 0.363478 0.055270 0.052757 0.099 Uiso 1 1 calc R U . . .
H24D_4 H 0.337588 0.017041 0.064547 0.099 Uiso 1 1 calc R U . . .
C25B_4 C 0.4195(5) 0.0454(4) 0.0857(2) 0.095 Uani 1 1 d D U . . .
H25C_4 H 0.411004 0.032524 0.101998 0.114 Uiso 1 1 calc R U . . .
H25D_4 H 0.434330 0.072490 0.091981 0.114 Uiso 1 1 calc R U . . .
C26B_4 C 0.4778(7) 0.0262(4) 0.0695(3) 0.124 Uani 1 1 d D U . . .
H26D_4 H 0.520181 0.027678 0.080848 0.186 Uiso 1 1 calc R U . . .
H26E_4 H 0.463740 -0.000761 0.063580 0.186 Uiso 1 1 calc R U . . .
H26F_4 H 0.487062 0.039196 0.053565 0.186 Uiso 1 1 calc R U . . .
C27B_4 C -0.0286(8) 0.0261(4) 0.1461(3) 0.130 Uani 1 1 d D U . . .
H27C_4 H -0.037324 -0.000761 0.137640 0.156 Uiso 1 1 calc R U . . .
H27D_4 H -0.072970 0.034890 0.154233 0.156 Uiso 1 1 calc R U . . .
C28B_4 C 0.0222(9) 0.0264(5) 0.1678(3) 0.161 Uani 1 1 d D U . . .
H28C_4 H 0.026625 0.052562 0.178053 0.193 Uiso 1 1 calc R U . . .
H28D_4 H 0.068246 0.020578 0.159822 0.193 Uiso 1 1 calc R U . . .
C29B_4 C 0.0048(12) -0.0012(5) 0.1870(3) 0.187 Uani 1 1 d D U . . .
H29C_4 H 0.018464 -0.026712 0.178543 0.224 Uiso 1 1 calc R U . . .
H29D_4 H -0.046721 -0.002644 0.188693 0.224 Uiso 1 1 calc R U . . .
C30B_4 C 0.0356(14) 0.0054(7) 0.2154(4) 0.227 Uani 1 1 d D U . . .
H30D_4 H 0.019020 -0.015248 0.225445 0.341 Uiso 1 1 calc R U . . .
H30E_4 H 0.086722 0.005842 0.214478 0.341 Uiso 1 1 calc R U . . .
H30F_4 H 0.021159 0.030050 0.224686 0.341 Uiso 1 1 calc R U . . .
C31B_4 C -0.1501(6) 0.1001(5) 0.1262(3) 0.132 Uani 1 1 d D U . . .
H31C_4 H -0.131285 0.084499 0.110030 0.158 Uiso 1 1 calc R U . . .
H31D_4 H -0.152128 0.126778 0.122192 0.158 Uiso 1 1 calc R U . . .
C32B_4 C -0.2213(6) 0.0850(6) 0.1314(3) 0.151 Uani 1 1 d D U . . .
H32C_4 H -0.247938 0.105048 0.142139 0.181 Uiso 1 1 calc R U . . .
H32D_4 H -0.219331 0.062750 0.141590 0.181 Uiso 1 1 calc R U . . .
C33B_4 C -0.2547(7) 0.0734(6) 0.1042(3) 0.164 Uani 1 1 d D U . . .
H33C_4 H -0.222733 0.057349 0.092596 0.196 Uiso 1 1 calc R U . . .
H33D_4 H -0.262641 0.096560 0.095528 0.196 Uiso 1 1 calc R U . . .
C34B_4 C -0.3230(8) 0.0514(6) 0.1061(4) 0.188 Uani 1 1 d D U . . .
H34D_4 H -0.343310 0.044245 0.087839 0.282 Uiso 1 1 calc R U . . .
H34E_4 H -0.315163 0.028174 0.114343 0.282 Uiso 1 1 calc R U . . .
H34F_4 H -0.355050 0.067364 0.117274 0.282 Uiso 1 1 calc R U . . .
C35B_4 C -0.0831(4) 0.2827(2) 0.1842(2) 0.084 Uani 1 1 d D U . . .
H35C_4 H -0.072646 0.267469 0.198919 0.101 Uiso 1 1 calc R U . . .
H35D_4 H -0.116556 0.267303 0.171354 0.101 Uiso 1 1 calc R U . . .
C36B_4 C -0.1154(5) 0.3178(3) 0.1957(2) 0.105 Uani 1 1 d D U . . .
H36C_4 H -0.119752 0.334609 0.181374 0.126 Uiso 1 1 calc R U . . .
H36D_4 H -0.084324 0.331503 0.210207 0.126 Uiso 1 1 calc R U . . .
C37B_4 C -0.1853(6) 0.3109(4) 0.2071(3) 0.128 Uani 1 1 d D U . . .
H37C_4 H -0.182859 0.291061 0.219418 0.153 Uiso 1 1 calc R U . . .
H37D_4 H -0.218853 0.301189 0.192193 0.153 Uiso 1 1 calc R U . . .
C38B_4 C -0.2109(7) 0.3474(5) 0.2226(3) 0.180 Uani 1 1 d D U . . .
H38D_4 H -0.257127 0.342289 0.229972 0.270 Uiso 1 1 calc R U . . .
H38E_4 H -0.178058 0.356795 0.237515 0.270 Uiso 1 1 calc R U . . .
H38F_4 H -0.214001 0.366909 0.210328 0.270 Uiso 1 1 calc R U . . .
C39B_4 C 0.0920(5) 0.3420(2) 0.18403(17) 0.072 Uani 1 1 d D U . . .
H39C_4 H 0.092167 0.327849 0.199970 0.087 Uiso 1 1 calc R U . . .
H39D_4 H 0.043919 0.350058 0.181397 0.087 Uiso 1 1 calc R U . . .
C40B_4 C 0.1397(6) 0.3760(2) 0.1894(2) 0.087 Uani 1 1 d D U . . .
H40C_4 H 0.145353 0.387827 0.172465 0.104 Uiso 1 1 calc R U . . .
H40D_4 H 0.186130 0.368245 0.194845 0.104 Uiso 1 1 calc R U . . .
C41B_4 C 0.1134(6) 0.4050(3) 0.2112(2) 0.102 Uani 1 1 d D U . . .
H41C_4 H 0.103746 0.392493 0.227522 0.122 Uiso 1 1 calc R U . . .
H41D_4 H 0.068908 0.414346 0.204970 0.122 Uiso 1 1 calc R U . . .
C42B_4 C 0.1647(9) 0.4388(4) 0.2186(3) 0.144 Uani 1 1 d D U . . .
H42D_4 H 0.144944 0.456838 0.232964 0.216 Uiso 1 1 calc R U . . .
H42E_4 H 0.208538 0.429817 0.225192 0.216 Uiso 1 1 calc R U . . .
H42F_4 H 0.173689 0.451677 0.202633 0.216 Uiso 1 1 calc R U . . .
O1A_4 O 0.2406(3) 0.30026(16) 0.23912(10) 0.048 Uani 1 1 d D U . . .
O2A_4 O 0.1740(4) 0.36211(19) 0.26459(13) 0.073 Uani 1 1 d D U . . .
O3A_4 O 0.0375(4) 0.3595(2) 0.27555(16) 0.089 Uani 1 1 d D U . . .
O4A_4 O -0.1518(4) 0.1901(3) 0.25643(13) 0.088 Uani 1 1 d D U . . .
O5A_4 O -0.0923(5) 0.1250(3) 0.23665(15) 0.098 Uani 1 1 d D U . . .
O6A_4 O 0.2446(4) 0.12129(16) 0.19707(13) 0.064 Uani 1 1 d D U . . .
O7A_4 O 0.3217(3) 0.18634(17) 0.19661(10) 0.048 Uani 1 1 d D U . . .
O1B_4 O 0.2674(3) 0.23510(16) 0.11525(9) 0.042 Uani 1 1 d D U . . .
O2B_4 O 0.3531(3) 0.17654(17) 0.09509(10) 0.047 Uani 1 1 d D U . . .
O3B_4 O 0.3104(3) 0.10485(16) 0.08798(12) 0.056 Uani 1 1 d D U . . .
O4B_4 O -0.0119(4) 0.0483(2) 0.12550(15) 0.085 Uani 1 1 d D U . . .
O5B_4 O -0.1052(4) 0.0991(3) 0.14853(14) 0.083 Uani 1 1 d D U . . .
O6B_4 O -0.0209(3) 0.2901(2) 0.17041(12) 0.068 Uani 1 1 d D U . . .
O7B_4 O 0.1116(3) 0.31711(17) 0.16056(11) 0.056 Uani 1 1 d D U . . .
S1A_4 S 0.06916(14) 0.12366(7) 0.21251(5) 0.059 Uani 1 1 d . U . . .
S2A_4 S -0.06174(14) 0.27722(9) 0.26090(5) 0.071 Uani 1 1 d . U . . .
S1B_4 S -0.06041(12) 0.19337(8) 0.16367(5) 0.060 Uani 1 1 d . U . . .
S2B_4 S 0.14762(14) 0.07483(7) 0.11049(5) 0.059 Uani 1 1 d . U . . .
Te1A_4 Te 0.29213(3) 0.27232(2) 0.20663(2) 0.042 Uani 1 1 d D U . . .
Te1B_4 Te 0.25009(3) 0.27864(2) 0.14662(2) 0.041 Uani 1 1 d D U . . .
O1AB_4 O 0.2357(3) 0.30229(15) 0.18660(10) 0.045 Uani 1 1 d D U . . .
O2AB_4 O 0.3067(3) 0.24875(16) 0.16666(10) 0.045 Uani 1 1 d D U . . .
C1A_5 C 0.2214(4) 0.0981(2) 0.34486(16) 0.045 Uani 1 1 d D U . . .
C2A_5 C 0.2754(4) 0.12650(19) 0.34355(15) 0.041 Uani 1 1 d D U . . .
C3A_5 C 0.2646(3) 0.16539(19) 0.35089(14) 0.036 Uani 1 1 d D U . . .
C4A_5 C 0.1964(4) 0.1765(2) 0.36140(15) 0.040 Uani 1 1 d D U . . .
C5A_5 C 0.1428(4) 0.1478(2) 0.36103(15) 0.043 Uani 1 1 d D U . . .
C6A_5 C 0.1561(4) 0.1087(2) 0.35306(16) 0.044 Uani 1 1 d D U . . .
C7A_5 C 0.3386(4) 0.1107(2) 0.33544(16) 0.045 Uani 1 1 d D U . . .
C8A_5 C 0.3965(4) 0.1355(2) 0.33442(16) 0.045 Uani 1 1 d D U . . .
C9A_5 C 0.3876(4) 0.1755(2) 0.33990(15) 0.040 Uani 1 1 d D U . . .
C10A_5 C 0.3224(3) 0.1897(2) 0.34733(14) 0.035 Uani 1 1 d D U . . .
C11A_5 C 0.1805(4) 0.2130(2) 0.37334(15) 0.039 Uani 1 1 d D U . . .
C12A_5 C 0.1118(4) 0.2193(2) 0.38207(17) 0.047 Uani 1 1 d D U . . .
C13A_5 C 0.0591(4) 0.1900(2) 0.38085(19) 0.052 Uani 1 1 d D U . . .
C14A_5 C 0.0757(4) 0.1529(2) 0.37096(17) 0.048 Uani 1 1 d D U . . .
C15A_5 C 0.1021(4) 0.0821(2) 0.35605(18) 0.051 Uani 1 1 d D U . . .
C16A_5 C 0.1168(5) 0.0437(2) 0.3494(2) 0.059 Uani 1 1 d D U . . .
C17A_5 C 0.1837(5) 0.0327(2) 0.34110(19) 0.059 Uani 1 1 d D U . . .
C18A_5 C 0.2373(5) 0.0605(2) 0.33847(17) 0.052 Uani 1 1 d D U . . .
C19A_5 C 0.0899(5) 0.2681(3) 0.41970(16) 0.076 Uani 1 1 d D U . . .
H19A_5 H 0.136985 0.269810 0.428259 0.091 Uiso 1 1 calc R U . . .
H19B_5 H 0.060454 0.249060 0.428009 0.091 Uiso 1 1 calc R U . . .
C20A_5 C 0.0582(5) 0.3063(3) 0.4240(3) 0.100 Uani 1 1 d D U . . .
H20A_5 H 0.064942 0.317317 0.443301 0.119 Uiso 1 1 calc R U . . .
H20B_5 H 0.083569 0.323657 0.412900 0.119 Uiso 1 1 calc R U . . .
C21A_5 C -0.0174(5) 0.3054(4) 0.4170(3) 0.113 Uani 1 1 d D U . . .
H21A_5 H -0.025389 0.291176 0.398639 0.136 Uiso 1 1 calc R U . . .
H21B_5 H -0.031769 0.331962 0.416689 0.136 Uiso 1 1 calc R U . . .
C22A_5 C -0.0620(7) 0.2867(5) 0.4370(3) 0.155 Uani 1 1 d D U . . .
H22A_5 H -0.111333 0.286780 0.431601 0.232 Uiso 1 1 calc R U . . .
H22B_5 H -0.048632 0.260264 0.437154 0.232 Uiso 1 1 calc R U . . .
H22C_5 H -0.055011 0.301049 0.455204 0.232 Uiso 1 1 calc R U . . .
C23A_5 C -0.0595(4) 0.1896(4) 0.3692(2) 0.109 Uani 1 1 d D U . . .
H23A_5 H -0.068815 0.161442 0.366503 0.131 Uiso 1 1 calc R U . . .
H23B_5 H -0.043085 0.197280 0.351797 0.131 Uiso 1 1 calc R U . . .
C24A_5 C -0.1252(5) 0.2087(4) 0.3769(3) 0.124 Uani 1 1 d D U . . .
H24A_5 H -0.116268 0.236864 0.379950 0.149 Uiso 1 1 calc R U . . .
H24B_5 H -0.160649 0.202399 0.362219 0.149 Uiso 1 1 calc R U . . .
C25A_5 C -0.1510(9) 0.1951(4) 0.4022(3) 0.139 Uani 1 1 d D U . . .
H25A_5 H -0.186493 0.212464 0.410424 0.167 Uiso 1 1 calc R U . . .
H25B_5 H -0.111757 0.195814 0.415403 0.167 Uiso 1 1 calc R U . . .
C26A_5 C -0.1831(10) 0.1544(5) 0.3964(4) 0.170 Uani 1 1 d D U . . .
H26A_5 H -0.199773 0.146113 0.413416 0.255 Uiso 1 1 calc R U . . .
H26B_5 H -0.222463 0.153802 0.383623 0.255 Uiso 1 1 calc R U . . .
H26C_5 H -0.147814 0.137171 0.388597 0.255 Uiso 1 1 calc R U . . .
C27A_5 C 0.0403(6) -0.0082(4) 0.3295(2) 0.106 Uani 1 1 d D U . . .
H27A_5 H 0.076005 -0.026868 0.323705 0.127 Uiso 1 1 calc R U . . .
H27B_5 H 0.033836 0.007661 0.314758 0.127 Uiso 1 1 calc R U . . .
C28A_5 C -0.0257(8) -0.0289(5) 0.3339(3) 0.151 Uani 1 1 d D U . . .
H28A_5 H -0.028681 -0.052698 0.320722 0.181 Uiso 1 1 calc R U . . .
H28B_5 H -0.064259 -0.013022 0.329316 0.181 Uiso 1 1 calc R U . . .
C29A_5 C -0.0385(10) -0.0396(7) 0.3610(3) 0.185 Uani 1 1 d D U . . .
H29A_5 H -0.035620 -0.015886 0.374164 0.223 Uiso 1 1 calc R U . . .
H29B_5 H -0.000040 -0.055588 0.365563 0.223 Uiso 1 1 calc R U . . .
C30A_5 C -0.1071(10) -0.0611(7) 0.3651(5) 0.220 Uani 1 1 d D U . . .
H30A_5 H -0.109429 -0.066555 0.383940 0.330 Uiso 1 1 calc R U . . .
H30B_5 H -0.145964 -0.045356 0.361398 0.330 Uiso 1 1 calc R U . . .
H30C_5 H -0.110248 -0.085209 0.352764 0.330 Uiso 1 1 calc R U . . .
C31A_5 C 0.2277(7) -0.0237(3) 0.3553(2) 0.096 Uani 1 1 d D U . . .
H31A_5 H 0.194721 -0.023835 0.370474 0.115 Uiso 1 1 calc R U . . .
H31B_5 H 0.271020 -0.009085 0.362225 0.115 Uiso 1 1 calc R U . . .
C32A_5 C 0.2441(7) -0.0636(3) 0.3448(3) 0.111 Uani 1 1 d D U . . .
H32A_5 H 0.260119 -0.076082 0.360268 0.134 Uiso 1 1 calc R U . . .
H32B_5 H 0.283810 -0.062530 0.332247 0.134 Uiso 1 1 calc R U . . .
C33A_5 C 0.1869(8) -0.0884(3) 0.3303(4) 0.132 Uani 1 1 d D U . . .
H33A_5 H 0.168365 -0.075017 0.315705 0.159 Uiso 1 1 calc R U . . .
H33B_5 H 0.148621 -0.091159 0.343292 0.159 Uiso 1 1 calc R U . . .
C34A_5 C 0.2056(11) -0.1282(4) 0.3179(4) 0.169 Uani 1 1 d D U . . .
H34A_5 H 0.164067 -0.141855 0.308970 0.253 Uiso 1 1 calc R U . . .
H34B_5 H 0.242246 -0.126112 0.304474 0.253 Uiso 1 1 calc R U . . .
H34C_5 H 0.222434 -0.142309 0.332156 0.253 Uiso 1 1 calc R U . . .
C35A_5 C 0.4811(4) 0.0891(2) 0.3162(2) 0.065 Uani 1 1 d D U . . .
H35A_5 H 0.451476 0.083342 0.299557 0.078 Uiso 1 1 calc R U . . .
H35B_5 H 0.470090 0.068984 0.327828 0.078 Uiso 1 1 calc R U . . .
C36A_5 C 0.5541(4) 0.0873(3) 0.3085(2) 0.077 Uani 1 1 d D U . . .
H36A_5 H 0.583937 0.094798 0.324906 0.092 Uiso 1 1 calc R U . . .
H36B_5 H 0.564340 0.106012 0.295708 0.092 Uiso 1 1 calc R U . . .
C37A_5 C 0.5720(6) 0.0485(3) 0.2956(3) 0.090 Uani 1 1 d D U . . .
H37A_5 H 0.539267 0.039752 0.280307 0.108 Uiso 1 1 calc R U . . .
H37B_5 H 0.566967 0.030172 0.309052 0.108 Uiso 1 1 calc R U . . .
C38A_5 C 0.6459(6) 0.0490(5) 0.2854(4) 0.141 Uani 1 1 d D U . . .
H38A_5 H 0.656602 0.023218 0.277061 0.212 Uiso 1 1 calc R U . . .
H38B_5 H 0.650693 0.066854 0.271969 0.212 Uiso 1 1 calc R U . . .
H38C_5 H 0.678356 0.057286 0.300675 0.212 Uiso 1 1 calc R U . . .
C39A_5 C 0.4904(4) 0.19966(19) 0.31904(15) 0.052 Uani 1 1 d D U . . .
H39A_5 H 0.465354 0.191755 0.301526 0.062 Uiso 1 1 calc R U . . .
H39B_5 H 0.524222 0.180006 0.321556 0.062 Uiso 1 1 calc R U . . .
C40A_5 C 0.5280(4) 0.2367(2) 0.31832(17) 0.057 Uani 1 1 d D U . . .
H40A_5 H 0.546628 0.246251 0.336762 0.069 Uiso 1 1 calc R U . . .
H40B_5 H 0.494496 0.255316 0.313419 0.069 Uiso 1 1 calc R U . . .
C41A_5 C 0.5866(5) 0.2356(3) 0.29900(19) 0.066 Uani 1 1 d D U . . .
H41A_5 H 0.568434 0.224838 0.280738 0.079 Uiso 1 1 calc R U . . .
H41B_5 H 0.621322 0.218070 0.304483 0.079 Uiso 1 1 calc R U . . .
C42A_5 C 0.6233(6) 0.2741(3) 0.2971(2) 0.090 Uani 1 1 d D U . . .
H42A_5 H 0.661146 0.270870 0.284010 0.136 Uiso 1 1 calc R U . . .
H42B_5 H 0.589836 0.291582 0.291205 0.136 Uiso 1 1 calc R U . . .
H42C_5 H 0.642820 0.284802 0.314994 0.136 Uiso 1 1 calc R U . . .
C1B_5 C 0.2928(4) 0.0984(2) 0.26281(16) 0.044 Uani 1 1 d D U . . .
C2B_5 C 0.2521(4) 0.1302(2) 0.27055(15) 0.041 Uani 1 1 d D U . . .
C3B_5 C 0.2810(4) 0.1676(2) 0.27084(14) 0.039 Uani 1 1 d D U . . .
C4B_5 C 0.3524(4) 0.1737(2) 0.26185(14) 0.040 Uani 1 1 d D U . . .
C5B_5 C 0.3907(4) 0.1410(2) 0.25522(16) 0.044 Uani 1 1 d D U . . .
C6B_5 C 0.3609(4) 0.1038(2) 0.25569(16) 0.046 Uani 1 1 d D U . . .
C7B_5 C 0.1826(4) 0.1197(2) 0.27570(16) 0.044 Uani 1 1 d D U . . .
C8B_5 C 0.1359(4) 0.1492(2) 0.28214(15) 0.042 Uani 1 1 d D U . . .
C9B_5 C 0.1647(4) 0.1874(2) 0.28428(14) 0.037 Uani 1 1 d D U . . .
C10B_5 C 0.2353(4) 0.1961(2) 0.27935(14) 0.039 Uani 1 1 d D U . . .
C11B_5 C 0.3830(4) 0.2078(2) 0.25597(15) 0.043 Uani 1 1 d D U . . .
C12B_5 C 0.4504(4) 0.2088(2) 0.24506(16) 0.048 Uani 1 1 d D U . . .
C13B_5 C 0.4891(4) 0.1755(2) 0.23982(16) 0.047 Uani 1 1 d D U . . .
C14B_5 C 0.4572(4) 0.1406(2) 0.24413(16) 0.047 Uani 1 1 d D U . . .
C15B_5 C 0.4014(4) 0.0733(2) 0.24552(18) 0.053 Uani 1 1 d D U . . .
C16B_5 C 0.3699(5) 0.0368(2) 0.24411(19) 0.057 Uani 1 1 d D U . . .
C17B_5 C 0.2989(5) 0.0307(2) 0.2512(2) 0.059 Uani 1 1 d D U . . .
C18B_5 C 0.2595(4) 0.0627(2) 0.26063(18) 0.053 Uani 1 1 d D U . . .
C19B_5 C 0.4848(6) 0.2484(3) 0.21295(15) 0.077 Uani 1 1 d D U . . .
H19C_5 H 0.439027 0.241192 0.203793 0.092 Uiso 1 1 calc R U . . .
H19D_5 H 0.519830 0.231352 0.204075 0.092 Uiso 1 1 calc R U . . .
C20B_5 C 0.5048(7) 0.2883(3) 0.2101(3) 0.120 Uani 1 1 d D U . . .
H20C_5 H 0.472491 0.305587 0.220461 0.144 Uiso 1 1 calc R U . . .
H20D_5 H 0.501370 0.292064 0.190715 0.144 Uiso 1 1 calc R U . . .
C21B_5 C 0.5776(8) 0.2977(5) 0.2203(4) 0.167 Uani 1 1 d D U . . .
H21C_5 H 0.608162 0.276088 0.215223 0.200 Uiso 1 1 calc R U . . .
H21D_5 H 0.579262 0.304868 0.240220 0.200 Uiso 1 1 calc R U . . .
C22B_5 C 0.5977(7) 0.3316(5) 0.2056(3) 0.260 Uani 1 1 d D U . . .
H22D_5 H 0.645678 0.340773 0.210714 0.390 Uiso 1 1 calc R U . . .
H22E_5 H 0.594451 0.323696 0.185980 0.390 Uiso 1 1 calc R U . . .
H22F_5 H 0.565821 0.352207 0.210743 0.390 Uiso 1 1 calc R U . . .
C23B_5 C 0.6078(3) 0.1567(3) 0.2341(2) 0.083 Uani 1 1 d D U . . .
H23C_5 H 0.598880 0.131052 0.223453 0.099 Uiso 1 1 calc R U . . .
H23D_5 H 0.608327 0.153466 0.253573 0.099 Uiso 1 1 calc R U . . .
C24B_5 C 0.6759(4) 0.1726(4) 0.2269(2) 0.102 Uani 1 1 d D U . . .
H24C_5 H 0.712768 0.157128 0.233396 0.122 Uiso 1 1 calc R U . . .
H24D_5 H 0.682728 0.198986 0.236590 0.122 Uiso 1 1 calc R U . . .
C25B_5 C 0.6851(6) 0.1739(5) 0.1976(2) 0.116 Uani 1 1 d D U . . .
H25C_5 H 0.647031 0.188270 0.190711 0.140 Uiso 1 1 calc R U . . .
H25D_5 H 0.681484 0.147460 0.187851 0.140 Uiso 1 1 calc R U . . .
C26B_5 C 0.7549(6) 0.1927(6) 0.1914(3) 0.144 Uani 1 1 d D U . . .
H26D_5 H 0.758673 0.192948 0.171809 0.217 Uiso 1 1 calc R U . . .
H26E_5 H 0.758327 0.219115 0.200702 0.217 Uiso 1 1 calc R U . . .
H26F_5 H 0.792776 0.178309 0.197842 0.217 Uiso 1 1 calc R U . . .
C27B_5 C 0.4064(7) -0.0055(2) 0.20678(16) 0.077 Uani 1 1 d D U . . .
H27C_5 H 0.435647 0.013299 0.198193 0.092 Uiso 1 1 calc R U . . .
H27D_5 H 0.357968 -0.005313 0.199687 0.092 Uiso 1 1 calc R U . . .
C28B_5 C 0.4334(6) -0.0443(2) 0.2000(2) 0.084 Uani 1 1 d D U . . .
H28C_5 H 0.481150 -0.044102 0.207765 0.101 Uiso 1 1 calc R U . . .
H28D_5 H 0.437022 -0.049817 0.179987 0.101 Uiso 1 1 calc R U . . .
C29B_5 C 0.3904(6) -0.0759(3) 0.2097(2) 0.087 Uani 1 1 d D U . . .
H29C_5 H 0.384387 -0.069907 0.229560 0.105 Uiso 1 1 calc R U . . .
H29D_5 H 0.415761 -0.099885 0.206332 0.105 Uiso 1 1 calc R U . . .
C30B_5 C 0.3194(6) -0.0823(4) 0.1961(3) 0.099 Uani 1 1 d D U . . .
H30D_5 H 0.293511 -0.103346 0.203230 0.149 Uiso 1 1 calc R U . . .
H30E_5 H 0.293557 -0.058867 0.199691 0.149 Uiso 1 1 calc R U . . .
H30F_5 H 0.324945 -0.088858 0.176453 0.149 Uiso 1 1 calc R U . . .
C31B_5 C 0.2352(9) -0.0197(4) 0.2664(3) 0.137 Uani 1 1 d D U . . .
H31C_5 H 0.196727 -0.002658 0.271792 0.165 Uiso 1 1 calc R U . . .
H31D_5 H 0.266321 -0.019509 0.282432 0.165 Uiso 1 1 calc R U . . .
C32B_5 C 0.2055(8) -0.0589(3) 0.2585(4) 0.158 Uani 1 1 d D U . . .
H32C_5 H 0.222985 -0.076119 0.271024 0.190 Uiso 1 1 calc R U . . .
H32D_5 H 0.219700 -0.068648 0.239887 0.190 Uiso 1 1 calc R U . . .
C33B_5 C 0.1279(8) -0.0584(5) 0.2598(5) 0.204 Uani 1 1 d D U . . .
H33C_5 H 0.108900 -0.048577 0.243606 0.245 Uiso 1 1 calc R U . . .
H33D_5 H 0.113851 -0.041459 0.276191 0.245 Uiso 1 1 calc R U . . .
C34B_5 C 0.1002(10) -0.0987(5) 0.2608(5) 0.269 Uani 1 1 d D U . . .
H34D_5 H 0.049080 -0.099290 0.261675 0.404 Uiso 1 1 calc R U . . .
H34E_5 H 0.114271 -0.115189 0.244502 0.404 Uiso 1 1 calc R U . . .
H34F_5 H 0.119202 -0.108100 0.276957 0.404 Uiso 1 1 calc R U . . .
C35B_5 C 0.0342(3) 0.1096(2) 0.28984(18) 0.053 Uani 1 1 d D U . . .
H35C_5 H 0.062188 0.098466 0.303412 0.063 Uiso 1 1 calc R U . . .
H35D_5 H 0.035269 0.092050 0.272564 0.063 Uiso 1 1 calc R U . . .
C36B_5 C -0.0377(4) 0.1110(2) 0.29891(19) 0.056 Uani 1 1 d D U . . .
H36C_5 H -0.066655 0.120831 0.285014 0.068 Uiso 1 1 calc R U . . .
H36D_5 H -0.039574 0.129090 0.315895 0.068 Uiso 1 1 calc R U . . .
C37B_5 C -0.0673(4) 0.0727(2) 0.3038(2) 0.067 Uani 1 1 d D U . . .
H37C_5 H -0.036259 0.062415 0.316809 0.080 Uiso 1 1 calc R U . . .
H37D_5 H -0.067137 0.055185 0.286505 0.080 Uiso 1 1 calc R U . . .
C38B_5 C -0.1405(5) 0.0726(4) 0.3147(3) 0.094 Uani 1 1 d D U . . .
H38D_5 H -0.155711 0.046415 0.317267 0.141 Uiso 1 1 calc R U . . .
H38E_5 H -0.141143 0.089268 0.332086 0.141 Uiso 1 1 calc R U . . .
H38F_5 H -0.172085 0.082022 0.301718 0.141 Uiso 1 1 calc R U . . .
C39B_5 C 0.0724(4) 0.2227(2) 0.30919(16) 0.058 Uani 1 1 d D U . . .
H39C_5 H 0.086140 0.209492 0.324653 0.069 Uiso 1 1 calc R U . . .
H39D_5 H 0.027063 0.210993 0.301757 0.069 Uiso 1 1 calc R U . . .
C40B_5 C 0.0655(5) 0.2640(2) 0.31848(19) 0.069 Uani 1 1 d D U . . .
H40C_5 H 0.065330 0.277508 0.302263 0.083 Uiso 1 1 calc R U . . .
H40D_5 H 0.107705 0.273516 0.329409 0.083 Uiso 1 1 calc R U . . .
C41B_5 C 0.0034(5) 0.2751(3) 0.3347(2) 0.083 Uani 1 1 d D U . . .
H41C_5 H 0.003671 0.262484 0.351368 0.099 Uiso 1 1 calc R U . . .
H41D_5 H -0.039322 0.265692 0.324091 0.099 Uiso 1 1 calc R U . . .
C42B_5 C 0.0008(7) 0.3180(3) 0.3428(3) 0.111 Uani 1 1 d D U . . .
H42D_5 H -0.041132 0.323645 0.353410 0.166 Uiso 1 1 calc R U . . .
H42E_5 H 0.042454 0.327501 0.353673 0.166 Uiso 1 1 calc R U . . .
H42F_5 H -0.000565 0.330711 0.326379 0.166 Uiso 1 1 calc R U . . .
O1A_5 O 0.2304(3) 0.24168(15) 0.37835(9) 0.040 Uani 1 1 d D U . . .
O2A_5 O 0.0945(3) 0.25661(17) 0.39105(12) 0.059 Uani 1 1 d D U . . .
O3A_5 O -0.0057(3) 0.1995(2) 0.38972(15) 0.074 Uani 1 1 d D U . . .
O4A_5 O 0.0650(4) 0.0159(2) 0.35335(15) 0.078 Uani 1 1 d D U . . .
O5A_5 O 0.1976(4) -0.00577(18) 0.33436(14) 0.073 Uani 1 1 d D U . . .
O6A_5 O 0.4636(3) 0.12501(15) 0.33016(12) 0.056 Uani 1 1 d D U . . .
O7A_5 O 0.4411(3) 0.20194(15) 0.34075(10) 0.041 Uani 1 1 d D U . . .
O1B_5 O 0.3455(3) 0.24125(15) 0.25852(9) 0.039 Uani 1 1 d D U . . .
O2B_5 O 0.4802(3) 0.24343(18) 0.24089(11) 0.056 Uani 1 1 d D U . . .
O3B_5 O 0.5534(3) 0.1806(2) 0.22895(13) 0.065 Uani 1 1 d D U . . .
O4B_5 O 0.4075(4) 0.00491(18) 0.23546(13) 0.067 Uani 1 1 d D U . . .
O5B_5 O 0.2727(4) -0.00521(19) 0.24605(16) 0.086 Uani 1 1 d D U . . .
O6B_5 O 0.0661(3) 0.14512(16) 0.28585(12) 0.051 Uani 1 1 d D U . . .
O7B_5 O 0.1241(3) 0.21860(16) 0.28880(10) 0.044 Uani 1 1 d D U . . .
S1A_5 S 0.32622(13) 0.05921(7) 0.32943(5) 0.055 Uani 1 1 d . U . . .
S2A_5 S 0.02890(12) 0.10720(7) 0.36949(5) 0.055 Uani 1 1 d . U . . .
S1B_5 S 0.17106(12) 0.06876(7) 0.26946(5) 0.053 Uani 1 1 d . U . . .
S2B_5 S 0.48291(12) 0.09177(7) 0.23574(5) 0.054 Uani 1 1 d . U . . .
Te1A_5 Te 0.30836(3) 0.24851(2) 0.35054(2) 0.035 Uani 1 1 d D U . . .
Te1B_5 Te 0.27371(3) 0.25278(2) 0.28937(2) 0.037 Uani 1 1 d D U . . .
O1AB_5 O 0.2302(3) 0.25228(15) 0.32727(9) 0.039 Uani 1 1 d D U . . .
O2AB_5 O 0.3528(3) 0.24779(15) 0.31240(10) 0.039 Uani 1 1 d . U . . .
C1A_6 C 0.3868(6) 0.0921(3) 0.4751(3) 0.060 Uani 0.7069 1 d D U P B 1
C2A_6 C 0.4068(6) 0.1320(3) 0.4787(3) 0.055 Uani 0.7069 1 d D U P B 1
C3A_6 C 0.3613(5) 0.1604(3) 0.4882(3) 0.050 Uani 0.7069 1 d D U P B 1
C4A_6 C 0.2908(6) 0.1479(3) 0.4959(2) 0.051 Uani 0.7069 1 d D U P B 1
C5A_6 C 0.2722(6) 0.1085(3) 0.4905(2) 0.055 Uani 0.7069 1 d D U P B 1
C6A_6 C 0.3198(6) 0.0809(3) 0.4801(3) 0.061 Uani 0.7069 1 d D U P B 1
C7A_6 C 0.4786(6) 0.1384(3) 0.4750(3) 0.060 Uani 0.7069 1 d D U P B 1
C8A_6 C 0.5069(6) 0.1758(3) 0.4807(3) 0.061 Uani 0.7069 1 d D U P B 1
C9A_6 C 0.4605(5) 0.2057(3) 0.4871(3) 0.055 Uani 0.7069 1 d D U P B 1
C10A_6 C 0.3898(5) 0.1984(3) 0.4905(2) 0.049 Uani 0.7069 1 d D U P B 1
C11A_6 C 0.2462(6) 0.1709(3) 0.5121(2) 0.048 Uani 0.7069 1 d D U P B 1
C12A_6 C 0.1842(6) 0.1536(3) 0.5211(2) 0.052 Uani 0.7069 1 d D U P B 1
C13A_6 C 0.1660(7) 0.1144(3) 0.5144(3) 0.057 Uani 0.7069 1 d D U P B 1
C14A_6 C 0.2110(6) 0.0905(3) 0.4990(3) 0.058 Uani 0.7069 1 d D U P B 1
C15A_6 C 0.2998(7) 0.0423(3) 0.4799(3) 0.069 Uani 0.7069 1 d D U P B 1
C16A_6 C 0.3496(7) 0.0160(3) 0.4732(3) 0.078 Uani 0.7069 1 d D U P B 1
C17A_6 C 0.4198(7) 0.0270(3) 0.4685(5) 0.078 Uani 0.7069 1 d D U P B 1
C18A_6 C 0.4390(7) 0.0665(3) 0.4696(3) 0.070 Uani 0.7069 1 d D U P B 1
C19A_6 C 0.1389(6) 0.1673(4) 0.56515(18) 0.064 Uani 0.7069 1 d D U P B 1
H19A_6 H 0.120113 0.140551 0.564655 0.077 Uiso 0.7069 1 calc R U P B 1
H19B_6 H 0.105644 0.184242 0.575318 0.077 Uiso 0.7069 1 calc R U P B 1
C20A_6 C 0.2067(7) 0.1715(4) 0.5799(2) 0.072 Uani 0.7069 1 d D U P B 1
H20A_6 H 0.224504 0.198510 0.580905 0.087 Uiso 0.7069 1 calc R U P B 1
H20B_6 H 0.240359 0.155399 0.569270 0.087 Uiso 0.7069 1 calc R U P B 1
C21A_6 C 0.2053(8) 0.1611(4) 0.6079(2) 0.082 Uani 0.7069 1 d D U P B 1
H21A_6 H 0.190081 0.133676 0.607052 0.098 Uiso 0.7069 1 calc R U P B 1
H21B_6 H 0.170503 0.176354 0.618547 0.098 Uiso 0.7069 1 calc R U P B 1
C22A_6 C 0.2752(9) 0.1676(5) 0.6224(3) 0.091 Uani 0.7069 1 d D U P B 1
H22A_6 H 0.271113 0.160245 0.640691 0.136 Uiso 0.7069 1 calc R U P B 1
H22B_6 H 0.309782 0.152092 0.612251 0.136 Uiso 0.7069 1 calc R U P B 1
H22C_6 H 0.290192 0.194796 0.623753 0.136 Uiso 0.7069 1 calc R U P B 1
C23A_6 C 0.0596(4) 0.0710(3) 0.5102(3) 0.082 Uani 0.7069 1 d D U P B 1
H23A_6 H 0.071449 0.046639 0.516543 0.098 Uiso 0.7069 1 calc R U P B 1
H23B_6 H 0.069763 0.069042 0.490572 0.098 Uiso 0.7069 1 calc R U P B 1
C24A_6 C -0.0154(5) 0.0768(5) 0.5142(4) 0.091 Uani 0.7069 1 d D U P B 1
H24A_6 H -0.025010 0.103130 0.510797 0.110 Uiso 0.7069 1 calc R U P B 1
H24B_6 H -0.026235 0.074939 0.533438 0.110 Uiso 0.7069 1 calc R U P B 1
C25A_6 C -0.0632(7) 0.0494(5) 0.4968(4) 0.102 Uani 0.7069 1 d D U P B 1
H25A_6 H -0.050931 0.022963 0.498803 0.122 Uiso 0.7069 1 calc R U P B 1
H25B_6 H -0.056081 0.053075 0.477556 0.122 Uiso 0.7069 1 calc R U P B 1
C26A_6 C -0.1395(7) 0.0539(6) 0.5034(5) 0.112 Uani 0.7069 1 d D U P B 1
H26A_6 H -0.168249 0.035131 0.491259 0.169 Uiso 0.7069 1 calc R U P B 1
H26B_6 H -0.147229 0.049731 0.522275 0.169 Uiso 0.7069 1 calc R U P B 1
H26C_6 H -0.152384 0.079866 0.501013 0.169 Uiso 0.7069 1 calc R U P B 1
C27A_6 C 0.3128(11) -0.0446(3) 0.4494(3) 0.101 Uani 0.7069 1 d D U P B 1
H27A_6 H 0.351644 -0.042557 0.436561 0.121 Uiso 0.7069 1 calc R U P B 1
H27B_6 H 0.271276 -0.033799 0.441751 0.121 Uiso 0.7069 1 calc R U P B 1
C28A_6 C 0.2970(9) -0.0852(3) 0.4519(4) 0.104 Uani 0.7069 1 d D U P B 1
H28A_6 H 0.288279 -0.099470 0.433529 0.124 Uiso 0.7069 1 calc R U P B 1
H28B_6 H 0.253547 -0.087347 0.462306 0.124 Uiso 0.7069 1 calc R U P B 1
C29A_6 C 0.3533(10) -0.1038(4) 0.4654(5) 0.110 Uani 0.7069 1 d D U P B 1
H29A_6 H 0.360206 -0.090740 0.484234 0.132 Uiso 0.7069 1 calc R U P B 1
H29B_6 H 0.397528 -0.100641 0.455659 0.132 Uiso 0.7069 1 calc R U P B 1
C30A_6 C 0.3366(12) -0.1462(4) 0.4662(5) 0.123 Uani 0.7069 1 d D U P B 1
H30A_6 H 0.375025 -0.157119 0.475264 0.185 Uiso 0.7069 1 calc R U P B 1
H30B_6 H 0.293348 -0.149467 0.476181 0.185 Uiso 0.7069 1 calc R U P B 1
H30C_6 H 0.330671 -0.159369 0.447604 0.185 Uiso 0.7069 1 calc R U P B 1
C31A_6 C 0.5313(6) 0.0016(2) 0.4587(4) 0.092 Uani 0.7069 1 d D U P B 1
H31A_6 H 0.554252 0.017101 0.474728 0.110 Uiso 0.7069 1 calc R U P B 1
H31B_6 H 0.537554 0.016082 0.443072 0.110 Uiso 0.7069 1 calc R U P B 1
C32A_6 C 0.5665(7) -0.0346(4) 0.4530(4) 0.095 Uani 0.7069 1 d D U P B 1
H32A_6 H 0.540429 -0.051548 0.438425 0.114 Uiso 0.7069 1 calc R U P B 1
H32B_6 H 0.566100 -0.047613 0.469457 0.114 Uiso 0.7069 1 calc R U P B 1
C33A_6 C 0.6398(7) -0.0286(4) 0.4445(4) 0.101 Uani 0.7069 1 d D U P B 1
H33A_6 H 0.665957 -0.012187 0.459298 0.121 Uiso 0.7069 1 calc R U P B 1
H33B_6 H 0.640048 -0.014775 0.428404 0.121 Uiso 0.7069 1 calc R U P B 1
C34A_6 C 0.6769(11) -0.0654(5) 0.4376(4) 0.116 Uani 0.7069 1 d D U P B 1
H34A_6 H 0.724849 -0.059578 0.432201 0.175 Uiso 0.7069 1 calc R U P B 1
H34B_6 H 0.677956 -0.079037 0.453592 0.175 Uiso 0.7069 1 calc R U P B 1
H34C_6 H 0.652026 -0.081626 0.422672 0.175 Uiso 0.7069 1 calc R U P B 1
C35A_6 C 0.6163(6) 0.1760(6) 0.4575(2) 0.089 Uani 0.7069 1 d D U P B 1
H35A_6 H 0.594340 0.186970 0.442348 0.107 Uiso 0.7069 1 calc R U P B 1
H35B_6 H 0.613396 0.147746 0.452864 0.107 Uiso 0.7069 1 calc R U P B 1
C36A_6 C 0.6909(6) 0.1893(6) 0.4598(3) 0.107 Uani 0.7069 1 d D U P B 1
H36A_6 H 0.702504 0.197968 0.442128 0.128 Uiso 0.7069 1 calc R U P B 1
H36B_6 H 0.717337 0.166015 0.460729 0.128 Uiso 0.7069 1 calc R U P B 1
C37A_6 C 0.7228(10) 0.2190(6) 0.4808(3) 0.123 Uani 0.7069 1 d D U P B 1
H37A_6 H 0.750884 0.205943 0.493299 0.147 Uiso 0.7069 1 calc R U P B 1
H37B_6 H 0.684478 0.231131 0.491519 0.147 Uiso 0.7069 1 calc R U P B 1
C38A_6 C 0.7688(13) 0.2505(7) 0.4713(5) 0.158 Uani 0.7069 1 d D U P B 1
H38A_6 H 0.786437 0.268164 0.487091 0.237 Uiso 0.7069 1 calc R U P B 1
H38B_6 H 0.808198 0.239260 0.461268 0.237 Uiso 0.7069 1 calc R U P B 1
H38C_6 H 0.741517 0.264552 0.459481 0.237 Uiso 0.7069 1 calc R U P B 1
C39A_6 C 0.5250(8) 0.2621(3) 0.4764(3) 0.063 Uani 0.7069 1 d D U P B 1
H39A_6 H 0.509995 0.251883 0.457604 0.075 Uiso 0.7069 1 calc R U P B 1
H39B_6 H 0.574535 0.256098 0.478679 0.075 Uiso 0.7069 1 calc R U P B 1
C40A_6 C 0.5190(9) 0.3040(3) 0.4806(4) 0.067 Uani 0.7069 1 d D U P B 1
H40A_6 H 0.525533 0.313236 0.500218 0.081 Uiso 0.7069 1 calc R U P B 1
H40B_6 H 0.471080 0.309778 0.475383 0.081 Uiso 0.7069 1 calc R U P B 1
C41A_6 C 0.5697(8) 0.3258(4) 0.4652(3) 0.075 Uani 0.7069 1 d D U P B 1
H41A_6 H 0.568439 0.314090 0.445974 0.090 Uiso 0.7069 1 calc R U P B 1
H41B_6 H 0.617355 0.323494 0.472484 0.090 Uiso 0.7069 1 calc R U P B 1
C42A_6 C 0.5554(10) 0.3679(4) 0.4665(4) 0.091 Uani 0.7069 1 d D U P B 1
H42A_6 H 0.590532 0.380442 0.456028 0.137 Uiso 0.7069 1 calc R U P B 1
H42B_6 H 0.508790 0.370524 0.458945 0.137 Uiso 0.7069 1 calc R U P B 1
H42C_6 H 0.557760 0.379937 0.485485 0.137 Uiso 0.7069 1 calc R U P B 1
C1B_6 C 0.4374(6) 0.1277(3) 0.4027(5) 0.063 Uani 0.7069 1 d D U P B 1
C2B_6 C 0.3735(7) 0.1433(2) 0.4105(8) 0.054 Uani 0.7069 1 d D U P B 1
C3B_6 C 0.3681(5) 0.1833(2) 0.4159(3) 0.045 Uani 0.7069 1 d D U P B 1
C4B_6 C 0.4265(6) 0.2085(3) 0.4094(5) 0.045 Uani 0.7069 1 d D U P B 1
C5B_6 C 0.4890(6) 0.1912(3) 0.4018(5) 0.054 Uani 0.7069 1 d D U P B 1
C6B_6 C 0.4947(5) 0.1508(3) 0.3986(3) 0.062 Uani 0.7069 1 d D U P B 1
C7B_6 C 0.3187(5) 0.1156(3) 0.4122(2) 0.059 Uani 0.7069 1 d D U P B 1
C8B_6 C 0.2538(6) 0.1284(3) 0.4203(6) 0.055 Uani 0.7069 1 d D U P B 1
C9B_6 C 0.2472(6) 0.1686(3) 0.4271(4) 0.049 Uani 0.7069 1 d D U P B 1
C10B_6 C 0.3021(5) 0.1951(2) 0.4242(2) 0.042 Uani 0.7069 1 d D U P B 1
C11B_6 C 0.4259(6) 0.2476(3) 0.4086(4) 0.042 Uani 0.7069 1 d D U P B 1
C12B_6 C 0.4869(5) 0.2679(3) 0.4019(4) 0.046 Uani 0.7069 1 d D U P B 1
C13B_6 C 0.5499(5) 0.2498(3) 0.3948(4) 0.054 Uani 0.7069 1 d D U P B 1
C14B_6 C 0.5494(6) 0.2103(3) 0.3946(4) 0.057 Uani 0.7069 1 d D U P B 1
C15B_6 C 0.5569(7) 0.1369(3) 0.3885(5) 0.074 Uani 0.7069 1 d D U P B 1
C16B_6 C 0.5601(7) 0.0971(3) 0.3833(4) 0.092 Uani 0.7069 1 d D U P B 1
C17B_6 C 0.5019(7) 0.0737(4) 0.3881(4) 0.092 Uani 0.7069 1 d D U P B 1
C18B_6 C 0.4373(7) 0.0881(3) 0.3979(6) 0.075 Uani 0.7069 1 d D U P B 1
C19B_6 C 0.4703(9) 0.3214(3) 0.3782(2) 0.054 Uani 0.7069 1 d D U P B 1
H19C_6 H 0.420943 0.314256 0.372919 0.065 Uiso 0.7069 1 calc R U P B 1
H19D_6 H 0.500410 0.309837 0.363566 0.065 Uiso 0.7069 1 calc R U P B 1
C20B_6 C 0.4815(6) 0.3636(3) 0.3819(3) 0.059 Uani 0.7069 1 d D U P B 1
H20C_6 H 0.454154 0.374381 0.397649 0.071 Uiso 0.7069 1 calc R U P B 1
H20D_6 H 0.462918 0.373404 0.365649 0.071 Uiso 0.7069 1 calc R U P B 1
C21B_6 C 0.5556(6) 0.3779(5) 0.3863(3) 0.065 Uani 0.7069 1 d D U P B 1
H21C_6 H 0.576431 0.365528 0.401028 0.079 Uiso 0.7069 1 calc R U P B 1
H21D_6 H 0.556997 0.405850 0.392275 0.079 Uiso 0.7069 1 calc R U P B 1
C22B_6 C 0.5992(8) 0.3701(6) 0.3612(3) 0.084 Uani 0.7069 1 d D U P B 1
H22D_6 H 0.647260 0.380060 0.365235 0.127 Uiso 0.7069 1 calc R U P B 1
H22E_6 H 0.598957 0.342382 0.355380 0.127 Uiso 0.7069 1 calc R U P B 1
H22F_6 H 0.579513 0.382723 0.346623 0.127 Uiso 0.7069 1 calc R U P B 1
C23B_6 C 0.6700(6) 0.2666(3) 0.4002(3) 0.080 Uani 0.7069 1 d D U P B 1
H23C_6 H 0.681724 0.239414 0.396011 0.096 Uiso 0.7069 1 calc R U P B 1
H23D_6 H 0.665308 0.272563 0.420099 0.096 Uiso 0.7069 1 calc R U P B 1
C24B_6 C 0.7266(6) 0.2912(5) 0.3911(3) 0.087 Uani 0.7069 1 d D U P B 1
H24C_6 H 0.769380 0.289257 0.402028 0.104 Uiso 0.7069 1 calc R U P B 1
H24D_6 H 0.713236 0.318212 0.393911 0.104 Uiso 0.7069 1 calc R U P B 1
C25B_6 C 0.7414(7) 0.2799(5) 0.3621(2) 0.095 Uani 0.7069 1 d D U P B 1
H25C_6 H 0.698873 0.282968 0.351208 0.113 Uiso 0.7069 1 calc R U P B 1
H25D_6 H 0.751886 0.252477 0.359222 0.113 Uiso 0.7069 1 calc R U P B 1
C26B_6 C 0.8017(9) 0.3029(6) 0.3516(4) 0.116 Uani 0.7069 1 d D U P B 1
H26D_6 H 0.808380 0.293911 0.332330 0.175 Uiso 0.7069 1 calc R U P B 1
H26E_6 H 0.791255 0.330094 0.353852 0.175 Uiso 0.7069 1 calc R U P B 1
H26F_6 H 0.844337 0.299564 0.361876 0.175 Uiso 0.7069 1 calc R U P B 1
C27B_6 C 0.6655(9) 0.0672(8) 0.3935(3) 0.129 Uani 0.7069 1 d D U P B 1
H27C_6 H 0.641876 0.044285 0.399620 0.155 Uiso 0.7069 1 calc R U P B 1
H27D_6 H 0.671989 0.087047 0.409493 0.155 Uiso 0.7069 1 calc R U P B 1
C28B_6 C 0.7343(8) 0.0569(8) 0.3828(4) 0.140 Uani 0.7069 1 d D U P B 1
H28C_6 H 0.751371 0.076621 0.371659 0.168 Uiso 0.7069 1 calc R U P B 1
H28D_6 H 0.729106 0.032175 0.370818 0.168 Uiso 0.7069 1 calc R U P B 1
C29B_6 C 0.7875(10) 0.0537(9) 0.4043(4) 0.156 Uani 0.7069 1 d D U P B 1
H29C_6 H 0.766828 0.038376 0.417790 0.187 Uiso 0.7069 1 calc R U P B 1
H29D_6 H 0.800684 0.079593 0.413753 0.187 Uiso 0.7069 1 calc R U P B 1
C30B_6 C 0.8525(11) 0.0351(10) 0.3929(6) 0.190 Uani 0.7069 1 d D U P B 1
H30D_6 H 0.885974 0.033541 0.407723 0.284 Uiso 0.7069 1 calc R U P B 1
H30E_6 H 0.839940 0.009196 0.383835 0.284 Uiso 0.7069 1 calc R U P B 1
H30F_6 H 0.873794 0.050411 0.379797 0.284 Uiso 0.7069 1 calc R U P B 1
C31B_6 C 0.4744(11) 0.0044(4) 0.3729(4) 0.128 Uani 0.7069 1 d D U P B 1
H31C_6 H 0.476686 0.011753 0.354372 0.153 Uiso 0.7069 1 calc R U P B 1
H31D_6 H 0.424565 0.002329 0.377899 0.153 Uiso 0.7069 1 calc R U P B 1
C32B_6 C 0.5054(11) -0.0330(4) 0.3731(5) 0.130 Uani 0.7069 1 d D U P B 1
H32C_6 H 0.548646 -0.029826 0.384383 0.156 Uiso 0.7069 1 calc R U P B 1
H32D_6 H 0.517880 -0.043610 0.354365 0.156 Uiso 0.7069 1 calc R U P B 1
C33B_6 C 0.4549(12) -0.0598(5) 0.3841(5) 0.144 Uani 0.7069 1 d D U P B 1
H33C_6 H 0.410205 -0.060953 0.373770 0.173 Uiso 0.7069 1 calc R U P B 1
H33D_6 H 0.445567 -0.050069 0.403276 0.173 Uiso 0.7069 1 calc R U P B 1
C34B_6 C 0.4818(15) -0.0997(5) 0.3825(6) 0.163 Uani 0.7069 1 d D U P B 1
H34D_6 H 0.447077 -0.116571 0.389935 0.244 Uiso 0.7069 1 calc R U P B 1
H34E_6 H 0.490238 -0.109589 0.363474 0.244 Uiso 0.7069 1 calc R U P B 1
H34F_6 H 0.525580 -0.098711 0.392964 0.244 Uiso 0.7069 1 calc R U P B 1
C35B_6 C 0.1867(5) 0.0668(2) 0.4184(3) 0.061 Uani 0.7069 1 d D U P B 1
H35C_6 H 0.220663 0.057576 0.430898 0.073 Uiso 0.7069 1 calc R U P B 1
H35D_6 H 0.198724 0.056572 0.399621 0.073 Uiso 0.7069 1 calc R U P B 1
C36B_6 C 0.1156(5) 0.0524(3) 0.4243(3) 0.060 Uani 0.7069 1 d D U P B 1
H36C_6 H 0.082358 0.061699 0.411595 0.073 Uiso 0.7069 1 calc R U P B 1
H36D_6 H 0.103584 0.063814 0.442902 0.073 Uiso 0.7069 1 calc R U P B 1
C37B_6 C 0.1048(7) 0.0101(3) 0.4224(3) 0.064 Uani 0.7069 1 d D U P B 1
H37C_6 H 0.138325 0.000513 0.434931 0.077 Uiso 0.7069 1 calc R U P B 1
H37D_6 H 0.115468 -0.001509 0.403742 0.077 Uiso 0.7069 1 calc R U P B 1
C38B_6 C 0.0317(7) -0.0032(5) 0.4292(4) 0.087 Uani 0.7069 1 d D U P B 1
H38D_6 H 0.028409 -0.031287 0.427499 0.131 Uiso 0.7069 1 calc R U P B 1
H38E_6 H 0.021036 0.007499 0.447809 0.131 Uiso 0.7069 1 calc R U P B 1
H38F_6 H -0.001849 0.005474 0.416583 0.131 Uiso 0.7069 1 calc R U P B 1
C39B_6 C 0.1435(7) 0.1709(5) 0.4546(4) 0.063 Uani 0.7069 1 d D U P B 1
H39C_6 H 0.142223 0.192356 0.469642 0.076 Uiso 0.7069 1 calc R U P B 1
H39D_6 H 0.166534 0.149529 0.461497 0.076 Uiso 0.7069 1 calc R U P B 1
C40B_6 C 0.0711(8) 0.1583(8) 0.4457(4) 0.075 Uani 0.7069 1 d D U P B 1
H40C_6 H 0.073233 0.138841 0.429453 0.090 Uiso 0.7069 1 calc R U P B 1
H40D_6 H 0.047601 0.180538 0.440157 0.090 Uiso 0.7069 1 calc R U P B 1
C41B_6 C 0.0274(8) 0.1419(5) 0.4663(3) 0.089 Uani 0.7069 1 d D U P B 1
H41C_6 H 0.024455 0.161429 0.482464 0.107 Uiso 0.7069 1 calc R U P B 1
H41D_6 H 0.050882 0.119776 0.472005 0.107 Uiso 0.7069 1 calc R U P B 1
C42B_6 C -0.0460(8) 0.1288(6) 0.4565(4) 0.113 Uani 0.7069 1 d D U P B 1
H42D_6 H -0.071480 0.118379 0.471117 0.170 Uiso 0.7069 1 calc R U P B 1
H42E_6 H -0.070287 0.150624 0.451271 0.170 Uiso 0.7069 1 calc R U P B 1
H42F_6 H -0.043821 0.108909 0.440797 0.170 Uiso 0.7069 1 calc R U P B 1
O1A_6 O 0.2626(4) 0.20852(18) 0.52040(13) 0.040 Uani 0.7069 1 d D U P B 1
O2A_6 O 0.1427(5) 0.1763(2) 0.53791(15) 0.056 Uani 0.7069 1 d D U P B 1
O3A_6 O 0.1020(5) 0.1016(3) 0.5244(2) 0.070 Uani 0.7069 1 d D U P B 1
O4A_6 O 0.3314(7) -0.0229(3) 0.4747(2) 0.093 Uani 0.7069 1 d D U P B 1
O5A_6 O 0.4590(6) -0.0029(3) 0.4637(2) 0.090 Uani 0.7069 1 d D U P B 1
O6A_6 O 0.5777(5) 0.1860(3) 0.48129(19) 0.073 Uani 0.7069 1 d D U P B 1
O7A_6 O 0.4832(6) 0.2438(2) 0.4951(2) 0.058 Uani 0.7069 1 d D U P B 1
O1B_6 O 0.3664(4) 0.2668(3) 0.41187(17) 0.036 Uani 0.7069 1 d D U P B 1
O2B_6 O 0.4866(5) 0.3073(2) 0.4029(2) 0.048 Uani 0.7069 1 d D U P B 1
O3B_6 O 0.6054(5) 0.2722(4) 0.3872(3) 0.067 Uani 0.7069 1 d D U P B 1
O4B_6 O 0.6222(6) 0.0810(4) 0.3740(3) 0.111 Uani 0.7069 1 d D U P B 1
O5B_6 O 0.5097(7) 0.0325(3) 0.3911(3) 0.111 Uani 0.7069 1 d D U P B 1
O6B_6 O 0.1915(5) 0.1075(2) 0.4215(2) 0.061 Uani 0.7069 1 d D U P B 1
O7B_6 O 0.1829(7) 0.1831(4) 0.4328(6) 0.053 Uani 0.7069 1 d D U P B 1
S1A_6 S 0.5198(2) 0.09459(13) 0.46719(9) 0.073 Uani 0.7069 1 d D U P B 1
S2A_6 S 0.2134(2) 0.03927(10) 0.49255(8) 0.065 Uani 0.7069 1 d D U P B 1
S1B_6 S 0.3530(3) 0.06889(14) 0.40252(9) 0.076 Uani 0.7069 1 d D U P B 1
S2B_6 S 0.6151(3) 0.17638(13) 0.38392(11) 0.074 Uani 0.7069 1 d D U P B 1
Te1A_6 Te 0.32397(4) 0.24448(2) 0.49906(2) 0.033 Uani 0.7069 1 d D U P B 1
Te1B_6 Te 0.28921(4) 0.25332(2) 0.43858(2) 0.028 Uani 0.7069 1 d D U P B 1
O1AB_6 O 0.2475(3) 0.2350(2) 0.47356(10) 0.031 Uani 0.7069 1 d D U P B 1
O2AB_6 O 0.3636(3) 0.2639(3) 0.46453(12) 0.038 Uani 0.7069 1 d D U P B 1
C1A_7 C 0.0728(5) 0.4343(2) 0.5306(3) 0.059 Uani 0.7157 1 d D U P C 1
C2A_7 C 0.0506(5) 0.3949(2) 0.5257(2) 0.052 Uani 0.7157 1 d D U P C 1
C3A_7 C 0.0938(5) 0.3672(2) 0.5130(2) 0.047 Uani 0.7157 1 d D U P C 1
C4A_7 C 0.1619(5) 0.3798(2) 0.5039(3) 0.048 Uani 0.7157 1 d D U P C 1
C5A_7 C 0.1823(6) 0.4189(2) 0.5097(3) 0.056 Uani 0.7157 1 d D U P C 1
C6A_7 C 0.1381(5) 0.4455(3) 0.5234(3) 0.060 Uani 0.7157 1 d D U P C 1
C7A_7 C -0.0193(5) 0.3891(3) 0.5322(2) 0.055 Uani 0.7157 1 d D U P C 1
C8A_7 C -0.0498(5) 0.3523(3) 0.5259(2) 0.053 Uani 0.7157 1 d D U P C 1
C9A_7 C -0.0074(5) 0.3225(3) 0.5153(2) 0.048 Uani 0.7157 1 d D U P C 1
C10A_7 C 0.0634(4) 0.3301(3) 0.5099(2) 0.044 Uani 0.7157 1 d D U P C 1
C11A_7 C 0.2049(7) 0.3568(3) 0.4864(3) 0.046 Uani 0.7157 1 d D U P C 1
C12A_7 C 0.2671(8) 0.3730(3) 0.4771(4) 0.052 Uani 0.7157 1 d D U P C 1
C13A_7 C 0.2865(7) 0.4124(3) 0.4847(4) 0.059 Uani 0.7157 1 d D U P C 1
C14A_7 C 0.2435(6) 0.4359(3) 0.5010(3) 0.061 Uani 0.7157 1 d D U P C 1
C15A_7 C 0.1602(6) 0.4836(3) 0.5257(3) 0.070 Uani 0.7157 1 d D U P C 1
C16A_7 C 0.1131(7) 0.5103(3) 0.5365(3) 0.081 Uani 0.7157 1 d D U P C 1
C17A_7 C 0.0456(7) 0.4985(3) 0.5440(3) 0.076 Uani 0.7157 1 d D U P C 1
C18A_7 C 0.0239(6) 0.4596(3) 0.5410(3) 0.066 Uani 0.7157 1 d D U P C 1
C19A_7 C 0.3188(6) 0.3559(9) 0.4338(2) 0.055 Uani 0.7157 1 d D U P C 1
H19A_7 H 0.354464 0.338861 0.425385 0.066 Uiso 0.7157 1 calc R U P C 1
H19B_7 H 0.337021 0.382654 0.433984 0.066 Uiso 0.7157 1 calc R U P C 1
C20A_7 C 0.2544(5) 0.3499(4) 0.41675(16) 0.054 Uani 0.7157 1 d D U P C 1
H20A_7 H 0.220121 0.368621 0.424039 0.065 Uiso 0.7157 1 calc R U P C 1
H20B_7 H 0.233618 0.323874 0.417755 0.065 Uiso 0.7157 1 calc R U P C 1
C21A_7 C 0.2677(7) 0.3542(6) 0.38769(18) 0.059 Uani 0.7157 1 d D U P C 1
H21A_7 H 0.304747 0.336923 0.380903 0.071 Uiso 0.7157 1 calc R U P C 1
H21B_7 H 0.285419 0.380864 0.386656 0.071 Uiso 0.7157 1 calc R U P C 1
C22A_7 C 0.2042(7) 0.3456(6) 0.3695(2) 0.074 Uani 0.7157 1 d D U P C 1
H22A_7 H 0.216652 0.348975 0.350813 0.110 Uiso 0.7157 1 calc R U P C 1
H22B_7 H 0.186993 0.319038 0.369953 0.110 Uiso 0.7157 1 calc R U P C 1
H22C_7 H 0.167644 0.363029 0.375712 0.110 Uiso 0.7157 1 calc R U P C 1
C23A_7 C 0.3896(5) 0.4566(4) 0.4850(3) 0.097 Uani 0.7157 1 d D U P C 1
H23A_7 H 0.399644 0.455631 0.504473 0.116 Uiso 0.7157 1 calc R U P C 1
H23B_7 H 0.361860 0.479362 0.483728 0.116 Uiso 0.7157 1 calc R U P C 1
C24A_7 C 0.4554(7) 0.4610(6) 0.4709(3) 0.119 Uani 0.7157 1 d D U P C 1
H24A_7 H 0.483901 0.438468 0.471652 0.143 Uiso 0.7157 1 calc R U P C 1
H24B_7 H 0.482729 0.484294 0.479237 0.143 Uiso 0.7157 1 calc R U P C 1
C25A_7 C 0.4351(10) 0.4645(6) 0.4424(3) 0.126 Uani 0.7157 1 d D U P C 1
H25A_7 H 0.390490 0.477466 0.441696 0.151 Uiso 0.7157 1 calc R U P C 1
H25B_7 H 0.430039 0.438971 0.431343 0.151 Uiso 0.7157 1 calc R U P C 1
C26A_7 C 0.4942(12) 0.4881(7) 0.4327(4) 0.158 Uani 0.7157 1 d D U P C 1
H26A_7 H 0.485091 0.491868 0.413819 0.237 Uiso 0.7157 1 calc R U P C 1
H26B_7 H 0.498445 0.513045 0.444083 0.237 Uiso 0.7157 1 calc R U P C 1
H26C_7 H 0.537711 0.474826 0.433804 0.237 Uiso 0.7157 1 calc R U P C 1
C27A_7 C 0.1277(12) 0.5704(4) 0.5227(3) 0.106 Uani 0.7157 1 d D U P C 1
H27A_7 H 0.085550 0.563337 0.511094 0.127 Uiso 0.7157 1 calc R U P C 1
H27B_7 H 0.169431 0.565722 0.511307 0.127 Uiso 0.7157 1 calc R U P C 1
C28A_7 C 0.1277(10) 0.6113(3) 0.5341(4) 0.115 Uani 0.7157 1 d D U P C 1
H28A_7 H 0.080531 0.617442 0.540800 0.138 Uiso 0.7157 1 calc R U P C 1
H28B_7 H 0.139072 0.627372 0.519659 0.138 Uiso 0.7157 1 calc R U P C 1
C29A_7 C 0.1796(10) 0.6204(6) 0.5567(3) 0.117 Uani 0.7157 1 d D U P C 1
H29A_7 H 0.174443 0.601059 0.569379 0.141 Uiso 0.7157 1 calc R U P C 1
H29B_7 H 0.170894 0.645840 0.566935 0.141 Uiso 0.7157 1 calc R U P C 1
C30A_7 C 0.2527(10) 0.6208(7) 0.5458(5) 0.135 Uani 0.7157 1 d D U P C 1
H30A_7 H 0.286469 0.626807 0.560857 0.202 Uiso 0.7157 1 calc R U P C 1
H30B_7 H 0.261397 0.595516 0.535889 0.202 Uiso 0.7157 1 calc R U P C 1
H30C_7 H 0.257854 0.640212 0.533450 0.202 Uiso 0.7157 1 calc R U P C 1
C31A_7 C -0.0464(7) 0.5405(5) 0.5383(2) 0.088 Uani 0.7157 1 d D U P C 1
H31A_7 H -0.062001 0.520565 0.523209 0.105 Uiso 0.7157 1 calc R U P C 1
H31B_7 H -0.021858 0.561685 0.530427 0.105 Uiso 0.7157 1 calc R U P C 1
C32A_7 C -0.1075(7) 0.5550(4) 0.5535(3) 0.089 Uani 0.7157 1 d D U P C 1
H32A_7 H -0.135092 0.569261 0.541590 0.107 Uiso 0.7157 1 calc R U P C 1
H32B_7 H -0.090610 0.573359 0.569227 0.107 Uiso 0.7157 1 calc R U P C 1
C33A_7 C -0.1545(8) 0.5255(4) 0.5634(4) 0.095 Uani 0.7157 1 d D U P C 1
H33A_7 H -0.127651 0.511055 0.575466 0.114 Uiso 0.7157 1 calc R U P C 1
H33B_7 H -0.172531 0.507118 0.547813 0.114 Uiso 0.7157 1 calc R U P C 1
C34A_7 C -0.2154(11) 0.5430(6) 0.5788(5) 0.108 Uani 0.7157 1 d D U P C 1
H34A_7 H -0.245189 0.522662 0.585095 0.163 Uiso 0.7157 1 calc R U P C 1
H34B_7 H -0.197732 0.560803 0.594518 0.163 Uiso 0.7157 1 calc R U P C 1
H34C_7 H -0.242591 0.556868 0.566877 0.163 Uiso 0.7157 1 calc R U P C 1
C35A_7 C -0.1574(6) 0.3525(5) 0.5518(2) 0.073 Uani 0.7157 1 d D U P C 1
H35A_7 H -0.131663 0.373671 0.563489 0.088 Uiso 0.7157 1 calc R U P C 1
H35B_7 H -0.157626 0.329488 0.561206 0.088 Uiso 0.7157 1 calc R U P C 1
C36A_7 C -0.2300(6) 0.3632(5) 0.5479(3) 0.091 Uani 0.7157 1 d D U P C 1
H36A_7 H -0.253682 0.364794 0.565566 0.109 Uiso 0.7157 1 calc R U P C 1
H36B_7 H -0.254510 0.342315 0.535477 0.109 Uiso 0.7157 1 calc R U P C 1
C37A_7 C -0.2382(8) 0.3999(5) 0.5367(4) 0.098 Uani 0.7157 1 d D U P C 1
H37A_7 H -0.206488 0.400405 0.521103 0.118 Uiso 0.7157 1 calc R U P C 1
H37B_7 H -0.222293 0.421166 0.550766 0.118 Uiso 0.7157 1 calc R U P C 1
C38A_7 C -0.3106(9) 0.4077(6) 0.5274(5) 0.124 Uani 0.7157 1 d D U P C 1
H38A_7 H -0.309583 0.432547 0.520446 0.187 Uiso 0.7157 1 calc R U P C 1
H38B_7 H -0.326749 0.387478 0.512890 0.187 Uiso 0.7157 1 calc R U P C 1
H38C_7 H -0.342610 0.408314 0.542658 0.187 Uiso 0.7157 1 calc R U P C 1
C39A_7 C -0.0752(6) 0.2686(3) 0.5275(2) 0.055 Uani 0.7157 1 d D U P C 1
H39A_7 H -0.123874 0.276273 0.525778 0.066 Uiso 0.7157 1 calc R U P C 1
H39B_7 H -0.058081 0.278049 0.546151 0.066 Uiso 0.7157 1 calc R U P C 1
C40A_7 C -0.0735(7) 0.2262(3) 0.5227(3) 0.061 Uani 0.7157 1 d D U P C 1
H40A_7 H -0.026419 0.218677 0.527620 0.073 Uiso 0.7157 1 calc R U P C 1
H40B_7 H -0.081390 0.217480 0.503098 0.073 Uiso 0.7157 1 calc R U P C 1
C41A_7 C -0.1263(7) 0.2061(3) 0.5383(3) 0.066 Uani 0.7157 1 d D U P C 1
H41A_7 H -0.173728 0.211146 0.531916 0.079 Uiso 0.7157 1 calc R U P C 1
H41B_7 H -0.121933 0.216687 0.557737 0.079 Uiso 0.7157 1 calc R U P C 1
C42A_7 C -0.1181(10) 0.1632(3) 0.5352(4) 0.088 Uani 0.7157 1 d D U P C 1
H42A_7 H -0.153846 0.151326 0.545828 0.131 Uiso 0.7157 1 calc R U P C 1
H42B_7 H -0.123375 0.152521 0.516066 0.131 Uiso 0.7157 1 calc R U P C 1
H42C_7 H -0.071577 0.158063 0.541888 0.131 Uiso 0.7157 1 calc R U P C 1
C1B_7 C 0.0304(5) 0.3945(2) 0.6043(3) 0.047 Uani 0.7157 1 d D U P C 1
C2B_7 C 0.0916(5) 0.3788(2) 0.5936(3) 0.043 Uani 0.7157 1 d D U P C 1
C3B_7 C 0.0955(5) 0.3390(2) 0.5866(2) 0.040 Uani 0.7157 1 d D U P C 1
C4B_7 C 0.0364(4) 0.3136(2) 0.5924(2) 0.041 Uani 0.7157 1 d D U P C 1
C5B_7 C -0.0243(5) 0.3307(2) 0.6027(2) 0.044 Uani 0.7157 1 d D U P C 1
C6B_7 C -0.0262(5) 0.3710(2) 0.6084(3) 0.049 Uani 0.7157 1 d D U P C 1
C7B_7 C 0.1456(5) 0.4066(3) 0.5916(3) 0.049 Uani 0.7157 1 d D U P C 1
C8B_7 C 0.2098(5) 0.3939(2) 0.5821(4) 0.046 Uani 0.7157 1 d D U P C 1
C9B_7 C 0.2150(6) 0.3540(2) 0.5735(3) 0.042 Uani 0.7157 1 d D U P C 1
C10B_7 C 0.1593(4) 0.3275(2) 0.5753(2) 0.040 Uani 0.7157 1 d D U P C 1
C11B_7 C 0.0375(5) 0.2743(2) 0.5915(2) 0.040 Uani 0.7157 1 d D U P C 1
C12B_7 C -0.0229(5) 0.2533(3) 0.5982(2) 0.045 Uani 0.7157 1 d D U P C 1
C13B_7 C -0.0837(5) 0.2720(3) 0.6076(2) 0.047 Uani 0.7157 1 d D U P C 1
C14B_7 C -0.0836(5) 0.3118(3) 0.6110(2) 0.049 Uani 0.7157 1 d D U P C 1
C15B_7 C -0.0859(5) 0.3851(3) 0.6208(3) 0.056 Uani 0.7157 1 d D U P C 1
C16B_7 C -0.0878(6) 0.4244(3) 0.6280(3) 0.067 Uani 0.7157 1 d D U P C 1
C17B_7 C -0.0300(6) 0.4489(3) 0.6242(3) 0.067 Uani 0.7157 1 d D U P C 1
C18B_7 C 0.0312(5) 0.4336(3) 0.6119(3) 0.056 Uani 0.7157 1 d D U P C 1
C19B_7 C -0.0137(7) 0.1954(3) 0.6178(2) 0.059 Uani 0.7157 1 d D U P C 1
H19C_7 H -0.044266 0.205978 0.632593 0.071 Uiso 0.7157 1 calc R U P C 1
H19D_7 H 0.035452 0.200134 0.624065 0.071 Uiso 0.7157 1 calc R U P C 1
C20B_7 C -0.0295(6) 0.1536(3) 0.6110(3) 0.065 Uani 0.7157 1 d D U P C 1
H20C_7 H -0.011439 0.140445 0.625825 0.077 Uiso 0.7157 1 calc R U P C 1
H20D_7 H -0.004642 0.144191 0.594233 0.077 Uiso 0.7157 1 calc R U P C 1
C21B_7 C -0.1054(6) 0.1434(3) 0.6069(3) 0.072 Uani 0.7157 1 d D U P C 1
H21C_7 H -0.124773 0.159633 0.594164 0.086 Uiso 0.7157 1 calc R U P C 1
H21D_7 H -0.129043 0.149423 0.624484 0.086 Uiso 0.7157 1 calc R U P C 1
C22B_7 C -0.1228(8) 0.1019(3) 0.5961(4) 0.081 Uani 0.7157 1 d D U P C 1
H22D_7 H -0.173625 0.097635 0.593984 0.121 Uiso 0.7157 1 calc R U P C 1
H22E_7 H -0.100927 0.095673 0.578377 0.121 Uiso 0.7157 1 calc R U P C 1
H22F_7 H -0.105206 0.085443 0.608757 0.121 Uiso 0.7157 1 calc R U P C 1
C23B_7 C -0.2079(5) 0.2565(4) 0.6061(4) 0.080 Uani 0.7157 1 d D U P C 1
H23C_7 H -0.206734 0.266057 0.588239 0.096 Uiso 0.7157 1 calc R U P C 1
H23D_7 H -0.225967 0.276741 0.619563 0.096 Uiso 0.7157 1 calc R U P C 1
C24B_7 C -0.2548(7) 0.2217(4) 0.6043(3) 0.096 Uani 0.7157 1 d D U P C 1
H24C_7 H -0.236681 0.201941 0.590476 0.115 Uiso 0.7157 1 calc R U P C 1
H24D_7 H -0.301525 0.227995 0.598019 0.115 Uiso 0.7157 1 calc R U P C 1
C25B_7 C -0.2627(9) 0.2053(5) 0.6302(3) 0.104 Uani 0.7157 1 d D U P C 1
H25C_7 H -0.285236 0.223945 0.643652 0.124 Uiso 0.7157 1 calc R U P C 1
H25D_7 H -0.215973 0.200808 0.637405 0.124 Uiso 0.7157 1 calc R U P C 1
C26B_7 C -0.3065(11) 0.1679(5) 0.6263(5) 0.126 Uani 0.7157 1 d D U P C 1
H26D_7 H -0.310700 0.157833 0.643664 0.190 Uiso 0.7157 1 calc R U P C 1
H26E_7 H -0.353103 0.172355 0.619404 0.190 Uiso 0.7157 1 calc R U P C 1
H26F_7 H -0.283889 0.149235 0.613162 0.190 Uiso 0.7157 1 calc R U P C 1
C27B_7 C -0.1829(7) 0.4640(4) 0.6272(4) 0.104 Uani 0.7157 1 d D U P C 1
H27C_7 H -0.171797 0.459116 0.607678 0.124 Uiso 0.7157 1 calc R U P C 1
H27D_7 H -0.168439 0.490922 0.633932 0.124 Uiso 0.7157 1 calc R U P C 1
C28B_7 C -0.2587(6) 0.4581(6) 0.6306(4) 0.126 Uani 0.7157 1 d D U P C 1
H28C_7 H -0.282505 0.481687 0.628034 0.151 Uiso 0.7157 1 calc R U P C 1
H28D_7 H -0.268470 0.452036 0.649133 0.151 Uiso 0.7157 1 calc R U P C 1
C29B_7 C -0.2852(8) 0.4257(6) 0.6101(5) 0.133 Uani 0.7157 1 d D U P C 1
H29C_7 H -0.275454 0.400876 0.616225 0.159 Uiso 0.7157 1 calc R U P C 1
H29D_7 H -0.262227 0.427095 0.592478 0.159 Uiso 0.7157 1 calc R U P C 1
C30B_7 C -0.3633(9) 0.4295(8) 0.6072(6) 0.150 Uani 0.7157 1 d D U P C 1
H30D_7 H -0.382819 0.408667 0.593842 0.225 Uiso 0.7157 1 calc R U P C 1
H30E_7 H -0.385380 0.428105 0.624784 0.225 Uiso 0.7157 1 calc R U P C 1
H30F_7 H -0.372212 0.454205 0.601146 0.225 Uiso 0.7157 1 calc R U P C 1
C31B_7 C 0.0012(7) 0.5158(3) 0.6232(4) 0.098 Uani 0.7157 1 d D U P C 1
H31C_7 H -0.003525 0.511113 0.603152 0.117 Uiso 0.7157 1 calc R U P C 1
H31D_7 H 0.051346 0.515113 0.627947 0.117 Uiso 0.7157 1 calc R U P C 1
C32B_7 C -0.0231(8) 0.5538(3) 0.6329(4) 0.108 Uani 0.7157 1 d D U P C 1
H32C_7 H -0.056335 0.552011 0.647824 0.130 Uiso 0.7157 1 calc R U P C 1
H32D_7 H -0.047971 0.563831 0.617930 0.130 Uiso 0.7157 1 calc R U P C 1
C33B_7 C 0.0369(11) 0.5805(5) 0.6426(4) 0.135 Uani 0.7157 1 d D U P C 1
H33C_7 H 0.071611 0.567543 0.652607 0.161 Uiso 0.7157 1 calc R U P C 1
H33D_7 H 0.021140 0.603109 0.654607 0.161 Uiso 0.7157 1 calc R U P C 1
C34B_7 C 0.0672(14) 0.5920(7) 0.6169(5) 0.158 Uani 0.7157 1 d D U P C 1
H34D_7 H 0.107663 0.609878 0.621382 0.238 Uiso 0.7157 1 calc R U P C 1
H34E_7 H 0.081839 0.569170 0.605310 0.238 Uiso 0.7157 1 calc R U P C 1
H34F_7 H 0.031740 0.604474 0.607295 0.238 Uiso 0.7157 1 calc R U P C 1
C35B_7 C 0.2741(5) 0.4552(3) 0.5855(4) 0.069 Uani 0.7157 1 d D U P C 1
H35C_7 H 0.257168 0.463559 0.604036 0.082 Uiso 0.7157 1 calc R U P C 1
H35D_7 H 0.240351 0.463606 0.572609 0.082 Uiso 0.7157 1 calc R U P C 1
C36B_7 C 0.3404(6) 0.4757(3) 0.5826(4) 0.079 Uani 0.7157 1 d D U P C 1
H36C_7 H 0.350190 0.475793 0.563084 0.095 Uiso 0.7157 1 calc R U P C 1
H36D_7 H 0.378318 0.462588 0.590698 0.095 Uiso 0.7157 1 calc R U P C 1
C37B_7 C 0.3383(7) 0.5160(3) 0.5964(3) 0.089 Uani 0.7157 1 d D U P C 1
H37C_7 H 0.385628 0.528325 0.595503 0.106 Uiso 0.7157 1 calc R U P C 1
H37D_7 H 0.328221 0.515041 0.615763 0.106 Uiso 0.7157 1 calc R U P C 1
C38B_7 C 0.2869(10) 0.5415(5) 0.5856(5) 0.120 Uani 0.7157 1 d D U P C 1
H38D_7 H 0.290831 0.566929 0.596327 0.180 Uiso 0.7157 1 calc R U P C 1
H38E_7 H 0.297042 0.543696 0.566579 0.180 Uiso 0.7157 1 calc R U P C 1
H38F_7 H 0.239395 0.530356 0.586924 0.180 Uiso 0.7157 1 calc R U P C 1
C39B_7 C 0.3140(5) 0.3542(3) 0.54384(19) 0.049 Uani 0.7157 1 d D U P C 1
H39C_7 H 0.290787 0.377278 0.539582 0.058 Uiso 0.7157 1 calc R U P C 1
H39D_7 H 0.311424 0.334987 0.527391 0.058 Uiso 0.7157 1 calc R U P C 1
C40B_7 C 0.3884(5) 0.3646(5) 0.5511(3) 0.055 Uani 0.7157 1 d D U P C 1
H40C_7 H 0.412961 0.340816 0.552287 0.066 Uiso 0.7157 1 calc R U P C 1
H40D_7 H 0.390675 0.379920 0.569344 0.066 Uiso 0.7157 1 calc R U P C 1
C41B_7 C 0.4263(7) 0.3869(4) 0.5317(3) 0.063 Uani 0.7157 1 d D U P C 1
H41C_7 H 0.399934 0.409849 0.529528 0.075 Uiso 0.7157 1 calc R U P C 1
H41D_7 H 0.426887 0.370917 0.513736 0.075 Uiso 0.7157 1 calc R U P C 1
C42B_7 C 0.5008(7) 0.3997(5) 0.5402(4) 0.081 Uani 0.7157 1 d D U P C 1
H42D_7 H 0.522003 0.414026 0.526546 0.122 Uiso 0.7157 1 calc R U P C 1
H42E_7 H 0.500766 0.416159 0.557755 0.122 Uiso 0.7157 1 calc R U P C 1
H42F_7 H 0.527760 0.377168 0.541939 0.122 Uiso 0.7157 1 calc R U P C 1
O1A_7 O 0.1859(4) 0.31923(19) 0.47681(14) 0.042 Uani 0.7157 1 d D U P C 1
O2A_7 O 0.3096(6) 0.3487(4) 0.46124(16) 0.054 Uani 0.7157 1 d D U P C 1
O3A_7 O 0.3491(6) 0.4230(3) 0.4742(3) 0.073 Uani 0.7157 1 d D U P C 1
O4A_7 O 0.1284(8) 0.5480(3) 0.5442(2) 0.101 Uani 0.7157 1 d D U P C 1
O5A_7 O 0.0002(6) 0.5247(3) 0.5559(2) 0.083 Uani 0.7157 1 d D U P C 1
O6A_7 O -0.1220(4) 0.3449(3) 0.52659(16) 0.062 Uani 0.7157 1 d D U P C 1
O7A_7 O -0.0324(4) 0.2853(2) 0.50836(15) 0.050 Uani 0.7157 1 d D U P C 1
O1B_7 O 0.0965(4) 0.2541(2) 0.58570(13) 0.040 Uani 0.7157 1 d D U P C 1
O2B_7 O -0.0250(4) 0.2138(2) 0.59447(15) 0.049 Uani 0.7157 1 d D U P C 1
O3B_7 O -0.1394(4) 0.2483(3) 0.61380(19) 0.059 Uani 0.7157 1 d D U P C 1
O4B_7 O -0.1450(5) 0.4393(3) 0.6415(2) 0.082 Uani 0.7157 1 d D U P C 1
O5B_7 O -0.0360(6) 0.4863(3) 0.6342(2) 0.085 Uani 0.7157 1 d D U P C 1
O6B_7 O 0.2715(5) 0.4151(3) 0.5816(3) 0.054 Uani 0.7157 1 d D U P C 1
O7B_7 O 0.2782(5) 0.3391(3) 0.5654(2) 0.044 Uani 0.7157 1 d D U P C 1
S1A_7 S -0.0547(2) 0.43359(12) 0.54521(7) 0.067 Uani 0.7157 1 d D U P C 1
S2A_7 S 0.2437(3) 0.48674(10) 0.51110(9) 0.075 Uani 0.7157 1 d D U P C 1
S1B_7 S 0.1147(2) 0.45227(9) 0.60434(9) 0.056 Uani 0.7157 1 d D U P C 1
S2B_7 S -0.14434(17) 0.34541(11) 0.62513(7) 0.053 Uani 0.7157 1 d D U P C 1
Te1A_7 Te 0.12726(4) 0.28267(2) 0.49877(2) 0.035 Uani 0.7157 1 d D U P C 1
Te1B_7 Te 0.16874(4) 0.26951(2) 0.55784(2) 0.034 Uani 0.7157 1 d D U P C 1
O1AB_7 O 0.2053(3) 0.2916(2) 0.52323(11) 0.039 Uani 0.7157 1 d D U P C 1
O2AB_7 O 0.0905(3) 0.2618(2) 0.53298(13) 0.039 Uani 0.7157 1 d D U P C 1
C1A_8 C 0.7841(4) 0.5893(2) 0.26472(17) 0.053 Uani 1 1 d D U . . .
C2A_8 C 0.7482(4) 0.62274(19) 0.27378(16) 0.048 Uani 1 1 d D U . . .
C3A_8 C 0.7795(4) 0.6594(2) 0.27383(16) 0.049 Uani 1 1 d D U . . .
C4A_8 C 0.8490(4) 0.6634(2) 0.26282(16) 0.053 Uani 1 1 d D U . . .
C5A_8 C 0.8824(4) 0.6293(2) 0.25441(17) 0.058 Uani 1 1 d D U . . .
C6A_8 C 0.8503(4) 0.5927(2) 0.25532(17) 0.058 Uani 1 1 d D U . . .
C7A_8 C 0.6787(4) 0.6147(2) 0.27949(19) 0.057 Uani 1 1 d D U . . .
C8A_8 C 0.6360(4) 0.6451(2) 0.2871(2) 0.064 Uani 1 1 d D U . . .
C9A_8 C 0.6671(4) 0.6824(2) 0.28989(18) 0.055 Uani 1 1 d D U . . .
C10A_8 C 0.7381(4) 0.6895(2) 0.28405(16) 0.046 Uani 1 1 d D U . . .
C11A_8 C 0.8803(4) 0.6975(2) 0.25605(16) 0.060 Uani 1 1 d D U . . .
C12A_8 C 0.9458(5) 0.6970(3) 0.24356(18) 0.071 Uani 1 1 d D U . . .
C13A_8 C 0.9780(5) 0.6618(3) 0.23593(19) 0.074 Uani 1 1 d D U . . .
C14A_8 C 0.9455(4) 0.6276(3) 0.24112(18) 0.069 Uani 1 1 d D U . . .
C15A_8 C 0.8840(5) 0.5615(3) 0.24224(19) 0.073 Uani 1 1 d D U . . .
C16A_8 C 0.8482(6) 0.5259(3) 0.2409(2) 0.085 Uani 1 1 d D U . . .
C17A_8 C 0.7799(5) 0.5224(3) 0.2509(2) 0.082 Uani 1 1 d D U . . .
C18A_8 C 0.7458(5) 0.5550(2) 0.2622(2) 0.065 Uani 1 1 d D U . . .
C19A_8 C 0.9717(7) 0.7365(3) 0.21060(17) 0.106 Uani 1 1 d D U . . .
H19A_8 H 0.923969 0.728786 0.203507 0.128 Uiso 1 1 calc R U . . .
H19B_8 H 1.005187 0.720595 0.199682 0.128 Uiso 1 1 calc R U . . .
C20A_8 C 0.9873(7) 0.7775(3) 0.2083(3) 0.141 Uani 1 1 d D U . . .
H20A_8 H 0.954412 0.793310 0.219669 0.169 Uiso 1 1 calc R U . . .
H20B_8 H 0.980302 0.781923 0.189245 0.169 Uiso 1 1 calc R U . . .
C21A_8 C 1.0602(8) 0.7897(5) 0.2172(4) 0.166 Uani 1 1 d D U . . .
H21A_8 H 1.092614 0.770992 0.208321 0.199 Uiso 1 1 calc R U . . .
H21B_8 H 1.064785 0.790044 0.237057 0.199 Uiso 1 1 calc R U . . .
C22A_8 C 1.0795(9) 0.8289(4) 0.2099(4) 0.234 Uani 1 1 d D U . . .
H22A_8 H 1.127713 0.836390 0.215884 0.351 Uiso 1 1 calc R U . . .
H22B_8 H 1.075651 0.828478 0.190168 0.351 Uiso 1 1 calc R U . . .
H22C_8 H 1.047860 0.847504 0.218866 0.351 Uiso 1 1 calc R U . . .
C23A_8 C 1.0977(4) 0.6459(4) 0.2323(3) 0.109 Uani 1 1 d D U . . .
H23A_8 H 1.090057 0.618027 0.226586 0.131 Uiso 1 1 calc R U . . .
H23B_8 H 1.097950 0.650388 0.252344 0.131 Uiso 1 1 calc R U . . .
C24A_8 C 1.1662(5) 0.6583(5) 0.2228(3) 0.135 Uani 1 1 d D U . . .
H24A_8 H 1.188948 0.675359 0.238116 0.162 Uiso 1 1 calc R U . . .
H24B_8 H 1.193926 0.635179 0.219751 0.162 Uiso 1 1 calc R U . . .
C25A_8 C 1.1752(6) 0.6778(6) 0.1989(3) 0.147 Uani 1 1 d D U . . .
H25A_8 H 1.150101 0.701856 0.201714 0.176 Uiso 1 1 calc R U . . .
H25B_8 H 1.152946 0.661383 0.183115 0.176 Uiso 1 1 calc R U . . .
C26A_8 C 1.2498(6) 0.6873(5) 0.1920(3) 0.126 Uani 1 1 d D U . . .
H26A_8 H 1.250722 0.700258 0.175744 0.189 Uiso 1 1 calc R U . . .
H26B_8 H 1.272185 0.704194 0.207223 0.189 Uiso 1 1 calc R U . . .
H26C_8 H 1.275037 0.663628 0.188581 0.189 Uiso 1 1 calc R U . . .
C27A_8 C 0.9168(8) 0.4901(3) 0.2078(3) 0.147 Uani 1 1 d D U . . .
H27A_8 H 0.960473 0.505611 0.213131 0.176 Uiso 1 1 calc R U . . .
H27B_8 H 0.893088 0.502253 0.193611 0.176 Uiso 1 1 calc R U . . .
C28A_8 C 0.9350(7) 0.4517(3) 0.1963(3) 0.164 Uani 1 1 d D U . . .
H28A_8 H 0.978157 0.445428 0.205464 0.197 Uiso 1 1 calc R U . . .
H28B_8 H 0.945804 0.452119 0.176878 0.197 Uiso 1 1 calc R U . . .
C29A_8 C 0.8816(9) 0.4207(4) 0.1982(4) 0.192 Uani 1 1 d D U . . .
H29A_8 H 0.860302 0.422915 0.216336 0.230 Uiso 1 1 calc R U . . .
H29B_8 H 0.901058 0.395116 0.193886 0.230 Uiso 1 1 calc R U . . .
C30A_8 C 0.8300(10) 0.4284(7) 0.1766(4) 0.248 Uani 1 1 d D U . . .
H30A_8 H 0.790653 0.409375 0.175611 0.373 Uiso 1 1 calc R U . . .
H30B_8 H 0.812676 0.454132 0.181230 0.373 Uiso 1 1 calc R U . . .
H30C_8 H 0.853030 0.426607 0.159002 0.373 Uiso 1 1 calc R U . . .
C31A_8 C 0.6985(8) 0.4712(5) 0.2287(3) 0.159 Uani 1 1 d D U . . .
H31A_8 H 0.724410 0.463522 0.211823 0.191 Uiso 1 1 calc R U . . .
H31B_8 H 0.666570 0.491336 0.225170 0.191 Uiso 1 1 calc R U . . .
C32A_8 C 0.6576(9) 0.4377(4) 0.2362(4) 0.181 Uani 1 1 d D U . . .
H32A_8 H 0.686083 0.424300 0.248364 0.217 Uiso 1 1 calc R U . . .
H32B_8 H 0.645226 0.419602 0.219720 0.217 Uiso 1 1 calc R U . . .
C33A_8 C 0.5928(11) 0.4504(5) 0.2502(5) 0.206 Uani 1 1 d D U . . .
H33A_8 H 0.566269 0.465909 0.238918 0.247 Uiso 1 1 calc R U . . .
H33B_8 H 0.604825 0.466244 0.267787 0.247 Uiso 1 1 calc R U . . .
C34A_8 C 0.5494(13) 0.4150(6) 0.2550(5) 0.258 Uani 1 1 d D U . . .
H34A_8 H 0.506333 0.422729 0.264248 0.386 Uiso 1 1 calc R U . . .
H34B_8 H 0.537622 0.399582 0.237531 0.386 Uiso 1 1 calc R U . . .
H34C_8 H 0.576040 0.399916 0.266297 0.386 Uiso 1 1 calc R U . . .
C35A_8 C 0.5347(5) 0.6144(3) 0.3022(3) 0.124 Uani 1 1 d D U . . .
H35A_8 H 0.537096 0.623743 0.321859 0.149 Uiso 1 1 calc R U . . .
H35B_8 H 0.561810 0.591005 0.298957 0.149 Uiso 1 1 calc R U . . .
C36A_8 C 0.4619(6) 0.6047(5) 0.2940(4) 0.144 Uani 1 1 d D U . . .
H36A_8 H 0.458981 0.599030 0.273942 0.173 Uiso 1 1 calc R U . . .
H36B_8 H 0.433840 0.627245 0.299516 0.173 Uiso 1 1 calc R U . . .
C37A_8 C 0.4313(9) 0.5716(5) 0.3058(4) 0.158 Uani 1 1 d D U . . .
H37A_8 H 0.407290 0.581314 0.322710 0.190 Uiso 1 1 calc R U . . .
H37B_8 H 0.469824 0.556062 0.310868 0.190 Uiso 1 1 calc R U . . .
C38A_8 C 0.3804(11) 0.5460(6) 0.2878(4) 0.196 Uani 1 1 d D U . . .
H38A_8 H 0.363011 0.524955 0.297380 0.294 Uiso 1 1 calc R U . . .
H38B_8 H 0.341101 0.560796 0.283070 0.294 Uiso 1 1 calc R U . . .
H38C_8 H 0.403791 0.535481 0.271199 0.294 Uiso 1 1 calc R U . . .
C39A_8 C 0.5789(5) 0.7159(2) 0.31730(18) 0.071 Uani 1 1 d D U . . .
H39A_8 H 0.593525 0.700117 0.331213 0.085 Uiso 1 1 calc R U . . .
H39B_8 H 0.532992 0.705412 0.309686 0.085 Uiso 1 1 calc R U . . .
C40A_8 C 0.5731(5) 0.7560(2) 0.32978(19) 0.078 Uani 1 1 d D U . . .
H40A_8 H 0.569085 0.772266 0.315097 0.094 Uiso 1 1 calc R U . . .
H40B_8 H 0.616828 0.764428 0.340082 0.094 Uiso 1 1 calc R U . . .
C41A_8 C 0.5134(6) 0.7630(3) 0.3483(2) 0.088 Uani 1 1 d D U . . .
H41A_8 H 0.517867 0.747646 0.363441 0.106 Uiso 1 1 calc R U . . .
H41B_8 H 0.469359 0.754244 0.338246 0.106 Uiso 1 1 calc R U . . .
C42A_8 C 0.5097(8) 0.8050(3) 0.3596(3) 0.122 Uani 1 1 d D U . . .
H42A_8 H 0.469620 0.808214 0.371702 0.182 Uiso 1 1 calc R U . . .
H42B_8 H 0.552791 0.813583 0.369888 0.182 Uiso 1 1 calc R U . . .
H42C_8 H 0.504292 0.820180 0.344698 0.182 Uiso 1 1 calc R U . . .
C1B_8 C 0.7417(4) 0.5874(2) 0.34345(17) 0.051 Uani 1 1 d D U . . .
C2B_8 C 0.7951(4) 0.61574(19) 0.34255(16) 0.048 Uani 1 1 d D U . . .
C3B_8 C 0.7855(4) 0.65479(19) 0.35181(15) 0.047 Uani 1 1 d D U . . .
C4B_8 C 0.7190(4) 0.66576(19) 0.36394(15) 0.047 Uani 1 1 d D U . . .
C5B_8 C 0.6660(4) 0.6369(2) 0.36371(17) 0.051 Uani 1 1 d D U . . .
C6B_8 C 0.6783(4) 0.5982(2) 0.35334(17) 0.051 Uani 1 1 d D U . . .
C7B_8 C 0.8580(4) 0.6010(2) 0.33210(16) 0.049 Uani 1 1 d D U . . .
C8B_8 C 0.9158(4) 0.6259(2) 0.33112(16) 0.049 Uani 1 1 d D U . . .
C9B_8 C 0.9064(4) 0.6656(2) 0.33869(15) 0.048 Uani 1 1 d D U . . .
C10B_8 C 0.8432(4) 0.6794(2) 0.34806(15) 0.045 Uani 1 1 d D U . . .
C11B_8 C 0.7062(4) 0.7013(2) 0.37787(16) 0.050 Uani 1 1 d D U . . .
C12B_8 C 0.6392(4) 0.7074(2) 0.38822(16) 0.052 Uani 1 1 d D U . . .
C13B_8 C 0.5856(4) 0.6779(2) 0.38694(18) 0.057 Uani 1 1 d D U . . .
C14B_8 C 0.6006(4) 0.6412(2) 0.37484(17) 0.054 Uani 1 1 d D U . . .
C15B_8 C 0.6238(4) 0.5715(2) 0.35547(18) 0.055 Uani 1 1 d D U . . .
C16B_8 C 0.6362(5) 0.5331(2) 0.34672(19) 0.059 Uani 1 1 d D U . . .
C17B_8 C 0.7012(5) 0.5224(2) 0.33656(19) 0.060 Uani 1 1 d D U . . .
C18B_8 C 0.7573(5) 0.5500(2) 0.33447(18) 0.057 Uani 1 1 d D U . . .
C19B_8 C 0.6227(7) 0.7516(3) 0.42747(14) 0.088 Uani 1 1 d D U . . .
H19C_8 H 0.668364 0.763910 0.434031 0.106 Uiso 1 1 calc R U . . .
H19D_8 H 0.616235 0.727176 0.435128 0.106 Uiso 1 1 calc R U . . .
C20B_8 C 0.5658(7) 0.7772(4) 0.4366(2) 0.127 Uani 1 1 d D U . . .
H20C_8 H 0.523039 0.768489 0.425717 0.153 Uiso 1 1 calc R U . . .
H20D_8 H 0.555583 0.774688 0.455795 0.153 Uiso 1 1 calc R U . . .
C21B_8 C 0.5816(8) 0.8175(4) 0.4343(3) 0.147 Uani 1 1 d D U . . .
H21C_8 H 0.594172 0.820405 0.415370 0.176 Uiso 1 1 calc R U . . .
H21D_8 H 0.621853 0.827299 0.446285 0.176 Uiso 1 1 calc R U . . .
C22B_8 C 0.5177(9) 0.8404(5) 0.4424(4) 0.170 Uani 1 1 d D U . . .
H22D_8 H 0.528125 0.867556 0.440910 0.255 Uiso 1 1 calc R U . . .
H22E_8 H 0.478136 0.830796 0.430395 0.255 Uiso 1 1 calc R U . . .
H22F_8 H 0.505744 0.837672 0.461229 0.255 Uiso 1 1 calc R U . . .
C23B_8 C 0.4625(4) 0.6671(3) 0.3967(3) 0.097 Uani 1 1 d D U . . .
H23C_8 H 0.467198 0.644251 0.406034 0.116 Uiso 1 1 calc R U . . .
H23D_8 H 0.452010 0.658282 0.377278 0.116 Uiso 1 1 calc R U . . .
C24B_8 C 0.4043(5) 0.6893(4) 0.4086(3) 0.120 Uani 1 1 d D U . . .
H24C_8 H 0.359834 0.673977 0.404627 0.144 Uiso 1 1 calc R U . . .
H24D_8 H 0.401460 0.712969 0.399967 0.144 Uiso 1 1 calc R U . . .
C25B_8 C 0.4127(9) 0.6998(5) 0.4384(3) 0.145 Uani 1 1 d D U . . .
H25C_8 H 0.462924 0.705930 0.442577 0.174 Uiso 1 1 calc R U . . .
H25D_8 H 0.398697 0.677113 0.447200 0.174 Uiso 1 1 calc R U . . .
C26B_8 C 0.3714(9) 0.7335(4) 0.4510(4) 0.187 Uani 1 1 d D U . . .
H26D_8 H 0.380510 0.738124 0.470595 0.281 Uiso 1 1 calc R U . . .
H26E_8 H 0.385721 0.756521 0.442886 0.281 Uiso 1 1 calc R U . . .
H26F_8 H 0.321314 0.727622 0.447522 0.281 Uiso 1 1 calc R U . . .
C27B_8 C 0.5505(6) 0.4872(4) 0.32623(19) 0.095 Uani 1 1 d D U . . .
H27C_8 H 0.584565 0.471690 0.315328 0.114 Uiso 1 1 calc R U . . .
H27D_8 H 0.533849 0.506547 0.315257 0.114 Uiso 1 1 calc R U . . .
C28B_8 C 0.4910(6) 0.4622(4) 0.3326(3) 0.120 Uani 1 1 d D U . . .
H28C_8 H 0.468002 0.451225 0.315248 0.144 Uiso 1 1 calc R U . . .
H28D_8 H 0.510214 0.440631 0.340726 0.144 Uiso 1 1 calc R U . . .
C29B_8 C 0.4366(7) 0.4782(4) 0.3507(4) 0.139 Uani 1 1 d D U . . .
H29C_8 H 0.411465 0.496778 0.341452 0.167 Uiso 1 1 calc R U . . .
H29D_8 H 0.459518 0.492529 0.367185 0.167 Uiso 1 1 calc R U . . .
C30B_8 C 0.3836(8) 0.4493(5) 0.3595(4) 0.135 Uani 1 1 d D U . . .
H30D_8 H 0.349616 0.462718 0.371426 0.203 Uiso 1 1 calc R U . . .
H30E_8 H 0.359266 0.435441 0.343422 0.203 Uiso 1 1 calc R U . . .
H30F_8 H 0.407444 0.431181 0.369223 0.203 Uiso 1 1 calc R U . . .
C31B_8 C 0.7711(5) 0.4662(2) 0.3284(3) 0.102 Uani 1 1 d D U . . .
H31C_8 H 0.798275 0.475919 0.345200 0.123 Uiso 1 1 calc R U . . .
H31D_8 H 0.797804 0.473537 0.312814 0.123 Uiso 1 1 calc R U . . .
C32B_8 C 0.7631(8) 0.4243(2) 0.3260(3) 0.115 Uani 1 1 d D U . . .
H32C_8 H 0.735896 0.417119 0.341555 0.138 Uiso 1 1 calc R U . . .
H32D_8 H 0.809829 0.413740 0.326966 0.138 Uiso 1 1 calc R U . . .
C33B_8 C 0.7276(9) 0.4069(3) 0.3005(3) 0.130 Uani 1 1 d D U . . .
H33C_8 H 0.752233 0.415817 0.284895 0.156 Uiso 1 1 calc R U . . .
H33D_8 H 0.679103 0.415449 0.300245 0.156 Uiso 1 1 calc R U . . .
C34B_8 C 0.7262(10) 0.3635(3) 0.2976(4) 0.152 Uani 1 1 d D U . . .
H34D_8 H 0.702430 0.352815 0.280587 0.228 Uiso 1 1 calc R U . . .
H34E_8 H 0.774203 0.355029 0.297587 0.228 Uiso 1 1 calc R U . . .
H34F_8 H 0.701139 0.354661 0.312923 0.228 Uiso 1 1 calc R U . . .
C35B_8 C 0.9988(4) 0.5820(2) 0.30853(19) 0.066 Uani 1 1 d D U . . .
H35C_8 H 0.966024 0.577434 0.292783 0.079 Uiso 1 1 calc R U . . .
H35D_8 H 0.992437 0.560255 0.319112 0.079 Uiso 1 1 calc R U . . .
C36B_8 C 1.0703(5) 0.5836(3) 0.2988(2) 0.082 Uani 1 1 d D U . . .
H36C_8 H 1.101917 0.592624 0.314434 0.098 Uiso 1 1 calc R U . . .
H36D_8 H 1.074056 0.602957 0.286058 0.098 Uiso 1 1 calc R U . . .
C37B_8 C 1.0955(6) 0.5469(3) 0.2848(3) 0.105 Uani 1 1 d D U . . .
H37C_8 H 1.063875 0.537296 0.269299 0.126 Uiso 1 1 calc R U . . .
H37D_8 H 1.094011 0.527556 0.297611 0.126 Uiso 1 1 calc R U . . .
C38B_8 C 1.1693(7) 0.5516(5) 0.2747(4) 0.151 Uani 1 1 d D U . . .
H38D_8 H 1.183996 0.526853 0.265695 0.227 Uiso 1 1 calc R U . . .
H38E_8 H 1.170778 0.570307 0.261805 0.227 Uiso 1 1 calc R U . . .
H38F_8 H 1.200900 0.560571 0.290103 0.227 Uiso 1 1 calc R U . . .
C39B_8 C 1.0022(5) 0.6936(3) 0.31567(16) 0.063 Uani 1 1 d D U . . .
H39C_8 H 0.971764 0.690555 0.299246 0.076 Uiso 1 1 calc R U . . .
H39D_8 H 1.033709 0.671917 0.314094 0.076 Uiso 1 1 calc R U . . .
C40B_8 C 1.0440(6) 0.7301(3) 0.31752(19) 0.078 Uani 1 1 d D U . . .
H40C_8 H 1.071303 0.733753 0.334752 0.094 Uiso 1 1 calc R U . . .
H40D_8 H 1.011942 0.751364 0.318014 0.094 Uiso 1 1 calc R U . . .
C41B_8 C 1.0927(6) 0.7319(3) 0.2946(2) 0.095 Uani 1 1 d D U . . .
H41C_8 H 1.065419 0.728106 0.277354 0.113 Uiso 1 1 calc R U . . .
H41D_8 H 1.124936 0.710725 0.294166 0.113 Uiso 1 1 calc R U . . .
C42B_8 C 1.1352(8) 0.7696(4) 0.2965(3) 0.134 Uani 1 1 d D U . . .
H42D_8 H 1.166271 0.769187 0.280932 0.201 Uiso 1 1 calc R U . . .
H42E_8 H 1.103703 0.790729 0.296530 0.201 Uiso 1 1 calc R U . . .
H42F_8 H 1.163256 0.773338 0.313352 0.201 Uiso 1 1 calc R U . . .
O1A_8 O 0.8466(3) 0.7317(2) 0.26048(10) 0.061 Uani 1 1 d D U . . .
O2A_8 O 0.9770(4) 0.7306(3) 0.23845(13) 0.088 Uani 1 1 d D U . . .
O3A_8 O 1.0411(4) 0.6649(3) 0.22243(16) 0.096 Uani 1 1 d D U . . .
O4A_8 O 0.8736(6) 0.4912(3) 0.23042(17) 0.116 Uani 1 1 d D U . . .
O5A_8 O 0.7460(6) 0.4857(2) 0.2499(2) 0.118 Uani 1 1 d D U . . .
O6A_8 O 0.5648(4) 0.6425(2) 0.28785(18) 0.093 Uani 1 1 d D U . . .
O7A_8 O 0.6292(3) 0.71463(19) 0.29626(12) 0.063 Uani 1 1 d D U . . .
O1B_8 O 0.7565(3) 0.72962(16) 0.38286(10) 0.049 Uani 1 1 d D U . . .
O2B_8 O 0.6219(4) 0.74429(19) 0.39869(11) 0.064 Uani 1 1 d D U . . .
O3B_8 O 0.5258(3) 0.6893(2) 0.39914(14) 0.070 Uani 1 1 d D U . . .
O4B_8 O 0.5839(4) 0.50605(19) 0.35028(14) 0.071 Uani 1 1 d D U . . .
O5B_8 O 0.7062(4) 0.48357(18) 0.32930(15) 0.074 Uani 1 1 d D U . . .
O6B_8 O 0.9825(3) 0.61629(17) 0.32500(13) 0.060 Uani 1 1 d D U . . .
O7B_8 O 0.9603(3) 0.69288(17) 0.33920(10) 0.051 Uani 1 1 d D U . . .
S1A_8 S 0.66015(15) 0.56409(8) 0.27341(6) 0.073 Uani 1 1 d . U . . .
S2A_8 S 0.96544(16) 0.57906(10) 0.23025(6) 0.079 Uani 1 1 d . U . . .
S1B_8 S 0.84454(14) 0.55025(7) 0.32390(5) 0.059 Uani 1 1 d . U . . .
S2B_8 S 0.55271(13) 0.59537(7) 0.37165(5) 0.057 Uani 1 1 d . U . . .
Te1A_8 Te 0.78197(4) 0.74503(2) 0.29364(2) 0.054 Uani 1 1 d D U . . .
Te1B_8 Te 0.82849(3) 0.73833(2) 0.35330(2) 0.048 Uani 1 1 d D U . . .
O1AB_8 O 0.8649(3) 0.73812(17) 0.31385(9) 0.054 Uani 1 1 d D U . . .
O2AB_8 O 0.7460(3) 0.74418(17) 0.33251(11) 0.053 Uani 1 1 d . U . . .
C1A_9 C 0.0535(9) 0.4183(4) 0.5324(6) 0.059 Uani 0.2843 1 d D U P C 2
C2A_9 C 0.0394(9) 0.3780(4) 0.5271(6) 0.052 Uani 0.2843 1 d D U P C 2
C3A_9 C 0.0886(9) 0.3538(4) 0.5142(6) 0.048 Uani 0.2843 1 d D U P C 2
C4A_9 C 0.1541(11) 0.3702(4) 0.5052(6) 0.050 Uani 0.2843 1 d D U P C 2
C5A_9 C 0.1659(12) 0.4103(4) 0.5112(7) 0.056 Uani 0.2843 1 d D U P C 2
C6A_9 C 0.1158(10) 0.4334(4) 0.5248(7) 0.060 Uani 0.2843 1 d D U P C 2
C7A_9 C -0.0297(9) 0.3677(4) 0.5327(6) 0.055 Uani 0.2843 1 d D U P C 2
C8A_9 C -0.0522(8) 0.3294(5) 0.5267(6) 0.055 Uani 0.2843 1 d D U P C 2
C9A_9 C -0.0025(8) 0.3038(5) 0.5154(6) 0.051 Uani 0.2843 1 d D U P C 2
C10A_9 C 0.0676(7) 0.3147(4) 0.5103(4) 0.046 Uani 0.2843 1 d D U P C 2
C11A_9 C 0.2010(15) 0.3505(4) 0.4875(8) 0.047 Uani 0.2843 1 d D U P C 2
C12A_9 C 0.259(2) 0.3711(6) 0.4783(11) 0.053 Uani 0.2843 1 d D U P C 2
C13A_9 C 0.2714(16) 0.4111(5) 0.4865(10) 0.061 Uani 0.2843 1 d D U P C 2
C14A_9 C 0.2230(13) 0.4311(4) 0.5026(8) 0.062 Uani 0.2843 1 d D U P C 2
C15A_9 C 0.1295(11) 0.4727(4) 0.5279(7) 0.067 Uani 0.2843 1 d D U P C 2
C16A_9 C 0.0786(12) 0.4963(5) 0.5401(8) 0.075 Uani 0.2843 1 d D U P C 2
C17A_9 C 0.0132(11) 0.4799(4) 0.5466(7) 0.074 Uani 0.2843 1 d D U P C 2
C18A_9 C -0.0006(9) 0.4400(4) 0.5428(6) 0.062 Uani 0.2843 1 d D U P C 2
C19A_9 C 0.3156(10) 0.357(2) 0.4355(4) 0.055 Uani 0.2843 1 d D U P C 2
H19A_9 H 0.352285 0.340912 0.427068 0.066 Uiso 0.2843 1 calc R U P C 2
H19B_9 H 0.331772 0.384345 0.435298 0.066 Uiso 0.2843 1 calc R U P C 2
C20A_9 C 0.250670 0.349430 0.419030 0.054 Uani 0.2843 1 d D U P C 2
H20A_9 H 0.214185 0.365904 0.427453 0.065 Uiso 0.2843 1 calc R U P C 2
H20B_9 H 0.234410 0.322419 0.419405 0.065 Uiso 0.2843 1 calc R U P C 2
C21A_9 C 0.2584(12) 0.3561(15) 0.3903(3) 0.059 Uani 0.2843 1 d D U P C 2
H21A_9 H 0.292705 0.338553 0.381444 0.070 Uiso 0.2843 1 calc R U P C 2
H21B_9 H 0.277123 0.382718 0.389814 0.070 Uiso 0.2843 1 calc R U P C 2
C22A_9 C 0.1906(15) 0.3501(13) 0.3743(4) 0.067 Uani 0.2843 1 d D U P C 2
H22A_9 H 0.198770 0.354930 0.355577 0.100 Uiso 0.2843 1 calc R U P C 2
H22B_9 H 0.172251 0.323695 0.374273 0.100 Uiso 0.2843 1 calc R U P C 2
H22C_9 H 0.156662 0.367881 0.382647 0.100 Uiso 0.2843 1 calc R U P C 2
C23A_9 C 0.3511(18) 0.4659(7) 0.4849(8) 0.087 Uani 0.2843 1 d D U P C 2
H23A_9 H 0.353681 0.471785 0.504892 0.105 Uiso 0.2843 1 calc R U P C 2
H23B_9 H 0.313971 0.481106 0.478236 0.105 Uiso 0.2843 1 calc R U P C 2
C24A_9 C 0.4182(15) 0.4771(9) 0.4735(8) 0.110 Uani 0.2843 1 d D U P C 2
H24A_9 H 0.435641 0.454685 0.461798 0.132 Uiso 0.2843 1 calc R U P C 2
H24B_9 H 0.452452 0.484311 0.488569 0.132 Uiso 0.2843 1 calc R U P C 2
C25A_9 C 0.415(3) 0.5094(9) 0.4574(7) 0.126 Uani 0.2843 1 d D U P C 2
H25A_9 H 0.454512 0.528018 0.462401 0.151 Uiso 0.2843 1 calc R U P C 2
H25B_9 H 0.370903 0.522818 0.461469 0.151 Uiso 0.2843 1 calc R U P C 2
C26A_9 C 0.417(3) 0.4950(16) 0.4274(7) 0.137 Uani 0.2843 1 d D U P C 2
H26A_9 H 0.414233 0.516728 0.417008 0.205 Uiso 0.2843 1 calc R U P C 2
H26B_9 H 0.460244 0.482129 0.423329 0.205 Uiso 0.2843 1 calc R U P C 2
H26C_9 H 0.376774 0.476937 0.422399 0.205 Uiso 0.2843 1 calc R U P C 2
C27A_9 C 0.142(2) 0.5473(9) 0.5290(6) 0.097 Uani 0.2843 1 d D U P C 2
H27A_9 H 0.122497 0.554146 0.511828 0.116 Uiso 0.2843 1 calc R U P C 2
H27B_9 H 0.172457 0.525650 0.524348 0.116 Uiso 0.2843 1 calc R U P C 2
C28A_9 C 0.1836(19) 0.5802(9) 0.5428(7) 0.112 Uani 0.2843 1 d D U P C 2
H28A_9 H 0.226669 0.571094 0.550459 0.134 Uiso 0.2843 1 calc R U P C 2
H28B_9 H 0.156695 0.592921 0.558103 0.134 Uiso 0.2843 1 calc R U P C 2
C29A_9 C 0.203(3) 0.6086(9) 0.5242(7) 0.115 Uani 0.2843 1 d D U P C 2
H29A_9 H 0.165969 0.607999 0.510132 0.138 Uiso 0.2843 1 calc R U P C 2
H29B_9 H 0.246951 0.601349 0.515016 0.138 Uiso 0.2843 1 calc R U P C 2
C30A_9 C 0.213(3) 0.6488(8) 0.5392(10) 0.126 Uani 0.2843 1 d D U P C 2
H30A_9 H 0.225410 0.666597 0.526234 0.189 Uiso 0.2843 1 calc R U P C 2
H30B_9 H 0.169009 0.656270 0.548014 0.189 Uiso 0.2843 1 calc R U P C 2
H30C_9 H 0.249959 0.649623 0.552896 0.189 Uiso 0.2843 1 calc R U P C 2
C31A_9 C -0.0771(17) 0.5237(10) 0.5414(5) 0.089 Uani 0.2843 1 d D U P C 2
H31A_9 H -0.097567 0.506603 0.525575 0.106 Uiso 0.2843 1 calc R U P C 2
H31B_9 H -0.044703 0.542795 0.534482 0.106 Uiso 0.2843 1 calc R U P C 2
C32A_9 C -0.1332(14) 0.5436(8) 0.5567(9) 0.092 Uani 0.2843 1 d D U P C 2
H32A_9 H -0.155048 0.560856 0.545227 0.110 Uiso 0.2843 1 calc R U P C 2
H32B_9 H -0.112747 0.559574 0.572987 0.110 Uiso 0.2843 1 calc R U P C 2
C33A_9 C -0.188(2) 0.5165(9) 0.5651(9) 0.095 Uani 0.2843 1 d D U P C 2
H33A_9 H -0.164797 0.496196 0.573430 0.114 Uiso 0.2843 1 calc R U P C 2
H33B_9 H -0.214169 0.504093 0.548850 0.114 Uiso 0.2843 1 calc R U P C 2
C34A_9 C -0.238(3) 0.5356(14) 0.5852(11) 0.106 Uani 0.2843 1 d D U P C 2
H34A_9 H -0.272900 0.516429 0.590003 0.159 Uiso 0.2843 1 calc R U P C 2
H34B_9 H -0.212563 0.547463 0.601525 0.159 Uiso 0.2843 1 calc R U P C 2
H34C_9 H -0.261961 0.555365 0.576933 0.159 Uiso 0.2843 1 calc R U P C 2
C35A_9 C -0.1637(9) 0.3198(10) 0.5524(4) 0.073 Uani 0.2843 1 d D U P C 2
H35A_9 H -0.137376 0.335712 0.567371 0.088 Uiso 0.2843 1 calc R U P C 2
H35B_9 H -0.172404 0.293978 0.557708 0.088 Uiso 0.2843 1 calc R U P C 2
C36A_9 C -0.231670 0.336920 0.548670 0.085 Uani 0.2843 1 d D U P C 2
H36A_9 H -0.251122 0.347412 0.566345 0.102 Uiso 0.2843 1 calc R U P C 2
H36B_9 H -0.265912 0.317825 0.539005 0.102 Uiso 0.2843 1 calc R U P C 2
C37A_9 C -0.2132(14) 0.3683(8) 0.5319(7) 0.093 Uani 0.2843 1 d D U P C 2
H37A_9 H -0.173610 0.360885 0.519928 0.111 Uiso 0.2843 1 calc R U P C 2
H37B_9 H -0.198725 0.392150 0.543881 0.111 Uiso 0.2843 1 calc R U P C 2
C38A_9 C -0.276(2) 0.3751(13) 0.5148(8) 0.114 Uani 0.2843 1 d D U P C 2
H38A_9 H -0.264157 0.395557 0.503852 0.172 Uiso 0.2843 1 calc R U P C 2
H38B_9 H -0.289789 0.351499 0.502870 0.172 Uiso 0.2843 1 calc R U P C 2
H38C_9 H -0.314838 0.382681 0.526759 0.172 Uiso 0.2843 1 calc R U P C 2
C39A_9 C -0.0530(16) 0.2437(6) 0.5262(5) 0.059 Uani 0.2843 1 d D U P C 2
H39A_9 H -0.103871 0.247248 0.525270 0.071 Uiso 0.2843 1 calc R U P C 2
H39B_9 H -0.036260 0.253490 0.544827 0.071 Uiso 0.2843 1 calc R U P C 2
C40A_9 C -0.0402(15) 0.2026(5) 0.5203(6) 0.064 Uani 0.2843 1 d D U P C 2
H40A_9 H 0.010568 0.199313 0.522238 0.077 Uiso 0.2843 1 calc R U P C 2
H40B_9 H -0.053836 0.193605 0.501201 0.077 Uiso 0.2843 1 calc R U P C 2
C41A_9 C -0.0782(15) 0.1782(8) 0.5380(6) 0.069 Uani 0.2843 1 d D U P C 2
H41A_9 H -0.075258 0.191123 0.556982 0.083 Uiso 0.2843 1 calc R U P C 2
H41B_9 H -0.054730 0.153664 0.537435 0.083 Uiso 0.2843 1 calc R U P C 2
C42A_9 C -0.1541(15) 0.1697(13) 0.5301(8) 0.084 Uani 0.2843 1 d D U P C 2
H42A_9 H -0.176066 0.153560 0.542514 0.126 Uiso 0.2843 1 calc R U P C 2
H42B_9 H -0.178064 0.193843 0.531055 0.126 Uiso 0.2843 1 calc R U P C 2
H42C_9 H -0.157517 0.156349 0.511489 0.126 Uiso 0.2843 1 calc R U P C 2
C1B_9 C 0.0281(9) 0.3820(4) 0.6044(7) 0.048 Uani 0.2843 1 d D U P C 2
C2B_9 C 0.0906(9) 0.3679(4) 0.5937(7) 0.044 Uani 0.2843 1 d D U P C 2
C3B_9 C 0.1026(9) 0.3285(4) 0.5880(6) 0.042 Uani 0.2843 1 d D U P C 2
C4B_9 C 0.0465(8) 0.3014(4) 0.5938(6) 0.042 Uani 0.2843 1 d D U P C 2
C5B_9 C -0.0168(9) 0.3165(4) 0.6030(6) 0.046 Uani 0.2843 1 d D U P C 2
C6B_9 C -0.0258(9) 0.3566(4) 0.6084(6) 0.049 Uani 0.2843 1 d D U P C 2
C7B_9 C 0.1423(10) 0.3970(4) 0.5920(8) 0.048 Uani 0.2843 1 d D U P C 2
C8B_9 C 0.2082(11) 0.3871(4) 0.5829(10) 0.048 Uani 0.2843 1 d D U P C 2
C9B_9 C 0.2182(12) 0.3479(4) 0.5737(9) 0.043 Uani 0.2843 1 d D U P C 2
C10B_9 C 0.1667(8) 0.3193(3) 0.5760(4) 0.040 Uani 0.2843 1 d D U P C 2
C11B_9 C 0.0527(8) 0.2622(4) 0.5923(6) 0.043 Uani 0.2843 1 d D U P C 2
C12B_9 C -0.0032(9) 0.2396(4) 0.6011(6) 0.049 Uani 0.2843 1 d D U P C 2
C13B_9 C -0.0675(9) 0.2554(4) 0.6094(6) 0.052 Uani 0.2843 1 d D U P C 2
C14B_9 C -0.0727(9) 0.2949(4) 0.6115(6) 0.049 Uani 0.2843 1 d D U P C 2
C15B_9 C -0.0867(10) 0.3677(4) 0.6214(6) 0.053 Uani 0.2843 1 d D U P C 2
C16B_9 C -0.0940(11) 0.4072(5) 0.6273(7) 0.065 Uani 0.2843 1 d D U P C 2
C17B_9 C -0.0384(11) 0.4336(5) 0.6241(8) 0.067 Uani 0.2843 1 d D U P C 2
C18B_9 C 0.0251(10) 0.4210(4) 0.6119(8) 0.056 Uani 0.2843 1 d D U P C 2
C19B_9 C 0.0201(17) 0.1833(6) 0.6204(4) 0.061 Uani 0.2843 1 d D U P C 2
H19C_9 H -0.007367 0.193949 0.636167 0.074 Uiso 0.2843 1 calc R U P C 2
H19D_9 H 0.070126 0.189896 0.624693 0.074 Uiso 0.2843 1 calc R U P C 2
C20B_9 C 0.0086(13) 0.1414(5) 0.6159(6) 0.066 Uani 0.2843 1 d D U P C 2
H20C_9 H 0.029965 0.130786 0.631298 0.080 Uiso 0.2843 1 calc R U P C 2
H20D_9 H 0.033577 0.131382 0.599288 0.080 Uiso 0.2843 1 calc R U P C 2
C21B_9 C -0.0654(14) 0.1270(9) 0.6129(7) 0.074 Uani 0.2843 1 d D U P C 2
H21C_9 H -0.094683 0.148114 0.609195 0.089 Uiso 0.2843 1 calc R U P C 2
H21D_9 H -0.080784 0.118608 0.630260 0.089 Uiso 0.2843 1 calc R U P C 2
C22B_9 C -0.077(2) 0.0938(11) 0.5904(8) 0.093 Uani 0.2843 1 d D U P C 2
H22D_9 H -0.126400 0.085442 0.589349 0.139 Uiso 0.2843 1 calc R U P C 2
H22E_9 H -0.062696 0.102054 0.573096 0.139 Uiso 0.2843 1 calc R U P C 2
H22F_9 H -0.048792 0.072536 0.594169 0.139 Uiso 0.2843 1 calc R U P C 2
C23B_9 C -0.1881(10) 0.2371(9) 0.6178(9) 0.085 Uani 0.2843 1 d D U P C 2
H23C_9 H -0.205603 0.238083 0.599073 0.102 Uiso 0.2843 1 calc R U P C 2
H23D_9 H -0.193542 0.262594 0.628436 0.102 Uiso 0.2843 1 calc R U P C 2
C24B_9 C -0.2294(10) 0.2078(10) 0.6301(4) 0.102 Uani 0.2843 1 d D U P C 2
H24C_9 H -0.216255 0.209981 0.649523 0.122 Uiso 0.2843 1 calc R U P C 2
H24D_9 H -0.216582 0.182235 0.621372 0.122 Uiso 0.2843 1 calc R U P C 2
C25B_9 C -0.3063(11) 0.2101(11) 0.6278(7) 0.108 Uani 0.2843 1 d D U P C 2
H25C_9 H -0.318019 0.236774 0.626298 0.130 Uiso 0.2843 1 calc R U P C 2
H25D_9 H -0.328425 0.202527 0.644360 0.130 Uiso 0.2843 1 calc R U P C 2
C26B_9 C -0.3343(12) 0.1837(16) 0.6031(6) 0.121 Uani 0.2843 1 d D U P C 2
H26D_9 H -0.385096 0.185416 0.601795 0.181 Uiso 0.2843 1 calc R U P C 2
H26E_9 H -0.312738 0.191467 0.586733 0.181 Uiso 0.2843 1 calc R U P C 2
H26F_9 H -0.323124 0.157287 0.604760 0.181 Uiso 0.2843 1 calc R U P C 2
C27B_9 C -0.2096(13) 0.4309(14) 0.6259(7) 0.107 Uani 0.2843 1 d D U P C 2
H27C_9 H -0.213134 0.414832 0.607971 0.128 Uiso 0.2843 1 calc R U P C 2
H27D_9 H -0.200927 0.457876 0.622827 0.128 Uiso 0.2843 1 calc R U P C 2
C28B_9 C -0.2761(11) 0.4272(18) 0.6403(8) 0.122 Uani 0.2843 1 d D U P C 2
H28C_9 H -0.275793 0.447218 0.656259 0.147 Uiso 0.2843 1 calc R U P C 2
H28D_9 H -0.278884 0.401960 0.647062 0.147 Uiso 0.2843 1 calc R U P C 2
C29B_9 C -0.3393(14) 0.4305(17) 0.6235(10) 0.130 Uani 0.2843 1 d D U P C 2
H29C_9 H -0.374493 0.444494 0.634838 0.155 Uiso 0.2843 1 calc R U P C 2
H29D_9 H -0.359659 0.404519 0.616935 0.155 Uiso 0.2843 1 calc R U P C 2
C30B_9 C -0.322(3) 0.4513(18) 0.5995(10) 0.136 Uani 0.2843 1 d D U P C 2
H30D_9 H -0.364778 0.453110 0.588835 0.203 Uiso 0.2843 1 calc R U P C 2
H30E_9 H -0.302646 0.477177 0.606062 0.203 Uiso 0.2843 1 calc R U P C 2
H30F_9 H -0.287827 0.437243 0.588177 0.203 Uiso 0.2843 1 calc R U P C 2
C31B_9 C -0.0020(14) 0.5012(6) 0.6255(10) 0.089 Uani 0.2843 1 d D U P C 2
H31C_9 H 0.017725 0.494971 0.607148 0.107 Uiso 0.2843 1 calc R U P C 2
H31D_9 H 0.036867 0.502932 0.638892 0.107 Uiso 0.2843 1 calc R U P C 2
C32B_9 C -0.0346(19) 0.5385(6) 0.6273(10) 0.099 Uani 0.2843 1 d D U P C 2
H32C_9 H -0.046267 0.546525 0.646511 0.119 Uiso 0.2843 1 calc R U P C 2
H32D_9 H -0.079018 0.534911 0.616753 0.119 Uiso 0.2843 1 calc R U P C 2
C33B_9 C 0.008(2) 0.5701(8) 0.6175(10) 0.113 Uani 0.2843 1 d D U P C 2
H33C_9 H -0.001615 0.594814 0.628521 0.135 Uiso 0.2843 1 calc R U P C 2
H33D_9 H -0.004255 0.571865 0.598364 0.135 Uiso 0.2843 1 calc R U P C 2
C34B_9 C 0.0846(19) 0.5623(15) 0.6200(12) 0.130 Uani 0.2843 1 d D U P C 2
H34D_9 H 0.113045 0.583071 0.613584 0.195 Uiso 0.2843 1 calc R U P C 2
H34E_9 H 0.096577 0.560834 0.639031 0.195 Uiso 0.2843 1 calc R U P C 2
H34F_9 H 0.093945 0.537949 0.608958 0.195 Uiso 0.2843 1 calc R U P C 2
C35B_9 C 0.2561(15) 0.4533(6) 0.5871(10) 0.063 Uani 0.2843 1 d D U P C 2
H35C_9 H 0.246029 0.459163 0.606662 0.076 Uiso 0.2843 1 calc R U P C 2
H35D_9 H 0.217150 0.462169 0.576660 0.076 Uiso 0.2843 1 calc R U P C 2
C36B_9 C 0.3222(14) 0.4735(6) 0.5810(10) 0.076 Uani 0.2843 1 d D U P C 2
H36C_9 H 0.340691 0.459647 0.564122 0.091 Uiso 0.2843 1 calc R U P C 2
H36D_9 H 0.356051 0.471166 0.595778 0.091 Uiso 0.2843 1 calc R U P C 2
C37B_9 C 0.3207(18) 0.5145(7) 0.5776(9) 0.086 Uani 0.2843 1 d D U P C 2
H37C_9 H 0.320417 0.529990 0.595728 0.103 Uiso 0.2843 1 calc R U P C 2
H37D_9 H 0.276942 0.518829 0.567942 0.103 Uiso 0.2843 1 calc R U P C 2
C38B_9 C 0.382(2) 0.5281(11) 0.5620(9) 0.102 Uani 0.2843 1 d D U P C 2
H38D_9 H 0.378436 0.555350 0.560365 0.153 Uiso 0.2843 1 calc R U P C 2
H38E_9 H 0.425622 0.524479 0.571644 0.153 Uiso 0.2843 1 calc R U P C 2
H38F_9 H 0.382125 0.513313 0.543845 0.153 Uiso 0.2843 1 calc R U P C 2
C39B_9 C 0.315618 0.354234 0.543874 0.049 Uani 0.2843 1 d D U P C 2
H39C_9 H 0.287080 0.375399 0.539565 0.059 Uiso 0.2843 1 calc R U P C 2
H39D_9 H 0.319032 0.335773 0.527144 0.059 Uiso 0.2843 1 calc R U P C 2
C40B_9 C 0.3863(11) 0.3697(12) 0.5527(7) 0.054 Uani 0.2843 1 d D U P C 2
H40C_9 H 0.416977 0.348088 0.553504 0.065 Uiso 0.2843 1 calc R U P C 2
H40D_9 H 0.383677 0.383694 0.571290 0.065 Uiso 0.2843 1 calc R U P C 2
C41B_9 C 0.4186(14) 0.3960(9) 0.5347(7) 0.058 Uani 0.2843 1 d D U P C 2
H41C_9 H 0.388239 0.417880 0.534082 0.070 Uiso 0.2843 1 calc R U P C 2
H41D_9 H 0.420957 0.382201 0.516117 0.070 Uiso 0.2843 1 calc R U P C 2
C42B_9 C 0.4912(14) 0.4113(10) 0.5440(8) 0.065 Uani 0.2843 1 d D U P C 2
H42D_9 H 0.509589 0.428395 0.531426 0.097 Uiso 0.2843 1 calc R U P C 2
H42E_9 H 0.489095 0.425616 0.562267 0.097 Uiso 0.2843 1 calc R U P C 2
H42F_9 H 0.521835 0.389913 0.544290 0.097 Uiso 0.2843 1 calc R U P C 2
O1A_9 O 0.1925(9) 0.3115(4) 0.4791(3) 0.044 Uani 0.2843 1 d D U P C 2
O2A_9 O 0.3073(13) 0.3504(9) 0.4629(3) 0.054 Uani 0.2843 1 d D U P C 2
O3A_9 O 0.3330(13) 0.4261(7) 0.4776(7) 0.073 Uani 0.2843 1 d D U P C 2
O4A_9 O 0.0856(13) 0.5352(5) 0.5449(5) 0.089 Uani 0.2843 1 d D U P C 2
O5A_9 O -0.0392(12) 0.5017(7) 0.5580(4) 0.081 Uani 0.2843 1 d D U P C 2
O6A_9 O -0.1220(7) 0.3168(6) 0.5287(4) 0.062 Uani 0.2843 1 d D U P C 2
O7A_9 O -0.0186(11) 0.2653(5) 0.5075(4) 0.056 Uani 0.2843 1 d D U P C 2
O1B_9 O 0.1145(7) 0.2439(5) 0.5872(3) 0.043 Uani 0.2843 1 d D U P C 2
O2B_9 O 0.0004(11) 0.2003(4) 0.5974(4) 0.055 Uani 0.2843 1 d D U P C 2
O3B_9 O -0.1166(9) 0.2287(6) 0.6171(5) 0.062 Uani 0.2843 1 d D U P C 2
O4B_9 O -0.1530(10) 0.4195(7) 0.6409(5) 0.080 Uani 0.2843 1 d D U P C 2
O5B_9 O -0.0507(13) 0.4715(5) 0.6303(6) 0.081 Uani 0.2843 1 d D U P C 2
O6B_9 O 0.2616(11) 0.4132(6) 0.5801(8) 0.055 Uani 0.2843 1 d D U P C 2
O7B_9 O 0.2821(10) 0.3356(6) 0.5642(5) 0.046 Uani 0.2843 1 d D U P C 2
S1A_9 S -0.0734(5) 0.4092(3) 0.54692(18) 0.063 Uani 0.2843 1 d D U P C 2
S2A_9 S 0.2112(6) 0.4811(3) 0.5130(2) 0.068 Uani 0.2843 1 d D U P C 2
S1B_9 S 0.1070(5) 0.4416(2) 0.6039(2) 0.062 Uani 0.2843 1 d D U P C 2
S2B_9 S -0.1381(4) 0.3251(3) 0.62604(17) 0.055 Uani 0.2843 1 d D U P C 2
Te1A_9 Te 0.14084(12) 0.27117(8) 0.50017(4) 0.054 Uani 0.2843 1 d D U P C 2
Te1B_9 Te 0.18567(12) 0.26179(8) 0.55969(4) 0.051 Uani 0.2843 1 d D U P C 2
O1AB_9 O 0.2176(6) 0.2848(5) 0.5249(2) 0.047 Uani 0.2843 1 d D U P C 2
O2AB_9 O 0.1081(7) 0.2500(5) 0.5348(2) 0.043 Uani 0.2843 1 d D U P C 2
C1A_10 C 0.4290(10) 0.0987(4) 0.4720(7) 0.064 Uani 0.2931 1 d D U P B 2
C2A_10 C 0.4412(10) 0.1388(4) 0.4765(6) 0.058 Uani 0.2931 1 d D U P B 2
C3A_10 C 0.3892(9) 0.1620(4) 0.4877(6) 0.053 Uani 0.2931 1 d D U P B 2
C4A_10 C 0.3209(10) 0.1462(4) 0.4945(6) 0.053 Uani 0.2931 1 d D U P B 2
C5A_10 C 0.3126(11) 0.1060(4) 0.4899(6) 0.057 Uani 0.2931 1 d D U P B 2
C6A_10 C 0.3641(11) 0.0835(5) 0.4769(7) 0.062 Uani 0.2931 1 d D U P B 2
C7A_10 C 0.5110(10) 0.1499(4) 0.4723(7) 0.064 Uani 0.2931 1 d D U P B 2
C8A_10 C 0.5310(10) 0.1883(5) 0.4772(7) 0.067 Uani 0.2931 1 d D U P B 2
C9A_10 C 0.4803(9) 0.2138(5) 0.4879(7) 0.057 Uani 0.2931 1 d D U P B 2
C10A_10 C 0.4131(8) 0.2002(4) 0.4925(5) 0.052 Uani 0.2931 1 d D U P B 2
C11A_10 C 0.2713(11) 0.1647(5) 0.5110(5) 0.050 Uani 0.2931 1 d D U P B 2
C12A_10 C 0.2150(13) 0.1437(5) 0.5205(5) 0.055 Uani 0.2931 1 d D U P B 2
C13A_10 C 0.2048(12) 0.1042(5) 0.5129(6) 0.059 Uani 0.2931 1 d D U P B 2
C14A_10 C 0.2546(12) 0.0847(4) 0.4975(6) 0.063 Uani 0.2931 1 d D U P B 2
C15A_10 C 0.3530(12) 0.0444(5) 0.4761(7) 0.069 Uani 0.2931 1 d D U P B 2
C16A_10 C 0.4064(13) 0.0215(5) 0.4663(10) 0.079 Uani 0.2931 1 d D U P B 2
C17A_10 C 0.4724(11) 0.0372(5) 0.4601(8) 0.080 Uani 0.2931 1 d D U P B 2
C18A_10 C 0.4842(10) 0.0773(4) 0.4631(7) 0.071 Uani 0.2931 1 d D U P B 2
C19A_10 C 0.1517(13) 0.1546(9) 0.5615(4) 0.068 Uani 0.2931 1 d D U P B 2
H19A_10 H 0.133002 0.127709 0.560273 0.081 Uiso 0.2931 1 calc R U P B 2
H19B_10 H 0.115409 0.171400 0.569650 0.081 Uiso 0.2931 1 calc R U P B 2
C20A_10 C 0.2154(15) 0.1597(10) 0.5793(4) 0.073 Uani 0.2931 1 d D U P B 2
H20A_10 H 0.233884 0.186631 0.580642 0.088 Uiso 0.2931 1 calc R U P B 2
H20B_10 H 0.251768 0.142997 0.571106 0.088 Uiso 0.2931 1 calc R U P B 2
C21A_10 C 0.1995(18) 0.1501(11) 0.6074(4) 0.079 Uani 0.2931 1 d D U P B 2
H21A_10 H 0.161215 0.165802 0.615115 0.095 Uiso 0.2931 1 calc R U P B 2
H21B_10 H 0.183207 0.122769 0.606061 0.095 Uiso 0.2931 1 calc R U P B 2
C22A_10 C 0.261(2) 0.1569(11) 0.6259(5) 0.080 Uani 0.2931 1 d D U P B 2
H22A_10 H 0.248933 0.150331 0.643822 0.120 Uiso 0.2931 1 calc R U P B 2
H22B_10 H 0.299187 0.141019 0.618501 0.120 Uiso 0.2931 1 calc R U P B 2
H22C_10 H 0.277200 0.184041 0.627553 0.120 Uiso 0.2931 1 calc R U P B 2
C23A_10 C 0.1178(16) 0.0507(6) 0.5136(7) 0.079 Uani 0.2931 1 d D U P B 2
H23A_10 H 0.157375 0.033572 0.513168 0.095 Uiso 0.2931 1 calc R U P B 2
H23B_10 H 0.098295 0.048911 0.494937 0.095 Uiso 0.2931 1 calc R U P B 2
C24A_10 C 0.0636(14) 0.0378(8) 0.5316(8) 0.088 Uani 0.2931 1 d D U P B 2
H24A_10 H 0.083042 0.039540 0.550287 0.106 Uiso 0.2931 1 calc R U P B 2
H24B_10 H 0.049661 0.010557 0.525435 0.106 Uiso 0.2931 1 calc R U P B 2
C25A_10 C 0.0016(15) 0.0611(10) 0.5318(9) 0.093 Uani 0.2931 1 d D U P B 2
H25A_10 H 0.011871 0.082568 0.521238 0.112 Uiso 0.2931 1 calc R U P B 2
H25B_10 H -0.007390 0.072175 0.550705 0.112 Uiso 0.2931 1 calc R U P B 2
C26A_10 C -0.0637(17) 0.0388(13) 0.5201(11) 0.110 Uani 0.2931 1 d D U P B 2
H26A_10 H -0.102663 0.055967 0.520796 0.165 Uiso 0.2931 1 calc R U P B 2
H26B_10 H -0.055737 0.028265 0.501145 0.165 Uiso 0.2931 1 calc R U P B 2
H26C_10 H -0.075019 0.017860 0.530645 0.165 Uiso 0.2931 1 calc R U P B 2
C27A_10 C 0.378(2) -0.0422(7) 0.4449(5) 0.098 Uani 0.2931 1 d D U P B 2
H27A_10 H 0.412528 -0.039996 0.430446 0.118 Uiso 0.2931 1 calc R U P B 2
H27B_10 H 0.332051 -0.035085 0.438295 0.118 Uiso 0.2931 1 calc R U P B 2
C28A_10 C 0.3729(19) -0.0826(6) 0.4516(9) 0.106 Uani 0.2931 1 d D U P B 2
H28A_10 H 0.374020 -0.100738 0.434581 0.127 Uiso 0.2931 1 calc R U P B 2
H28B_10 H 0.413528 -0.086932 0.463006 0.127 Uiso 0.2931 1 calc R U P B 2
C29A_10 C 0.307(2) -0.0899(10) 0.4663(9) 0.107 Uani 0.2931 1 d D U P B 2
H29A_10 H 0.273474 -0.069776 0.464257 0.128 Uiso 0.2931 1 calc R U P B 2
H29B_10 H 0.316720 -0.089879 0.485867 0.128 Uiso 0.2931 1 calc R U P B 2
C30A_10 C 0.275(2) -0.1295(11) 0.4537(11) 0.122 Uani 0.2931 1 d D U P B 2
H30A_10 H 0.231762 -0.135262 0.462822 0.183 Uiso 0.2931 1 calc R U P B 2
H30B_10 H 0.265556 -0.129135 0.434297 0.183 Uiso 0.2931 1 calc R U P B 2
H30C_10 H 0.308615 -0.149151 0.455813 0.183 Uiso 0.2931 1 calc R U P B 2
C31A_10 C 0.5835(15) 0.0148(9) 0.4656(7) 0.093 Uani 0.2931 1 d D U P B 2
H31A_10 H 0.573176 0.012935 0.484879 0.112 Uiso 0.2931 1 calc R U P B 2
H31B_10 H 0.608047 0.039975 0.464752 0.112 Uiso 0.2931 1 calc R U P B 2
C32A_10 C 0.6294(14) -0.0158(8) 0.4553(9) 0.097 Uani 0.2931 1 d D U P B 2
H32A_10 H 0.674137 -0.011693 0.465692 0.116 Uiso 0.2931 1 calc R U P B 2
H32B_10 H 0.639934 -0.013335 0.436134 0.116 Uiso 0.2931 1 calc R U P B 2
C33A_10 C 0.6019(19) -0.0554(8) 0.4567(10) 0.098 Uani 0.2931 1 d D U P B 2
H33A_10 H 0.558832 -0.060268 0.445357 0.118 Uiso 0.2931 1 calc R U P B 2
H33B_10 H 0.588882 -0.057659 0.475697 0.118 Uiso 0.2931 1 calc R U P B 2
C34A_10 C 0.6530(11) -0.0857(8) 0.4474(10) 0.108 Uani 0.2931 1 d D U P B 2
H34A_10 H 0.631531 -0.111151 0.448839 0.162 Uiso 0.2931 1 calc R U P B 2
H34B_10 H 0.665263 -0.084128 0.428459 0.162 Uiso 0.2931 1 calc R U P B 2
H34C_10 H 0.695344 -0.081517 0.458830 0.162 Uiso 0.2931 1 calc R U P B 2
C35A_10 C 0.6434(17) 0.1983(11) 0.4562(6) 0.096 Uani 0.2931 1 d D U P B 2
H35A_10 H 0.675368 0.221128 0.455723 0.115 Uiso 0.2931 1 calc R U P B 2
H35B_10 H 0.615948 0.193981 0.438970 0.115 Uiso 0.2931 1 calc R U P B 2
C36A_10 C 0.6850(13) 0.1640(9) 0.4588(7) 0.103 Uani 0.2931 1 d D U P B 2
H36A_10 H 0.652514 0.141256 0.458589 0.124 Uiso 0.2931 1 calc R U P B 2
H36B_10 H 0.715603 0.159408 0.442901 0.124 Uiso 0.2931 1 calc R U P B 2
C37A_10 C 0.7284(16) 0.1678(10) 0.4835(8) 0.116 Uani 0.2931 1 d D U P B 2
H37A_10 H 0.747736 0.142711 0.485396 0.140 Uiso 0.2931 1 calc R U P B 2
H37B_10 H 0.698710 0.174902 0.499459 0.140 Uiso 0.2931 1 calc R U P B 2
C38A_10 C 0.788430 0.197850 0.483550 0.155 Uani 0.2931 1 d D U P B 2
H38A_10 H 0.815721 0.199276 0.500461 0.233 Uiso 0.2931 1 calc R U P B 2
H38B_10 H 0.818587 0.190684 0.468064 0.233 Uiso 0.2931 1 calc R U P B 2
H38C_10 H 0.769550 0.222883 0.482129 0.233 Uiso 0.2931 1 calc R U P B 2
C39A_10 C 0.5319(17) 0.2752(6) 0.4782(7) 0.063 Uani 0.2931 1 d D U P B 2
H39A_10 H 0.525171 0.264070 0.458965 0.075 Uiso 0.2931 1 calc R U P B 2
H39B_10 H 0.582006 0.274149 0.483016 0.075 Uiso 0.2931 1 calc R U P B 2
C40A_10 C 0.512(2) 0.3156(6) 0.4818(8) 0.066 Uani 0.2931 1 d D U P B 2
H40A_10 H 0.517237 0.326376 0.501174 0.080 Uiso 0.2931 1 calc R U P B 2
H40B_10 H 0.462073 0.316581 0.476558 0.080 Uiso 0.2931 1 calc R U P B 2
C41A_10 C 0.5555(18) 0.3399(7) 0.4650(8) 0.070 Uani 0.2931 1 d D U P B 2
H41A_10 H 0.552159 0.328609 0.445690 0.084 Uiso 0.2931 1 calc R U P B 2
H41B_10 H 0.605094 0.340319 0.470900 0.084 Uiso 0.2931 1 calc R U P B 2
C42A_10 C 0.531(2) 0.3807(7) 0.4680(8) 0.076 Uani 0.2931 1 d D U P B 2
H42A_10 H 0.560188 0.396010 0.456909 0.114 Uiso 0.2931 1 calc R U P B 2
H42B_10 H 0.482220 0.380375 0.461897 0.114 Uiso 0.2931 1 calc R U P B 2
H42C_10 H 0.535088 0.392070 0.487075 0.114 Uiso 0.2931 1 calc R U P B 2
C1B_10 C 0.4357(12) 0.1226(4) 0.4011(13) 0.063 Uani 0.2931 1 d D U P B 2
C2B_10 C 0.3750(16) 0.1401(4) 0.4099(19) 0.055 Uani 0.2931 1 d D U P B 2
C3B_10 C 0.3693(11) 0.1802(4) 0.4126(8) 0.047 Uani 0.2931 1 d D U P B 2
C4B_10 C 0.4307(13) 0.2046(5) 0.4088(13) 0.046 Uani 0.2931 1 d D U P B 2
C5B_10 C 0.4923(13) 0.1863(4) 0.4013(13) 0.055 Uani 0.2931 1 d D U P B 2
C6B_10 C 0.493280 0.145410 0.397240 0.063 Uani 0.2931 1 d D U P B 2
C7B_10 C 0.320272 0.114040 0.413904 0.059 Uani 0.2931 1 d D U P B 2
C8B_10 C 0.2541(10) 0.1272(5) 0.4185(15) 0.056 Uani 0.2931 1 d D U P B 2
C9B_10 C 0.2471(12) 0.1671(5) 0.4247(10) 0.050 Uani 0.2931 1 d D U P B 2
C10B_10 C 0.3068(10) 0.1916(4) 0.4242(5) 0.044 Uani 0.2931 1 d D U P B 2
C11B_10 C 0.4321(12) 0.2438(5) 0.4076(10) 0.043 Uani 0.2931 1 d D U P B 2
C12B_10 C 0.4937(11) 0.2630(5) 0.4008(9) 0.048 Uani 0.2931 1 d D U P B 2
C13B_10 C 0.5552(11) 0.2432(5) 0.3935(9) 0.057 Uani 0.2931 1 d D U P B 2
C14B_10 C 0.5524(13) 0.2036(4) 0.3922(10) 0.060 Uani 0.2931 1 d D U P B 2
C15B_10 C 0.5566(12) 0.1305(5) 0.3910(12) 0.076 Uani 0.2931 1 d D U P B 2
C16B_10 C 0.5584(11) 0.0912(5) 0.3887(9) 0.091 Uani 0.2931 1 d D U P B 2
C17B_10 C 0.4995(12) 0.0672(6) 0.3930(9) 0.092 Uani 0.2931 1 d D U P B 2
C18B_10 C 0.4319(12) 0.0824(5) 0.3967(13) 0.075 Uani 0.2931 1 d D U P B 2
C19B_10 C 0.4818(19) 0.3211(7) 0.3819(6) 0.055 Uani 0.2931 1 d D U P B 2
H19C_10 H 0.431369 0.316625 0.377298 0.066 Uiso 0.2931 1 calc R U P B 2
H19D_10 H 0.508702 0.310175 0.366044 0.066 Uiso 0.2931 1 calc R U P B 2
C20B_10 C 0.4992(12) 0.3632(6) 0.3881(7) 0.060 Uani 0.2931 1 d D U P B 2
H20C_10 H 0.482441 0.375964 0.372894 0.071 Uiso 0.2931 1 calc R U P B 2
H20D_10 H 0.473710 0.373382 0.404560 0.071 Uiso 0.2931 1 calc R U P B 2
C21B_10 C 0.5754(13) 0.3731(10) 0.3927(6) 0.064 Uani 0.2931 1 d D U P B 2
H21C_10 H 0.593290 0.358228 0.406644 0.077 Uiso 0.2931 1 calc R U P B 2
H21D_10 H 0.581819 0.400624 0.399852 0.077 Uiso 0.2931 1 calc R U P B 2
C22B_10 C 0.6174(16) 0.3650(14) 0.3674(7) 0.074 Uani 0.2931 1 d D U P B 2
H22D_10 H 0.666835 0.372016 0.371571 0.110 Uiso 0.2931 1 calc R U P B 2
H22E_10 H 0.612199 0.337635 0.360409 0.110 Uiso 0.2931 1 calc R U P B 2
H22F_10 H 0.600722 0.380053 0.353614 0.110 Uiso 0.2931 1 calc R U P B 2
C23B_10 C 0.6572(16) 0.2781(11) 0.4091(6) 0.081 Uani 0.2931 1 d D U P B 2
H23C_10 H 0.680692 0.255009 0.413219 0.097 Uiso 0.2931 1 calc R U P B 2
H23D_10 H 0.630376 0.287760 0.425326 0.097 Uiso 0.2931 1 calc R U P B 2
C24B_10 C 0.7101(16) 0.3071(11) 0.4043(6) 0.089 Uani 0.2931 1 d D U P B 2
H24C_10 H 0.748110 0.307478 0.417995 0.106 Uiso 0.2931 1 calc R U P B 2
H24D_10 H 0.689073 0.332431 0.407165 0.106 Uiso 0.2931 1 calc R U P B 2
C25B_10 C 0.741(2) 0.3017(12) 0.3770(7) 0.096 Uani 0.2931 1 d D U P B 2
H25C_10 H 0.704214 0.303306 0.362999 0.115 Uiso 0.2931 1 calc R U P B 2
H25D_10 H 0.760811 0.276191 0.373443 0.115 Uiso 0.2931 1 calc R U P B 2
C26B_10 C 0.798(2) 0.3332(14) 0.3756(10) 0.115 Uani 0.2931 1 d D U P B 2
H26D_10 H 0.818972 0.330021 0.357602 0.173 Uiso 0.2931 1 calc R U P B 2
H26E_10 H 0.777772 0.358351 0.379025 0.173 Uiso 0.2931 1 calc R U P B 2
H26F_10 H 0.834185 0.331325 0.389434 0.173 Uiso 0.2931 1 calc R U P B 2
C27B_10 C 0.665(2) 0.0748(17) 0.4076(7) 0.124 Uani 0.2931 1 d D U P B 2
H27C_10 H 0.637226 0.065191 0.422283 0.149 Uiso 0.2931 1 calc R U P B 2
H27D_10 H 0.679335 0.101890 0.413681 0.149 Uiso 0.2931 1 calc R U P B 2
C28B_10 C 0.726(2) 0.0525(18) 0.4027(8) 0.138 Uani 0.2931 1 d D U P B 2
H28C_10 H 0.753951 0.062302 0.388170 0.166 Uiso 0.2931 1 calc R U P B 2
H28D_10 H 0.711498 0.025433 0.396339 0.166 Uiso 0.2931 1 calc R U P B 2
C29B_10 C 0.772(3) 0.0540(19) 0.4278(9) 0.149 Uani 0.2931 1 d D U P B 2
H29C_10 H 0.743601 0.045286 0.442561 0.178 Uiso 0.2931 1 calc R U P B 2
H29D_10 H 0.788430 0.080869 0.433639 0.178 Uiso 0.2931 1 calc R U P B 2
C30B_10 C 0.835(3) 0.0292(19) 0.4232(12) 0.163 Uani 0.2931 1 d D U P B 2
H30D_10 H 0.862568 0.031264 0.440044 0.245 Uiso 0.2931 1 calc R U P B 2
H30E_10 H 0.818815 0.002463 0.417771 0.245 Uiso 0.2931 1 calc R U P B 2
H30F_10 H 0.863659 0.038058 0.408846 0.245 Uiso 0.2931 1 calc R U P B 2
C31B_10 C 0.5539(11) 0.0027(6) 0.3729(10) 0.124 Uani 0.2931 1 d D U P B 2
H31C_10 H 0.592840 0.011270 0.385835 0.149 Uiso 0.2931 1 calc R U P B 2
H31D_10 H 0.573541 -0.001762 0.354466 0.149 Uiso 0.2931 1 calc R U P B 2
C32B_10 C 0.5220(10) -0.0334(8) 0.3797(12) 0.134 Uani 0.2931 1 d D U P B 2
H32C_10 H 0.534362 -0.035635 0.398748 0.160 Uiso 0.2931 1 calc R U P B 2
H32D_10 H 0.543190 -0.054820 0.368115 0.160 Uiso 0.2931 1 calc R U P B 2
C33B_10 C 0.445430 -0.038350 0.376390 0.139 Uani 0.2931 1 d D U P B 2
H33C_10 H 0.432966 -0.040278 0.356864 0.167 Uiso 0.2931 1 calc R U P B 2
H33D_10 H 0.423910 -0.015389 0.385859 0.167 Uiso 0.2931 1 calc R U P B 2
C34B_10 C 0.415530 -0.073530 0.387450 0.158 Uani 0.2931 1 d D U P B 2
H34D_10 H 0.364675 -0.075395 0.384763 0.236 Uiso 0.2931 1 calc R U P B 2
H34E_10 H 0.435800 -0.096446 0.377874 0.236 Uiso 0.2931 1 calc R U P B 2
H34F_10 H 0.426740 -0.071547 0.406880 0.236 Uiso 0.2931 1 calc R U P B 2
C35B_10 C 0.209010 0.063580 0.420960 0.063 Uani 0.2931 1 d D U P B 2
H35C_10 H 0.246346 0.063116 0.434803 0.075 Uiso 0.2931 1 calc R U P B 2
H35D_10 H 0.224028 0.049026 0.403741 0.075 Uiso 0.2931 1 calc R U P B 2
C36B_10 C 0.1422(12) 0.0456(5) 0.4301(4) 0.066 Uani 0.2931 1 d D U P B 2
H36C_10 H 0.133216 0.056442 0.449102 0.079 Uiso 0.2931 1 calc R U P B 2
H36D_10 H 0.102863 0.051722 0.418646 0.079 Uiso 0.2931 1 calc R U P B 2
C37B_10 C 0.1454(16) 0.0032(6) 0.4284(4) 0.069 Uani 0.2931 1 d D U P B 2
H37C_10 H 0.182628 -0.002832 0.440892 0.083 Uiso 0.2931 1 calc R U P B 2
H37D_10 H 0.158311 -0.007332 0.409708 0.083 Uiso 0.2931 1 calc R U P B 2
C38B_10 C 0.0779(18) -0.0161(9) 0.4353(9) 0.089 Uani 0.2931 1 d D U P B 2
H38D_10 H 0.083130 -0.043805 0.433844 0.134 Uiso 0.2931 1 calc R U P B 2
H38E_10 H 0.065393 -0.006264 0.453944 0.134 Uiso 0.2931 1 calc R U P B 2
H38F_10 H 0.041064 -0.010766 0.422744 0.134 Uiso 0.2931 1 calc R U P B 2
C39B_10 C 0.1439(15) 0.1682(15) 0.4531(9) 0.065 Uani 0.2931 1 d D U P B 2
H39C_10 H 0.149002 0.186461 0.470025 0.078 Uiso 0.2931 1 calc R U P B 2
H39D_10 H 0.160784 0.143247 0.456782 0.078 Uiso 0.2931 1 calc R U P B 2
C40B_10 C 0.0682(16) 0.163(2) 0.4443(9) 0.074 Uani 0.2931 1 d D U P B 2
H40C_10 H 0.055265 0.186428 0.436303 0.089 Uiso 0.2931 1 calc R U P B 2
H40D_10 H 0.062126 0.141077 0.430056 0.089 Uiso 0.2931 1 calc R U P B 2
C41B_10 C 0.0195(16) 0.1579(12) 0.4670(7) 0.083 Uani 0.2931 1 d D U P B 2
H41C_10 H 0.022391 0.181192 0.480571 0.099 Uiso 0.2931 1 calc R U P B 2
H41D_10 H 0.034752 0.136226 0.476097 0.099 Uiso 0.2931 1 calc R U P B 2
C42B_10 C -0.0561(15) 0.1497(13) 0.4574(8) 0.089 Uani 0.2931 1 d D U P B 2
H42D_10 H -0.085587 0.146331 0.473025 0.133 Uiso 0.2931 1 calc R U P B 2
H42E_10 H -0.071872 0.171318 0.448794 0.133 Uiso 0.2931 1 calc R U P B 2
H42F_10 H -0.059507 0.126337 0.444318 0.133 Uiso 0.2931 1 calc R U P B 2
O1A_10 O 0.2835(9) 0.2018(4) 0.5215(3) 0.048 Uani 0.2931 1 d D U P B 2
O2A_10 O 0.1659(11) 0.1634(6) 0.5348(3) 0.058 Uani 0.2931 1 d D U P B 2
O3A_10 O 0.1426(12) 0.0890(5) 0.5223(5) 0.070 Uani 0.2931 1 d D U P B 2
O4A_10 O 0.3988(15) -0.0173(5) 0.4687(5) 0.089 Uani 0.2931 1 d D U P B 2
O5A_10 O 0.5195(11) 0.0130(7) 0.4506(5) 0.088 Uani 0.2931 1 d D U P B 2
O6A_10 O 0.5975(10) 0.2049(7) 0.4784(5) 0.078 Uani 0.2931 1 d D U P B 2
O7A_10 O 0.4910(14) 0.2530(5) 0.4949(5) 0.059 Uani 0.2931 1 d D U P B 2
O1B_10 O 0.3742(9) 0.2638(6) 0.4124(4) 0.039 Uani 0.2931 1 d D U P B 2
O2B_10 O 0.4982(12) 0.3028(5) 0.4047(5) 0.049 Uani 0.2931 1 d D U P B 2
O3B_10 O 0.6100(11) 0.2673(8) 0.3870(6) 0.068 Uani 0.2931 1 d D U P B 2
O4B_10 O 0.6211(12) 0.0729(9) 0.3841(6) 0.108 Uani 0.2931 1 d D U P B 2
O5B_10 O 0.5058(15) 0.0317(6) 0.3738(6) 0.109 Uani 0.2931 1 d D U P B 2
O6B_10 O 0.1975(9) 0.1021(3) 0.4171(5) 0.063 Uani 0.2931 1 d D U P B 2
O7B_10 O 0.1845(16) 0.1821(10) 0.4324(14) 0.054 Uani 0.2931 1 d D U P B 2
S1A_10 S 0.5598(5) 0.1097(3) 0.46040(18) 0.063 Uani 0.2931 1 d D U P B 2
S2A_10 S 0.2691(6) 0.0348(3) 0.4890(2) 0.072 Uani 0.2931 1 d D U P B 2
S1B_10 S 0.3506(6) 0.0664(3) 0.40846(19) 0.064 Uani 0.2931 1 d D U P B 2
S2B_10 S 0.6146(6) 0.1665(3) 0.3817(3) 0.072 Uani 0.2931 1 d D U P B 2
Te1A_10 Te 0.33900(13) 0.23977(9) 0.49995(5) 0.056 Uani 0.2931 1 d D U P B 2
Te1B_10 Te 0.30078(12) 0.24833(8) 0.43988(5) 0.040 Uani 0.2931 1 d D U P B 2
O1AB_10 O 0.2624(7) 0.2283(5) 0.4748(3) 0.042 Uani 0.2931 1 d D U P B 2
O2AB_10 O 0.3744(8) 0.2608(6) 0.4653(3) 0.041 Uani 0.2931 1 d D U P B 2

loop_
_atom_site_aniso_label
_atom_site_aniso_U_11
_atom_site_aniso_U_22
_atom_site_aniso_U_33
_atom_site_aniso_U_23
_atom_site_aniso_U_13
_atom_site_aniso_U_12
C1A_1 0.047 0.044 0.041 0.007 0.007 0.002
C2A_1 0.050 0.043 0.036 0.006 0.008 0.006
C3A_1 0.049 0.034 0.032 0.005 0.007 0.010
C4A_1 0.043 0.039 0.028 0.004 0.005 0.006
C5A_1 0.046 0.039 0.035 0.006 0.009 0.004
C6A_1 0.046 0.041 0.043 0.005 0.009 0.001
C7A_1 0.050 0.050 0.032 0.006 0.010 0.004
C8A_1 0.055 0.049 0.033 0.007 0.004 0.011
C9A_1 0.059 0.042 0.030 0.006 0.001 0.006
C10A_1 0.058 0.041 0.028 0.002 -0.002 0.001
C11A_1 0.040 0.044 0.029 0.003 -0.001 0.001
C12A_1 0.037 0.051 0.036 0.002 0.003 0.003
C13A_1 0.041 0.051 0.044 0.002 0.009 0.008
C14A_1 0.047 0.042 0.043 0.000 0.008 0.005
C15A_1 0.052 0.043 0.056 0.005 0.013 0.003
C16A_1 0.058 0.049 0.067 0.001 0.016 -0.006
C17A_1 0.050 0.051 0.061 0.004 0.018 -0.005
C18A_1 0.050 0.049 0.050 0.006 0.015 0.002
C19A_1 0.046 0.079 0.042 0.019 0.008 0.004
C20A_1 0.049 0.089 0.056 0.023 0.004 0.011
C21A_1 0.063 0.099 0.080 0.005 0.017 0.018
C22A_1 0.064 0.107 0.104 0.008 0.022 0.014
C23A_1 0.072 0.062 0.087 -0.006 0.021 0.011
C24A_1 0.077 0.078 0.113 -0.021 0.027 0.011
C25A_1 0.089 0.102 0.132 -0.020 0.012 0.020
C26A_1 0.101 0.156 0.190 -0.053 0.013 0.045
C27A_1 0.177 0.088 0.196 0.021 -0.010 -0.014
C28A_1 0.233 0.127 0.218 0.049 -0.001 -0.014
C29A_1 0.270 0.140 0.261 0.055 0.000 -0.019
C30A_1 0.330 0.184 0.332 0.016 0.000 -0.032
C31A_1 0.062 0.074 0.084 0.012 0.012 -0.008
C32A_1 0.062 0.080 0.093 0.014 0.020 -0.003
C33A_1 0.074 0.108 0.109 0.026 0.011 -0.002
C34A_1 0.079 0.172 0.138 0.051 -0.001 0.002
C35A_1 0.053 0.066 0.051 0.008 0.014 0.013
C36A_1 0.062 0.071 0.058 0.002 0.014 0.023
C37A_1 0.071 0.087 0.073 0.000 0.023 0.028
C38A_1 0.093 0.104 0.102 -0.001 0.042 0.036
C39A_1 0.077 0.044 0.046 0.000 0.011 0.008
C40A_1 0.094 0.050 0.061 -0.003 0.000 0.000
C41A_1 0.108 0.048 0.066 -0.005 -0.003 0.010
C42A_1 0.146 0.061 0.099 -0.019 -0.017 -0.002
C1B_1 0.073 0.071 0.045 0.018 0.019 0.019
C2B_1 0.071 0.058 0.039 0.014 0.016 0.017
C3B_1 0.069 0.052 0.032 0.014 0.009 0.021
C4B_1 0.085 0.061 0.035 0.004 0.009 0.031
C5B_1 0.087 0.074 0.037 0.012 0.011 0.041
C6B_1 0.079 0.083 0.039 0.017 0.017 0.035
C7B_1 0.077 0.053 0.054 0.015 0.023 0.014
C8B_1 0.079 0.047 0.056 0.016 0.026 0.021
C9B_1 0.064 0.050 0.042 0.013 0.007 0.024
C10B_1 0.063 0.051 0.031 0.013 0.009 0.020
C11B_1 0.097 0.062 0.030 0.000 -0.010 0.034
C12B_1 0.119 0.066 0.036 -0.003 -0.011 0.038
C13B_1 0.119 0.082 0.041 -0.010 -0.002 0.057
C14B_1 0.103 0.087 0.036 0.004 0.005 0.052
C15B_1 0.087 0.111 0.050 0.022 0.024 0.037
C16B_1 0.094 0.133 0.074 0.026 0.041 0.022
C17B_1 0.095 0.115 0.083 0.030 0.050 0.006
C18B_1 0.084 0.076 0.066 0.024 0.032 0.009
C19B_1 0.163 0.081 0.063 -0.019 -0.034 0.043
C20B_1 0.187 0.088 0.086 -0.029 -0.048 0.046
C21B_1 0.219 0.097 0.118 -0.034 -0.058 0.058
C22B_1 0.271 0.112 0.182 -0.050 -0.086 0.049
C23B_1 0.155 0.124 0.103 -0.050 -0.038 0.080
C24B_1 0.185 0.127 0.132 -0.072 -0.046 0.078
C25B_1 0.211 0.126 0.154 -0.044 -0.057 0.070
C26B_1 0.270 0.115 0.160 -0.023 -0.058 0.046
C27B_1 0.176 0.267 0.146 0.055 0.065 0.016
C28B_1 0.231 0.309 0.161 0.050 0.073 0.038
C29B_1 0.247 0.328 0.182 0.066 0.070 0.039
C30B_1 0.231 0.351 0.224 0.089 0.045 0.059
C31B_1 0.153 0.149 0.157 0.021 0.063 -0.022
C32B_1 0.182 0.160 0.191 0.024 0.055 -0.038
C33B_1 0.229 0.183 0.225 0.031 0.050 -0.017
C34B_1 0.313 0.226 0.282 0.076 0.022 -0.008
C35B_1 0.146 0.058 0.105 0.019 0.028 0.032
C36B_1 0.180 0.059 0.130 0.004 -0.012 0.036
C37B_1 0.219 0.097 0.149 -0.007 -0.031 0.032
C38B_1 0.305 0.132 0.175 -0.045 -0.056 0.076
C39B_1 0.059 0.063 0.044 0.009 0.005 0.018
C40B_1 0.052 0.075 0.048 0.015 0.005 0.022
C41B_1 0.061 0.093 0.057 0.009 0.014 0.025
C42B_1 0.076 0.124 0.069 0.009 0.011 0.046
O1A_1 0.051 0.041 0.036 0.005 -0.002 -0.004
O2A_1 0.041 0.069 0.038 0.011 0.006 0.002
O3A_1 0.049 0.057 0.060 -0.004 0.015 0.010
O4A_1 0.088 0.050 0.116 -0.006 0.020 -0.021
O5A_1 0.053 0.065 0.075 0.010 0.020 -0.008
O6A_1 0.056 0.054 0.050 0.006 0.015 0.013
O7A_1 0.059 0.044 0.038 0.007 0.002 0.009
O1B_1 0.093 0.070 0.036 0.006 -0.011 0.023
O2B_1 0.147 0.061 0.050 -0.006 -0.018 0.033
O3B_1 0.134 0.101 0.063 -0.023 -0.013 0.071
O4B_1 0.103 0.197 0.104 0.027 0.058 0.013
O5B_1 0.127 0.134 0.124 0.030 0.071 -0.016
O6B_1 0.122 0.055 0.090 0.016 0.046 0.031
O7B_1 0.059 0.063 0.042 0.007 0.002 0.020
S1A_1 0.048 0.056 0.052 0.007 0.019 0.003
S2A_1 0.050 0.044 0.064 -0.003 0.013 0.002
S1B_1 0.084 0.062 0.089 0.021 0.038 0.007
S2B_1 0.098 0.119 0.053 0.006 0.017 0.056
Te1A_1 0.049 0.041 0.031 0.007 -0.001 -0.002
Te1B_1 0.065 0.054 0.033 0.005 -0.007 0.007
O1AB_1 0.052 0.061 0.032 0.002 0.000 0.007
O2AB_1 0.066 0.049 0.034 0.001 0.000 0.005
C1A_2 0.032 0.069 0.035 0.008 0.003 -0.003
C2A_2 0.033 0.065 0.032 0.004 0.000 0.001
C3A_2 0.030 0.060 0.028 0.007 -0.001 -0.003
C4A_2 0.029 0.064 0.032 0.002 0.001 -0.003
C5A_2 0.034 0.070 0.035 -0.002 0.002 -0.009
C6A_2 0.034 0.070 0.038 0.004 0.003 -0.006
C7A_2 0.035 0.068 0.035 0.003 0.001 0.003
C8A_2 0.042 0.063 0.052 0.001 0.007 0.002
C9A_2 0.036 0.060 0.039 0.008 0.003 0.003
C10A_2 0.035 0.061 0.034 0.009 -0.001 -0.001
C11A_2 0.025 0.066 0.034 -0.001 0.004 -0.005
C12A_2 0.034 0.069 0.041 -0.006 0.005 -0.003
C13A_2 0.044 0.073 0.050 -0.014 0.010 -0.010
C14A_2 0.042 0.072 0.051 -0.006 0.008 -0.013
C15A_2 0.038 0.078 0.046 -0.002 0.007 -0.013
C16A_2 0.036 0.085 0.048 0.002 0.004 -0.016
C17A_2 0.029 0.087 0.040 0.010 0.004 -0.004
C18A_2 0.029 0.079 0.036 0.010 0.005 -0.001
C19A_2 0.047 0.102 0.042 -0.018 0.010 -0.016
C20A_2 0.044 0.126 0.043 -0.004 0.002 -0.005
C21A_2 0.053 0.149 0.045 -0.010 0.000 -0.009
C22A_2 0.072 0.182 0.070 0.019 -0.006 0.007
C23A_2 0.109 0.100 0.125 -0.025 0.021 -0.027
C24A_2 0.121 0.129 0.158 -0.031 0.011 -0.042
C25A_2 0.140 0.146 0.188 -0.022 0.012 -0.054
C26A_2 0.171 0.184 0.240 0.022 0.049 -0.025
C27A_2 0.061 0.084 0.100 0.012 0.023 -0.017
C28A_2 0.082 0.081 0.127 0.005 0.022 -0.017
C29A_2 0.111 0.098 0.162 -0.008 0.025 -0.001
C30A_2 0.179 0.106 0.217 -0.027 0.005 -0.010
C31A_2 0.035 0.121 0.050 0.021 -0.001 -0.003
C32A_2 0.040 0.124 0.050 0.028 0.003 0.003
C33A_2 0.053 0.118 0.075 0.029 0.000 0.008
C34A_2 0.076 0.124 0.101 0.027 0.005 0.022
C35A_2 0.128 0.106 0.146 -0.015 0.036 0.027
C36A_2 0.154 0.114 0.195 -0.019 0.027 0.059
C37A_2 0.170 0.143 0.234 -0.013 0.024 0.053
C38A_2 0.220 0.204 0.312 0.026 0.048 0.026
C39A_2 0.060 0.058 0.060 0.004 0.002 0.002
C40A_2 0.077 0.065 0.071 0.004 0.009 -0.011
C41A_2 0.097 0.080 0.079 0.004 0.005 -0.013
C42A_2 0.099 0.090 0.102 -0.003 -0.002 -0.022
C1B_2 0.041 0.047 0.030 0.004 0.008 0.005
C2B_2 0.041 0.042 0.030 0.004 0.007 0.001
C3B_2 0.037 0.036 0.027 0.004 0.008 0.005
C4B_2 0.047 0.035 0.031 0.006 0.001 0.001
C5B_2 0.053 0.042 0.035 0.005 0.002 0.013
C6B_2 0.047 0.046 0.033 0.006 0.001 0.013
C7B_2 0.034 0.042 0.038 0.003 0.010 0.000
C8B_2 0.033 0.042 0.034 0.002 0.005 0.002
C9B_2 0.032 0.040 0.031 0.000 0.005 0.004
C10B_2 0.027 0.044 0.024 0.001 0.006 -0.001
C11B_2 0.049 0.040 0.030 0.003 0.001 0.002
C12B_2 0.063 0.042 0.045 0.002 -0.003 -0.001
C13B_2 0.072 0.039 0.049 0.000 -0.003 0.011
C14B_2 0.059 0.041 0.045 0.000 -0.001 0.018
C15B_2 0.056 0.057 0.043 0.004 0.004 0.020
C16B_2 0.048 0.081 0.044 0.005 0.009 0.024
C17B_2 0.042 0.084 0.040 0.009 0.011 0.009
C18B_2 0.039 0.059 0.042 0.009 0.011 0.004
C19B_2 0.103 0.113 0.104 0.000 -0.033 -0.024
C20B_2 0.145 0.180 0.183 -0.008 -0.027 -0.046
C21B_2 0.189 0.206 0.223 0.024 0.001 -0.044
C22B_2 0.294 0.304 0.289 0.058 0.066 -0.023
C23B_2 0.118 0.043 0.090 0.008 -0.005 0.019
C24B_2 0.118 0.044 0.114 -0.003 -0.009 0.021
C25B_2 0.127 0.063 0.133 -0.016 -0.017 0.020
C26B_2 0.139 0.074 0.180 -0.036 -0.044 0.029
C27B_2 0.091 0.170 0.119 -0.014 -0.004 0.069
C28B_2 0.108 0.206 0.162 -0.031 -0.004 0.084
C29B_2 0.146 0.227 0.194 -0.026 -0.001 0.097
C30B_2 0.165 0.265 0.264 -0.020 0.040 0.109
C31B_2 0.079 0.154 0.099 -0.002 0.013 -0.026
C32B_2 0.089 0.176 0.118 0.008 0.018 -0.023
C33B_2 0.122 0.199 0.128 0.006 0.026 -0.012
C34B_2 0.096 0.238 0.135 0.044 0.035 -0.002
C35B_2 0.039 0.048 0.067 -0.002 0.006 -0.007
C36B_2 0.050 0.048 0.080 -0.003 0.003 -0.002
C37B_2 0.063 0.055 0.097 -0.010 0.007 -0.013
C38B_2 0.090 0.066 0.137 -0.026 0.008 -0.019
C39B_2 0.039 0.045 0.037 -0.011 0.008 0.000
C40B_2 0.048 0.047 0.056 -0.013 0.006 0.008
C41B_2 0.072 0.061 0.075 -0.028 -0.002 0.017
C42B_2 0.117 0.065 0.123 -0.041 -0.007 0.022
O1A_2 0.029 0.066 0.032 0.001 0.004 -0.006
O2A_2 0.038 0.077 0.041 -0.015 0.008 -0.011
O3A_2 0.072 0.078 0.077 -0.026 0.027 -0.022
O4A_2 0.043 0.089 0.074 0.001 0.010 -0.024
O5A_2 0.029 0.100 0.041 0.017 0.006 -0.003
O6A_2 0.067 0.073 0.110 -0.021 0.032 0.002
O7A_2 0.044 0.055 0.051 0.009 0.003 0.002
O1B_2 0.042 0.049 0.029 -0.001 -0.001 0.002
O2B_2 0.071 0.052 0.066 -0.003 -0.007 -0.011
O3B_2 0.102 0.039 0.066 -0.001 -0.011 0.012
O4B_2 0.059 0.121 0.065 -0.005 0.017 0.040
O5B_2 0.048 0.127 0.057 0.012 0.017 -0.008
O6B_2 0.034 0.043 0.057 -0.002 0.007 0.000
O7B_2 0.029 0.041 0.035 -0.005 0.006 0.003
S1A_2 0.033 0.077 0.043 0.007 0.009 0.006
S2A_2 0.046 0.079 0.066 -0.016 0.016 -0.022
S1B_2 0.041 0.054 0.049 0.008 0.015 0.001
S2B_2 0.063 0.056 0.056 -0.006 0.004 0.025
Te1A_2 0.028 0.052 0.029 0.008 0.003 -0.003
Te1B_2 0.031 0.042 0.028 0.003 0.000 -0.003
O1AB_2 0.032 0.048 0.027 0.000 0.004 -0.003
O2AB_2 0.036 0.042 0.033 0.004 0.002 -0.006
C1A_3 0.040 0.112 0.029 0.016 0.002 0.023
C2A_3 0.033 0.085 0.033 0.011 0.005 0.009
C3A_3 0.039 0.064 0.036 0.008 0.004 0.012
C4A_3 0.053 0.061 0.038 0.003 0.007 0.022
C5A_3 0.067 0.083 0.036 0.000 0.003 0.039
C6A_3 0.061 0.110 0.038 0.008 0.000 0.040
C7A_3 0.035 0.092 0.035 0.017 0.004 -0.002
C8A_3 0.040 0.071 0.034 0.010 0.001 -0.012
C9A_3 0.030 0.056 0.033 0.005 0.005 -0.002
C10A_3 0.036 0.053 0.032 0.007 0.004 0.004
C11A_3 0.068 0.057 0.039 0.005 -0.002 0.011
C12A_3 0.099 0.059 0.057 -0.003 -0.004 0.017
C13A_3 0.123 0.071 0.068 -0.007 -0.011 0.041
C14A_3 0.100 0.089 0.048 -0.005 0.000 0.057
C15A_3 0.075 0.141 0.047 0.007 -0.001 0.057
C16A_3 0.059 0.182 0.051 0.003 0.004 0.057
C17A_3 0.037 0.190 0.042 0.014 0.006 0.030
C18A_3 0.039 0.142 0.034 0.014 0.004 0.017
C19A_3 0.160 0.088 0.123 -0.001 0.011 -0.026
C20A_3 0.187 0.116 0.176 -0.016 0.019 -0.044
C21A_3 0.216 0.127 0.210 -0.029 0.025 -0.045
C22A_3 0.258 0.119 0.262 -0.004 0.042 -0.020
C23A_3 0.213 0.096 0.198 -0.008 -0.024 0.054
C24A_3 0.240 0.111 0.216 -0.004 -0.031 0.045
C25A_3 0.244 0.138 0.218 0.009 -0.040 0.037
C26A_3 0.216 0.178 0.185 0.019 0.015 0.108
C27A_3 0.093 0.256 0.137 -0.011 -0.006 0.097
C28A_3 0.122 0.278 0.183 -0.022 0.005 0.105
C29A_3 0.158 0.305 0.215 -0.030 0.030 0.089
C30A_3 0.183 0.342 0.287 -0.063 0.040 0.101
C31A_3 0.049 0.232 0.081 0.053 0.024 0.013
C32A_3 0.051 0.249 0.101 0.066 0.017 0.007
C33A_3 0.064 0.251 0.128 0.068 0.014 0.008
C34A_3 0.074 0.286 0.165 0.085 0.017 -0.010
C35A_3 0.069 0.095 0.061 0.026 -0.008 -0.037
C36A_3 0.096 0.091 0.084 0.028 -0.027 -0.045
C37A_3 0.114 0.108 0.118 0.033 -0.042 -0.055
C38A_3 0.163 0.107 0.167 0.022 -0.058 -0.052
C39A_3 0.053 0.059 0.033 0.001 0.005 -0.003
C40A_3 0.066 0.060 0.049 -0.001 -0.007 0.001
C41A_3 0.091 0.067 0.055 -0.005 -0.009 0.008
C42A_3 0.137 0.065 0.096 -0.014 -0.021 0.008
C1B_3 0.033 0.114 0.040 0.025 -0.004 -0.011
C2B_3 0.033 0.094 0.037 0.019 -0.001 0.001
C3B_3 0.030 0.074 0.032 0.016 -0.003 -0.003
C4B_3 0.031 0.069 0.036 0.014 -0.004 -0.008
C5B_3 0.041 0.081 0.042 0.017 -0.010 -0.018
C6B_3 0.042 0.104 0.042 0.027 -0.006 -0.025
C7B_3 0.035 0.109 0.039 0.020 0.000 0.015
C8B_3 0.048 0.093 0.049 0.015 0.005 0.023
C9B_3 0.050 0.072 0.037 0.014 0.004 0.012
C10B_3 0.035 0.067 0.026 0.010 0.007 0.006
C11B_3 0.035 0.059 0.035 0.006 -0.007 -0.008
C12B_3 0.041 0.066 0.051 0.000 -0.006 -0.005
C13B_3 0.058 0.066 0.065 0.005 -0.013 -0.012
C14B_3 0.055 0.076 0.058 0.020 -0.014 -0.020
C15B_3 0.058 0.117 0.053 0.028 -0.014 -0.039
C16B_3 0.050 0.165 0.055 0.049 -0.014 -0.047
C17B_3 0.036 0.181 0.051 0.048 -0.005 -0.026
C18B_3 0.031 0.150 0.042 0.032 -0.003 -0.009
C19B_3 0.076 0.142 0.076 -0.039 0.026 -0.029
C20B_3 0.076 0.181 0.076 -0.025 0.009 -0.020
C21B_3 0.105 0.222 0.101 -0.010 0.007 -0.026
C22B_3 0.130 0.238 0.120 0.023 0.020 -0.028
C23B_3 0.105 0.067 0.137 -0.002 -0.038 -0.018
C24B_3 0.120 0.083 0.169 -0.019 -0.056 -0.007
C25B_3 0.141 0.096 0.202 -0.044 -0.072 -0.010
C26B_3 0.203 0.155 0.268 -0.044 -0.119 0.006
C27B_3 0.093 0.219 0.111 0.064 -0.014 -0.075
C28B_3 0.122 0.221 0.130 0.064 -0.010 -0.068
C29B_3 0.156 0.240 0.142 0.049 0.009 -0.042
C30B_3 0.197 0.236 0.160 0.004 0.006 -0.056
C31B_3 0.037 0.254 0.065 0.060 -0.007 -0.011
C32B_3 0.035 0.270 0.074 0.067 -0.004 0.005
C33B_3 0.037 0.274 0.086 0.060 0.006 0.011
C34B_3 0.041 0.297 0.105 0.058 0.010 0.032
C35B_3 0.101 0.137 0.131 0.003 0.020 0.048
C36B_3 0.131 0.143 0.157 -0.005 0.020 0.073
C37B_3 0.153 0.165 0.184 -0.010 0.031 0.079
C38B_3 0.215 0.191 0.222 -0.049 0.036 0.090
C39B_3 0.105 0.068 0.080 0.002 0.003 0.013
C40B_3 0.167 0.093 0.127 0.016 0.001 0.003
C41B_3 0.199 0.121 0.164 0.018 -0.010 0.029
C42B_3 0.234 0.208 0.266 -0.004 0.006 0.098
O1A_3 0.055 0.051 0.041 0.002 -0.004 0.001
O2A_3 0.123 0.059 0.078 -0.013 -0.006 -0.007
O3A_3 0.180 0.075 0.132 -0.020 -0.023 0.045
O4A_3 0.073 0.224 0.084 -0.008 0.009 0.079
O5A_3 0.039 0.238 0.067 0.021 0.015 0.019
O6A_3 0.051 0.072 0.053 0.008 0.002 -0.019
O7A_3 0.037 0.056 0.035 0.001 0.001 0.001
O1B_3 0.033 0.060 0.031 0.002 0.001 -0.005
O2B_3 0.043 0.082 0.069 -0.025 0.005 -0.012
O3B_3 0.088 0.068 0.101 -0.010 -0.012 -0.015
O4B_3 0.075 0.206 0.086 0.064 -0.019 -0.074
O5B_3 0.031 0.226 0.056 0.058 -0.004 -0.021
O6B_3 0.068 0.099 0.090 0.018 0.019 0.034
O7B_3 0.066 0.063 0.055 0.013 0.011 0.011
S1A_3 0.037 0.140 0.042 0.021 0.007 -0.010
S2A_3 0.106 0.126 0.066 -0.013 -0.005 0.077
S1B_3 0.034 0.161 0.043 0.025 0.006 0.017
S2B_3 0.076 0.100 0.076 0.026 -0.014 -0.047
Te1A_3 0.031 0.050 0.029 0.003 0.000 -0.002
Te1B_3 0.032 0.052 0.030 0.008 0.003 -0.002
O1AB_3 0.044 0.050 0.036 0.006 -0.002 -0.001
O2AB_3 0.029 0.050 0.027 0.004 0.003 -0.001
C27D_3 0.098 0.220 0.112 0.070 -0.018 -0.073
C1A_4 0.053 0.065 0.035 0.006 -0.006 -0.002
C2A_4 0.055 0.054 0.032 0.005 -0.001 0.004
C3A_4 0.047 0.049 0.028 0.006 0.000 0.006
C4A_4 0.048 0.053 0.040 0.002 -0.002 0.011
C5A_4 0.048 0.064 0.045 0.001 -0.003 0.017
C6A_4 0.048 0.073 0.038 0.007 -0.007 0.010
C7A_4 0.060 0.049 0.034 0.006 0.004 -0.002
C8A_4 0.063 0.051 0.041 0.005 0.008 0.009
C9A_4 0.047 0.056 0.031 0.004 0.005 0.009
C10A_4 0.052 0.057 0.030 0.009 0.000 0.015
C11A_4 0.056 0.053 0.041 0.003 -0.005 0.010
C12A_4 0.070 0.055 0.054 -0.005 -0.009 0.014
C13A_4 0.072 0.068 0.059 -0.008 -0.002 0.025
C14A_4 0.056 0.074 0.052 0.000 0.000 0.025
C15A_4 0.052 0.097 0.040 0.007 -0.003 0.005
C16A_4 0.053 0.115 0.041 0.012 0.001 -0.008
C17A_4 0.068 0.100 0.039 0.012 0.002 -0.021
C18A_4 0.062 0.069 0.034 0.006 -0.003 -0.009
C19A_4 0.132 0.069 0.087 -0.015 -0.043 0.012
C20A_4 0.155 0.077 0.123 -0.022 -0.057 0.009
C21A_4 0.182 0.089 0.156 -0.021 -0.073 0.023
C22A_4 0.242 0.112 0.232 -0.040 -0.086 0.021
C23A_4 0.113 0.107 0.151 -0.028 -0.010 0.055
C24A_4 0.142 0.111 0.178 -0.025 0.009 0.055
C25A_4 0.166 0.119 0.192 -0.009 0.008 0.041
C26A_4 0.204 0.109 0.207 -0.021 0.028 0.034
C27A_4 0.077 0.182 0.080 0.003 0.029 0.004
C28A_4 0.073 0.175 0.095 0.017 0.031 0.012
C29A_4 0.086 0.172 0.125 0.025 0.036 0.018
C30A_4 0.129 0.210 0.170 0.052 0.081 0.035
C31A_4 0.155 0.156 0.096 0.014 -0.015 -0.068
C32A_4 0.173 0.167 0.130 0.020 -0.020 -0.078
C33A_4 0.199 0.182 0.150 0.032 -0.024 -0.080
C34A_4 0.251 0.178 0.206 0.063 -0.005 -0.074
C35A_4 0.095 0.057 0.075 0.000 -0.002 0.010
C36A_4 0.115 0.056 0.085 -0.002 -0.012 0.023
C37A_4 0.149 0.059 0.095 -0.004 -0.009 0.019
C38A_4 0.206 0.081 0.100 -0.011 0.002 0.044
C39A_4 0.055 0.067 0.030 0.007 0.005 0.018
C40A_4 0.060 0.068 0.044 0.001 -0.001 0.020
C41A_4 0.061 0.081 0.044 0.001 0.005 0.021
C42A_4 0.079 0.105 0.062 0.002 0.008 0.038
C1B_4 0.041 0.066 0.033 0.006 0.002 -0.006
C2B_4 0.037 0.062 0.030 0.004 0.003 0.004
C3B_4 0.040 0.055 0.026 0.003 0.005 0.008
C4B_4 0.044 0.050 0.026 0.005 0.004 0.004
C5B_4 0.045 0.052 0.031 0.002 0.008 0.004
C6B_4 0.045 0.057 0.036 0.007 0.003 -0.006
C7B_4 0.039 0.081 0.026 0.005 0.001 0.009
C8B_4 0.047 0.078 0.026 0.003 0.001 0.021
C9B_4 0.050 0.063 0.035 0.005 -0.004 0.017
C10B_4 0.037 0.058 0.035 0.006 -0.002 0.009
C11B_4 0.044 0.051 0.022 0.002 0.001 0.003
C12B_4 0.038 0.059 0.031 0.006 0.001 0.005
C13B_4 0.046 0.056 0.035 0.002 0.005 0.012
C14B_4 0.050 0.053 0.037 0.000 0.005 0.004
C15B_4 0.056 0.059 0.041 0.007 0.004 -0.007
C16B_4 0.064 0.072 0.048 0.008 0.003 -0.023
C17B_4 0.053 0.090 0.043 0.014 0.006 -0.017
C18B_4 0.044 0.084 0.035 0.008 0.006 -0.007
C19B_4 0.038 0.089 0.045 0.020 0.006 0.008
C20B_4 0.052 0.124 0.071 0.032 0.016 0.027
C21B_4 0.084 0.144 0.121 0.029 0.039 0.041
C22B_4 0.112 0.161 0.160 0.035 0.073 0.062
C23B_4 0.075 0.065 0.074 -0.004 0.010 0.015
C24B_4 0.083 0.074 0.087 -0.013 0.015 0.020
C25B_4 0.092 0.089 0.100 -0.010 0.006 0.025
C26B_4 0.104 0.111 0.147 -0.027 0.021 0.032
C27B_4 0.160 0.109 0.121 0.031 -0.001 -0.047
C28B_4 0.193 0.133 0.156 0.040 -0.033 -0.053
C29B_4 0.229 0.158 0.174 0.052 -0.035 -0.053
C30B_4 0.276 0.203 0.202 0.058 -0.081 -0.072
C31B_4 0.086 0.177 0.135 0.047 -0.017 -0.047
C32B_4 0.090 0.199 0.166 0.058 -0.015 -0.054
C33B_4 0.109 0.210 0.171 0.042 -0.013 -0.041
C34B_4 0.137 0.224 0.195 0.026 -0.024 -0.066
C35B_4 0.059 0.134 0.059 0.001 0.005 0.039
C36B_4 0.069 0.167 0.076 -0.016 0.002 0.061
C37B_4 0.076 0.205 0.094 -0.026 0.007 0.056
C38B_4 0.107 0.261 0.154 -0.067 0.016 0.085
C39B_4 0.101 0.060 0.055 -0.007 -0.003 0.033
C40B_4 0.135 0.058 0.066 -0.003 -0.012 0.029
C41B_4 0.159 0.061 0.082 -0.013 -0.025 0.037
C42B_4 0.225 0.073 0.123 -0.024 -0.029 0.003
O1A_4 0.051 0.054 0.039 0.000 -0.006 0.004
O2A_4 0.094 0.054 0.067 -0.013 -0.018 0.012
O3A_4 0.089 0.083 0.087 -0.026 -0.005 0.040
O4A_4 0.057 0.154 0.051 0.008 0.013 -0.012
O5A_4 0.104 0.127 0.061 0.025 0.002 -0.051
O6A_4 0.075 0.052 0.064 -0.001 0.012 0.014
O7A_4 0.047 0.063 0.034 0.006 0.006 0.013
O1B_4 0.036 0.061 0.027 0.005 0.003 0.001
O2B_4 0.035 0.067 0.039 0.009 0.001 0.006
O3B_4 0.056 0.062 0.049 -0.003 0.010 0.015
O4B_4 0.094 0.079 0.076 -0.001 0.014 -0.041
O5B_4 0.058 0.121 0.070 0.021 0.008 -0.034
O6B_4 0.058 0.101 0.046 0.000 0.005 0.036
O7B_4 0.068 0.056 0.044 -0.001 -0.005 0.022
S1A_4 0.073 0.058 0.046 0.007 0.006 -0.012
S2A_4 0.053 0.102 0.055 -0.006 0.002 0.027
S1B_4 0.038 0.100 0.040 0.010 0.006 0.000
S2B_4 0.070 0.053 0.050 -0.001 0.006 -0.005
Te1A_4 0.043 0.052 0.032 0.005 -0.004 0.002
Te1B_4 0.047 0.047 0.031 0.007 -0.003 0.000
O1AB_4 0.052 0.048 0.035 0.001 0.000 0.005
O2AB_4 0.040 0.061 0.032 0.003 -0.001 0.006
C1A_5 0.055 0.044 0.036 0.004 0.005 0.002
C2A_5 0.045 0.043 0.035 0.006 0.005 0.005
C3A_5 0.040 0.042 0.027 0.005 0.000 0.005
C4A_5 0.040 0.043 0.035 0.004 -0.001 0.003
C5A_5 0.043 0.046 0.039 0.003 -0.005 0.002
C6A_5 0.048 0.046 0.038 0.003 -0.003 -0.001
C7A_5 0.051 0.049 0.037 0.005 0.007 0.013
C8A_5 0.043 0.055 0.039 0.008 0.009 0.013
C9A_5 0.037 0.051 0.032 0.008 0.000 0.009
C10A_5 0.036 0.038 0.031 0.000 0.001 0.003
C11A_5 0.037 0.040 0.039 0.000 0.003 0.002
C12A_5 0.043 0.045 0.052 0.002 0.009 0.006
C13A_5 0.038 0.056 0.060 0.003 0.003 0.003
C14A_5 0.042 0.052 0.050 0.007 -0.004 -0.003
C15A_5 0.052 0.049 0.050 0.004 0.000 -0.006
C16A_5 0.067 0.051 0.059 0.004 0.005 -0.009
C17A_5 0.074 0.044 0.057 0.000 0.006 0.000
C18A_5 0.066 0.042 0.046 0.003 0.006 0.004
C19A_5 0.052 0.082 0.084 -0.023 0.011 0.000
C20A_5 0.077 0.114 0.101 -0.021 0.003 0.025
C21A_5 0.082 0.138 0.117 -0.010 0.025 0.041
C22A_5 0.129 0.190 0.142 0.002 0.051 0.023
C23A_5 0.061 0.116 0.142 -0.012 0.004 0.012
C24A_5 0.082 0.129 0.156 -0.004 0.027 0.015
C25A_5 0.125 0.135 0.155 -0.001 0.052 0.021
C26A_5 0.168 0.156 0.183 0.017 0.043 -0.003
C27A_5 0.107 0.085 0.117 -0.009 -0.019 -0.029
C28A_5 0.143 0.139 0.159 0.006 -0.014 -0.061
C29A_5 0.180 0.183 0.186 0.034 -0.019 -0.080
C30A_5 0.199 0.237 0.223 0.070 -0.021 -0.101
C31A_5 0.132 0.056 0.103 0.016 0.003 0.020
C32A_5 0.146 0.064 0.127 0.016 0.013 0.027
C33A_5 0.163 0.083 0.149 0.006 0.018 0.014
C34A_5 0.209 0.087 0.204 -0.004 0.032 -0.001
C35A_5 0.068 0.062 0.066 0.003 0.008 0.027
C36A_5 0.073 0.071 0.088 0.008 0.017 0.032
C37A_5 0.084 0.080 0.106 0.006 0.023 0.036
C38A_5 0.105 0.140 0.175 -0.015 0.047 0.050
C39A_5 0.045 0.067 0.042 -0.001 0.015 0.003
C40A_5 0.054 0.067 0.048 0.001 0.012 -0.001
C41A_5 0.051 0.083 0.061 0.000 0.012 -0.009
C42A_5 0.078 0.093 0.099 0.010 0.028 -0.014
C1B_5 0.043 0.046 0.041 -0.001 0.005 0.009
C2B_5 0.038 0.050 0.034 0.001 0.003 0.009
C3B_5 0.040 0.048 0.027 0.000 0.000 0.007
C4B_5 0.042 0.053 0.026 0.002 0.006 0.007
C5B_5 0.040 0.053 0.037 0.000 0.004 0.009
C6B_5 0.044 0.051 0.040 -0.004 0.007 0.012
C7B_5 0.039 0.052 0.040 0.002 0.005 0.006
C8B_5 0.031 0.057 0.036 0.003 0.006 0.005
C9B_5 0.031 0.051 0.030 0.001 0.002 0.011
C10B_5 0.034 0.053 0.027 -0.006 0.003 0.007
C11B_5 0.046 0.052 0.030 0.002 0.005 0.008
C12B_5 0.047 0.061 0.036 0.006 0.009 0.007
C13B_5 0.035 0.068 0.038 0.004 0.010 0.010
C14B_5 0.040 0.063 0.038 -0.001 0.007 0.011
C15B_5 0.055 0.052 0.050 -0.002 0.009 0.018
C16B_5 0.065 0.047 0.059 -0.004 0.010 0.020
C17B_5 0.069 0.046 0.061 -0.006 0.013 0.010
C18B_5 0.050 0.049 0.056 -0.003 0.008 0.008
C19B_5 0.082 0.093 0.060 0.028 0.021 0.001
C20B_5 0.144 0.119 0.101 0.043 0.023 -0.016
C21B_5 0.178 0.166 0.159 0.049 0.002 -0.048
C22B_5 0.269 0.243 0.278 0.106 0.005 -0.076
C23B_5 0.045 0.123 0.083 0.017 0.015 0.023
C24B_5 0.055 0.159 0.094 0.025 0.014 0.007
C25B_5 0.071 0.189 0.092 0.031 0.008 -0.003
C26B_5 0.076 0.247 0.122 0.074 0.017 -0.003
C27B_5 0.097 0.061 0.072 -0.002 0.022 0.022
C28B_5 0.100 0.062 0.089 -0.003 0.027 0.018
C29B_5 0.106 0.062 0.094 0.003 0.024 0.014
C30B_5 0.095 0.079 0.119 -0.008 0.037 0.004
C31B_5 0.191 0.085 0.130 -0.002 0.049 -0.026
C32B_5 0.205 0.099 0.160 -0.009 0.067 -0.034
C33B_5 0.223 0.165 0.211 -0.016 0.050 -0.031
C34B_5 0.267 0.231 0.289 -0.007 0.045 -0.089
C35B_5 0.045 0.062 0.048 0.004 0.002 -0.008
C36B_5 0.047 0.070 0.052 0.011 0.007 -0.002
C37B_5 0.052 0.078 0.072 0.016 0.008 -0.004
C38B_5 0.060 0.112 0.116 0.039 0.027 -0.004
C39B_5 0.041 0.083 0.047 -0.005 0.008 0.024
C40B_5 0.054 0.090 0.061 -0.014 -0.002 0.034
C41B_5 0.057 0.112 0.071 -0.028 -0.005 0.038
C42B_5 0.083 0.127 0.111 -0.038 -0.002 0.056
O1A_5 0.041 0.043 0.032 -0.006 0.000 0.000
O2A_5 0.050 0.050 0.074 -0.009 0.022 0.005
O3A_5 0.045 0.077 0.097 0.001 0.016 0.005
O4A_5 0.085 0.058 0.084 -0.002 0.010 -0.022
O5A_5 0.097 0.045 0.075 0.003 0.006 0.001
O6A_5 0.053 0.059 0.057 0.002 0.013 0.016
O7A_5 0.034 0.052 0.037 0.004 0.006 0.007
O1B_5 0.041 0.046 0.031 0.004 0.005 -0.001
O2B_5 0.053 0.066 0.050 0.011 0.013 -0.004
O3B_5 0.039 0.095 0.063 0.014 0.019 0.015
O4B_5 0.078 0.054 0.069 -0.005 0.013 0.026
O5B_5 0.109 0.048 0.093 -0.013 0.031 -0.003
O6B_5 0.034 0.064 0.054 0.005 0.003 -0.002
O7B_5 0.028 0.060 0.044 -0.002 0.003 0.017
S1A_5 0.065 0.045 0.056 0.006 0.010 0.012
S2A_5 0.049 0.053 0.059 0.002 0.000 -0.009
S1B_5 0.046 0.049 0.063 0.000 0.006 0.001
S2B_5 0.047 0.063 0.051 -0.002 0.010 0.019
Te1A_5 0.034 0.043 0.027 0.000 0.002 0.002
Te1B_5 0.039 0.043 0.029 0.004 0.002 0.007
O1AB_5 0.041 0.045 0.031 0.003 0.001 0.007
O2AB_5 0.037 0.045 0.033 0.002 0.006 0.003
C1A_6 0.072 0.061 0.048 0.002 -0.001 0.023
C2A_6 0.065 0.063 0.038 0.004 -0.002 0.020
C3A_6 0.059 0.060 0.033 0.003 -0.003 0.018
C4A_6 0.066 0.049 0.038 0.002 0.003 0.012
C5A_6 0.072 0.049 0.045 0.003 0.004 0.012
C6A_6 0.076 0.054 0.052 0.003 0.002 0.017
C7A_6 0.064 0.073 0.045 0.003 -0.004 0.026
C8A_6 0.059 0.081 0.044 0.003 -0.005 0.017
C9A_6 0.055 0.074 0.036 0.004 -0.006 0.014
C10A_6 0.054 0.067 0.027 0.004 -0.009 0.016
C11A_6 0.064 0.042 0.037 0.005 0.005 0.007
C12A_6 0.070 0.043 0.043 0.007 0.007 0.006
C13A_6 0.074 0.044 0.053 0.006 0.009 0.004
C14A_6 0.077 0.045 0.052 0.003 0.004 0.006
C15A_6 0.085 0.057 0.063 0.001 0.003 0.013
C16A_6 0.095 0.064 0.076 0.003 0.002 0.021
C17A_6 0.093 0.067 0.076 0.001 0.001 0.027
C18A_6 0.079 0.068 0.064 0.002 0.000 0.027
C19A_6 0.100 0.038 0.052 0.001 0.023 -0.008
C20A_6 0.117 0.044 0.056 0.010 0.011 -0.009
C21A_6 0.137 0.049 0.060 0.012 0.012 -0.008
C22A_6 0.151 0.063 0.063 0.027 0.007 0.005
C23A_6 0.090 0.067 0.086 0.003 0.012 -0.010
C24A_6 0.090 0.081 0.100 0.008 0.013 -0.011
C25A_6 0.096 0.092 0.115 0.008 0.006 -0.011
C26A_6 0.086 0.113 0.138 0.027 0.010 -0.017
C27A_6 0.124 0.074 0.106 0.007 -0.002 0.016
C28A_6 0.127 0.074 0.110 0.013 -0.006 0.016
C29A_6 0.133 0.082 0.116 0.017 -0.008 0.017
C30A_6 0.143 0.085 0.148 0.032 -0.010 0.020
C31A_6 0.099 0.085 0.091 -0.006 0.003 0.037
C32A_6 0.107 0.087 0.090 -0.004 0.004 0.040
C33A_6 0.112 0.094 0.094 -0.004 0.010 0.043
C34A_6 0.126 0.111 0.111 -0.008 0.012 0.053
C35A_6 0.073 0.118 0.073 -0.006 0.002 0.023
C36A_6 0.084 0.143 0.089 -0.012 0.004 0.025
C37A_6 0.103 0.155 0.104 -0.014 -0.001 0.021
C38A_6 0.147 0.183 0.135 -0.004 0.000 -0.004
C39A_6 0.054 0.087 0.047 0.007 -0.006 0.003
C40A_6 0.060 0.089 0.052 0.010 -0.003 -0.006
C41A_6 0.067 0.097 0.058 0.010 -0.006 -0.014
C42A_6 0.089 0.105 0.079 0.015 -0.001 -0.016
C1B_6 0.081 0.059 0.046 -0.006 -0.009 0.024
C2B_6 0.075 0.049 0.036 -0.001 -0.004 0.015
C3B_6 0.060 0.047 0.028 0.000 0.000 0.010
C4B_6 0.049 0.054 0.031 -0.002 -0.001 0.013
C5B_6 0.055 0.065 0.039 -0.007 -0.001 0.023
C6B_6 0.068 0.068 0.046 -0.008 -0.006 0.031
C7B_6 0.088 0.047 0.040 0.001 -0.006 0.008
C8B_6 0.079 0.046 0.039 0.004 -0.003 -0.003
C9B_6 0.066 0.047 0.032 0.005 0.000 -0.007
C10B_6 0.055 0.044 0.027 0.002 0.000 0.002
C11B_6 0.041 0.054 0.029 0.001 0.001 0.009
C12B_6 0.036 0.062 0.037 0.000 0.003 0.007
C13B_6 0.038 0.079 0.043 -0.007 0.004 0.012
C14B_6 0.047 0.077 0.044 -0.011 0.000 0.027
C15B_6 0.072 0.082 0.066 -0.013 -0.011 0.037
C16B_6 0.095 0.088 0.088 -0.015 -0.014 0.052
C17B_6 0.109 0.077 0.086 -0.017 -0.022 0.046
C18B_6 0.100 0.062 0.062 -0.007 -0.013 0.033
C19B_6 0.044 0.068 0.050 0.008 -0.003 -0.004
C20B_6 0.052 0.068 0.058 0.013 -0.001 0.000
C21B_6 0.055 0.077 0.066 0.014 -0.004 -0.004
C22B_6 0.068 0.106 0.083 0.029 0.012 0.001
C23B_6 0.044 0.120 0.072 0.005 0.001 0.001
C24B_6 0.051 0.125 0.082 0.010 0.007 -0.002
C25B_6 0.062 0.130 0.092 0.013 0.017 -0.001
C26B_6 0.080 0.144 0.127 0.027 0.027 -0.009
C27B_6 0.119 0.133 0.135 -0.005 -0.020 0.066
C28B_6 0.124 0.148 0.146 -0.006 -0.019 0.067
C29B_6 0.136 0.170 0.160 -0.004 -0.022 0.062
C30B_6 0.144 0.221 0.200 -0.007 -0.007 0.065
C31B_6 0.162 0.089 0.126 -0.019 -0.040 0.039
C32B_6 0.168 0.089 0.126 -0.019 -0.038 0.037
C33B_6 0.183 0.103 0.138 -0.019 -0.032 0.027
C34B_6 0.219 0.099 0.166 -0.003 -0.031 0.024
C35B_6 0.083 0.042 0.055 0.005 -0.003 -0.004
C36B_6 0.080 0.044 0.058 0.011 -0.004 -0.004
C37B_6 0.079 0.047 0.068 0.013 -0.001 -0.005
C38B_6 0.090 0.067 0.103 0.012 0.005 -0.018
C39B_6 0.076 0.069 0.039 -0.001 0.015 -0.028
C40B_6 0.084 0.083 0.052 -0.004 0.017 -0.041
C41B_6 0.097 0.098 0.064 -0.002 0.023 -0.052
C42B_6 0.107 0.139 0.082 -0.002 0.021 -0.076
O1A_6 0.052 0.038 0.030 0.005 -0.002 0.011
O2A_6 0.080 0.038 0.048 0.002 0.021 -0.005
O3A_6 0.081 0.055 0.071 0.004 0.014 -0.006
O4A_6 0.113 0.067 0.097 0.006 0.001 0.019
O5A_6 0.098 0.079 0.091 -0.003 0.005 0.034
O6A_6 0.060 0.100 0.058 0.000 -0.006 0.021
O7A_6 0.053 0.076 0.042 0.004 -0.004 0.007
O1B_6 0.035 0.044 0.030 0.009 0.002 0.002
O2B_6 0.039 0.062 0.043 0.004 0.004 0.000
O3B_6 0.037 0.102 0.058 -0.005 0.006 0.005
O4B_6 0.104 0.111 0.113 -0.019 -0.017 0.064
O5B_6 0.135 0.080 0.112 -0.023 -0.034 0.053
O6B_6 0.087 0.040 0.052 -0.004 0.000 -0.008
O7B_6 0.064 0.059 0.035 0.002 0.011 -0.014
S1A_6 0.067 0.080 0.072 0.004 -0.005 0.031
S2A_6 0.089 0.042 0.063 0.003 0.002 0.002
S1B_6 0.116 0.051 0.061 0.000 -0.017 0.021
S2B_6 0.054 0.098 0.064 -0.027 -0.006 0.039
Te1A_6 0.039 0.032 0.027 0.002 0.002 0.006
Te1B_6 0.028 0.031 0.028 0.005 0.003 0.008
O1AB_6 0.027 0.035 0.032 0.005 0.007 0.002
O2AB_6 0.029 0.050 0.035 0.008 0.003 0.005
C1A_7 0.083 0.046 0.047 0.001 -0.011 0.015
C2A_7 0.071 0.045 0.040 0.003 -0.006 0.016
C3A_7 0.062 0.042 0.037 0.005 -0.003 0.010
C4A_7 0.064 0.043 0.038 0.005 -0.002 0.003
C5A_7 0.077 0.044 0.045 0.006 -0.008 0.001
C6A_7 0.085 0.047 0.047 0.002 -0.011 0.007
C7A_7 0.069 0.055 0.040 0.006 -0.010 0.020
C8A_7 0.061 0.061 0.039 0.007 -0.003 0.014
C9A_7 0.056 0.054 0.034 0.007 -0.004 0.008
C10A_7 0.055 0.043 0.033 0.005 0.000 0.009
C11A_7 0.057 0.043 0.038 0.009 -0.002 -0.002
C12A_7 0.063 0.048 0.044 0.012 0.000 -0.006
C13A_7 0.078 0.051 0.050 0.014 -0.008 -0.010
C14A_7 0.084 0.046 0.052 0.007 -0.010 -0.008
C15A_7 0.100 0.050 0.058 0.002 -0.016 0.005
C16A_7 0.118 0.054 0.068 -0.006 -0.025 0.020
C17A_7 0.113 0.053 0.061 -0.004 -0.025 0.030
C18A_7 0.094 0.053 0.051 -0.003 -0.015 0.028
C19A_7 0.062 0.052 0.050 0.009 0.011 -0.001
C20A_7 0.065 0.051 0.049 0.006 0.009 0.004
C21A_7 0.072 0.056 0.048 0.002 0.012 0.008
C22A_7 0.083 0.081 0.054 -0.011 0.007 0.027
C23A_7 0.110 0.083 0.091 0.004 -0.003 -0.037
C24A_7 0.130 0.106 0.112 0.000 0.003 -0.052
C25A_7 0.143 0.118 0.110 0.006 0.006 -0.049
C26A_7 0.173 0.161 0.132 0.014 0.019 -0.056
C27A_7 0.146 0.072 0.095 -0.006 -0.024 0.018
C28A_7 0.157 0.079 0.105 -0.009 -0.023 0.022
C29A_7 0.155 0.082 0.109 -0.011 -0.021 0.019
C30A_7 0.161 0.109 0.128 -0.007 -0.012 0.016
C31A_7 0.125 0.065 0.075 0.006 -0.026 0.035
C32A_7 0.127 0.066 0.077 0.009 -0.023 0.037
C33A_7 0.133 0.069 0.084 0.008 -0.017 0.038
C34A_7 0.145 0.086 0.099 0.014 -0.004 0.043
C35A_7 0.066 0.096 0.058 0.008 0.008 0.016
C36A_7 0.081 0.111 0.081 0.006 0.011 0.023
C37A_7 0.088 0.113 0.094 0.002 0.006 0.036
C38A_7 0.096 0.139 0.133 -0.010 -0.016 0.040
C39A_7 0.057 0.067 0.042 0.006 0.002 -0.004
C40A_7 0.064 0.069 0.049 0.007 -0.002 -0.009
C41A_7 0.069 0.075 0.052 0.009 -0.008 -0.016
C42A_7 0.093 0.086 0.082 0.012 -0.005 -0.017
C1B_7 0.055 0.049 0.038 0.003 -0.001 0.006
C2B_7 0.051 0.047 0.032 0.004 -0.002 0.002
C3B_7 0.046 0.046 0.029 0.003 0.000 0.000
C4B_7 0.044 0.045 0.033 0.002 -0.003 0.003
C5B_7 0.045 0.051 0.036 0.005 0.001 0.006
C6B_7 0.052 0.054 0.042 0.004 0.001 0.009
C7B_7 0.057 0.048 0.040 0.002 -0.002 -0.003
C8B_7 0.051 0.045 0.040 0.003 0.000 -0.008
C9B_7 0.045 0.046 0.033 0.004 0.003 -0.003
C10B_7 0.048 0.044 0.028 0.002 0.000 -0.003
C11B_7 0.042 0.046 0.033 0.005 0.000 0.004
C12B_7 0.042 0.051 0.043 0.008 0.003 -0.002
C13B_7 0.041 0.055 0.046 0.010 0.003 0.000
C14B_7 0.046 0.057 0.043 0.006 0.002 0.006
C15B_7 0.057 0.060 0.051 0.005 0.004 0.016
C16B_7 0.075 0.065 0.061 -0.002 0.007 0.024
C17B_7 0.081 0.060 0.060 -0.005 0.001 0.022
C18B_7 0.069 0.050 0.046 -0.002 -0.003 0.009
C19B_7 0.062 0.054 0.061 0.013 0.001 -0.002
C20B_7 0.067 0.056 0.071 0.012 0.006 -0.001
C21B_7 0.069 0.063 0.082 0.010 0.012 -0.003
C22B_7 0.071 0.073 0.096 0.001 0.013 -0.005
C23B_7 0.045 0.095 0.103 0.022 -0.007 -0.001
C24B_7 0.052 0.109 0.128 0.023 -0.006 -0.011
C25B_7 0.057 0.116 0.139 0.027 -0.007 -0.013
C26B_7 0.089 0.126 0.164 0.029 -0.003 -0.025
C27B_7 0.093 0.109 0.112 0.012 0.002 0.038
C28B_7 0.104 0.134 0.138 0.012 -0.008 0.026
C29B_7 0.112 0.138 0.146 0.005 -0.004 0.023
C30B_7 0.115 0.165 0.163 -0.002 -0.021 0.011
C31B_7 0.124 0.075 0.090 -0.009 0.003 0.024
C32B_7 0.136 0.079 0.105 -0.014 0.000 0.028
C33B_7 0.160 0.104 0.133 -0.012 0.006 0.020
C34B_7 0.192 0.129 0.151 0.000 0.031 0.022
C35B_7 0.078 0.054 0.071 0.005 -0.007 -0.019
C36B_7 0.087 0.065 0.082 0.010 -0.012 -0.028
C37B_7 0.100 0.067 0.096 0.012 -0.021 -0.027
C38B_7 0.135 0.078 0.142 0.012 -0.046 -0.011
C39B_7 0.050 0.053 0.041 0.005 0.007 -0.009
C40B_7 0.051 0.064 0.048 0.004 0.005 -0.010
C41B_7 0.058 0.072 0.055 0.002 0.007 -0.015
C42B_7 0.069 0.095 0.075 0.001 0.012 -0.024
O1A_7 0.051 0.042 0.032 0.006 0.005 0.000
O2A_7 0.060 0.053 0.051 0.014 0.005 -0.006
O3A_7 0.088 0.062 0.067 0.013 -0.004 -0.024
O4A_7 0.144 0.063 0.091 -0.010 -0.029 0.016
O5A_7 0.119 0.060 0.069 -0.007 -0.024 0.036
O6A_7 0.061 0.077 0.048 0.007 0.000 0.016
O7A_7 0.053 0.057 0.038 0.004 0.002 0.001
O1B_7 0.044 0.045 0.030 0.007 -0.002 0.005
O2B_7 0.051 0.050 0.048 0.011 0.005 -0.003
O3B_7 0.039 0.073 0.068 0.019 0.004 -0.004
O4B_7 0.081 0.083 0.082 0.003 0.012 0.034
O5B_7 0.106 0.064 0.081 -0.014 0.004 0.026
O6B_7 0.057 0.048 0.055 0.001 0.001 -0.012
O7B_7 0.045 0.048 0.038 0.004 0.007 -0.007
S1A_7 0.086 0.062 0.053 -0.002 -0.011 0.034
S2A_7 0.111 0.042 0.069 0.005 -0.022 -0.013
S1B_7 0.074 0.038 0.054 -0.003 -0.002 0.006
S2B_7 0.047 0.060 0.052 0.004 0.004 0.012
Te1A_7 0.042 0.036 0.026 0.000 0.004 -0.001
Te1B_7 0.040 0.033 0.028 0.003 0.004 -0.001
O1AB_7 0.044 0.048 0.025 0.004 0.003 -0.001
O2AB_7 0.042 0.038 0.036 0.004 0.001 -0.003
C1A_8 0.051 0.063 0.044 -0.002 0.001 0.012
C2A_8 0.041 0.061 0.041 -0.003 0.001 0.005
C3A_8 0.050 0.060 0.036 -0.003 0.003 0.008
C4A_8 0.055 0.074 0.030 0.002 0.006 0.004
C5A_8 0.055 0.085 0.036 0.007 0.008 0.015
C6A_8 0.057 0.077 0.040 -0.001 0.008 0.021
C7A_8 0.044 0.064 0.060 -0.007 0.001 0.001
C8A_8 0.047 0.073 0.069 -0.007 0.010 0.012
C9A_8 0.053 0.065 0.047 -0.001 0.008 0.017
C10A_8 0.050 0.053 0.035 0.000 0.000 0.014
C11A_8 0.066 0.083 0.030 0.010 0.007 0.001
C12A_8 0.067 0.107 0.041 0.021 0.012 0.000
C13A_8 0.054 0.127 0.047 0.030 0.018 0.020
C14A_8 0.058 0.110 0.042 0.016 0.016 0.029
C15A_8 0.078 0.096 0.048 0.001 0.011 0.044
C16A_8 0.110 0.085 0.058 -0.007 0.010 0.049
C17A_8 0.104 0.070 0.068 -0.015 -0.005 0.031
C18A_8 0.064 0.064 0.062 -0.009 -0.003 0.013
C19A_8 0.114 0.147 0.066 0.047 0.009 -0.015
C20A_8 0.153 0.171 0.108 0.065 0.000 -0.029
C21A_8 0.170 0.195 0.144 0.083 -0.009 -0.045
C22A_8 0.244 0.215 0.250 0.085 -0.021 -0.076
C23A_8 0.056 0.174 0.111 0.060 0.021 0.025
C24A_8 0.073 0.204 0.142 0.070 0.023 0.013
C25A_8 0.082 0.217 0.156 0.076 0.022 -0.005
C26A_8 0.075 0.184 0.123 0.038 0.024 -0.018
C27A_8 0.176 0.128 0.131 -0.024 0.064 0.054
C28A_8 0.194 0.139 0.151 -0.031 0.062 0.067
C29A_8 0.210 0.170 0.185 -0.038 0.032 0.059
C30A_8 0.262 0.240 0.229 -0.054 -0.023 0.111
C31A_8 0.190 0.130 0.143 -0.026 -0.003 -0.029
C32A_8 0.212 0.152 0.161 -0.025 0.030 -0.044
C33A_8 0.227 0.198 0.176 -0.019 0.047 -0.046
C34A_8 0.272 0.247 0.239 0.009 0.034 -0.080
C35A_8 0.091 0.136 0.152 0.040 0.016 0.010
C36A_8 0.100 0.162 0.176 0.052 -0.004 -0.015
C37A_8 0.125 0.161 0.194 0.057 -0.017 -0.018
C38A_8 0.159 0.196 0.234 0.054 -0.035 -0.047
C39A_8 0.072 0.086 0.058 0.009 0.018 0.035
C40A_8 0.090 0.094 0.054 0.009 0.010 0.050
C41A_8 0.100 0.109 0.059 0.008 0.014 0.055
C42A_8 0.153 0.120 0.094 -0.004 0.012 0.078
C1B_8 0.060 0.047 0.044 0.004 0.001 0.001
C2B_8 0.062 0.048 0.035 0.006 0.007 0.002
C3B_8 0.060 0.048 0.030 0.001 0.000 -0.002
C4B_8 0.061 0.047 0.032 0.002 0.001 0.000
C5B_8 0.060 0.049 0.042 0.000 0.001 -0.002
C6B_8 0.060 0.048 0.042 0.000 0.002 -0.004
C7B_8 0.063 0.049 0.034 0.002 0.002 0.006
C8B_8 0.056 0.056 0.036 0.003 0.002 0.003
C9B_8 0.061 0.054 0.029 0.004 0.005 -0.001
C10B_8 0.061 0.046 0.026 0.002 0.000 -0.004
C11B_8 0.067 0.045 0.036 0.001 0.006 -0.002
C12B_8 0.072 0.049 0.034 0.001 0.006 0.006
C13B_8 0.061 0.062 0.047 0.000 0.006 0.007
C14B_8 0.059 0.056 0.044 0.001 0.001 -0.002
C15B_8 0.062 0.055 0.047 0.003 0.003 -0.008
C16B_8 0.072 0.050 0.053 0.005 -0.002 -0.009
C17B_8 0.075 0.047 0.056 -0.002 0.002 0.001
C18B_8 0.072 0.048 0.049 0.001 -0.001 0.003
C19B_8 0.133 0.094 0.036 -0.009 -0.013 0.033
C20B_8 0.191 0.132 0.057 -0.014 -0.006 0.062
C21B_8 0.215 0.145 0.080 -0.007 0.007 0.067
C22B_8 0.239 0.167 0.110 0.001 0.009 0.117
C23B_8 0.063 0.117 0.106 -0.005 0.012 0.008
C24B_8 0.076 0.154 0.122 -0.018 0.021 0.019
C25B_8 0.109 0.182 0.136 -0.021 0.016 0.030
C26B_8 0.169 0.203 0.175 -0.046 -0.004 0.069
C27B_8 0.098 0.085 0.093 -0.008 -0.020 -0.023
C28B_8 0.100 0.109 0.138 -0.020 -0.015 -0.031
C29B_8 0.113 0.127 0.165 -0.012 -0.001 -0.027
C30B_8 0.102 0.128 0.173 0.016 -0.005 -0.012
C31B_8 0.109 0.061 0.136 0.003 0.003 0.016
C32B_8 0.129 0.058 0.158 0.009 0.009 0.011
C33B_8 0.146 0.075 0.165 0.002 0.013 -0.007
C34B_8 0.186 0.072 0.189 -0.001 0.041 -0.024
C35B_8 0.071 0.069 0.059 0.006 0.011 0.019
C36B_8 0.084 0.090 0.074 0.011 0.024 0.030
C37B_8 0.111 0.106 0.101 0.006 0.021 0.045
C38B_8 0.131 0.149 0.171 -0.008 0.057 0.058
C39B_8 0.069 0.077 0.041 0.003 0.010 -0.011
C40B_8 0.093 0.085 0.054 0.010 0.007 -0.026
C41B_8 0.103 0.110 0.068 0.016 0.010 -0.039
C42B_8 0.136 0.147 0.119 0.040 0.027 -0.062
O1A_8 0.068 0.079 0.034 0.010 0.006 -0.008
O2A_8 0.090 0.124 0.054 0.033 0.012 -0.015
O3A_8 0.058 0.162 0.081 0.055 0.028 0.025
O4A_8 0.161 0.103 0.085 -0.008 0.027 0.073
O5A_8 0.161 0.072 0.111 -0.031 -0.019 0.012
O6A_8 0.060 0.101 0.117 0.001 0.021 0.007
O7A_8 0.060 0.075 0.056 0.001 0.013 0.025
O1B_8 0.070 0.044 0.033 -0.001 0.006 -0.002
O2B_8 0.092 0.062 0.037 0.000 0.004 0.015
O3B_8 0.060 0.075 0.073 -0.002 0.012 0.012
O4B_8 0.081 0.059 0.068 -0.001 -0.004 -0.022
O5B_8 0.088 0.045 0.085 -0.005 0.002 0.002
O6B_8 0.061 0.061 0.058 0.002 0.009 0.007
O7B_8 0.059 0.058 0.036 0.007 0.006 -0.002
S1A_8 0.058 0.069 0.084 -0.016 0.001 -0.001
S2A_8 0.071 0.115 0.057 0.016 0.023 0.042
S1B_8 0.071 0.051 0.054 0.001 0.005 0.006
S2B_8 0.056 0.059 0.054 0.001 0.002 -0.006
Te1A_8 0.078 0.053 0.032 0.008 0.003 0.003
Te1B_8 0.071 0.042 0.030 0.003 0.003 -0.004
O1AB_8 0.074 0.056 0.033 0.012 0.004 -0.012
O2AB_8 0.071 0.050 0.036 0.004 -0.001 0.004
C1A_9 0.078 0.052 0.045 0.003 -0.008 0.016
C2A_9 0.065 0.052 0.039 0.005 -0.004 0.014
C3A_9 0.061 0.046 0.036 0.005 -0.003 0.008
C4A_9 0.065 0.045 0.039 0.006 -0.003 0.003
C5A_9 0.076 0.046 0.045 0.005 -0.007 0.003
C6A_9 0.082 0.049 0.047 0.002 -0.010 0.010
C7A_9 0.064 0.061 0.040 0.007 -0.004 0.014
C8A_9 0.059 0.065 0.040 0.007 -0.001 0.010
C9A_9 0.056 0.059 0.037 0.006 0.000 0.004
C10A_9 0.055 0.049 0.033 0.007 -0.001 0.005
C11A_9 0.059 0.045 0.038 0.009 -0.002 -0.002
C12A_9 0.065 0.049 0.045 0.011 -0.001 -0.005
C13A_9 0.078 0.052 0.053 0.011 -0.006 -0.010
C14A_9 0.084 0.048 0.052 0.006 -0.009 -0.004
C15A_9 0.095 0.050 0.055 0.002 -0.015 0.010
C16A_9 0.108 0.056 0.060 -0.003 -0.020 0.023
C17A_9 0.105 0.057 0.059 -0.001 -0.018 0.027
C18A_9 0.082 0.057 0.048 0.002 -0.009 0.023
C19A_9 0.063 0.051 0.051 0.010 0.009 0.000
C20A_9 0.065 0.050 0.048 0.005 0.011 0.006
C21A_9 0.070 0.056 0.050 0.004 0.010 0.009
C22A_9 0.075 0.075 0.050 -0.001 0.009 0.020
C23A_9 0.101 0.073 0.082 0.005 -0.006 -0.029
C24A_9 0.122 0.098 0.103 0.003 0.006 -0.044
C25A_9 0.140 0.117 0.114 0.013 0.008 -0.047
C26A_9 0.152 0.135 0.116 0.011 0.010 -0.050
C27A_9 0.137 0.066 0.085 -0.005 -0.022 0.018
C28A_9 0.151 0.078 0.101 -0.009 -0.023 0.016
C29A_9 0.155 0.080 0.105 -0.007 -0.020 0.017
C30A_9 0.163 0.090 0.118 -0.011 -0.014 0.014
C31A_9 0.125 0.066 0.076 0.005 -0.022 0.035
C32A_9 0.129 0.068 0.080 0.008 -0.019 0.036
C33A_9 0.131 0.070 0.085 0.010 -0.013 0.038
C34A_9 0.139 0.085 0.097 0.013 -0.001 0.041
C35A_9 0.066 0.094 0.058 0.003 0.007 0.012
C36A_9 0.072 0.108 0.073 -0.002 0.004 0.018
C37A_9 0.083 0.112 0.083 0.004 0.008 0.024
C38A_9 0.095 0.135 0.110 -0.004 -0.008 0.034
C39A_9 0.061 0.069 0.045 0.005 -0.001 -0.008
C40A_9 0.067 0.072 0.051 0.004 -0.005 -0.012
C41A_9 0.072 0.075 0.058 0.006 -0.005 -0.016
C42A_9 0.079 0.091 0.076 0.000 -0.009 -0.021
C1B_9 0.054 0.052 0.039 0.003 0.000 0.006
C2B_9 0.050 0.047 0.034 0.002 -0.001 0.001
C3B_9 0.047 0.047 0.031 0.003 -0.002 -0.001
C4B_9 0.045 0.049 0.033 0.005 -0.001 0.001
C5B_9 0.045 0.053 0.038 0.006 0.000 0.003
C6B_9 0.049 0.055 0.042 0.005 0.001 0.007
C7B_9 0.055 0.049 0.038 0.001 -0.001 -0.003
C8B_9 0.052 0.047 0.041 0.002 0.000 -0.007
C9B_9 0.048 0.046 0.034 0.003 0.002 -0.006
C10B_9 0.045 0.045 0.030 0.005 -0.001 -0.003
C11B_9 0.043 0.050 0.036 0.006 -0.002 0.000
C12B_9 0.047 0.054 0.047 0.009 0.004 -0.002
C13B_9 0.045 0.060 0.052 0.009 0.002 -0.002
C14B_9 0.044 0.058 0.044 0.009 0.002 0.002
C15B_9 0.050 0.062 0.047 0.005 0.003 0.010
C16B_9 0.069 0.067 0.059 0.002 0.004 0.019
C17B_9 0.076 0.063 0.060 -0.003 0.002 0.018
C18B_9 0.066 0.055 0.047 0.001 -0.002 0.009
C19B_9 0.062 0.059 0.064 0.013 0.002 -0.001
C20B_9 0.068 0.060 0.072 0.013 0.006 -0.002
C21B_9 0.072 0.066 0.084 0.010 0.007 -0.006
C22B_9 0.092 0.078 0.103 0.000 0.004 -0.006
C23B_9 0.050 0.098 0.109 0.022 -0.004 -0.007
C24B_9 0.059 0.112 0.135 0.027 -0.003 -0.016
C25B_9 0.064 0.118 0.142 0.025 -0.007 -0.014
C26B_9 0.080 0.128 0.152 0.019 -0.014 -0.017
C27B_9 0.093 0.111 0.116 0.008 -0.001 0.031
C28B_9 0.101 0.130 0.136 0.009 -0.001 0.024
C29B_9 0.106 0.139 0.142 0.008 -0.006 0.023
C30B_9 0.112 0.144 0.151 0.016 -0.015 0.020
C31B_9 0.111 0.069 0.083 -0.010 0.003 0.026
C32B_9 0.125 0.074 0.093 -0.013 0.002 0.030
C33B_9 0.140 0.087 0.105 -0.011 0.006 0.023
C34B_9 0.147 0.116 0.126 0.005 0.016 0.027
C35B_9 0.069 0.052 0.066 0.004 -0.004 -0.019
C36B_9 0.083 0.061 0.081 0.008 -0.011 -0.029
C37B_9 0.097 0.065 0.093 0.010 -0.019 -0.025
C38B_9 0.115 0.077 0.113 0.018 -0.009 -0.027
C39B_9 0.050 0.055 0.042 0.005 0.007 -0.009
C40B_9 0.051 0.062 0.048 0.004 0.006 -0.011
C41B_9 0.055 0.065 0.053 0.005 0.008 -0.011
C42B_9 0.062 0.066 0.061 -0.004 0.012 -0.015
O1A_9 0.052 0.046 0.034 0.004 0.000 -0.004
O2A_9 0.062 0.052 0.049 0.013 0.004 -0.005
O3A_9 0.087 0.064 0.067 0.010 -0.003 -0.021
O4A_9 0.126 0.061 0.076 -0.006 -0.024 0.023
O5A_9 0.115 0.061 0.067 0.000 -0.018 0.032
O6A_9 0.061 0.076 0.048 0.005 0.002 0.008
O7A_9 0.058 0.065 0.043 0.005 -0.001 -0.003
O1B_9 0.041 0.053 0.034 0.008 -0.003 0.001
O2B_9 0.055 0.055 0.055 0.010 0.008 -0.002
O3B_9 0.046 0.073 0.068 0.017 0.002 -0.005
O4B_9 0.078 0.083 0.079 0.003 0.009 0.026
O5B_9 0.097 0.069 0.074 -0.010 0.002 0.024
O6B_9 0.059 0.050 0.055 0.002 -0.001 -0.013
O7B_9 0.047 0.051 0.038 0.004 0.005 -0.007
S1A_9 0.070 0.070 0.052 0.011 0.001 0.018
S2A_9 0.090 0.051 0.060 0.002 -0.008 0.002
S1B_9 0.073 0.061 0.050 0.000 -0.004 0.000
S2B_9 0.045 0.068 0.054 0.011 0.005 0.003
Te1A_9 0.047 0.080 0.034 0.011 -0.003 -0.014
Te1B_9 0.045 0.080 0.029 0.013 -0.004 -0.008
O1AB_9 0.044 0.064 0.030 0.004 -0.005 -0.010
O2AB_9 0.045 0.053 0.030 0.007 -0.001 -0.005
C1A_10 0.071 0.068 0.052 0.004 -0.004 0.022
C2A_10 0.064 0.068 0.042 0.004 -0.004 0.020
C3A_10 0.062 0.064 0.035 0.006 -0.003 0.018
C4A_10 0.067 0.054 0.038 0.004 0.000 0.014
C5A_10 0.073 0.054 0.045 0.005 0.002 0.014
C6A_10 0.075 0.060 0.052 0.003 0.000 0.020
C7A_10 0.063 0.079 0.051 0.005 -0.005 0.022
C8A_10 0.063 0.086 0.050 0.002 -0.006 0.019
C9A_10 0.057 0.076 0.039 0.005 -0.006 0.014
C10A_10 0.056 0.066 0.033 0.002 -0.003 0.016
C11A_10 0.066 0.046 0.039 0.004 0.003 0.007
C12A_10 0.073 0.047 0.045 0.004 0.006 0.004
C13A_10 0.077 0.048 0.052 0.005 0.007 0.004
C14A_10 0.081 0.052 0.054 0.003 0.006 0.008
C15A_10 0.084 0.061 0.063 0.003 0.003 0.019
C16A_10 0.092 0.068 0.076 0.002 0.002 0.027
C17A_10 0.091 0.072 0.077 0.000 0.002 0.030
C18A_10 0.077 0.072 0.064 0.004 -0.003 0.025
C19A_10 0.103 0.045 0.054 0.004 0.019 -0.007
C20A_10 0.118 0.045 0.057 0.010 0.012 -0.007
C21A_10 0.131 0.048 0.060 0.013 0.013 -0.007
C22A_10 0.136 0.050 0.059 0.032 0.013 -0.009
C23A_10 0.088 0.064 0.081 0.003 0.010 -0.008
C24A_10 0.096 0.075 0.092 0.005 0.012 -0.012
C25A_10 0.096 0.081 0.100 0.006 0.013 -0.010
C26A_10 0.104 0.100 0.120 0.003 0.008 -0.015
C27A_10 0.119 0.073 0.102 0.005 -0.003 0.020
C28A_10 0.129 0.077 0.111 0.011 -0.005 0.016
C29A_10 0.130 0.079 0.113 0.012 -0.004 0.017
C30A_10 0.141 0.091 0.134 0.017 -0.013 0.008
C31A_10 0.103 0.085 0.090 -0.004 0.002 0.038
C32A_10 0.109 0.089 0.092 -0.004 0.006 0.042
C33A_10 0.111 0.090 0.094 -0.004 0.007 0.044
C34A_10 0.122 0.093 0.108 -0.009 0.015 0.045
C35A_10 0.079 0.126 0.079 -0.007 0.002 0.021
C36A_10 0.084 0.135 0.087 -0.008 0.003 0.027
C37A_10 0.096 0.153 0.095 -0.011 -0.002 0.031
C38A_10 0.127 0.202 0.123 -0.027 0.005 0.010
C39A_10 0.056 0.085 0.047 0.007 -0.006 0.003
C40A_10 0.059 0.087 0.052 0.009 -0.004 -0.001
C41A_10 0.064 0.088 0.056 0.010 -0.005 -0.004
C42A_10 0.070 0.090 0.067 0.013 -0.006 -0.002
C1B_10 0.081 0.061 0.047 -0.005 -0.008 0.025
C2B_10 0.075 0.050 0.038 -0.001 -0.004 0.015
C3B_10 0.060 0.049 0.031 0.001 -0.001 0.010
C4B_10 0.051 0.054 0.032 -0.001 -0.001 0.014
C5B_10 0.055 0.067 0.041 -0.007 -0.002 0.022
C6B_10 0.069 0.069 0.049 -0.008 -0.006 0.029
C7B_10 0.087 0.048 0.042 0.001 -0.005 0.009
C8B_10 0.080 0.046 0.040 0.003 -0.003 -0.003
C9B_10 0.067 0.048 0.033 0.003 0.002 -0.006
C10B_10 0.059 0.044 0.029 0.002 0.000 0.002
C11B_10 0.040 0.056 0.031 0.001 0.000 0.009
C12B_10 0.038 0.065 0.038 0.000 0.002 0.006
C13B_10 0.040 0.081 0.046 -0.005 0.003 0.012
C14B_10 0.049 0.079 0.048 -0.010 -0.001 0.023
C15B_10 0.073 0.084 0.067 -0.013 -0.009 0.037
C16B_10 0.095 0.088 0.088 -0.014 -0.015 0.049
C17B_10 0.108 0.077 0.086 -0.015 -0.020 0.044
C18B_10 0.099 0.062 0.061 -0.006 -0.013 0.032
C19B_10 0.045 0.069 0.052 0.009 0.000 -0.001
C20B_10 0.051 0.070 0.058 0.012 -0.002 -0.002
C21B_10 0.053 0.077 0.064 0.016 -0.001 -0.003
C22B_10 0.059 0.094 0.071 0.023 0.003 0.002
C23B_10 0.050 0.117 0.073 0.002 -0.001 0.001
C24B_10 0.053 0.126 0.085 0.007 0.002 0.001
C25B_10 0.061 0.132 0.093 0.013 0.008 -0.002
C26B_10 0.072 0.145 0.128 0.018 0.017 -0.011
C27B_10 0.115 0.130 0.126 -0.010 -0.021 0.064
C28B_10 0.122 0.149 0.143 -0.005 -0.020 0.067
C29B_10 0.131 0.164 0.150 0.000 -0.024 0.062
C30B_10 0.135 0.187 0.168 0.006 -0.023 0.067
C31B_10 0.156 0.088 0.120 -0.023 -0.035 0.044
C32B_10 0.172 0.093 0.128 -0.020 -0.036 0.036
C33B_10 0.178 0.097 0.134 -0.023 -0.038 0.035
C34B_10 0.200 0.107 0.154 -0.023 -0.039 0.022
C35B_10 0.086 0.045 0.057 0.004 0.003 -0.005
C36B_10 0.084 0.049 0.063 0.009 -0.001 -0.006
C37B_10 0.088 0.050 0.069 0.012 -0.004 -0.007
C38B_10 0.099 0.070 0.096 0.011 0.003 -0.019
C39B_10 0.077 0.070 0.042 -0.002 0.015 -0.028
C40B_10 0.082 0.081 0.051 -0.002 0.016 -0.037
C41B_10 0.089 0.091 0.060 -0.002 0.020 -0.044
C42B_10 0.090 0.103 0.065 -0.006 0.023 -0.049
O1A_10 0.062 0.046 0.035 0.004 0.000 0.004
O2A_10 0.081 0.043 0.049 0.004 0.014 -0.002
O3A_10 0.083 0.057 0.067 0.003 0.011 -0.003
O4A_10 0.104 0.071 0.091 0.004 0.003 0.023
O5A_10 0.101 0.077 0.085 -0.002 0.004 0.038
O6A_10 0.065 0.104 0.063 -0.001 -0.007 0.019
O7A_10 0.055 0.079 0.042 0.004 -0.006 0.009
O1B_10 0.035 0.049 0.031 0.006 0.003 0.002
O2B_10 0.039 0.064 0.043 0.003 0.001 0.001
O3B_10 0.040 0.101 0.060 -0.001 0.004 0.006
O4B_10 0.104 0.110 0.110 -0.011 -0.015 0.061
O5B_10 0.135 0.084 0.101 -0.025 -0.032 0.046
O6B_10 0.088 0.046 0.052 0.002 -0.003 -0.008
O7B_10 0.067 0.058 0.036 0.001 0.010 -0.013
S1A_10 0.067 0.068 0.056 0.013 -0.007 0.013
S2A_10 0.091 0.056 0.068 0.002 0.012 0.005
S1B_10 0.094 0.049 0.048 -0.001 0.000 0.021
S2B_10 0.060 0.089 0.064 -0.012 -0.002 0.028
Te1A_10 0.061 0.079 0.027 0.012 -0.011 -0.010
Te1B_10 0.036 0.057 0.028 0.010 -0.002 0.000
O1AB_10 0.047 0.050 0.028 0.005 -0.001 0.000
O2AB_10 0.033 0.056 0.034 0.007 -0.001 0.004

loop_
_atom_type_symbol
_atom_type_description
_atom_type_scat_dispersion_real
_atom_type_scat_dispersion_imag
_atom_type_scat_source
C C 0.0033 0.0016 'International Tables Vol C Tables 4.2.6.8 and 6.1.1.4'
H H 0.0000 0.0000 'International Tables Vol C Tables 4.2.6.8 and 6.1.1.4'
N N 0.0061 0.0033 'International Tables Vol C Tables 4.2.6.8 and 6.1.1.4'
O O 0.0106 0.0060 'International Tables Vol C Tables 4.2.6.8 and 6.1.1.4'
S S 0.1246 0.1234 'International Tables Vol C Tables 4.2.6.8 and 6.1.1.4'
Te Te -0.5308 1.6751 'International Tables Vol C Tables 4.2.6.8 and 6.1.1.4'

loop_
_geom_angle_atom_site_label_1
_geom_angle_atom_site_label_2
_geom_angle_atom_site_label_3
_geom_angle
_geom_angle_site_symmetry_1
_geom_angle_site_symmetry_3
_geom_angle_publ_flag
C6A_1 C1A_1 C18A_1 122.9(6) . . ?
C6A_1 C1A_1 C2A_1 119.7(6) . . ?
C18A_1 C1A_1 C2A_1 117.3(6) . . ?
C7A_1 C2A_1 C3A_1 127.1(6) . . ?
C7A_1 C2A_1 C1A_1 111.2(5) . . ?
C3A_1 C2A_1 C1A_1 121.5(5) . . ?
C2A_1 C3A_1 C10A_1 112.7(5) . . ?
C2A_1 C3A_1 C4A_1 118.4(5) . . ?
C10A_1 C3A_1 C4A_1 128.9(6) . . ?
C11A_1 C4A_1 C5A_1 117.0(5) . . ?
C11A_1 C4A_1 C3A_1 124.8(5) . . ?
C5A_1 C4A_1 C3A_1 117.8(5) . . ?
C14A_1 C5A_1 C6A_1 113.4(5) . . ?
C14A_1 C5A_1 C4A_1 124.5(6) . . ?
C6A_1 C5A_1 C4A_1 121.9(5) . . ?
C1A_1 C6A_1 C15A_1 122.1(6) . . ?
C1A_1 C6A_1 C5A_1 120.6(6) . . ?
C15A_1 C6A_1 C5A_1 117.1(6) . . ?
C8A_1 C7A_1 C2A_1 118.3(6) . . ?
C8A_1 C7A_1 S1A_1 131.3(5) . . ?
C2A_1 C7A_1 S1A_1 110.4(5) . . ?
O6A_1 C8A_1 C7A_1 127.8(6) . . ?
O6A_1 C8A_1 C9A_1 115.1(6) . . ?
C7A_1 C8A_1 C9A_1 117.1(6) . . ?
O7A_1 C9A_1 C10A_1 113.7(6) . . ?
O7A_1 C9A_1 C8A_1 123.2(6) . . ?
C10A_1 C9A_1 C8A_1 122.7(7) . . ?
C9A_1 C10A_1 C3A_1 121.6(6) . . ?
C9A_1 C10A_1 Te1A_1 121.0(5) . . ?
C3A_1 C10A_1 Te1A_1 117.3(5) . . ?
O1A_1 C11A_1 C4A_1 121.7(6) . . ?
O1A_1 C11A_1 C12A_1 119.6(6) . . ?
C4A_1 C11A_1 C12A_1 118.7(6) . . ?
O2A_1 C12A_1 C11A_1 119.7(6) . . ?
O2A_1 C12A_1 C13A_1 117.4(6) . . ?
C11A_1 C12A_1 C13A_1 122.8(6) . . ?
O3A_1 C13A_1 C14A_1 127.8(6) . . ?
O3A_1 C13A_1 C12A_1 113.8(6) . . ?
C14A_1 C13A_1 C12A_1 118.4(6) . . ?
C13A_1 C14A_1 C5A_1 118.2(6) . . ?
C13A_1 C14A_1 S2A_1 133.4(5) . . ?
C5A_1 C14A_1 S2A_1 108.3(5) . . ?
C6A_1 C15A_1 C16A_1 117.0(7) . . ?
C6A_1 C15A_1 S2A_1 108.6(5) . . ?
C16A_1 C15A_1 S2A_1 134.3(6) . . ?
O4A_1 C16A_1 C15A_1 121.5(7) . . ?
O4A_1 C16A_1 C17A_1 117.8(7) . . ?
C15A_1 C16A_1 C17A_1 120.4(7) . . ?
O5A_1 C17A_1 C18A_1 119.8(6) . . ?
O5A_1 C17A_1 C16A_1 119.1(6) . . ?
C18A_1 C17A_1 C16A_1 121.1(7) . . ?
C1A_1 C18A_1 C17A_1 116.5(6) . . ?
C1A_1 C18A_1 S1A_1 109.2(5) . . ?
C17A_1 C18A_1 S1A_1 134.2(6) . . ?
O2A_1 C19A_1 C20A_1 108.9(6) . . ?
O2A_1 C19A_1 H19A_1 109.9 . . ?
C20A_1 C19A_1 H19A_1 109.9 . . ?
O2A_1 C19A_1 H19B_1 109.9 . . ?
C20A_1 C19A_1 H19B_1 109.9 . . ?
H19A_1 C19A_1 H19B_1 108.3 . . ?
C21A_1 C20A_1 C19A_1 113.3(7) . . ?
C21A_1 C20A_1 H20A_1 108.9 . . ?
C19A_1 C20A_1 H20A_1 108.9 . . ?
C21A_1 C20A_1 H20B_1 108.9 . . ?
C19A_1 C20A_1 H20B_1 108.9 . . ?
H20A_1 C20A_1 H20B_1 107.7 . . ?
C20A_1 C21A_1 C22A_1 114.2(7) . . ?
C20A_1 C21A_1 H21A_1 108.7 . . ?
C22A_1 C21A_1 H21A_1 108.7 . . ?
C20A_1 C21A_1 H21B_1 108.7 . . ?
C22A_1 C21A_1 H21B_1 108.7 . . ?
H21A_1 C21A_1 H21B_1 107.6 . . ?
C21A_1 C22A_1 H22A_1 109.5 . . ?
C21A_1 C22A_1 H22B_1 109.5 . . ?
H22A_1 C22A_1 H22B_1 109.5 . . ?
C21A_1 C22A_1 H22C_1 109.5 . . ?
H22A_1 C22A_1 H22C_1 109.5 . . ?
H22B_1 C22A_1 H22C_1 109.5 . . ?
O3A_1 C23A_1 C24A_1 113.6(7) . . ?
O3A_1 C23A_1 H23A_1 108.9 . . ?
C24A_1 C23A_1 H23A_1 108.9 . . ?
O3A_1 C23A_1 H23B_1 108.9 . . ?
C24A_1 C23A_1 H23B_1 108.9 . . ?
H23A_1 C23A_1 H23B_1 107.7 . . ?
C23A_1 C24A_1 C25A_1 111.1(9) . . ?
C23A_1 C24A_1 H24A_1 109.4 . . ?
C25A_1 C24A_1 H24A_1 109.4 . . ?
C23A_1 C24A_1 H24B_1 109.4 . . ?
C25A_1 C24A_1 H24B_1 109.4 . . ?
H24A_1 C24A_1 H24B_1 108.0 . . ?
C24A_1 C25A_1 C26A_1 111.5(10) . . ?
C24A_1 C25A_1 H25A_1 109.3 . . ?
C26A_1 C25A_1 H25A_1 109.3 . . ?
C24A_1 C25A_1 H25B_1 109.3 . . ?
C26A_1 C25A_1 H25B_1 109.3 . . ?
H25A_1 C25A_1 H25B_1 108.0 . . ?
C25A_1 C26A_1 H26A_1 109.5 . . ?
C25A_1 C26A_1 H26B_1 109.5 . . ?
H26A_1 C26A_1 H26B_1 109.5 . . ?
C25A_1 C26A_1 H26C_1 109.5 . . ?
H26A_1 C26A_1 H26C_1 109.5 . . ?
H26B_1 C26A_1 H26C_1 109.5 . . ?
O4A_1 C27A_1 C28A_1 117.0(10) . . ?
O4A_1 C27A_1 H27A_1 108.1 . . ?
C28A_1 C27A_1 H27A_1 108.1 . . ?
O4A_1 C27A_1 H27B_1 108.1 . . ?
C28A_1 C27A_1 H27B_1 108.1 . . ?
H27A_1 C27A_1 H27B_1 107.3 . . ?
C27A_1 C28A_1 C29A_1 122.0(13) . . ?
C27A_1 C28A_1 H28A_1 106.8 . . ?
C29A_1 C28A_1 H28A_1 106.8 . . ?
C27A_1 C28A_1 H28B_1 106.8 . . ?
C29A_1 C28A_1 H28B_1 106.8 . . ?
H28A_1 C28A_1 H28B_1 106.7 . . ?
C28A_1 C29A_1 C30A_1 109.9(14) . . ?
C28A_1 C29A_1 H29A_1 109.7 . . ?
C30A_1 C29A_1 H29A_1 109.7 . . ?
C28A_1 C29A_1 H29B_1 109.7 . . ?
C30A_1 C29A_1 H29B_1 109.7 . . ?
H29A_1 C29A_1 H29B_1 108.2 . . ?
C29A_1 C30A_1 H30A_1 109.5 . . ?
C29A_1 C30A_1 H30B_1 109.5 . . ?
H30A_1 C30A_1 H30B_1 109.5 . . ?
C29A_1 C30A_1 H30C_1 109.5 . . ?
H30A_1 C30A_1 H30C_1 109.5 . . ?
H30B_1 C30A_1 H30C_1 109.5 . . ?
O5A_1 C31A_1 C32A_1 112.3(7) . . ?
O5A_1 C31A_1 H31A_1 109.1 . . ?
C32A_1 C31A_1 H31A_1 109.1 . . ?
O5A_1 C31A_1 H31B_1 109.1 . . ?
C32A_1 C31A_1 H31B_1 109.1 . . ?
H31A_1 C31A_1 H31B_1 107.9 . . ?
C31A_1 C32A_1 C33A_1 112.5(8) . . ?
C31A_1 C32A_1 H32A_1 109.1 . . ?
C33A_1 C32A_1 H32A_1 109.1 . . ?
C31A_1 C32A_1 H32B_1 109.1 . . ?
C33A_1 C32A_1 H32B_1 109.1 . . ?
H32A_1 C32A_1 H32B_1 107.8 . . ?
C32A_1 C33A_1 C34A_1 115.0(9) . . ?
C32A_1 C33A_1 H33A_1 108.5 . . ?
C34A_1 C33A_1 H33A_1 108.5 . . ?
C32A_1 C33A_1 H33B_1 108.5 . . ?
C34A_1 C33A_1 H33B_1 108.5 . . ?
H33A_1 C33A_1 H33B_1 107.5 . . ?
C33A_1 C34A_1 H34A_1 109.5 . . ?
C33A_1 C34A_1 H34B_1 109.5 . . ?
H34A_1 C34A_1 H34B_1 109.5 . . ?
C33A_1 C34A_1 H34C_1 109.5 . . ?
H34A_1 C34A_1 H34C_1 109.5 . . ?
H34B_1 C34A_1 H34C_1 109.5 . . ?
O6A_1 C35A_1 C36A_1 113.5(6) . . ?
O6A_1 C35A_1 H35A_1 108.9 . . ?
C36A_1 C35A_1 H35A_1 108.9 . . ?
O6A_1 C35A_1 H35B_1 108.9 . . ?
C36A_1 C35A_1 H35B_1 108.9 . . ?
H35A_1 C35A_1 H35B_1 107.7 . . ?
C35A_1 C36A_1 C37A_1 113.9(7) . . ?
C35A_1 C36A_1 H36A_1 108.8 . . ?
C37A_1 C36A_1 H36A_1 108.8 . . ?
C35A_1 C36A_1 H36B_1 108.8 . . ?
C37A_1 C36A_1 H36B_1 108.8 . . ?
H36A_1 C36A_1 H36B_1 107.7 . . ?
C36A_1 C37A_1 C38A_1 112.3(8) . . ?
C36A_1 C37A_1 H37A_1 109.1 . . ?
C38A_1 C37A_1 H37A_1 109.1 . . ?
C36A_1 C37A_1 H37B_1 109.1 . . ?
C38A_1 C37A_1 H37B_1 109.1 . . ?
H37A_1 C37A_1 H37B_1 107.9 . . ?
C37A_1 C38A_1 H38A_1 109.5 . . ?
C37A_1 C38A_1 H38B_1 109.5 . . ?
H38A_1 C38A_1 H38B_1 109.5 . . ?
C37A_1 C38A_1 H38C_1 109.5 . . ?
H38A_1 C38A_1 H38C_1 109.5 . . ?
H38B_1 C38A_1 H38C_1 109.5 . . ?
O7A_1 C39A_1 C40A_1 111.1(6) . . ?
O7A_1 C39A_1 H39A_1 109.4 . . ?
C40A_1 C39A_1 H39A_1 109.4 . . ?
O7A_1 C39A_1 H39B_1 109.4 . . ?
C40A_1 C39A_1 H39B_1 109.4 . . ?
H39A_1 C39A_1 H39B_1 108.0 . . ?
C39A_1 C40A_1 C41A_1 114.0(7) . . ?
C39A_1 C40A_1 H40A_1 108.8 . . ?
C41A_1 C40A_1 H40A_1 108.8 . . ?
C39A_1 C40A_1 H40B_1 108.8 . . ?
C41A_1 C40A_1 H40B_1 108.8 . . ?
H40A_1 C40A_1 H40B_1 107.6 . . ?
C40A_1 C41A_1 C42A_1 113.9(8) . . ?
C40A_1 C41A_1 H41A_1 108.8 . . ?
C42A_1 C41A_1 H41A_1 108.8 . . ?
C40A_1 C41A_1 H41B_1 108.8 . . ?
C42A_1 C41A_1 H41B_1 108.8 . . ?
H41A_1 C41A_1 H41B_1 107.7 . . ?
C41A_1 C42A_1 H42A_1 109.5 . . ?
C41A_1 C42A_1 H42B_1 109.5 . . ?
H42A_1 C42A_1 H42B_1 109.5 . . ?
C41A_1 C42A_1 H42C_1 109.5 . . ?
H42A_1 C42A_1 H42C_1 109.5 . . ?
H42B_1 C42A_1 H42C_1 109.5 . . ?
C6B_1 C1B_1 C18B_1 123.1(7) . . ?
C6B_1 C1B_1 C2B_1 119.6(7) . . ?
C18B_1 C1B_1 C2B_1 117.2(7) . . ?
C1B_1 C2B_1 C7B_1 112.5(6) . . ?
C1B_1 C2B_1 C3B_1 122.8(6) . . ?
C7B_1 C2B_1 C3B_1 124.7(7) . . ?
C10B_1 C3B_1 C2B_1 114.7(6) . . ?
C10B_1 C3B_1 C4B_1 127.6(7) . . ?
C2B_1 C3B_1 C4B_1 117.7(6) . . ?
C11B_1 C4B_1 C5B_1 116.4(7) . . ?
C11B_1 C4B_1 C3B_1 125.5(7) . . ?
C5B_1 C4B_1 C3B_1 117.6(7) . . ?
C14B_1 C5B_1 C4B_1 125.2(8) . . ?
C14B_1 C5B_1 C6B_1 112.5(7) . . ?
C4B_1 C5B_1 C6B_1 122.1(6) . . ?
C1B_1 C6B_1 C15B_1 122.0(8) . . ?
C1B_1 C6B_1 C5B_1 120.0(7) . . ?
C15B_1 C6B_1 C5B_1 117.5(7) . . ?
C8B_1 C7B_1 C2B_1 118.5(7) . . ?
C8B_1 C7B_1 S1B_1 131.5(6) . . ?
C2B_1 C7B_1 S1B_1 110.0(5) . . ?
O6B_1 C8B_1 C7B_1 120.2(8) . . ?
O6B_1 C8B_1 C9B_1 120.1(7) . . ?
C7B_1 C8B_1 C9B_1 119.3(7) . . ?
O7B_1 C9B_1 C10B_1 117.0(7) . . ?
O7B_1 C9B_1 C8B_1 123.1(6) . . ?
C10B_1 C9B_1 C8B_1 119.6(7) . . ?
C9B_1 C10B_1 C3B_1 122.9(7) . . ?
C9B_1 C10B_1 Te1B_1 117.7(5) . . ?
C3B_1 C10B_1 Te1B_1 119.2(5) . . ?
O1B_1 C11B_1 C4B_1 120.5(7) . . ?
O1B_1 C11B_1 C12B_1 119.6(8) . . ?
C4B_1 C11B_1 C12B_1 119.9(8) . . ?
O2B_1 C12B_1 C11B_1 118.5(9) . . ?
O2B_1 C12B_1 C13B_1 119.1(7) . . ?
C11B_1 C12B_1 C13B_1 122.4(9) . . ?
O3B_1 C13B_1 C14B_1 129.3(9) . . ?
O3B_1 C13B_1 C12B_1 112.8(8) . . ?
C14B_1 C13B_1 C12B_1 117.9(8) . . ?
C13B_1 C14B_1 C5B_1 118.1(8) . . ?
C13B_1 C14B_1 S2B_1 131.9(6) . . ?
C5B_1 C14B_1 S2B_1 109.6(7) . . ?
C6B_1 C15B_1 C16B_1 116.9(9) . . ?
C6B_1 C15B_1 S2B_1 107.6(7) . . ?
C16B_1 C15B_1 S2B_1 135.5(7) . . ?
O4B_1 C16B_1 C15B_1 117.1(10) . . ?
O4B_1 C16B_1 C17B_1 121.1(10) . . ?
C15B_1 C16B_1 C17B_1 121.5(9) . . ?
O5B_1 C17B_1 C16B_1 114.6(9) . . ?
O5B_1 C17B_1 C18B_1 125.0(10) . . ?
C16B_1 C17B_1 C18B_1 120.2(10) . . ?
C1B_1 C18B_1 C17B_1 116.1(8) . . ?
C1B_1 C18B_1 S1B_1 107.8(6) . . ?
C17B_1 C18B_1 S1B_1 136.0(7) . . ?
O2B_1 C19B_1 C20B_1 109.9(8) . . ?
O2B_1 C19B_1 H19C_1 109.7 . . ?
C20B_1 C19B_1 H19C_1 109.7 . . ?
O2B_1 C19B_1 H19D_1 109.7 . . ?
C20B_1 C19B_1 H19D_1 109.7 . . ?
H19C_1 C19B_1 H19D_1 108.2 . . ?
C19B_1 C20B_1 C21B_1 113.2(10) . . ?
C19B_1 C20B_1 H20C_1 108.9 . . ?
C21B_1 C20B_1 H20C_1 108.9 . . ?
C19B_1 C20B_1 H20D_1 108.9 . . ?
C21B_1 C20B_1 H20D_1 108.9 . . ?
H20C_1 C20B_1 H20D_1 107.8 . . ?
C20B_1 C21B_1 C22B_1 113.6(11) . . ?
C20B_1 C21B_1 H21C_1 108.8 . . ?
C22B_1 C21B_1 H21C_1 108.8 . . ?
C20B_1 C21B_1 H21D_1 108.8 . . ?
C22B_1 C21B_1 H21D_1 108.8 . . ?
H21C_1 C21B_1 H21D_1 107.7 . . ?
C21B_1 C22B_1 H22D_1 109.5 . . ?
C21B_1 C22B_1 H22E_1 109.5 . . ?
H22D_1 C22B_1 H22E_1 109.5 . . ?
C21B_1 C22B_1 H22F_1 109.5 . . ?
H22D_1 C22B_1 H22F_1 109.5 . . ?
H22E_1 C22B_1 H22F_1 109.5 . . ?
O3B_1 C23B_1 C24B_1 108.7(7) . . ?
O3B_1 C23B_1 H23C_1 109.9 . . ?
C24B_1 C23B_1 H23C_1 109.9 . . ?
O3B_1 C23B_1 H23D_1 109.9 . . ?
C24B_1 C23B_1 H23D_1 109.9 . . ?
H23C_1 C23B_1 H23D_1 108.3 . . ?
C25B_1 C24B_1 C23B_1 117.2(10) . . ?
C25B_1 C24B_1 H24C_1 108.0 . . ?
C23B_1 C24B_1 H24C_1 108.0 . . ?
C25B_1 C24B_1 H24D_1 108.0 . . ?
C23B_1 C24B_1 H24D_1 108.0 . . ?
H24C_1 C24B_1 H24D_1 107.2 . . ?
C24B_1 C25B_1 C26B_1 108.7(11) . . ?
C24B_1 C25B_1 H25C_1 109.9 . . ?
C26B_1 C25B_1 H25C_1 109.9 . . ?
C24B_1 C25B_1 H25D_1 109.9 . . ?
C26B_1 C25B_1 H25D_1 109.9 . . ?
H25C_1 C25B_1 H25D_1 108.3 . . ?
C25B_1 C26B_1 H26D_1 109.5 . . ?
C25B_1 C26B_1 H26E_1 109.5 . . ?
H26D_1 C26B_1 H26E_1 109.5 . . ?
C25B_1 C26B_1 H26F_1 109.5 . . ?
H26D_1 C26B_1 H26F_1 109.5 . . ?
H26E_1 C26B_1 H26F_1 109.5 . . ?
O4B_1 C27B_1 C28B_1 113.5(9) . . ?
O4B_1 C27B_1 H27C_1 108.9 . . ?
C28B_1 C27B_1 H27C_1 108.9 . . ?
O4B_1 C27B_1 H27D_1 108.9 . . ?
C28B_1 C27B_1 H27D_1 108.9 . . ?
H27C_1 C27B_1 H27D_1 107.7 . . ?
C27B_1 C28B_1 C29B_1 105.7(9) . . ?
C27B_1 C28B_1 H28C_1 110.6 . . ?
C29B_1 C28B_1 H28C_1 110.6 . . ?
C27B_1 C28B_1 H28D_1 110.6 . . ?
C29B_1 C28B_1 H28D_1 110.6 . . ?
H28C_1 C28B_1 H28D_1 108.7 . . ?
C28B_1 C29B_1 C30B_1 113.1(10) . . ?
C28B_1 C29B_1 H29C_1 109.0 . . ?
C30B_1 C29B_1 H29C_1 109.0 . . ?
C28B_1 C29B_1 H29D_1 109.0 . . ?
C30B_1 C29B_1 H29D_1 109.0 . . ?
H29C_1 C29B_1 H29D_1 107.8 . . ?
C29B_1 C30B_1 H30D_1 109.5 . . ?
C29B_1 C30B_1 H30E_1 109.5 . . ?
H30D_1 C30B_1 H30E_1 109.5 . . ?
C29B_1 C30B_1 H30F_1 109.5 . . ?
H30D_1 C30B_1 H30F_1 109.5 . . ?
H30E_1 C30B_1 H30F_1 109.5 . . ?
O5B_1 C31B_1 C32B_1 110.6(9) . . ?
O5B_1 C31B_1 H31C_1 109.5 . . ?
C32B_1 C31B_1 H31C_1 109.5 . . ?
O5B_1 C31B_1 H31D_1 109.5 . . ?
C32B_1 C31B_1 H31D_1 109.5 . . ?
H31C_1 C31B_1 H31D_1 108.1 . . ?
C31B_1 C32B_1 C33B_1 115.0(13) . . ?
C31B_1 C32B_1 H32C_1 108.5 . . ?
C33B_1 C32B_1 H32C_1 108.5 . . ?
C31B_1 C32B_1 H32D_1 108.5 . . ?
C33B_1 C32B_1 H32D_1 108.5 . . ?
H32C_1 C32B_1 H32D_1 107.5 . . ?
C32B_1 C33B_1 C34B_1 114.3(16) . . ?
C32B_1 C33B_1 H33C_1 108.7 . . ?
C34B_1 C33B_1 H33C_1 108.7 . . ?
C32B_1 C33B_1 H33D_1 108.7 . . ?
C34B_1 C33B_1 H33D_1 108.7 . . ?
H33C_1 C33B_1 H33D_1 107.6 . . ?
C33B_1 C34B_1 H34D_1 109.5 . . ?
C33B_1 C34B_1 H34E_1 109.5 . . ?
H34D_1 C34B_1 H34E_1 109.5 . . ?
C33B_1 C34B_1 H34F_1 109.5 . . ?
H34D_1 C34B_1 H34F_1 109.5 . . ?
H34E_1 C34B_1 H34F_1 109.5 . . ?
O6B_1 C35B_1 C36B_1 110.6(8) . . ?
O6B_1 C35B_1 H35C_1 109.5 . . ?
C36B_1 C35B_1 H35C_1 109.5 . . ?
O6B_1 C35B_1 H35D_1 109.5 . . ?
C36B_1 C35B_1 H35D_1 109.5 . . ?
H35C_1 C35B_1 H35D_1 108.1 . . ?
C37B_1 C36B_1 C35B_1 114.9(11) . . ?
C37B_1 C36B_1 H36C_1 108.5 . . ?
C35B_1 C36B_1 H36C_1 108.5 . . ?
C37B_1 C36B_1 H36D_1 108.5 . . ?
C35B_1 C36B_1 H36D_1 108.5 . . ?
H36C_1 C36B_1 H36D_1 107.5 . . ?
C36B_1 C37B_1 C38B_1 108.5(11) . . ?
C36B_1 C37B_1 H37C_1 110.0 . . ?
C38B_1 C37B_1 H37C_1 110.0 . . ?
C36B_1 C37B_1 H37D_1 110.0 . . ?
C38B_1 C37B_1 H37D_1 110.0 . . ?
H37C_1 C37B_1 H37D_1 108.4 . . ?
C37B_1 C38B_1 H38D_1 109.5 . . ?
C37B_1 C38B_1 H38E_1 109.5 . . ?
H38D_1 C38B_1 H38E_1 109.5 . . ?
C37B_1 C38B_1 H38F_1 109.5 . . ?
H38D_1 C38B_1 H38F_1 109.5 . . ?
H38E_1 C38B_1 H38F_1 109.5 . . ?
O7B_1 C39B_1 C40B_1 110.4(6) . . ?
O7B_1 C39B_1 H39C_1 109.6 . . ?
C40B_1 C39B_1 H39C_1 109.6 . . ?
O7B_1 C39B_1 H39D_1 109.6 . . ?
C40B_1 C39B_1 H39D_1 109.6 . . ?
H39C_1 C39B_1 H39D_1 108.1 . . ?
C39B_1 C40B_1 C41B_1 114.3(6) . . ?
C39B_1 C40B_1 H40C_1 108.7 . . ?
C41B_1 C40B_1 H40C_1 108.7 . . ?
C39B_1 C40B_1 H40D_1 108.7 . . ?
C41B_1 C40B_1 H40D_1 108.7 . . ?
H40C_1 C40B_1 H40D_1 107.6 . . ?
C40B_1 C41B_1 C42B_1 112.0(7) . . ?
C40B_1 C41B_1 H41C_1 109.2 . . ?
C42B_1 C41B_1 H41C_1 109.2 . . ?
C40B_1 C41B_1 H41D_1 109.2 . . ?
C42B_1 C41B_1 H41D_1 109.2 . . ?
H41C_1 C41B_1 H41D_1 107.9 . . ?
C41B_1 C42B_1 H42D_1 109.5 . . ?
C41B_1 C42B_1 H42E_1 109.5 . . ?
H42D_1 C42B_1 H42E_1 109.5 . . ?
C41B_1 C42B_1 H42F_1 109.5 . . ?
H42D_1 C42B_1 H42F_1 109.5 . . ?
H42E_1 C42B_1 H42F_1 109.5 . . ?
C11A_1 O1A_1 Te1A_1 122.2(4) . . ?
C12A_1 O2A_1 C19A_1 115.8(6) . . ?
C13A_1 O3A_1 C23A_1 121.6(6) . . ?
C16A_1 O4A_1 C27A_1 123.8(10) . . ?
C17A_1 O5A_1 C31A_1 113.7(7) . . ?
C8A_1 O6A_1 C35A_1 121.6(6) . . ?
C9A_1 O7A_1 C39A_1 118.8(5) . . ?
C11B_1 O1B_1 Te1B_1 125.0(5) . . ?
C12B_1 O2B_1 C19B_1 115.0(8) . . ?
C13B_1 O3B_1 C23B_1 119.1(8) . . ?
C16B_1 O4B_1 C27B_1 116.2(13) . . ?
C17B_1 O5B_1 C31B_1 120.5(8) . . ?
C8B_1 O6B_1 C35B_1 119.2(8) . . ?
C9B_1 O7B_1 C39B_1 120.3(7) . . ?
C18A_1 S1A_1 C7A_1 91.9(3) . . ?
C15A_1 S2A_1 C14A_1 92.6(3) . . ?
C7B_1 S1B_1 C18B_1 92.5(4) . . ?
C15B_1 S2B_1 C14B_1 92.7(4) . . ?
O1AB_1 Te1A_1 O2AB_1 76.46(19) . . ?
O1AB_1 Te1A_1 O1A_1 82.1(2) . . ?
O2AB_1 Te1A_1 O1A_1 156.5(2) . . ?
O1AB_1 Te1A_1 C10A_1 105.2(3) . . ?
O2AB_1 Te1A_1 C10A_1 87.6(2) . . ?
O1A_1 Te1A_1 C10A_1 88.9(2) . . ?
O1AB_1 Te1A_1 Te1B_1 40.24(13) . . ?
O2AB_1 Te1A_1 Te1B_1 36.24(14) . . ?
O1A_1 Te1A_1 Te1B_1 121.51(15) . . ?
C10A_1 Te1A_1 Te1B_1 96.6(2) . . ?
O2AB_1 Te1B_1 O1B_1 83.4(2) . . ?
O2AB_1 Te1B_1 O1AB_1 76.45(19) . . ?
O1B_1 Te1B_1 O1AB_1 157.5(2) . . ?
O2AB_1 Te1B_1 C10B_1 104.0(3) . . ?
O1B_1 Te1B_1 C10B_1 87.0(3) . . ?
O1AB_1 Te1B_1 C10B_1 88.2(3) . . ?
O2AB_1 Te1B_1 Te1A_1 40.15(14) . . ?
O1B_1 Te1B_1 Te1A_1 122.68(17) . . ?
O1AB_1 Te1B_1 Te1A_1 36.32(13) . . ?
C10B_1 Te1B_1 Te1A_1 96.3(2) . . ?
Te1A_1 O1AB_1 Te1B_1 103.4(2) . . ?
Te1B_1 O2AB_1 Te1A_1 103.6(2) . . ?
C6A_2 C1A_2 C18A_2 124.2(6) . . ?
C6A_2 C1A_2 C2A_2 119.1(6) . . ?
C18A_2 C1A_2 C2A_2 116.3(6) . . ?
C7A_2 C2A_2 C3A_2 125.7(6) . . ?
C7A_2 C2A_2 C1A_2 112.4(6) . . ?
C3A_2 C2A_2 C1A_2 121.4(6) . . ?
C2A_2 C3A_2 C10A_2 114.9(6) . . ?
C2A_2 C3A_2 C4A_2 119.6(6) . . ?
C10A_2 C3A_2 C4A_2 125.4(6) . . ?
C11A_2 C4A_2 C5A_2 116.2(6) . . ?
C11A_2 C4A_2 C3A_2 125.6(6) . . ?
C5A_2 C4A_2 C3A_2 117.2(5) . . ?
C14A_2 C5A_2 C6A_2 112.8(6) . . ?
C14A_2 C5A_2 C4A_2 125.4(6) . . ?
C6A_2 C5A_2 C4A_2 121.3(6) . . ?
C1A_2 C6A_2 C15A_2 120.7(6) . . ?
C1A_2 C6A_2 C5A_2 121.4(6) . . ?
C15A_2 C6A_2 C5A_2 117.0(6) . . ?
C8A_2 C7A_2 C2A_2 119.0(6) . . ?
C8A_2 C7A_2 S1A_2 130.8(6) . . ?
C2A_2 C7A_2 S1A_2 109.9(5) . . ?
O6A_2 C8A_2 C7A_2 123.5(7) . . ?
O6A_2 C8A_2 C9A_2 119.6(7) . . ?
C7A_2 C8A_2 C9A_2 116.4(7) . . ?
O7A_2 C9A_2 C8A_2 121.8(6) . . ?
O7A_2 C9A_2 C10A_2 114.3(6) . . ?
C8A_2 C9A_2 C10A_2 123.7(7) . . ?
C3A_2 C10A_2 C9A_2 119.8(6) . . ?
C3A_2 C10A_2 Te1A_2 120.6(5) . . ?
C9A_2 C10A_2 Te1A_2 119.2(5) . . ?
O1A_2 C11A_2 C12A_2 119.8(6) . . ?
O1A_2 C11A_2 C4A_2 121.2(6) . . ?
C12A_2 C11A_2 C4A_2 118.9(6) . . ?
O2A_2 C12A_2 C11A_2 118.1(6) . . ?
O2A_2 C12A_2 C13A_2 118.8(6) . . ?
C11A_2 C12A_2 C13A_2 123.1(7) . . ?
O3A_2 C13A_2 C14A_2 125.9(7) . . ?
O3A_2 C13A_2 C12A_2 115.5(6) . . ?
C14A_2 C13A_2 C12A_2 118.6(7) . . ?
C13A_2 C14A_2 C5A_2 117.7(7) . . ?
C13A_2 C14A_2 S2A_2 131.9(6) . . ?
C5A_2 C14A_2 S2A_2 109.3(5) . . ?
C6A_2 C15A_2 C16A_2 117.3(7) . . ?
C6A_2 C15A_2 S2A_2 108.8(5) . . ?
C16A_2 C15A_2 S2A_2 133.5(6) . . ?
O4A_2 C16A_2 C15A_2 118.0(7) . . ?
O4A_2 C16A_2 C17A_2 120.9(7) . . ?
C15A_2 C16A_2 C17A_2 121.1(7) . . ?
O5A_2 C17A_2 C18A_2 119.2(7) . . ?
O5A_2 C17A_2 C16A_2 120.7(6) . . ?
C18A_2 C17A_2 C16A_2 120.2(7) . . ?
C1A_2 C18A_2 C17A_2 116.4(7) . . ?
C1A_2 C18A_2 S1A_2 108.9(5) . . ?
C17A_2 C18A_2 S1A_2 134.4(6) . . ?
O2A_2 C19A_2 C20A_2 115.1(6) . . ?
O2A_2 C19A_2 H19A_2 108.5 . . ?
C20A_2 C19A_2 H19A_2 108.5 . . ?
O2A_2 C19A_2 H19B_2 108.5 . . ?
C20A_2 C19A_2 H19B_2 108.5 . . ?
H19A_2 C19A_2 H19B_2 107.5 . . ?
C19A_2 C20A_2 C21A_2 113.4(7) . . ?
C19A_2 C20A_2 H20A_2 108.9 . . ?
C21A_2 C20A_2 H20A_2 108.9 . . ?
C19A_2 C20A_2 H20B_2 108.9 . . ?
C21A_2 C20A_2 H20B_2 108.9 . . ?
H20A_2 C20A_2 H20B_2 107.7 . . ?
C20A_2 C21A_2 C22A_2 113.7(7) . . ?
C20A_2 C21A_2 H21A_2 108.8 . . ?
C22A_2 C21A_2 H21A_2 108.8 . . ?
C20A_2 C21A_2 H21B_2 108.8 . . ?
C22A_2 C21A_2 H21B_2 108.8 . . ?
H21A_2 C21A_2 H21B_2 107.7 . . ?
C21A_2 C22A_2 H22A_2 109.5 . . ?
C21A_2 C22A_2 H22B_2 109.5 . . ?
H22A_2 C22A_2 H22B_2 109.5 . . ?
C21A_2 C22A_2 H22C_2 109.5 . . ?
H22A_2 C22A_2 H22C_2 109.5 . . ?
H22B_2 C22A_2 H22C_2 109.5 . . ?
O3A_2 C23A_2 C24A_2 111.4(8) . . ?
O3A_2 C23A_2 H23A_2 109.3 . . ?
C24A_2 C23A_2 H23A_2 109.3 . . ?
O3A_2 C23A_2 H23B_2 109.3 . . ?
C24A_2 C23A_2 H23B_2 109.3 . . ?
H23A_2 C23A_2 H23B_2 108.0 . . ?
C23A_2 C24A_2 C25A_2 127.5(13) . . ?
C23A_2 C24A_2 H24A_2 105.4 . . ?
C25A_2 C24A_2 H24A_2 105.4 . . ?
C23A_2 C24A_2 H24B_2 105.4 . . ?
C25A_2 C24A_2 H24B_2 105.4 . . ?
H24A_2 C24A_2 H24B_2 106.0 . . ?
C24A_2 C25A_2 C26A_2 118.7(14) . . ?
C24A_2 C25A_2 H25A_2 107.6 . . ?
C26A_2 C25A_2 H25A_2 107.6 . . ?
C24A_2 C25A_2 H25B_2 107.6 . . ?
C26A_2 C25A_2 H25B_2 107.6 . . ?
H25A_2 C25A_2 H25B_2 107.1 . . ?
C25A_2 C26A_2 H26A_2 109.5 . . ?
C25A_2 C26A_2 H26B_2 109.5 . . ?
H26A_2 C26A_2 H26B_2 109.5 . . ?
C25A_2 C26A_2 H26C_2 109.5 . . ?
H26A_2 C26A_2 H26C_2 109.5 . . ?
H26B_2 C26A_2 H26C_2 109.5 . . ?
O4A_2 C27A_2 C28A_2 110.1(8) . . ?
O4A_2 C27A_2 H27A_2 109.6 . . ?
C28A_2 C27A_2 H27A_2 109.6 . . ?
O4A_2 C27A_2 H27B_2 109.6 . . ?
C28A_2 C27A_2 H27B_2 109.6 . . ?
H27A_2 C27A_2 H27B_2 108.2 . . ?
C27A_2 C28A_2 C29A_2 111.3(9) . . ?
C27A_2 C28A_2 H28A_2 109.4 . . ?
C29A_2 C28A_2 H28A_2 109.4 . . ?
C27A_2 C28A_2 H28B_2 109.4 . . ?
C29A_2 C28A_2 H28B_2 109.4 . . ?
H28A_2 C28A_2 H28B_2 108.0 . . ?
C28A_2 C29A_2 C30A_2 114.9(11) . . ?
C28A_2 C29A_2 H29A_2 108.6 . . ?
C30A_2 C29A_2 H29A_2 108.6 . . ?
C28A_2 C29A_2 H29B_2 108.6 . . ?
C30A_2 C29A_2 H29B_2 108.6 . . ?
H29A_2 C29A_2 H29B_2 107.5 . . ?
C29A_2 C30A_2 H30A_2 109.5 . . ?
C29A_2 C30A_2 H30B_2 109.5 . . ?
H30A_2 C30A_2 H30B_2 109.5 . . ?
C29A_2 C30A_2 H30C_2 109.5 . . ?
H30A_2 C30A_2 H30C_2 109.5 . . ?
H30B_2 C30A_2 H30C_2 109.5 . . ?
O5A_2 C31A_2 C32A_2 109.9(6) . . ?
O5A_2 C31A_2 H31A_2 109.7 . . ?
C32A_2 C31A_2 H31A_2 109.7 . . ?
O5A_2 C31A_2 H31B_2 109.7 . . ?
C32A_2 C31A_2 H31B_2 109.7 . . ?
H31A_2 C31A_2 H31B_2 108.2 . . ?
C31A_2 C32A_2 C33A_2 112.4(7) . . ?
C31A_2 C32A_2 H32A_2 109.1 . . ?
C33A_2 C32A_2 H32A_2 109.1 . . ?
C31A_2 C32A_2 H32B_2 109.1 . . ?
C33A_2 C32A_2 H32B_2 109.1 . . ?
H32A_2 C32A_2 H32B_2 107.9 . . ?
C32A_2 C33A_2 C34A_2 112.8(8) . . ?
C32A_2 C33A_2 H33A_2 109.0 . . ?
C34A_2 C33A_2 H33A_2 109.0 . . ?
C32A_2 C33A_2 H33B_2 109.0 . . ?
C34A_2 C33A_2 H33B_2 109.0 . . ?
H33A_2 C33A_2 H33B_2 107.8 . . ?
C33A_2 C34A_2 H34A_2 109.5 . . ?
C33A_2 C34A_2 H34B_2 109.5 . . ?
H34A_2 C34A_2 H34B_2 109.5 . . ?
C33A_2 C34A_2 H34C_2 109.5 . . ?
H34A_2 C34A_2 H34C_2 109.5 . . ?
H34B_2 C34A_2 H34C_2 109.5 . . ?
O6A_2 C35A_2 C36A_2 109.6(9) . . ?
O6A_2 C35A_2 H35A_2 109.8 . . ?
C36A_2 C35A_2 H35A_2 109.8 . . ?
O6A_2 C35A_2 H35B_2 109.8 . . ?
C36A_2 C35A_2 H35B_2 109.8 . . ?
H35A_2 C35A_2 H35B_2 108.2 . . ?
C37A_2 C36A_2 C35A_2 112.0(12) . . ?
C37A_2 C36A_2 H36A_2 109.2 . . ?
C35A_2 C36A_2 H36A_2 109.2 . . ?
C37A_2 C36A_2 H36B_2 109.2 . . ?
C35A_2 C36A_2 H36B_2 109.2 . . ?
H36A_2 C36A_2 H36B_2 107.9 . . ?
C36A_2 C37A_2 C38A_2 118.6(14) . . ?
C36A_2 C37A_2 H37A_2 107.7 . . ?
C38A_2 C37A_2 H37A_2 107.7 . . ?
C36A_2 C37A_2 H37B_2 107.7 . . ?
C38A_2 C37A_2 H37B_2 107.7 . . ?
H37A_2 C37A_2 H37B_2 107.1 . . ?
C37A_2 C38A_2 H38A_2 109.5 . . ?
C37A_2 C38A_2 H38B_2 109.5 . . ?
H38A_2 C38A_2 H38B_2 109.5 . . ?
C37A_2 C38A_2 H38C_2 109.5 . . ?
H38A_2 C38A_2 H38C_2 109.5 . . ?
H38B_2 C38A_2 H38C_2 109.5 . . ?
O7A_2 C39A_2 C40A_2 110.2(6) . . ?
O7A_2 C39A_2 H39A_2 109.6 . . ?
C40A_2 C39A_2 H39A_2 109.6 . . ?
O7A_2 C39A_2 H39B_2 109.6 . . ?
C40A_2 C39A_2 H39B_2 109.6 . . ?
H39A_2 C39A_2 H39B_2 108.1 . . ?
C39A_2 C40A_2 C41A_2 116.6(7) . . ?
C39A_2 C40A_2 H40A_2 108.2 . . ?
C41A_2 C40A_2 H40A_2 108.2 . . ?
C39A_2 C40A_2 H40B_2 108.2 . . ?
C41A_2 C40A_2 H40B_2 108.2 . . ?
H40A_2 C40A_2 H40B_2 107.3 . . ?
C40A_2 C41A_2 C42A_2 116.3(8) . . ?
C40A_2 C41A_2 H41A_2 108.2 . . ?
C42A_2 C41A_2 H41A_2 108.2 . . ?
C40A_2 C41A_2 H41B_2 108.2 . . ?
C42A_2 C41A_2 H41B_2 108.2 . . ?
H41A_2 C41A_2 H41B_2 107.4 . . ?
C41A_2 C42A_2 H42A_2 109.5 . . ?
C41A_2 C42A_2 H42B_2 109.5 . . ?
H42A_2 C42A_2 H42B_2 109.5 . . ?
C41A_2 C42A_2 H42C_2 109.5 . . ?
H42A_2 C42A_2 H42C_2 109.5 . . ?
H42B_2 C42A_2 H42C_2 109.5 . . ?
C6B_2 C1B_2 C18B_2 122.9(6) . . ?
C6B_2 C1B_2 C2B_2 120.0(6) . . ?
C18B_2 C1B_2 C2B_2 116.9(6) . . ?
C7B_2 C2B_2 C3B_2 126.0(6) . . ?
C7B_2 C2B_2 C1B_2 112.7(5) . . ?
C3B_2 C2B_2 C1B_2 121.2(5) . . ?
C2B_2 C3B_2 C10B_2 114.8(5) . . ?
C2B_2 C3B_2 C4B_2 119.0(5) . . ?
C10B_2 C3B_2 C4B_2 126.1(5) . . ?
C11B_2 C4B_2 C5B_2 116.0(6) . . ?
C11B_2 C4B_2 C3B_2 126.9(6) . . ?
C5B_2 C4B_2 C3B_2 117.0(5) . . ?
C14B_2 C5B_2 C6B_2 111.5(6) . . ?
C14B_2 C5B_2 C4B_2 125.6(6) . . ?
C6B_2 C5B_2 C4B_2 122.5(6) . . ?
C1B_2 C6B_2 C15B_2 121.9(6) . . ?
C1B_2 C6B_2 C5B_2 120.0(6) . . ?
C15B_2 C6B_2 C5B_2 117.5(6) . . ?
C2B_2 C7B_2 C8B_2 118.2(6) . . ?
C2B_2 C7B_2 S1B_2 109.7(4) . . ?
C8B_2 C7B_2 S1B_2 132.1(5) . . ?
O6B_2 C8B_2 C7B_2 127.1(6) . . ?
O6B_2 C8B_2 C9B_2 115.1(5) . . ?
C7B_2 C8B_2 C9B_2 117.7(6) . . ?
O7B_2 C9B_2 C10B_2 116.9(5) . . ?
O7B_2 C9B_2 C8B_2 120.5(5) . . ?
C10B_2 C9B_2 C8B_2 122.3(6) . . ?
C3B_2 C10B_2 C9B_2 120.6(6) . . ?
C3B_2 C10B_2 Te1B_2 119.5(4) . . ?
C9B_2 C10B_2 Te1B_2 119.8(4) . . ?
O1B_2 C11B_2 C12B_2 120.0(6) . . ?
O1B_2 C11B_2 C4B_2 120.2(6) . . ?
C12B_2 C11B_2 C4B_2 119.3(6) . . ?
O2B_2 C12B_2 C11B_2 117.6(7) . . ?
O2B_2 C12B_2 C13B_2 119.3(6) . . ?
C11B_2 C12B_2 C13B_2 123.0(7) . . ?
O3B_2 C13B_2 C14B_2 121.6(7) . . ?
O3B_2 C13B_2 C12B_2 119.9(7) . . ?
C14B_2 C13B_2 C12B_2 118.2(7) . . ?
C13B_2 C14B_2 C5B_2 117.9(7) . . ?
C13B_2 C14B_2 S2B_2 130.6(5) . . ?
C5B_2 C14B_2 S2B_2 111.2(5) . . ?
C6B_2 C15B_2 C16B_2 117.0(7) . . ?
C6B_2 C15B_2 S2B_2 108.1(5) . . ?
C16B_2 C15B_2 S2B_2 134.7(6) . . ?
O4B_2 C16B_2 C15B_2 118.2(7) . . ?
O4B_2 C16B_2 C17B_2 120.7(7) . . ?
C15B_2 C16B_2 C17B_2 120.8(7) . . ?
O5B_2 C17B_2 C18B_2 124.2(8) . . ?
O5B_2 C17B_2 C16B_2 115.3(7) . . ?
C18B_2 C17B_2 C16B_2 120.5(7) . . ?
C1B_2 C18B_2 C17B_2 116.8(7) . . ?
C1B_2 C18B_2 S1B_2 108.3(5) . . ?
C17B_2 C18B_2 S1B_2 134.9(6) . . ?
O2B_2 C19B_2 C20B_2 111.2(9) . . ?
O2B_2 C19B_2 H19C_2 109.4 . . ?
C20B_2 C19B_2 H19C_2 109.4 . . ?
O2B_2 C19B_2 H19D_2 109.4 . . ?
C20B_2 C19B_2 H19D_2 109.4 . . ?
H19C_2 C19B_2 H19D_2 108.0 . . ?
C19B_2 C20B_2 C21B_2 116.2(14) . . ?
C19B_2 C20B_2 H20C_2 108.2 . . ?
C21B_2 C20B_2 H20C_2 108.2 . . ?
C19B_2 C20B_2 H20D_2 108.2 . . ?
C21B_2 C20B_2 H20D_2 108.2 . . ?
H20C_2 C20B_2 H20D_2 107.4 . . ?
C20B_2 C21B_2 C22B_2 106.5(13) . . ?
C20B_2 C21B_2 H21C_2 110.4 . . ?
C22B_2 C21B_2 H21C_2 110.4 . . ?
C20B_2 C21B_2 H21D_2 110.4 . . ?
C22B_2 C21B_2 H21D_2 110.4 . . ?
H21C_2 C21B_2 H21D_2 108.6 . . ?
C21B_2 C22B_2 H22D_2 109.5 . . ?
C21B_2 C22B_2 H22E_2 109.5 . . ?
H22D_2 C22B_2 H22E_2 109.5 . . ?
C21B_2 C22B_2 H22F_2 109.5 . . ?
H22D_2 C22B_2 H22F_2 109.5 . . ?
H22E_2 C22B_2 H22F_2 109.5 . . ?
O3B_2 C23B_2 C24B_2 110.6(7) . . ?
O3B_2 C23B_2 H23C_2 109.5 . . ?
C24B_2 C23B_2 H23C_2 109.5 . . ?
O3B_2 C23B_2 H23D_2 109.5 . . ?
C24B_2 C23B_2 H23D_2 109.5 . . ?
H23C_2 C23B_2 H23D_2 108.1 . . ?
C23B_2 C24B_2 C25B_2 117.7(8) . . ?
C23B_2 C24B_2 H24C_2 107.9 . . ?
C25B_2 C24B_2 H24C_2 107.9 . . ?
C23B_2 C24B_2 H24D_2 107.9 . . ?
C25B_2 C24B_2 H24D_2 107.9 . . ?
H24C_2 C24B_2 H24D_2 107.2 . . ?
C24B_2 C25B_2 C26B_2 114.7(9) . . ?
C24B_2 C25B_2 H25C_2 108.6 . . ?
C26B_2 C25B_2 H25C_2 108.6 . . ?
C24B_2 C25B_2 H25D_2 108.6 . . ?
C26B_2 C25B_2 H25D_2 108.6 . . ?
H25C_2 C25B_2 H25D_2 107.6 . . ?
C25B_2 C26B_2 H26D_2 109.5 . . ?
C25B_2 C26B_2 H26E_2 109.5 . . ?
H26D_2 C26B_2 H26E_2 109.5 . . ?
C25B_2 C26B_2 H26F_2 109.5 . . ?
H26D_2 C26B_2 H26F_2 109.5 . . ?
H26E_2 C26B_2 H26F_2 109.5 . . ?
O4B_2 C27B_2 C28B_2 110.5(8) . . ?
O4B_2 C27B_2 H27C_2 109.6 . . ?
C28B_2 C27B_2 H27C_2 109.6 . . ?
O4B_2 C27B_2 H27D_2 109.6 . . ?
C28B_2 C27B_2 H27D_2 109.6 . . ?
H27C_2 C27B_2 H27D_2 108.1 . . ?
C29B_2 C28B_2 C27B_2 115.5(11) . . ?
C29B_2 C28B_2 H28C_2 108.4 . . ?
C27B_2 C28B_2 H28C_2 108.4 . . ?
C29B_2 C28B_2 H28D_2 108.4 . . ?
C27B_2 C28B_2 H28D_2 108.4 . . ?
H28C_2 C28B_2 H28D_2 107.5 . . ?
C28B_2 C29B_2 C30B_2 113.8(13) . . ?
C28B_2 C29B_2 H29C_2 108.8 . . ?
C30B_2 C29B_2 H29C_2 108.8 . . ?
C28B_2 C29B_2 H29D_2 108.8 . . ?
C30B_2 C29B_2 H29D_2 108.8 . . ?
H29C_2 C29B_2 H29D_2 107.7 . . ?
C29B_2 C30B_2 H30D_2 109.5 . . ?
C29B_2 C30B_2 H30E_2 109.5 . . ?
H30D_2 C30B_2 H30E_2 109.5 . . ?
C29B_2 C30B_2 H30F_2 109.5 . . ?
H30D_2 C30B_2 H30F_2 109.5 . . ?
H30E_2 C30B_2 H30F_2 109.5 . . ?
O5B_2 C31B_2 C32B_2 115.3(8) . . ?
O5B_2 C31B_2 H31C_2 108.4 . . ?
C32B_2 C31B_2 H31C_2 108.4 . . ?
O5B_2 C31B_2 H31D_2 108.4 . . ?
C32B_2 C31B_2 H31D_2 108.4 . . ?
H31C_2 C31B_2 H31D_2 107.5 . . ?
C31B_2 C32B_2 C33B_2 125.4(11) . . ?
C31B_2 C32B_2 H32C_2 106.0 . . ?
C33B_2 C32B_2 H32C_2 106.0 . . ?
C31B_2 C32B_2 H32D_2 106.0 . . ?
C33B_2 C32B_2 H32D_2 106.0 . . ?
H32C_2 C32B_2 H32D_2 106.3 . . ?
C32B_2 C33B_2 C34B_2 111.0(11) . . ?
C32B_2 C33B_2 H33C_2 109.4 . . ?
C34B_2 C33B_2 H33C_2 109.4 . . ?
C32B_2 C33B_2 H33D_2 109.4 . . ?
C34B_2 C33B_2 H33D_2 109.4 . . ?
H33C_2 C33B_2 H33D_2 108.0 . . ?
C33B_2 C34B_2 H34D_2 109.5 . . ?
C33B_2 C34B_2 H34E_2 109.5 . . ?
H34D_2 C34B_2 H34E_2 109.5 . . ?
C33B_2 C34B_2 H34F_2 109.5 . . ?
H34D_2 C34B_2 H34F_2 109.5 . . ?
H34E_2 C34B_2 H34F_2 109.5 . . ?
O6B_2 C35B_2 C36B_2 112.5(5) . . ?
O6B_2 C35B_2 H35C_2 109.1 . . ?
C36B_2 C35B_2 H35C_2 109.1 . . ?
O6B_2 C35B_2 H35D_2 109.1 . . ?
C36B_2 C35B_2 H35D_2 109.1 . . ?
H35C_2 C35B_2 H35D_2 107.8 . . ?
C35B_2 C36B_2 C37B_2 113.0(6) . . ?
C35B_2 C36B_2 H36C_2 109.0 . . ?
C37B_2 C36B_2 H36C_2 109.0 . . ?
C35B_2 C36B_2 H36D_2 109.0 . . ?
C37B_2 C36B_2 H36D_2 109.0 . . ?
H36C_2 C36B_2 H36D_2 107.8 . . ?
C36B_2 C37B_2 C38B_2 113.3(8) . . ?
C36B_2 C37B_2 H37C_2 108.9 . . ?
C38B_2 C37B_2 H37C_2 108.9 . . ?
C36B_2 C37B_2 H37D_2 108.9 . . ?
C38B_2 C37B_2 H37D_2 108.9 . . ?
H37C_2 C37B_2 H37D_2 107.7 . . ?
C37B_2 C38B_2 H38D_2 109.5 . . ?
C37B_2 C38B_2 H38E_2 109.5 . . ?
H38D_2 C38B_2 H38E_2 109.5 . . ?
C37B_2 C38B_2 H38F_2 109.5 . . ?
H38D_2 C38B_2 H38F_2 109.5 . . ?
H38E_2 C38B_2 H38F_2 109.5 . . ?
O7B_2 C39B_2 C40B_2 111.6(5) . . ?
O7B_2 C39B_2 H39C_2 109.3 . . ?
C40B_2 C39B_2 H39C_2 109.3 . . ?
O7B_2 C39B_2 H39D_2 109.3 . . ?
C40B_2 C39B_2 H39D_2 109.3 . . ?
H39C_2 C39B_2 H39D_2 108.0 . . ?
C39B_2 C40B_2 C41B_2 113.5(6) . . ?
C39B_2 C40B_2 H40C_2 108.9 . . ?
C41B_2 C40B_2 H40C_2 108.9 . . ?
C39B_2 C40B_2 H40D_2 108.9 . . ?
C41B_2 C40B_2 H40D_2 108.9 . . ?
H40C_2 C40B_2 H40D_2 107.7 . . ?
C40B_2 C41B_2 C42B_2 114.3(8) . . ?
C40B_2 C41B_2 H41C_2 108.7 . . ?
C42B_2 C41B_2 H41C_2 108.7 . . ?
C40B_2 C41B_2 H41D_2 108.7 . . ?
C42B_2 C41B_2 H41D_2 108.7 . . ?
H41C_2 C41B_2 H41D_2 107.6 . . ?
C41B_2 C42B_2 H42D_2 109.5 . . ?
C41B_2 C42B_2 H42E_2 109.5 . . ?
H42D_2 C42B_2 H42E_2 109.5 . . ?
C41B_2 C42B_2 H42F_2 109.5 . . ?
H42D_2 C42B_2 H42F_2 109.5 . . ?
H42E_2 C42B_2 H42F_2 109.5 . . ?
C11A_2 O1A_2 Te1A_2 125.2(4) . . ?
C12A_2 O2A_2 C19A_2 115.1(6) . . ?
C13A_2 O3A_2 C23A_2 126.3(7) . . ?
C16A_2 O4A_2 C27A_2 116.1(7) . . ?
C17A_2 O5A_2 C31A_2 117.7(6) . . ?
C8A_2 O6A_2 C35A_2 122.7(9) . . ?
C9A_2 O7A_2 C39A_2 120.9(6) . . ?
C11B_2 O1B_2 Te1B_2 122.8(4) . . ?
C12B_2 O2B_2 C19B_2 113.1(7) . . ?
C13B_2 O3B_2 C23B_2 115.8(7) . . ?
C16B_2 O4B_2 C27B_2 115.5(8) . . ?
C17B_2 O5B_2 C31B_2 119.3(7) . . ?
C8B_2 O6B_2 C35B_2 122.8(5) . . ?
C9B_2 O7B_2 C39B_2 117.6(5) . . ?
C18A_2 S1A_2 C7A_2 92.4(3) . . ?
C15A_2 S2A_2 C14A_2 92.0(3) . . ?
C18B_2 S1B_2 C7B_2 92.5(3) . . ?
C14B_2 S2B_2 C15B_2 91.7(3) . . ?
O1AB_2 Te1A_2 O2AB_2 77.09(18) . . ?
O1AB_2 Te1A_2 C10A_2 104.4(2) . . ?
O2AB_2 Te1A_2 C10A_2 85.5(2) . . ?
O1AB_2 Te1A_2 O1A_2 83.2(2) . . ?
O2AB_2 Te1A_2 O1A_2 155.9(2) . . ?
C10A_2 Te1A_2 O1A_2 86.2(2) . . ?
O1AB_2 Te1A_2 Te1B_2 40.93(12) . . ?
O2AB_2 Te1A_2 Te1B_2 36.16(13) . . ?
C10A_2 Te1A_2 Te1B_2 95.3(2) . . ?
O1A_2 Te1A_2 Te1B_2 122.73(16) . . ?
O2AB_2 Te1B_2 O1B_2 83.7(2) . . ?
O2AB_2 Te1B_2 C10B_2 104.0(2) . . ?
O1B_2 Te1B_2 C10B_2 88.0(2) . . ?
O2AB_2 Te1B_2 O1AB_2 75.85(18) . . ?
O1B_2 Te1B_2 O1AB_2 156.92(19) . . ?
C10B_2 Te1B_2 O1AB_2 86.7(2) . . ?
O2AB_2 Te1B_2 Te1A_2 39.62(13) . . ?
O1B_2 Te1B_2 Te1A_2 122.49(15) . . ?
C10B_2 Te1B_2 Te1A_2 96.04(19) . . ?
O1AB_2 Te1B_2 Te1A_2 36.23(12) . . ?
Te1A_2 O1AB_2 Te1B_2 102.8(2) . . ?
Te1B_2 O2AB_2 Te1A_2 104.2(2) . . ?
C18A_3 C1A_3 C6A_3 122.5(8) . . ?
C18A_3 C1A_3 C2A_3 119.2(8) . . ?
C6A_3 C1A_3 C2A_3 118.2(7) . . ?
C7A_3 C2A_3 C3A_3 125.7(7) . . ?
C7A_3 C2A_3 C1A_3 112.2(7) . . ?
C3A_3 C2A_3 C1A_3 122.1(7) . . ?
C10A_3 C3A_3 C2A_3 114.5(7) . . ?
C10A_3 C3A_3 C4A_3 126.1(7) . . ?
C2A_3 C3A_3 C4A_3 119.4(6) . . ?
C11A_3 C4A_3 C5A_3 116.7(7) . . ?
C11A_3 C4A_3 C3A_3 126.6(7) . . ?
C5A_3 C4A_3 C3A_3 116.3(7) . . ?
C6A_3 C5A_3 C14A_3 113.7(7) . . ?
C6A_3 C5A_3 C4A_3 122.6(8) . . ?
C14A_3 C5A_3 C4A_3 123.5(8) . . ?
C1A_3 C6A_3 C15A_3 122.5(9) . . ?
C1A_3 C6A_3 C5A_3 121.0(7) . . ?
C15A_3 C6A_3 C5A_3 116.0(9) . . ?
C8A_3 C7A_3 C2A_3 119.2(7) . . ?
C8A_3 C7A_3 S1A_3 132.1(7) . . ?
C2A_3 C7A_3 S1A_3 108.7(6) . . ?
O6A_3 C8A_3 C7A_3 129.0(7) . . ?
O6A_3 C8A_3 C9A_3 114.2(7) . . ?
C7A_3 C8A_3 C9A_3 116.8(7) . . ?
O7A_3 C9A_3 C10A_3 116.9(6) . . ?
O7A_3 C9A_3 C8A_3 121.0(7) . . ?
C10A_3 C9A_3 C8A_3 121.9(7) . . ?
C3A_3 C10A_3 C9A_3 121.7(7) . . ?
C3A_3 C10A_3 Te1A_3 119.0(5) . . ?
C9A_3 C10A_3 Te1A_3 119.2(5) . . ?
O1A_3 C11A_3 C4A_3 120.3(7) . . ?
O1A_3 C11A_3 C12A_3 119.2(8) . . ?
C4A_3 C11A_3 C12A_3 120.2(8) . . ?
O2A_3 C12A_3 C11A_3 120.8(9) . . ?
O2A_3 C12A_3 C13A_3 117.3(9) . . ?
C11A_3 C12A_3 C13A_3 122.0(10) . . ?
O3A_3 C13A_3 C14A_3 123.8(10) . . ?
O3A_3 C13A_3 C12A_3 116.3(11) . . ?
C14A_3 C13A_3 C12A_3 119.5(9) . . ?
C13A_3 C14A_3 C5A_3 117.9(8) . . ?
C13A_3 C14A_3 S2A_3 133.5(7) . . ?
C5A_3 C14A_3 S2A_3 108.4(7) . . ?
C16A_3 C15A_3 C6A_3 116.4(10) . . ?
C16A_3 C15A_3 S2A_3 134.0(8) . . ?
C6A_3 C15A_3 S2A_3 109.5(8) . . ?
C15A_3 C16A_3 O4A_3 119.7(11) . . ?
C15A_3 C16A_3 C17A_3 121.2(9) . . ?
O4A_3 C16A_3 C17A_3 118.8(11) . . ?
O5A_3 C17A_3 C18A_3 125.0(11) . . ?
O5A_3 C17A_3 C16A_3 113.8(9) . . ?
C18A_3 C17A_3 C16A_3 121.1(9) . . ?
C1A_3 C18A_3 C17A_3 116.1(9) . . ?
C1A_3 C18A_3 S1A_3 105.8(6) . . ?
C17A_3 C18A_3 S1A_3 138.1(8) . . ?
O2A_3 C19A_3 C20A_3 110.8(9) . . ?
O2A_3 C19A_3 H19A_3 109.5 . . ?
C20A_3 C19A_3 H19A_3 109.5 . . ?
O2A_3 C19A_3 H19B_3 109.5 . . ?
C20A_3 C19A_3 H19B_3 109.5 . . ?
H19A_3 C19A_3 H19B_3 108.1 . . ?
C19A_3 C20A_3 C21A_3 114.9(9) . . ?
C19A_3 C20A_3 H20A_3 108.5 . . ?
C21A_3 C20A_3 H20A_3 108.5 . . ?
C19A_3 C20A_3 H20B_3 108.5 . . ?
C21A_3 C20A_3 H20B_3 108.5 . . ?
H20A_3 C20A_3 H20B_3 107.5 . . ?
C20A_3 C21A_3 C22A_3 111.5(9) . . ?
C20A_3 C21A_3 H21A_3 109.3 . . ?
C22A_3 C21A_3 H21A_3 109.3 . . ?
C20A_3 C21A_3 H21B_3 109.3 . . ?
C22A_3 C21A_3 H21B_3 109.3 . . ?
H21A_3 C21A_3 H21B_3 108.0 . . ?
C21A_3 C22A_3 H22A_3 109.5 . . ?
C21A_3 C22A_3 H22B_3 109.5 . . ?
H22A_3 C22A_3 H22B_3 109.5 . . ?
C21A_3 C22A_3 H22C_3 109.5 . . ?
H22A_3 C22A_3 H22C_3 109.5 . . ?
H22B_3 C22A_3 H22C_3 109.5 . . ?
O3A_3 C23A_3 C24A_3 117.0(9) . . ?
O3A_3 C23A_3 H23A_3 108.1 . . ?
C24A_3 C23A_3 H23A_3 108.1 . . ?
O3A_3 C23A_3 H23B_3 108.1 . . ?
C24A_3 C23A_3 H23B_3 108.1 . . ?
H23A_3 C23A_3 H23B_3 107.3 . . ?
C23A_3 C24A_3 C25A_3 118.1(11) . . ?
C23A_3 C24A_3 H24A_3 107.8 . . ?
C25A_3 C24A_3 H24A_3 107.8 . . ?
C23A_3 C24A_3 H24B_3 107.8 . . ?
C25A_3 C24A_3 H24B_3 107.8 . . ?
H24A_3 C24A_3 H24B_3 107.1 . . ?
C24A_3 C25A_3 C26A_3 114.2(13) . . ?
C24A_3 C25A_3 H25A_3 108.7 . . ?
C26A_3 C25A_3 H25A_3 108.7 . . ?
C24A_3 C25A_3 H25B_3 108.7 . . ?
C26A_3 C25A_3 H25B_3 108.7 . . ?
H25A_3 C25A_3 H25B_3 107.6 . . ?
C25A_3 C26A_3 H26A_3 109.5 . . ?
C25A_3 C26A_3 H26B_3 109.5 . . ?
H26A_3 C26A_3 H26B_3 109.5 . . ?
C25A_3 C26A_3 H26C_3 109.5 . . ?
H26A_3 C26A_3 H26C_3 109.5 . . ?
H26B_3 C26A_3 H26C_3 109.5 . . ?
O4A_3 C27A_3 C28A_3 112.0(6) . . ?
O4A_3 C27A_3 H27A_3 109.2 . . ?
C28A_3 C27A_3 H27A_3 109.2 . . ?
O4A_3 C27A_3 H27B_3 109.2 . . ?
C28A_3 C27A_3 H27B_3 109.2 . . ?
H27A_3 C27A_3 H27B_3 107.9 . . ?
C29A_3 C28A_3 C27A_3 109.8(10) . . ?
C29A_3 C28A_3 H28A_3 109.7 . . ?
C27A_3 C28A_3 H28A_3 109.7 . . ?
C29A_3 C28A_3 H28B_3 109.7 . . ?
C27A_3 C28A_3 H28B_3 109.7 . . ?
H28A_3 C28A_3 H28B_3 108.2 . . ?
C28A_3 C29A_3 C30A_3 109.0(13) . . ?
C28A_3 C29A_3 H29A_3 109.9 . . ?
C30A_3 C29A_3 H29A_3 109.9 . . ?
C28A_3 C29A_3 H29B_3 109.9 . . ?
C30A_3 C29A_3 H29B_3 109.9 . . ?
H29A_3 C29A_3 H29B_3 108.3 . . ?
C29A_3 C30A_3 H30A_3 109.5 . . ?
C29A_3 C30A_3 H30B_3 109.5 . . ?
H30A_3 C30A_3 H30B_3 109.5 . . ?
C29A_3 C30A_3 H30C_3 109.5 . . ?
H30A_3 C30A_3 H30C_3 109.5 . . ?
H30B_3 C30A_3 H30C_3 109.5 . . ?
O5A_3 C31A_3 C32A_3 112.3(8) . . ?
O5A_3 C31A_3 H31A_3 109.2 . . ?
C32A_3 C31A_3 H31A_3 109.2 . . ?
O5A_3 C31A_3 H31B_3 109.2 . . ?
C32A_3 C31A_3 H31B_3 109.2 . . ?
H31A_3 C31A_3 H31B_3 107.9 . . ?
C31A_3 C32A_3 C33A_3 111.7(10) . . ?
C31A_3 C32A_3 H32A_3 109.3 . . ?
C33A_3 C32A_3 H32A_3 109.3 . . ?
C31A_3 C32A_3 H32B_3 109.3 . . ?
C33A_3 C32A_3 H32B_3 109.3 . . ?
H32A_3 C32A_3 H32B_3 107.9 . . ?
C32A_3 C33A_3 C34A_3 112.2(11) . . ?
C32A_3 C33A_3 H33A_3 109.2 . . ?
C34A_3 C33A_3 H33A_3 109.2 . . ?
C32A_3 C33A_3 H33B_3 109.2 . . ?
C34A_3 C33A_3 H33B_3 109.2 . . ?
H33A_3 C33A_3 H33B_3 107.9 . . ?
C33A_3 C34A_3 H34A_3 109.5 . . ?
C33A_3 C34A_3 H34B_3 109.5 . . ?
H34A_3 C34A_3 H34B_3 109.5 . . ?
C33A_3 C34A_3 H34C_3 109.5 . . ?
H34A_3 C34A_3 H34C_3 109.5 . . ?
H34B_3 C34A_3 H34C_3 109.5 . . ?
O6A_3 C35A_3 C36A_3 112.8(6) . . ?
O6A_3 C35A_3 H35A_3 109.0 . . ?
C36A_3 C35A_3 H35A_3 109.0 . . ?
O6A_3 C35A_3 H35B_3 109.0 . . ?
C36A_3 C35A_3 H35B_3 109.0 . . ?
H35A_3 C35A_3 H35B_3 107.8 . . ?
C35A_3 C36A_3 C37A_3 112.1(9) . . ?
C35A_3 C36A_3 H36A_3 109.2 . . ?
C37A_3 C36A_3 H36A_3 109.2 . . ?
C35A_3 C36A_3 H36B_3 109.2 . . ?
C37A_3 C36A_3 H36B_3 109.2 . . ?
H36A_3 C36A_3 H36B_3 107.9 . . ?
C36A_3 C37A_3 C38A_3 109.5(10) . . ?
C36A_3 C37A_3 H37A_3 109.8 . . ?
C38A_3 C37A_3 H37A_3 109.8 . . ?
C36A_3 C37A_3 H37B_3 109.8 . . ?
C38A_3 C37A_3 H37B_3 109.8 . . ?
H37A_3 C37A_3 H37B_3 108.2 . . ?
C37A_3 C38A_3 H38A_3 109.5 . . ?
C37A_3 C38A_3 H38B_3 109.5 . . ?
H38A_3 C38A_3 H38B_3 109.5 . . ?
C37A_3 C38A_3 H38C_3 109.5 . . ?
H38A_3 C38A_3 H38C_3 109.5 . . ?
H38B_3 C38A_3 H38C_3 109.5 . . ?
O7A_3 C39A_3 C40A_3 111.5(6) . . ?
O7A_3 C39A_3 H39A_3 109.3 . . ?
C40A_3 C39A_3 H39A_3 109.3 . . ?
O7A_3 C39A_3 H39B_3 109.3 . . ?
C40A_3 C39A_3 H39B_3 109.3 . . ?
H39A_3 C39A_3 H39B_3 108.0 . . ?
C39A_3 C40A_3 C41A_3 114.8(6) . . ?
C39A_3 C40A_3 H40A_3 108.6 . . ?
C41A_3 C40A_3 H40A_3 108.6 . . ?
C39A_3 C40A_3 H40B_3 108.6 . . ?
C41A_3 C40A_3 H40B_3 108.6 . . ?
H40A_3 C40A_3 H40B_3 107.6 . . ?
C40A_3 C41A_3 C42A_3 114.8(8) . . ?
C40A_3 C41A_3 H41A_3 108.6 . . ?
C42A_3 C41A_3 H41A_3 108.6 . . ?
C40A_3 C41A_3 H41B_3 108.6 . . ?
C42A_3 C41A_3 H41B_3 108.6 . . ?
H41A_3 C41A_3 H41B_3 107.5 . . ?
C41A_3 C42A_3 H42A_3 109.5 . . ?
C41A_3 C42A_3 H42B_3 109.5 . . ?
H42A_3 C42A_3 H42B_3 109.5 . . ?
C41A_3 C42A_3 H42C_3 109.5 . . ?
H42A_3 C42A_3 H42C_3 109.5 . . ?
H42B_3 C42A_3 H42C_3 109.5 . . ?
C6B_3 C1B_3 C18B_3 122.7(8) . . ?
C6B_3 C1B_3 C2B_3 120.5(7) . . ?
C18B_3 C1B_3 C2B_3 116.6(8) . . ?
C7B_3 C2B_3 C1B_3 112.0(7) . . ?
C7B_3 C2B_3 C3B_3 126.5(7) . . ?
C1B_3 C2B_3 C3B_3 121.2(7) . . ?
C10B_3 C3B_3 C2B_3 113.2(7) . . ?
C10B_3 C3B_3 C4B_3 127.3(6) . . ?
C2B_3 C3B_3 C4B_3 119.3(7) . . ?
C11B_3 C4B_3 C5B_3 117.4(7) . . ?
C11B_3 C4B_3 C3B_3 124.9(7) . . ?
C5B_3 C4B_3 C3B_3 116.9(6) . . ?
C14B_3 C5B_3 C4B_3 125.3(7) . . ?
C14B_3 C5B_3 C6B_3 111.9(7) . . ?
C4B_3 C5B_3 C6B_3 122.2(8) . . ?
C1B_3 C6B_3 C15B_3 121.4(8) . . ?
C1B_3 C6B_3 C5B_3 119.6(7) . . ?
C15B_3 C6B_3 C5B_3 118.2(8) . . ?
C2B_3 C7B_3 C8B_3 118.3(7) . . ?
C2B_3 C7B_3 S1B_3 109.7(6) . . ?
C8B_3 C7B_3 S1B_3 131.6(7) . . ?
O6B_3 C8B_3 C7B_3 127.3(8) . . ?
O6B_3 C8B_3 C9B_3 116.4(8) . . ?
C7B_3 C8B_3 C9B_3 116.2(8) . . ?
O7B_3 C9B_3 C10B_3 116.2(7) . . ?
O7B_3 C9B_3 C8B_3 120.2(8) . . ?
C10B_3 C9B_3 C8B_3 123.1(8) . . ?
C9B_3 C10B_3 C3B_3 122.0(7) . . ?
C9B_3 C10B_3 Te1B_3 119.2(6) . . ?
C3B_3 C10B_3 Te1B_3 118.8(5) . . ?
O1B_3 C11B_3 C4B_3 122.4(7) . . ?
O1B_3 C11B_3 C12B_3 119.1(7) . . ?
C4B_3 C11B_3 C12B_3 118.3(7) . . ?
O2B_3 C12B_3 C11B_3 116.8(7) . . ?
O2B_3 C12B_3 C13B_3 120.0(8) . . ?
C11B_3 C12B_3 C13B_3 123.2(8) . . ?
O3B_3 C13B_3 C14B_3 127.1(8) . . ?
O3B_3 C13B_3 C12B_3 114.3(8) . . ?
C14B_3 C13B_3 C12B_3 118.6(8) . . ?
C5B_3 C14B_3 C13B_3 117.0(8) . . ?
C5B_3 C14B_3 S2B_3 109.4(6) . . ?
C13B_3 C14B_3 S2B_3 133.2(7) . . ?
C6B_3 C15B_3 C16B_3 118.5(10) . . ?
C6B_3 C15B_3 S2B_3 107.6(7) . . ?
C16B_3 C15B_3 S2B_3 133.6(8) . . ?
C15B_3 C16B_3 O4B_3 120.2(11) . . ?
C15B_3 C16B_3 C17B_3 120.1(9) . . ?
O4B_3 C16B_3 C17B_3 119.4(10) . . ?
O5B_3 C17B_3 C18B_3 118.4(11) . . ?
O5B_3 C17B_3 C16B_3 121.0(9) . . ?
C18B_3 C17B_3 C16B_3 120.5(9) . . ?
C1B_3 C18B_3 C17B_3 116.7(9) . . ?
C1B_3 C18B_3 S1B_3 109.6(7) . . ?
C17B_3 C18B_3 S1B_3 133.3(8) . . ?
O2B_3 C19B_3 C20B_3 111.5(8) . . ?
O2B_3 C19B_3 H19C_3 109.3 . . ?
C20B_3 C19B_3 H19C_3 109.3 . . ?
O2B_3 C19B_3 H19D_3 109.3 . . ?
C20B_3 C19B_3 H19D_3 109.3 . . ?
H19C_3 C19B_3 H19D_3 108.0 . . ?
C21B_3 C20B_3 C19B_3 120.9(11) . . ?
C21B_3 C20B_3 H20C_3 107.1 . . ?
C19B_3 C20B_3 H20C_3 107.1 . . ?
C21B_3 C20B_3 H20D_3 107.1 . . ?
C19B_3 C20B_3 H20D_3 107.1 . . ?
H20C_3 C20B_3 H20D_3 106.8 . . ?
C20B_3 C21B_3 C22B_3 113.8(11) . . ?
C20B_3 C21B_3 H21C_3 108.8 . . ?
C22B_3 C21B_3 H21C_3 108.8 . . ?
C20B_3 C21B_3 H21D_3 108.8 . . ?
C22B_3 C21B_3 H21D_3 108.8 . . ?
H21C_3 C21B_3 H21D_3 107.7 . . ?
C21B_3 C22B_3 H22D_3 109.5 . . ?
C21B_3 C22B_3 H22E_3 109.5 . . ?
H22D_3 C22B_3 H22E_3 109.5 . . ?
C21B_3 C22B_3 H22F_3 109.5 . . ?
H22D_3 C22B_3 H22F_3 109.5 . . ?
H22E_3 C22B_3 H22F_3 109.5 . . ?
O3B_3 C23B_3 C24B_3 112.2(8) . . ?
O3B_3 C23B_3 H23C_3 109.2 . . ?
C24B_3 C23B_3 H23C_3 109.2 . . ?
O3B_3 C23B_3 H23D_3 109.2 . . ?
C24B_3 C23B_3 H23D_3 109.2 . . ?
H23C_3 C23B_3 H23D_3 107.9 . . ?
C23B_3 C24B_3 C25B_3 113.9(10) . . ?
C23B_3 C24B_3 H24C_3 108.8 . . ?
C25B_3 C24B_3 H24C_3 108.8 . . ?
C23B_3 C24B_3 H24D_3 108.8 . . ?
C25B_3 C24B_3 H24D_3 108.8 . . ?
H24C_3 C24B_3 H24D_3 107.7 . . ?
C24B_3 C25B_3 C26B_3 110.7(11) . . ?
C24B_3 C25B_3 H25C_3 109.5 . . ?
C26B_3 C25B_3 H25C_3 109.5 . . ?
C24B_3 C25B_3 H25D_3 109.5 . . ?
C26B_3 C25B_3 H25D_3 109.5 . . ?
H25C_3 C25B_3 H25D_3 108.1 . . ?
C25B_3 C26B_3 H26D_3 109.5 . . ?
C25B_3 C26B_3 H26E_3 109.5 . . ?
H26D_3 C26B_3 H26E_3 109.5 . . ?
C25B_3 C26B_3 H26F_3 109.5 . . ?
H26D_3 C26B_3 H26F_3 109.5 . . ?
H26E_3 C26B_3 H26F_3 109.5 . . ?
O4B_3 C27B_3 C28B_3 112.4(9) . . ?
O4B_3 C27B_3 H27C_3 109.1 . . ?
C28B_3 C27B_3 H27C_3 109.1 . . ?
O4B_3 C27B_3 H27D_3 109.1 . . ?
C28B_3 C27B_3 H27D_3 109.1 . . ?
H27C_3 C27B_3 H27D_3 107.9 . . ?
C27D_3 C28B_3 C29B_3 122.1(14) . . ?
C27B_3 C28B_3 C29B_3 112.7(14) . . ?
C27B_3 C28B_3 H28C_3 109.1 . . ?
C29B_3 C28B_3 H28C_3 109.1 . . ?
C27B_3 C28B_3 H28D_3 109.1 . . ?
C29B_3 C28B_3 H28D_3 109.1 . . ?
H28C_3 C28B_3 H28D_3 107.8 . . ?
C27D_3 C28B_3 H28E_3 106.8 . . ?
C29B_3 C28B_3 H28E_3 106.8 . . ?
C27D_3 C28B_3 H28F_3 106.8 . . ?
C29B_3 C28B_3 H28F_3 106.8 . . ?
H28E_3 C28B_3 H28F_3 106.7 . . ?
C28B_3 C29B_3 C30B_3 109.0(13) . . ?
C28B_3 C29B_3 H29C_3 109.9 . . ?
C30B_3 C29B_3 H29C_3 109.9 . . ?
C28B_3 C29B_3 H29D_3 109.9 . . ?
C30B_3 C29B_3 H29D_3 109.9 . . ?
H29C_3 C29B_3 H29D_3 108.3 . . ?
C29B_3 C30B_3 H30D_3 109.5 . . ?
C29B_3 C30B_3 H30E_3 109.5 . . ?
H30D_3 C30B_3 H30E_3 109.5 . . ?
C29B_3 C30B_3 H30F_3 109.5 . . ?
H30D_3 C30B_3 H30F_3 109.5 . . ?
H30E_3 C30B_3 H30F_3 109.5 . . ?
O5B_3 C31B_3 C32B_3 108.6(7) . . ?
O5B_3 C31B_3 H31C_3 110.0 . . ?
C32B_3 C31B_3 H31C_3 110.0 . . ?
O5B_3 C31B_3 H31D_3 110.0 . . ?
C32B_3 C31B_3 H31D_3 110.0 . . ?
H31C_3 C31B_3 H31D_3 108.3 . . ?
C31B_3 C32B_3 C33B_3 111.9(9) . . ?
C31B_3 C32B_3 H32C_3 109.2 . . ?
C33B_3 C32B_3 H32C_3 109.2 . . ?
C31B_3 C32B_3 H32D_3 109.2 . . ?
C33B_3 C32B_3 H32D_3 109.2 . . ?
H32C_3 C32B_3 H32D_3 107.9 . . ?
C32B_3 C33B_3 C34B_3 113.0(10) . . ?
C32B_3 C33B_3 H33C_3 109.0 . . ?
C34B_3 C33B_3 H33C_3 109.0 . . ?
C32B_3 C33B_3 H33D_3 109.0 . . ?
C34B_3 C33B_3 H33D_3 109.0 . . ?
H33C_3 C33B_3 H33D_3 107.8 . . ?
C33B_3 C34B_3 H34D_3 109.5 . . ?
C33B_3 C34B_3 H34E_3 109.5 . . ?
H34D_3 C34B_3 H34E_3 109.5 . . ?
C33B_3 C34B_3 H34F_3 109.5 . . ?
H34D_3 C34B_3 H34F_3 109.5 . . ?
H34E_3 C34B_3 H34F_3 109.5 . . ?
O6B_3 C35B_3 C36B_3 117.0(8) . . ?
O6B_3 C35B_3 H35C_3 108.1 . . ?
C36B_3 C35B_3 H35C_3 108.1 . . ?
O6B_3 C35B_3 H35D_3 108.1 . . ?
C36B_3 C35B_3 H35D_3 108.1 . . ?
H35C_3 C35B_3 H35D_3 107.3 . . ?
C35B_3 C36B_3 C37B_3 109.5(10) . . ?
C35B_3 C36B_3 H36C_3 109.8 . . ?
C37B_3 C36B_3 H36C_3 109.8 . . ?
C35B_3 C36B_3 H36D_3 109.8 . . ?
C37B_3 C36B_3 H36D_3 109.8 . . ?
H36C_3 C36B_3 H36D_3 108.2 . . ?
C36B_3 C37B_3 C38B_3 106.4(11) . . ?
C36B_3 C37B_3 H37C_3 110.5 . . ?
C38B_3 C37B_3 H37C_3 110.5 . . ?
C36B_3 C37B_3 H37D_3 110.5 . . ?
C38B_3 C37B_3 H37D_3 110.5 . . ?
H37C_3 C37B_3 H37D_3 108.6 . . ?
C37B_3 C38B_3 H38D_3 109.5 . . ?
C37B_3 C38B_3 H38E_3 109.5 . . ?
H38D_3 C38B_3 H38E_3 109.5 . . ?
C37B_3 C38B_3 H38F_3 109.5 . . ?
H38D_3 C38B_3 H38F_3 109.5 . . ?
H38E_3 C38B_3 H38F_3 109.5 . . ?
O7B_3 C39B_3 C40B_3 111.0(8) . . ?
O7B_3 C39B_3 H39C_3 109.4 . . ?
C40B_3 C39B_3 H39C_3 109.4 . . ?
O7B_3 C39B_3 H39D_3 109.4 . . ?
C40B_3 C39B_3 H39D_3 109.4 . . ?
H39C_3 C39B_3 H39D_3 108.0 . . ?
C39B_3 C40B_3 C41B_3 117.7(12) . . ?
C39B_3 C40B_3 H40C_3 107.9 . . ?
C41B_3 C40B_3 H40C_3 107.9 . . ?
C39B_3 C40B_3 H40D_3 107.9 . . ?
C41B_3 C40B_3 H40D_3 107.9 . . ?
H40C_3 C40B_3 H40D_3 107.2 . . ?
C40B_3 C41B_3 C42B_3 110.7(13) . . ?
C40B_3 C41B_3 H41C_3 109.5 . . ?
C42B_3 C41B_3 H41C_3 109.5 . . ?
C40B_3 C41B_3 H41D_3 109.5 . . ?
C42B_3 C41B_3 H41D_3 109.5 . . ?
H41C_3 C41B_3 H41D_3 108.1 . . ?
C41B_3 C42B_3 H42D_3 109.5 . . ?
C41B_3 C42B_3 H42E_3 109.5 . . ?
H42D_3 C42B_3 H42E_3 109.5 . . ?
C41B_3 C42B_3 H42F_3 109.5 . . ?
H42D_3 C42B_3 H42F_3 109.5 . . ?
H42E_3 C42B_3 H42F_3 109.5 . . ?
C11A_3 O1A_3 Te1A_3 122.3(5) . . ?
C12A_3 O2A_3 C19A_3 116.1(9) . . ?
C13A_3 O3A_3 C23A_3 117.2(10) . . ?
C16A_3 O4A_3 C27A_3 112.3(7) . . ?
C17A_3 O5A_3 C31A_3 121.2(8) . . ?
C8A_3 O6A_3 C35A_3 123.1(7) . . ?
C9A_3 O7A_3 C39A_3 118.4(6) . . ?
C11B_3 O1B_3 Te1B_3 124.4(4) . . ?
C12B_3 O2B_3 C19B_3 116.1(7) . . ?
C13B_3 O3B_3 C23B_3 125.3(8) . . ?
C16B_3 O4B_3 C27D_3 118.1(9) . . ?
C16B_3 O4B_3 C27B_3 151.1(14) . . ?
C17B_3 O5B_3 C31B_3 116.7(7) . . ?
C8B_3 O6B_3 C35B_3 126.0(8) . . ?
C9B_3 O7B_3 C39B_3 118.5(7) . . ?
C18A_3 S1A_3 C7A_3 94.1(4) . . ?
C15A_3 S2A_3 C14A_3 92.4(4) . . ?
C18B_3 S1B_3 C7B_3 92.1(4) . . ?
C15B_3 S2B_3 C14B_3 92.8(4) . . ?
O1AB_3 Te1A_3 O1A_3 83.5(2) . . ?
O1AB_3 Te1A_3 O2AB_3 76.0(2) . . ?
O1A_3 Te1A_3 O2AB_3 157.2(2) . . ?
O1AB_3 Te1A_3 C10A_3 102.4(3) . . ?
O1A_3 Te1A_3 C10A_3 87.5(3) . . ?
O2AB_3 Te1A_3 C10A_3 87.3(2) . . ?
O1AB_3 Te1A_3 Te1B_3 39.63(15) . . ?
O1A_3 Te1A_3 Te1B_3 122.29(16) . . ?
O2AB_3 Te1A_3 Te1B_3 36.34(14) . . ?
C10A_3 Te1A_3 Te1B_3 94.9(2) . . ?
O2AB_3 Te1B_3 O1AB_3 76.9(2) . . ?
O2AB_3 Te1B_3 O1B_3 83.2(2) . . ?
O1AB_3 Te1B_3 O1B_3 157.4(2) . . ?
O2AB_3 Te1B_3 C10B_3 103.1(2) . . ?
O1AB_3 Te1B_3 C10B_3 87.5(3) . . ?
O1B_3 Te1B_3 C10B_3 86.8(2) . . ?
O2AB_3 Te1B_3 Te1A_3 40.80(14) . . ?
O1AB_3 Te1B_3 Te1A_3 36.07(15) . . ?
O1B_3 Te1B_3 Te1A_3 123.04(15) . . ?
C10B_3 Te1B_3 Te1A_3 95.3(2) . . ?
Te1A_3 O1AB_3 Te1B_3 104.3(2) . . ?
Te1B_3 O2AB_3 Te1A_3 102.9(2) . . ?
O4B_3 C27D_3 C28B_3 114.5(11) . . ?
O4B_3 C27D_3 H27E_3 108.6 . . ?
C28B_3 C27D_3 H27E_3 108.6 . . ?
O4B_3 C27D_3 H27F_3 108.6 . . ?
C28B_3 C27D_3 H27F_3 108.6 . . ?
H27E_3 C27D_3 H27F_3 107.6 . . ?
C18A_4 C1A_4 C6A_4 123.1(7) . . ?
C18A_4 C1A_4 C2A_4 117.6(7) . . ?
C6A_4 C1A_4 C2A_4 119.0(7) . . ?
C3A_4 C2A_4 C7A_4 126.3(7) . . ?
C3A_4 C2A_4 C1A_4 121.8(7) . . ?
C7A_4 C2A_4 C1A_4 111.7(7) . . ?
C2A_4 C3A_4 C10A_4 114.6(6) . . ?
C2A_4 C3A_4 C4A_4 119.9(6) . . ?
C10A_4 C3A_4 C4A_4 125.5(7) . . ?
C11A_4 C4A_4 C5A_4 117.9(7) . . ?
C11A_4 C4A_4 C3A_4 124.9(7) . . ?
C5A_4 C4A_4 C3A_4 116.3(7) . . ?
C14A_4 C5A_4 C4A_4 124.2(7) . . ?
C14A_4 C5A_4 C6A_4 112.4(7) . . ?
C4A_4 C5A_4 C6A_4 122.8(7) . . ?
C15A_4 C6A_4 C1A_4 121.6(8) . . ?
C15A_4 C6A_4 C5A_4 117.8(7) . . ?
C1A_4 C6A_4 C5A_4 120.1(7) . . ?
C8A_4 C7A_4 C2A_4 117.6(7) . . ?
C8A_4 C7A_4 S1A_4 132.9(6) . . ?
C2A_4 C7A_4 S1A_4 109.4(6) . . ?
O6A_4 C8A_4 C7A_4 128.0(8) . . ?
O6A_4 C8A_4 C9A_4 113.3(7) . . ?
C7A_4 C8A_4 C9A_4 118.6(7) . . ?
O7A_4 C9A_4 C10A_4 117.3(7) . . ?
O7A_4 C9A_4 C8A_4 121.3(7) . . ?
C10A_4 C9A_4 C8A_4 121.0(7) . . ?
C9A_4 C10A_4 C3A_4 121.5(7) . . ?
C9A_4 C10A_4 Te1A_4 118.0(6) . . ?
C3A_4 C10A_4 Te1A_4 120.4(5) . . ?
O1A_4 C11A_4 C4A_4 122.1(7) . . ?
O1A_4 C11A_4 C12A_4 119.9(7) . . ?
C4A_4 C11A_4 C12A_4 117.8(8) . . ?
O2A_4 C12A_4 C13A_4 118.3(8) . . ?
O2A_4 C12A_4 C11A_4 118.4(8) . . ?
C13A_4 C12A_4 C11A_4 123.3(8) . . ?
C14A_4 C13A_4 O3A_4 124.5(9) . . ?
C14A_4 C13A_4 C12A_4 118.5(8) . . ?
O3A_4 C13A_4 C12A_4 116.5(8) . . ?
C13A_4 C14A_4 C5A_4 117.9(8) . . ?
C13A_4 C14A_4 S2A_4 132.5(7) . . ?
C5A_4 C14A_4 S2A_4 109.1(6) . . ?
C6A_4 C15A_4 C16A_4 117.5(8) . . ?
C6A_4 C15A_4 S2A_4 107.8(6) . . ?
C16A_4 C15A_4 S2A_4 134.4(7) . . ?
O4A_4 C16A_4 C15A_4 125.0(9) . . ?
O4A_4 C16A_4 C17A_4 113.9(9) . . ?
C15A_4 C16A_4 C17A_4 121.1(8) . . ?
O5A_4 C17A_4 C16A_4 120.7(9) . . ?
O5A_4 C17A_4 C18A_4 118.1(9) . . ?
C16A_4 C17A_4 C18A_4 120.7(8) . . ?
C1A_4 C18A_4 C17A_4 116.1(8) . . ?
C1A_4 C18A_4 S1A_4 108.3(6) . . ?
C17A_4 C18A_4 S1A_4 135.5(7) . . ?
O2A_4 C19A_4 C20A_4 110.5(8) . . ?
O2A_4 C19A_4 H19A_4 109.5 . . ?
C20A_4 C19A_4 H19A_4 109.5 . . ?
O2A_4 C19A_4 H19B_4 109.5 . . ?
C20A_4 C19A_4 H19B_4 109.5 . . ?
H19A_4 C19A_4 H19B_4 108.1 . . ?
C19A_4 C20A_4 C21A_4 113.6(8) . . ?
C19A_4 C20A_4 H20A_4 108.9 . . ?
C21A_4 C20A_4 H20A_4 108.9 . . ?
C19A_4 C20A_4 H20B_4 108.9 . . ?
C21A_4 C20A_4 H20B_4 108.9 . . ?
H20A_4 C20A_4 H20B_4 107.7 . . ?
C20A_4 C21A_4 C22A_4 114.2(9) . . ?
C20A_4 C21A_4 H21A_4 108.7 . . ?
C22A_4 C21A_4 H21A_4 108.7 . . ?
C20A_4 C21A_4 H21B_4 108.7 . . ?
C22A_4 C21A_4 H21B_4 108.7 . . ?
H21A_4 C21A_4 H21B_4 107.6 . . ?
C21A_4 C22A_4 H22A_4 109.5 . . ?
C21A_4 C22A_4 H22B_4 109.5 . . ?
H22A_4 C22A_4 H22B_4 109.5 . . ?
C21A_4 C22A_4 H22C_4 109.5 . . ?
H22A_4 C22A_4 H22C_4 109.5 . . ?
H22B_4 C22A_4 H22C_4 109.5 . . ?
O3A_4 C23A_4 C24A_4 113.3(9) . . ?
O3A_4 C23A_4 H23A_4 108.9 . . ?
C24A_4 C23A_4 H23A_4 108.9 . . ?
O3A_4 C23A_4 H23B_4 108.9 . . ?
C24A_4 C23A_4 H23B_4 108.9 . . ?
H23A_4 C23A_4 H23B_4 107.7 . . ?
C23A_4 C24A_4 C25A_4 108.5(10) . . ?
C23A_4 C24A_4 H24A_4 110.0 . . ?
C25A_4 C24A_4 H24A_4 110.0 . . ?
C23A_4 C24A_4 H24B_4 110.0 . . ?
C25A_4 C24A_4 H24B_4 110.0 . . ?
H24A_4 C24A_4 H24B_4 108.4 . . ?
C24A_4 C25A_4 C26A_4 109.2(12) . . ?
C24A_4 C25A_4 H25A_4 109.8 . . ?
C26A_4 C25A_4 H25A_4 109.8 . . ?
C24A_4 C25A_4 H25B_4 109.8 . . ?
C26A_4 C25A_4 H25B_4 109.8 . . ?
H25A_4 C25A_4 H25B_4 108.3 . . ?
C25A_4 C26A_4 H26A_4 109.5 . . ?
C25A_4 C26A_4 H26B_4 109.5 . . ?
H26A_4 C26A_4 H26B_4 109.5 . . ?
C25A_4 C26A_4 H26C_4 109.5 . . ?
H26A_4 C26A_4 H26C_4 109.5 . . ?
H26B_4 C26A_4 H26C_4 109.5 . . ?
O4A_4 C27A_4 C28A_4 113.7(8) . . ?
O4A_4 C27A_4 H27A_4 108.8 . . ?
C28A_4 C27A_4 H27A_4 108.8 . . ?
O4A_4 C27A_4 H27B_4 108.8 . . ?
C28A_4 C27A_4 H27B_4 108.8 . . ?
H27A_4 C27A_4 H27B_4 107.7 . . ?
C27A_4 C28A_4 C29A_4 105.3(9) . . ?
C27A_4 C28A_4 H28A_4 110.7 . . ?
C29A_4 C28A_4 H28A_4 110.7 . . ?
C27A_4 C28A_4 H28B_4 110.7 . . ?
C29A_4 C28A_4 H28B_4 110.7 . . ?
H28A_4 C28A_4 H28B_4 108.8 . . ?
C28A_4 C29A_4 C30A_4 108.2(11) . . ?
C28A_4 C29A_4 H29A_4 110.1 . . ?
C30A_4 C29A_4 H29A_4 110.1 . . ?
C28A_4 C29A_4 H29B_4 110.1 . . ?
C30A_4 C29A_4 H29B_4 110.1 . . ?
H29A_4 C29A_4 H29B_4 108.4 . . ?
C29A_4 C30A_4 H30A_4 109.5 . . ?
C29A_4 C30A_4 H30B_4 109.5 . . ?
H30A_4 C30A_4 H30B_4 109.5 . . ?
C29A_4 C30A_4 H30C_4 109.5 . . ?
H30A_4 C30A_4 H30C_4 109.5 . . ?
H30B_4 C30A_4 H30C_4 109.5 . . ?
O5A_4 C31A_4 C32A_4 116.1(9) . . ?
O5A_4 C31A_4 H31A_4 108.3 . . ?
C32A_4 C31A_4 H31A_4 108.3 . . ?
O5A_4 C31A_4 H31B_4 108.3 . . ?
C32A_4 C31A_4 H31B_4 108.3 . . ?
H31A_4 C31A_4 H31B_4 107.4 . . ?
C31A_4 C32A_4 C33A_4 119.9(12) . . ?
C31A_4 C32A_4 H32A_4 107.3 . . ?
C33A_4 C32A_4 H32A_4 107.3 . . ?
C31A_4 C32A_4 H32B_4 107.3 . . ?
C33A_4 C32A_4 H32B_4 107.3 . . ?
H32A_4 C32A_4 H32B_4 106.9 . . ?
C32A_4 C33A_4 C34A_4 108.7(12) . . ?
C32A_4 C33A_4 H33A_4 109.9 . . ?
C34A_4 C33A_4 H33A_4 109.9 . . ?
C32A_4 C33A_4 H33B_4 109.9 . . ?
C34A_4 C33A_4 H33B_4 109.9 . . ?
H33A_4 C33A_4 H33B_4 108.3 . . ?
C33A_4 C34A_4 H34A_4 109.5 . . ?
C33A_4 C34A_4 H34B_4 109.5 . . ?
H34A_4 C34A_4 H34B_4 109.5 . . ?
C33A_4 C34A_4 H34C_4 109.5 . . ?
H34A_4 C34A_4 H34C_4 109.5 . . ?
H34B_4 C34A_4 H34C_4 109.5 . . ?
O6A_4 C35A_4 C36A_4 111.1(6) . . ?
O6A_4 C35A_4 H35A_4 109.4 . . ?
C36A_4 C35A_4 H35A_4 109.4 . . ?
O6A_4 C35A_4 H35B_4 109.4 . . ?
C36A_4 C35A_4 H35B_4 109.4 . . ?
H35A_4 C35A_4 H35B_4 108.0 . . ?
C35A_4 C36A_4 C37A_4 113.6(8) . . ?
C35A_4 C36A_4 H36A_4 108.9 . . ?
C37A_4 C36A_4 H36A_4 108.9 . . ?
C35A_4 C36A_4 H36B_4 108.9 . . ?
C37A_4 C36A_4 H36B_4 108.9 . . ?
H36A_4 C36A_4 H36B_4 107.7 . . ?
C36A_4 C37A_4 C38A_4 109.8(9) . . ?
C36A_4 C37A_4 H37A_4 109.7 . . ?
C38A_4 C37A_4 H37A_4 109.7 . . ?
C36A_4 C37A_4 H37B_4 109.7 . . ?
C38A_4 C37A_4 H37B_4 109.7 . . ?
H37A_4 C37A_4 H37B_4 108.2 . . ?
C37A_4 C38A_4 H38A_4 109.5 . . ?
C37A_4 C38A_4 H38B_4 109.5 . . ?
H38A_4 C38A_4 H38B_4 109.5 . . ?
C37A_4 C38A_4 H38C_4 109.5 . . ?
H38A_4 C38A_4 H38C_4 109.5 . . ?
H38B_4 C38A_4 H38C_4 109.5 . . ?
O7A_4 C39A_4 C40A_4 110.8(5) . . ?
O7A_4 C39A_4 H39A_4 109.5 . . ?
C40A_4 C39A_4 H39A_4 109.5 . . ?
O7A_4 C39A_4 H39B_4 109.5 . . ?
C40A_4 C39A_4 H39B_4 109.5 . . ?
H39A_4 C39A_4 H39B_4 108.1 . . ?
C39A_4 C40A_4 C41A_4 114.9(6) . . ?
C39A_4 C40A_4 H40A_4 108.5 . . ?
C41A_4 C40A_4 H40A_4 108.5 . . ?
C39A_4 C40A_4 H40B_4 108.5 . . ?
C41A_4 C40A_4 H40B_4 108.5 . . ?
H40A_4 C40A_4 H40B_4 107.5 . . ?
C40A_4 C41A_4 C42A_4 113.5(7) . . ?
C40A_4 C41A_4 H41A_4 108.9 . . ?
C42A_4 C41A_4 H41A_4 108.9 . . ?
C40A_4 C41A_4 H41B_4 108.9 . . ?
C42A_4 C41A_4 H41B_4 108.9 . . ?
H41A_4 C41A_4 H41B_4 107.7 . . ?
C41A_4 C42A_4 H42A_4 109.5 . . ?
C41A_4 C42A_4 H42B_4 109.5 . . ?
H42A_4 C42A_4 H42B_4 109.5 . . ?
C41A_4 C42A_4 H42C_4 109.5 . . ?
H42A_4 C42A_4 H42C_4 109.5 . . ?
H42B_4 C42A_4 H42C_4 109.5 . . ?
C6B_4 C1B_4 C18B_4 122.6(7) . . ?
C6B_4 C1B_4 C2B_4 120.4(6) . . ?
C18B_4 C1B_4 C2B_4 116.9(7) . . ?
C7B_4 C2B_4 C1B_4 112.2(6) . . ?
C7B_4 C2B_4 C3B_4 126.2(7) . . ?
C1B_4 C2B_4 C3B_4 121.5(6) . . ?
C10B_4 C3B_4 C2B_4 115.3(6) . . ?
C10B_4 C3B_4 C4B_4 126.6(6) . . ?
C2B_4 C3B_4 C4B_4 118.1(6) . . ?
C11B_4 C4B_4 C5B_4 116.5(6) . . ?
C11B_4 C4B_4 C3B_4 124.8(6) . . ?
C5B_4 C4B_4 C3B_4 118.0(6) . . ?
C4B_4 C5B_4 C6B_4 122.0(6) . . ?
C4B_4 C5B_4 C14B_4 125.2(6) . . ?
C6B_4 C5B_4 C14B_4 112.7(6) . . ?
C1B_4 C6B_4 C15B_4 122.2(7) . . ?
C1B_4 C6B_4 C5B_4 120.0(7) . . ?
C15B_4 C6B_4 C5B_4 117.3(7) . . ?
C8B_4 C7B_4 C2B_4 117.2(7) . . ?
C8B_4 C7B_4 S1B_4 132.9(6) . . ?
C2B_4 C7B_4 S1B_4 109.8(6) . . ?
O6B_4 C8B_4 C7B_4 126.4(7) . . ?
O6B_4 C8B_4 C9B_4 115.9(7) . . ?
C7B_4 C8B_4 C9B_4 117.5(7) . . ?
O7B_4 C9B_4 C10B_4 115.4(7) . . ?
O7B_4 C9B_4 C8B_4 121.3(7) . . ?
C10B_4 C9B_4 C8B_4 123.0(8) . . ?
C3B_4 C10B_4 C9B_4 120.3(7) . . ?
C3B_4 C10B_4 Te1B_4 120.1(5) . . ?
C9B_4 C10B_4 Te1B_4 119.1(6) . . ?
O1B_4 C11B_4 C4B_4 121.2(6) . . ?
O1B_4 C11B_4 C12B_4 120.1(6) . . ?
C4B_4 C11B_4 C12B_4 118.6(7) . . ?
O2B_4 C12B_4 C11B_4 119.4(7) . . ?
O2B_4 C12B_4 C13B_4 117.3(6) . . ?
C11B_4 C12B_4 C13B_4 123.3(7) . . ?
O3B_4 C13B_4 C14B_4 127.8(7) . . ?
O3B_4 C13B_4 C12B_4 113.7(7) . . ?
C14B_4 C13B_4 C12B_4 118.5(7) . . ?
C13B_4 C14B_4 C5B_4 117.5(7) . . ?
C13B_4 C14B_4 S2B_4 133.9(6) . . ?
C5B_4 C14B_4 S2B_4 108.3(5) . . ?
C6B_4 C15B_4 C16B_4 117.5(8) . . ?
C6B_4 C15B_4 S2B_4 108.9(6) . . ?
C16B_4 C15B_4 S2B_4 133.4(7) . . ?
O4B_4 C16B_4 C15B_4 119.4(9) . . ?
O4B_4 C16B_4 C17B_4 120.3(8) . . ?
C15B_4 C16B_4 C17B_4 120.3(8) . . ?
O5B_4 C17B_4 C18B_4 122.0(9) . . ?
O5B_4 C17B_4 C16B_4 117.1(8) . . ?
C18B_4 C17B_4 C16B_4 120.9(8) . . ?
C1B_4 C18B_4 C17B_4 116.5(8) . . ?
C1B_4 C18B_4 S1B_4 108.7(6) . . ?
C17B_4 C18B_4 S1B_4 134.7(6) . . ?
O2B_4 C19B_4 C20B_4 110.2(6) . . ?
O2B_4 C19B_4 H19C_4 109.6 . . ?
C20B_4 C19B_4 H19C_4 109.6 . . ?
O2B_4 C19B_4 H19D_4 109.6 . . ?
C20B_4 C19B_4 H19D_4 109.6 . . ?
H19C_4 C19B_4 H19D_4 108.1 . . ?
C21B_4 C20B_4 C19B_4 113.9(8) . . ?
C21B_4 C20B_4 H20C_4 108.8 . . ?
C19B_4 C20B_4 H20C_4 108.8 . . ?
C21B_4 C20B_4 H20D_4 108.8 . . ?
C19B_4 C20B_4 H20D_4 108.8 . . ?
H20C_4 C20B_4 H20D_4 107.7 . . ?
C20B_4 C21B_4 C22B_4 113.7(10) . . ?
C20B_4 C21B_4 H21C_4 108.8 . . ?
C22B_4 C21B_4 H21C_4 108.8 . . ?
C20B_4 C21B_4 H21D_4 108.8 . . ?
C22B_4 C21B_4 H21D_4 108.8 . . ?
H21C_4 C21B_4 H21D_4 107.7 . . ?
C21B_4 C22B_4 H22D_4 109.5 . . ?
C21B_4 C22B_4 H22E_4 109.5 . . ?
H22D_4 C22B_4 H22E_4 109.5 . . ?
C21B_4 C22B_4 H22F_4 109.5 . . ?
H22D_4 C22B_4 H22F_4 109.5 . . ?
H22E_4 C22B_4 H22F_4 109.5 . . ?
O3B_4 C23B_4 C24B_4 113.6(7) . . ?
O3B_4 C23B_4 H23C_4 108.8 . . ?
C24B_4 C23B_4 H23C_4 108.8 . . ?
O3B_4 C23B_4 H23D_4 108.8 . . ?
C24B_4 C23B_4 H23D_4 108.8 . . ?
H23C_4 C23B_4 H23D_4 107.7 . . ?
C23B_4 C24B_4 C25B_4 113.5(8) . . ?
C23B_4 C24B_4 H24C_4 108.9 . . ?
C25B_4 C24B_4 H24C_4 108.9 . . ?
C23B_4 C24B_4 H24D_4 108.9 . . ?
C25B_4 C24B_4 H24D_4 108.9 . . ?
H24C_4 C24B_4 H24D_4 107.7 . . ?
C24B_4 C25B_4 C26B_4 112.2(9) . . ?
C24B_4 C25B_4 H25C_4 109.2 . . ?
C26B_4 C25B_4 H25C_4 109.2 . . ?
C24B_4 C25B_4 H25D_4 109.2 . . ?
C26B_4 C25B_4 H25D_4 109.2 . . ?
H25C_4 C25B_4 H25D_4 107.9 . . ?
C25B_4 C26B_4 H26D_4 109.5 . . ?
C25B_4 C26B_4 H26E_4 109.5 . . ?
H26D_4 C26B_4 H26E_4 109.5 . . ?
C25B_4 C26B_4 H26F_4 109.5 . . ?
H26D_4 C26B_4 H26F_4 109.5 . . ?
H26E_4 C26B_4 H26F_4 109.5 . . ?
O4B_4 C27B_4 C28B_4 117.3(9) . . ?
O4B_4 C27B_4 H27C_4 108.0 . . ?
C28B_4 C27B_4 H27C_4 108.0 . . ?
O4B_4 C27B_4 H27D_4 108.0 . . ?
C28B_4 C27B_4 H27D_4 108.0 . . ?
H27C_4 C27B_4 H27D_4 107.2 . . ?
C27B_4 C28B_4 C29B_4 114.1(11) . . ?
C27B_4 C28B_4 H28C_4 108.7 . . ?
C29B_4 C28B_4 H28C_4 108.7 . . ?
C27B_4 C28B_4 H28D_4 108.7 . . ?
C29B_4 C28B_4 H28D_4 108.7 . . ?
H28C_4 C28B_4 H28D_4 107.6 . . ?
C28B_4 C29B_4 C30B_4 119.6(14) . . ?
C28B_4 C29B_4 H29C_4 107.4 . . ?
C30B_4 C29B_4 H29C_4 107.4 . . ?
C28B_4 C29B_4 H29D_4 107.4 . . ?
C30B_4 C29B_4 H29D_4 107.4 . . ?
H29C_4 C29B_4 H29D_4 106.9 . . ?
C29B_4 C30B_4 H30D_4 109.5 . . ?
C29B_4 C30B_4 H30E_4 109.5 . . ?
H30D_4 C30B_4 H30E_4 109.5 . . ?
C29B_4 C30B_4 H30F_4 109.5 . . ?
H30D_4 C30B_4 H30F_4 109.5 . . ?
H30E_4 C30B_4 H30F_4 109.5 . . ?
O5B_4 C31B_4 C32B_4 111.3(8) . . ?
O5B_4 C31B_4 H31C_4 109.4 . . ?
C32B_4 C31B_4 H31C_4 109.4 . . ?
O5B_4 C31B_4 H31D_4 109.4 . . ?
C32B_4 C31B_4 H31D_4 109.4 . . ?
H31C_4 C31B_4 H31D_4 108.0 . . ?
C31B_4 C32B_4 C33B_4 105.7(7) . . ?
C31B_4 C32B_4 H32C_4 110.6 . . ?
C33B_4 C32B_4 H32C_4 110.6 . . ?
C31B_4 C32B_4 H32D_4 110.6 . . ?
C33B_4 C32B_4 H32D_4 110.6 . . ?
H32C_4 C32B_4 H32D_4 108.7 . . ?
C32B_4 C33B_4 C34B_4 111.8(12) . . ?
C32B_4 C33B_4 H33C_4 109.3 . . ?
C34B_4 C33B_4 H33C_4 109.3 . . ?
C32B_4 C33B_4 H33D_4 109.3 . . ?
C34B_4 C33B_4 H33D_4 109.3 . . ?
H33C_4 C33B_4 H33D_4 107.9 . . ?
C33B_4 C34B_4 H34D_4 109.5 . . ?
C33B_4 C34B_4 H34E_4 109.5 . . ?
H34D_4 C34B_4 H34E_4 109.5 . . ?
C33B_4 C34B_4 H34F_4 109.5 . . ?
H34D_4 C34B_4 H34F_4 109.5 . . ?
H34E_4 C34B_4 H34F_4 109.5 . . ?
O6B_4 C35B_4 C36B_4 112.5(7) . . ?
O6B_4 C35B_4 H35C_4 109.1 . . ?
C36B_4 C35B_4 H35C_4 109.1 . . ?
O6B_4 C35B_4 H35D_4 109.1 . . ?
C36B_4 C35B_4 H35D_4 109.1 . . ?
H35C_4 C35B_4 H35D_4 107.8 . . ?
C35B_4 C36B_4 C37B_4 113.4(9) . . ?
C35B_4 C36B_4 H36C_4 108.9 . . ?
C37B_4 C36B_4 H36C_4 108.9 . . ?
C35B_4 C36B_4 H36D_4 108.9 . . ?
C37B_4 C36B_4 H36D_4 108.9 . . ?
H36C_4 C36B_4 H36D_4 107.7 . . ?
C36B_4 C37B_4 C38B_4 110.7(10) . . ?
C36B_4 C37B_4 H37C_4 109.5 . . ?
C38B_4 C37B_4 H37C_4 109.5 . . ?
C36B_4 C37B_4 H37D_4 109.5 . . ?
C38B_4 C37B_4 H37D_4 109.5 . . ?
H37C_4 C37B_4 H37D_4 108.1 . . ?
C37B_4 C38B_4 H38D_4 109.5 . . ?
C37B_4 C38B_4 H38E_4 109.5 . . ?
H38D_4 C38B_4 H38E_4 109.5 . . ?
C37B_4 C38B_4 H38F_4 109.5 . . ?
H38D_4 C38B_4 H38F_4 109.5 . . ?
H38E_4 C38B_4 H38F_4 109.5 . . ?
O7B_4 C39B_4 C40B_4 111.8(6) . . ?
O7B_4 C39B_4 H39C_4 109.3 . . ?
C40B_4 C39B_4 H39C_4 109.3 . . ?
O7B_4 C39B_4 H39D_4 109.3 . . ?
C40B_4 C39B_4 H39D_4 109.3 . . ?
H39C_4 C39B_4 H39D_4 107.9 . . ?
C39B_4 C40B_4 C41B_4 112.0(8) . . ?
C39B_4 C40B_4 H40C_4 109.2 . . ?
C41B_4 C40B_4 H40C_4 109.2 . . ?
C39B_4 C40B_4 H40D_4 109.2 . . ?
C41B_4 C40B_4 H40D_4 109.2 . . ?
H40C_4 C40B_4 H40D_4 107.9 . . ?
C40B_4 C41B_4 C42B_4 112.8(9) . . ?
C40B_4 C41B_4 H41C_4 109.0 . . ?
C42B_4 C41B_4 H41C_4 109.0 . . ?
C40B_4 C41B_4 H41D_4 109.0 . . ?
C42B_4 C41B_4 H41D_4 109.0 . . ?
H41C_4 C41B_4 H41D_4 107.8 . . ?
C41B_4 C42B_4 H42D_4 109.5 . . ?
C41B_4 C42B_4 H42E_4 109.5 . . ?
H42D_4 C42B_4 H42E_4 109.5 . . ?
C41B_4 C42B_4 H42F_4 109.5 . . ?
H42D_4 C42B_4 H42F_4 109.5 . . ?
H42E_4 C42B_4 H42F_4 109.5 . . ?
C11A_4 O1A_4 Te1A_4 123.1(5) . . ?
C12A_4 O2A_4 C19A_4 112.0(7) . . ?
C13A_4 O3A_4 C23A_4 116.6(8) . . ?
C16A_4 O4A_4 C27A_4 116.2(8) . . ?
C17A_4 O5A_4 C31A_4 116.5(8) . . ?
C8A_4 O6A_4 C35A_4 123.6(7) . . ?
C9A_4 O7A_4 C39A_4 118.5(6) . . ?
C11B_4 O1B_4 Te1B_4 122.2(4) . . ?
C12B_4 O2B_4 C19B_4 116.9(6) . . ?
C13B_4 O3B_4 C23B_4 121.9(6) . . ?
C16B_4 O4B_4 C27B_4 119.3(9) . . ?
C17B_4 O5B_4 C31B_4 112.1(7) . . ?
C8B_4 O6B_4 C35B_4 123.9(7) . . ?
C9B_4 O7B_4 C39B_4 120.6(7) . . ?
C18A_4 S1A_4 C7A_4 93.0(4) . . ?
C15A_4 S2A_4 C14A_4 92.8(4) . . ?
C18B_4 S1B_4 C7B_4 92.4(4) . . ?
C15B_4 S2B_4 C14B_4 92.7(4) . . ?
O1AB_4 Te1A_4 O1A_4 82.6(2) . . ?
O1AB_4 Te1A_4 O2AB_4 77.0(2) . . ?
O1A_4 Te1A_4 O2AB_4 157.0(2) . . ?
O1AB_4 Te1A_4 C10A_4 103.1(3) . . ?
O1A_4 Te1A_4 C10A_4 87.2(3) . . ?
O2AB_4 Te1A_4 C10A_4 87.3(3) . . ?
O1AB_4 Te1A_4 Te1B_4 40.38(15) . . ?
O1A_4 Te1A_4 Te1B_4 122.17(16) . . ?
O2AB_4 Te1A_4 Te1B_4 36.57(15) . . ?
C10A_4 Te1A_4 Te1B_4 96.1(2) . . ?
O2AB_4 Te1B_4 O1AB_4 76.9(2) . . ?
O2AB_4 Te1B_4 O1B_4 82.5(2) . . ?
O1AB_4 Te1B_4 O1B_4 155.7(2) . . ?
O2AB_4 Te1B_4 C10B_4 105.8(3) . . ?
O1AB_4 Te1B_4 C10B_4 86.3(3) . . ?
O1B_4 Te1B_4 C10B_4 87.1(2) . . ?
O2AB_4 Te1B_4 Te1A_4 40.38(15) . . ?
O1AB_4 Te1B_4 Te1A_4 36.56(15) . . ?
O1B_4 Te1B_4 Te1A_4 121.76(15) . . ?
C10B_4 Te1B_4 Te1A_4 97.0(2) . . ?
Te1A_4 O1AB_4 Te1B_4 103.1(2) . . ?
Te1B_4 O2AB_4 Te1A_4 103.0(2) . . ?
C18A_5 C1A_5 C6A_5 122.4(7) . . ?
C18A_5 C1A_5 C2A_5 117.9(7) . . ?
C6A_5 C1A_5 C2A_5 119.7(6) . . ?
C7A_5 C2A_5 C3A_5 126.0(6) . . ?
C7A_5 C2A_5 C1A_5 112.2(6) . . ?
C3A_5 C2A_5 C1A_5 121.7(6) . . ?
C10A_5 C3A_5 C2A_5 114.3(6) . . ?
C10A_5 C3A_5 C4A_5 127.1(6) . . ?
C2A_5 C3A_5 C4A_5 118.6(6) . . ?
C11A_5 C4A_5 C5A_5 116.1(6) . . ?
C11A_5 C4A_5 C3A_5 125.7(6) . . ?
C5A_5 C4A_5 C3A_5 118.1(6) . . ?
C14A_5 C5A_5 C4A_5 125.9(7) . . ?
C14A_5 C5A_5 C6A_5 112.8(6) . . ?
C4A_5 C5A_5 C6A_5 120.9(6) . . ?
C1A_5 C6A_5 C15A_5 122.4(7) . . ?
C1A_5 C6A_5 C5A_5 120.7(6) . . ?
C15A_5 C6A_5 C5A_5 116.7(7) . . ?
C8A_5 C7A_5 C2A_5 117.9(7) . . ?
C8A_5 C7A_5 S1A_5 132.9(6) . . ?
C2A_5 C7A_5 S1A_5 109.1(5) . . ?
O6A_5 C8A_5 C7A_5 125.8(7) . . ?
O6A_5 C8A_5 C9A_5 115.6(7) . . ?
C7A_5 C8A_5 C9A_5 118.5(7) . . ?
O7A_5 C9A_5 C10A_5 115.8(6) . . ?
O7A_5 C9A_5 C8A_5 123.1(6) . . ?
C10A_5 C9A_5 C8A_5 120.8(7) . . ?
C3A_5 C10A_5 C9A_5 122.0(6) . . ?
C3A_5 C10A_5 Te1A_5 118.2(5) . . ?
C9A_5 C10A_5 Te1A_5 119.6(5) . . ?
O1A_5 C11A_5 C4A_5 121.5(6) . . ?
O1A_5 C11A_5 C12A_5 119.5(6) . . ?
C4A_5 C11A_5 C12A_5 118.9(7) . . ?
O2A_5 C12A_5 C13A_5 118.4(7) . . ?
O2A_5 C12A_5 C11A_5 118.3(7) . . ?
C13A_5 C12A_5 C11A_5 123.2(7) . . ?
O3A_5 C13A_5 C14A_5 123.3(7) . . ?
O3A_5 C13A_5 C12A_5 118.2(7) . . ?
C14A_5 C13A_5 C12A_5 118.5(7) . . ?
C13A_5 C14A_5 C5A_5 117.0(7) . . ?
C13A_5 C14A_5 S2A_5 133.1(6) . . ?
C5A_5 C14A_5 S2A_5 109.8(5) . . ?
C6A_5 C15A_5 C16A_5 116.3(7) . . ?
C6A_5 C15A_5 S2A_5 108.4(6) . . ?
C16A_5 C15A_5 S2A_5 135.2(6) . . ?
C15A_5 C16A_5 O4A_5 118.3(8) . . ?
C15A_5 C16A_5 C17A_5 121.4(8) . . ?
O4A_5 C16A_5 C17A_5 120.2(8) . . ?
O5A_5 C17A_5 C18A_5 118.5(8) . . ?
O5A_5 C17A_5 C16A_5 120.8(8) . . ?
C18A_5 C17A_5 C16A_5 120.7(8) . . ?
C1A_5 C18A_5 C17A_5 116.9(7) . . ?
C1A_5 C18A_5 S1A_5 108.1(6) . . ?
C17A_5 C18A_5 S1A_5 135.0(6) . . ?
O2A_5 C19A_5 C20A_5 108.0(7) . . ?
O2A_5 C19A_5 H19A_5 110.1 . . ?
C20A_5 C19A_5 H19A_5 110.1 . . ?
O2A_5 C19A_5 H19B_5 110.1 . . ?
C20A_5 C19A_5 H19B_5 110.1 . . ?
H19A_5 C19A_5 H19B_5 108.4 . . ?
C21A_5 C20A_5 C19A_5 114.4(7) . . ?
C21A_5 C20A_5 H20A_5 108.7 . . ?
C19A_5 C20A_5 H20A_5 108.7 . . ?
C21A_5 C20A_5 H20B_5 108.7 . . ?
C19A_5 C20A_5 H20B_5 108.7 . . ?
H20A_5 C20A_5 H20B_5 107.6 . . ?
C20A_5 C21A_5 C22A_5 112.4(8) . . ?
C20A_5 C21A_5 H21A_5 109.1 . . ?
C22A_5 C21A_5 H21A_5 109.1 . . ?
C20A_5 C21A_5 H21B_5 109.1 . . ?
C22A_5 C21A_5 H21B_5 109.1 . . ?
H21A_5 C21A_5 H21B_5 107.9 . . ?
C21A_5 C22A_5 H22A_5 109.5 . . ?
C21A_5 C22A_5 H22B_5 109.5 . . ?
H22A_5 C22A_5 H22B_5 109.5 . . ?
C21A_5 C22A_5 H22C_5 109.5 . . ?
H22A_5 C22A_5 H22C_5 109.5 . . ?
H22B_5 C22A_5 H22C_5 109.5 . . ?
O3A_5 C23A_5 C24A_5 111.4(8) . . ?
O3A_5 C23A_5 H23A_5 109.4 . . ?
C24A_5 C23A_5 H23A_5 109.4 . . ?
O3A_5 C23A_5 H23B_5 109.4 . . ?
C24A_5 C23A_5 H23B_5 109.4 . . ?
H23A_5 C23A_5 H23B_5 108.0 . . ?
C25A_5 C24A_5 C23A_5 108.5(10) . . ?
C25A_5 C24A_5 H24A_5 110.0 . . ?
C23A_5 C24A_5 H24A_5 110.0 . . ?
C25A_5 C24A_5 H24B_5 110.0 . . ?
C23A_5 C24A_5 H24B_5 110.0 . . ?
H24A_5 C24A_5 H24B_5 108.4 . . ?
C24A_5 C25A_5 C26A_5 111.0(11) . . ?
C24A_5 C25A_5 H25A_5 109.4 . . ?
C26A_5 C25A_5 H25A_5 109.4 . . ?
C24A_5 C25A_5 H25B_5 109.4 . . ?
C26A_5 C25A_5 H25B_5 109.4 . . ?
H25A_5 C25A_5 H25B_5 108.0 . . ?
C25A_5 C26A_5 H26A_5 109.5 . . ?
C25A_5 C26A_5 H26B_5 109.5 . . ?
H26A_5 C26A_5 H26B_5 109.5 . . ?
C25A_5 C26A_5 H26C_5 109.5 . . ?
H26A_5 C26A_5 H26C_5 109.5 . . ?
H26B_5 C26A_5 H26C_5 109.5 . . ?
O4A_5 C27A_5 C28A_5 112.3(8) . . ?
O4A_5 C27A_5 H27A_5 109.1 . . ?
C28A_5 C27A_5 H27A_5 109.1 . . ?
O4A_5 C27A_5 H27B_5 109.1 . . ?
C28A_5 C27A_5 H27B_5 109.1 . . ?
H27A_5 C27A_5 H27B_5 107.9 . . ?
C27A_5 C28A_5 C29A_5 117.8(11) . . ?
C27A_5 C28A_5 H28A_5 107.9 . . ?
C29A_5 C28A_5 H28A_5 107.9 . . ?
C27A_5 C28A_5 H28B_5 107.9 . . ?
C29A_5 C28A_5 H28B_5 107.9 . . ?
H28A_5 C28A_5 H28B_5 107.2 . . ?
C28A_5 C29A_5 C30A_5 117.1(13) . . ?
C28A_5 C29A_5 H29A_5 108.0 . . ?
C30A_5 C29A_5 H29A_5 108.0 . . ?
C28A_5 C29A_5 H29B_5 108.0 . . ?
C30A_5 C29A_5 H29B_5 108.0 . . ?
H29A_5 C29A_5 H29B_5 107.3 . . ?
C29A_5 C30A_5 H30A_5 109.5 . . ?
C29A_5 C30A_5 H30B_5 109.5 . . ?
H30A_5 C30A_5 H30B_5 109.5 . . ?
C29A_5 C30A_5 H30C_5 109.5 . . ?
H30A_5 C30A_5 H30C_5 109.5 . . ?
H30B_5 C30A_5 H30C_5 109.5 . . ?
O5A_5 C31A_5 C32A_5 110.2(8) . . ?
O5A_5 C31A_5 H31A_5 109.6 . . ?
C32A_5 C31A_5 H31A_5 109.6 . . ?
O5A_5 C31A_5 H31B_5 109.6 . . ?
C32A_5 C31A_5 H31B_5 109.6 . . ?
H31A_5 C31A_5 H31B_5 108.1 . . ?
C31A_5 C32A_5 C33A_5 117.1(10) . . ?
C31A_5 C32A_5 H32A_5 108.0 . . ?
C33A_5 C32A_5 H32A_5 108.0 . . ?
C31A_5 C32A_5 H32B_5 108.0 . . ?
C33A_5 C32A_5 H32B_5 108.0 . . ?
H32A_5 C32A_5 H32B_5 107.3 . . ?
C32A_5 C33A_5 C34A_5 116.7(12) . . ?
C32A_5 C33A_5 H33A_5 108.1 . . ?
C34A_5 C33A_5 H33A_5 108.1 . . ?
C32A_5 C33A_5 H33B_5 108.1 . . ?
C34A_5 C33A_5 H33B_5 108.1 . . ?
H33A_5 C33A_5 H33B_5 107.3 . . ?
C33A_5 C34A_5 H34A_5 109.5 . . ?
C33A_5 C34A_5 H34B_5 109.5 . . ?
H34A_5 C34A_5 H34B_5 109.5 . . ?
C33A_5 C34A_5 H34C_5 109.5 . . ?
H34A_5 C34A_5 H34C_5 109.5 . . ?
H34B_5 C34A_5 H34C_5 109.5 . . ?
O6A_5 C35A_5 C36A_5 114.0(6) . . ?
O6A_5 C35A_5 H35A_5 108.8 . . ?
C36A_5 C35A_5 H35A_5 108.8 . . ?
O6A_5 C35A_5 H35B_5 108.8 . . ?
C36A_5 C35A_5 H35B_5 108.8 . . ?
H35A_5 C35A_5 H35B_5 107.6 . . ?
C35A_5 C36A_5 C37A_5 112.8(7) . . ?
C35A_5 C36A_5 H36A_5 109.0 . . ?
C37A_5 C36A_5 H36A_5 109.0 . . ?
C35A_5 C36A_5 H36B_5 109.0 . . ?
C37A_5 C36A_5 H36B_5 109.0 . . ?
H36A_5 C36A_5 H36B_5 107.8 . . ?
C36A_5 C37A_5 C38A_5 110.8(9) . . ?
C36A_5 C37A_5 H37A_5 109.5 . . ?
C38A_5 C37A_5 H37A_5 109.5 . . ?
C36A_5 C37A_5 H37B_5 109.5 . . ?
C38A_5 C37A_5 H37B_5 109.5 . . ?
H37A_5 C37A_5 H37B_5 108.1 . . ?
C37A_5 C38A_5 H38A_5 109.5 . . ?
C37A_5 C38A_5 H38B_5 109.5 . . ?
H38A_5 C38A_5 H38B_5 109.5 . . ?
C37A_5 C38A_5 H38C_5 109.5 . . ?
H38A_5 C38A_5 H38C_5 109.5 . . ?
H38B_5 C38A_5 H38C_5 109.5 . . ?
O7A_5 C39A_5 C40A_5 110.9(5) . . ?
O7A_5 C39A_5 H39A_5 109.5 . . ?
C40A_5 C39A_5 H39A_5 109.5 . . ?
O7A_5 C39A_5 H39B_5 109.4 . . ?
C40A_5 C39A_5 H39B_5 109.4 . . ?
H39A_5 C39A_5 H39B_5 108.0 . . ?
C39A_5 C40A_5 C41A_5 114.4(6) . . ?
C39A_5 C40A_5 H40A_5 108.7 . . ?
C41A_5 C40A_5 H40A_5 108.7 . . ?
C39A_5 C40A_5 H40B_5 108.7 . . ?
C41A_5 C40A_5 H40B_5 108.7 . . ?
H40A_5 C40A_5 H40B_5 107.6 . . ?
C40A_5 C41A_5 C42A_5 114.7(7) . . ?
C40A_5 C41A_5 H41A_5 108.6 . . ?
C42A_5 C41A_5 H41A_5 108.6 . . ?
C40A_5 C41A_5 H41B_5 108.6 . . ?
C42A_5 C41A_5 H41B_5 108.6 . . ?
H41A_5 C41A_5 H41B_5 107.6 . . ?
C41A_5 C42A_5 H42A_5 109.5 . . ?
C41A_5 C42A_5 H42B_5 109.5 . . ?
H42A_5 C42A_5 H42B_5 109.5 . . ?
C41A_5 C42A_5 H42C_5 109.5 . . ?
H42A_5 C42A_5 H42C_5 109.5 . . ?
H42B_5 C42A_5 H42C_5 109.5 . . ?
C6B_5 C1B_5 C18B_5 122.5(7) . . ?
C6B_5 C1B_5 C2B_5 120.1(7) . . ?
C18B_5 C1B_5 C2B_5 117.2(7) . . ?
C7B_5 C2B_5 C3B_5 126.6(6) . . ?
C7B_5 C2B_5 C1B_5 112.9(6) . . ?
C3B_5 C2B_5 C1B_5 120.4(6) . . ?
C10B_5 C3B_5 C2B_5 114.1(6) . . ?
C10B_5 C3B_5 C4B_5 125.9(6) . . ?
C2B_5 C3B_5 C4B_5 120.0(6) . . ?
C11B_5 C4B_5 C5B_5 116.3(6) . . ?
C11B_5 C4B_5 C3B_5 126.3(6) . . ?
C5B_5 C4B_5 C3B_5 116.8(6) . . ?
C14B_5 C5B_5 C4B_5 125.3(7) . . ?
C14B_5 C5B_5 C6B_5 112.2(6) . . ?
C4B_5 C5B_5 C6B_5 121.9(6) . . ?
C1B_5 C6B_5 C15B_5 122.2(7) . . ?
C1B_5 C6B_5 C5B_5 120.6(6) . . ?
C15B_5 C6B_5 C5B_5 116.8(7) . . ?
C2B_5 C7B_5 C8B_5 117.9(7) . . ?
C2B_5 C7B_5 S1B_5 108.8(5) . . ?
C8B_5 C7B_5 S1B_5 133.0(6) . . ?
O6B_5 C8B_5 C7B_5 127.0(7) . . ?
O6B_5 C8B_5 C9B_5 116.4(6) . . ?
C7B_5 C8B_5 C9B_5 116.6(6) . . ?
O7B_5 C9B_5 C10B_5 114.9(6) . . ?
O7B_5 C9B_5 C8B_5 122.1(6) . . ?
C10B_5 C9B_5 C8B_5 122.7(6) . . ?
C3B_5 C10B_5 C9B_5 121.7(7) . . ?
C3B_5 C10B_5 Te1B_5 119.8(5) . . ?
C9B_5 C10B_5 Te1B_5 118.1(5) . . ?
C4B_5 C11B_5 O1B_5 120.8(6) . . ?
C4B_5 C11B_5 C12B_5 120.2(7) . . ?
O1B_5 C11B_5 C12B_5 118.8(7) . . ?
O2B_5 C12B_5 C11B_5 118.3(7) . . ?
O2B_5 C12B_5 C13B_5 119.6(7) . . ?
C11B_5 C12B_5 C13B_5 122.0(7) . . ?
O3B_5 C13B_5 C14B_5 125.9(7) . . ?
O3B_5 C13B_5 C12B_5 115.7(7) . . ?
C14B_5 C13B_5 C12B_5 118.2(7) . . ?
C13B_5 C14B_5 C5B_5 117.7(7) . . ?
C13B_5 C14B_5 S2B_5 132.0(6) . . ?
C5B_5 C14B_5 S2B_5 110.1(6) . . ?
C16B_5 C15B_5 C6B_5 116.6(7) . . ?
C16B_5 C15B_5 S2B_5 134.4(6) . . ?
C6B_5 C15B_5 S2B_5 108.9(6) . . ?
O4B_5 C16B_5 C15B_5 120.1(8) . . ?
O4B_5 C16B_5 C17B_5 118.0(8) . . ?
C15B_5 C16B_5 C17B_5 121.8(7) . . ?
O5B_5 C17B_5 C18B_5 124.5(8) . . ?
O5B_5 C17B_5 C16B_5 115.9(7) . . ?
C18B_5 C17B_5 C16B_5 119.3(8) . . ?
C1B_5 C18B_5 C17B_5 117.6(7) . . ?
C1B_5 C18B_5 S1B_5 108.0(5) . . ?
C17B_5 C18B_5 S1B_5 134.4(7) . . ?
O2B_5 C19B_5 C20B_5 110.7(8) . . ?
O2B_5 C19B_5 H19C_5 109.5 . . ?
C20B_5 C19B_5 H19C_5 109.5 . . ?
O2B_5 C19B_5 H19D_5 109.5 . . ?
C20B_5 C19B_5 H19D_5 109.5 . . ?
H19C_5 C19B_5 H19D_5 108.1 . . ?
C19B_5 C20B_5 C21B_5 109.9(10) . . ?
C19B_5 C20B_5 H20C_5 109.7 . . ?
C21B_5 C20B_5 H20C_5 109.7 . . ?
C19B_5 C20B_5 H20D_5 109.7 . . ?
C21B_5 C20B_5 H20D_5 109.7 . . ?
H20C_5 C20B_5 H20D_5 108.2 . . ?
C20B_5 C21B_5 C22B_5 101.2(7) . . ?
C20B_5 C21B_5 H21C_5 111.5 . . ?
C22B_5 C21B_5 H21C_5 111.5 . . ?
C20B_5 C21B_5 H21D_5 111.5 . . ?
C22B_5 C21B_5 H21D_5 111.5 . . ?
H21C_5 C21B_5 H21D_5 109.3 . . ?
C21B_5 C22B_5 H22D_5 109.5 . . ?
C21B_5 C22B_5 H22E_5 109.5 . . ?
H22D_5 C22B_5 H22E_5 109.5 . . ?
C21B_5 C22B_5 H22F_5 109.5 . . ?
H22D_5 C22B_5 H22F_5 109.5 . . ?
H22E_5 C22B_5 H22F_5 109.5 . . ?
O3B_5 C23B_5 C24B_5 111.6(7) . . ?
O3B_5 C23B_5 H23C_5 109.3 . . ?
C24B_5 C23B_5 H23C_5 109.3 . . ?
O3B_5 C23B_5 H23D_5 109.3 . . ?
C24B_5 C23B_5 H23D_5 109.3 . . ?
H23C_5 C23B_5 H23D_5 108.0 . . ?
C23B_5 C24B_5 C25B_5 114.6(9) . . ?
C23B_5 C24B_5 H24C_5 108.6 . . ?
C25B_5 C24B_5 H24C_5 108.6 . . ?
C23B_5 C24B_5 H24D_5 108.6 . . ?
C25B_5 C24B_5 H24D_5 108.6 . . ?
H24C_5 C24B_5 H24D_5 107.6 . . ?
C24B_5 C25B_5 C26B_5 112.3(9) . . ?
C24B_5 C25B_5 H25C_5 109.1 . . ?
C26B_5 C25B_5 H25C_5 109.1 . . ?
C24B_5 C25B_5 H25D_5 109.1 . . ?
C26B_5 C25B_5 H25D_5 109.1 . . ?
H25C_5 C25B_5 H25D_5 107.9 . . ?
C25B_5 C26B_5 H26D_5 109.5 . . ?
C25B_5 C26B_5 H26E_5 109.5 . . ?
H26D_5 C26B_5 H26E_5 109.5 . . ?
C25B_5 C26B_5 H26F_5 109.5 . . ?
H26D_5 C26B_5 H26F_5 109.5 . . ?
H26E_5 C26B_5 H26F_5 109.5 . . ?
O4B_5 C27B_5 C28B_5 109.7(7) . . ?
O4B_5 C27B_5 H27C_5 109.7 . . ?
C28B_5 C27B_5 H27C_5 109.7 . . ?
O4B_5 C27B_5 H27D_5 109.7 . . ?
C28B_5 C27B_5 H27D_5 109.7 . . ?
H27C_5 C27B_5 H27D_5 108.2 . . ?
C27B_5 C28B_5 C29B_5 115.2(8) . . ?
C27B_5 C28B_5 H28C_5 108.5 . . ?
C29B_5 C28B_5 H28C_5 108.5 . . ?
C27B_5 C28B_5 H28D_5 108.5 . . ?
C29B_5 C28B_5 H28D_5 108.5 . . ?
H28C_5 C28B_5 H28D_5 107.5 . . ?
C28B_5 C29B_5 C30B_5 113.0(9) . . ?
C28B_5 C29B_5 H29C_5 109.0 . . ?
C30B_5 C29B_5 H29C_5 109.0 . . ?
C28B_5 C29B_5 H29D_5 109.0 . . ?
C30B_5 C29B_5 H29D_5 109.0 . . ?
H29C_5 C29B_5 H29D_5 107.8 . . ?
C29B_5 C30B_5 H30D_5 109.5 . . ?
C29B_5 C30B_5 H30E_5 109.5 . . ?
H30D_5 C30B_5 H30E_5 109.5 . . ?
C29B_5 C30B_5 H30F_5 109.5 . . ?
H30D_5 C30B_5 H30F_5 109.5 . . ?
H30E_5 C30B_5 H30F_5 109.5 . . ?
O5B_5 C31B_5 C32B_5 113.8(9) . . ?
O5B_5 C31B_5 H31C_5 108.8 . . ?
C32B_5 C31B_5 H31C_5 108.8 . . ?
O5B_5 C31B_5 H31D_5 108.8 . . ?
C32B_5 C31B_5 H31D_5 108.8 . . ?
H31C_5 C31B_5 H31D_5 107.7 . . ?
C31B_5 C32B_5 C33B_5 108.8(9) . . ?
C31B_5 C32B_5 H32C_5 109.9 . . ?
C33B_5 C32B_5 H32C_5 109.9 . . ?
C31B_5 C32B_5 H32D_5 109.9 . . ?
C33B_5 C32B_5 H32D_5 109.9 . . ?
H32C_5 C32B_5 H32D_5 108.3 . . ?
C32B_5 C33B_5 C34B_5 107.6(12) . . ?
C32B_5 C33B_5 H33C_5 110.2 . . ?
C34B_5 C33B_5 H33C_5 110.2 . . ?
C32B_5 C33B_5 H33D_5 110.2 . . ?
C34B_5 C33B_5 H33D_5 110.2 . . ?
H33C_5 C33B_5 H33D_5 108.5 . . ?
C33B_5 C34B_5 H34D_5 109.5 . . ?
C33B_5 C34B_5 H34E_5 109.5 . . ?
H34D_5 C34B_5 H34E_5 109.5 . . ?
C33B_5 C34B_5 H34F_5 109.5 . . ?
H34D_5 C34B_5 H34F_5 109.5 . . ?
H34E_5 C34B_5 H34F_5 109.5 . . ?
O6B_5 C35B_5 C36B_5 115.1(6) . . ?
O6B_5 C35B_5 H35C_5 108.5 . . ?
C36B_5 C35B_5 H35C_5 108.5 . . ?
O6B_5 C35B_5 H35D_5 108.5 . . ?
C36B_5 C35B_5 H35D_5 108.5 . . ?
H35C_5 C35B_5 H35D_5 107.5 . . ?
C35B_5 C36B_5 C37B_5 112.3(6) . . ?
C35B_5 C36B_5 H36C_5 109.1 . . ?
C37B_5 C36B_5 H36C_5 109.1 . . ?
C35B_5 C36B_5 H36D_5 109.1 . . ?
C37B_5 C36B_5 H36D_5 109.1 . . ?
H36C_5 C36B_5 H36D_5 107.9 . . ?
C36B_5 C37B_5 C38B_5 115.0(8) . . ?
C36B_5 C37B_5 H37C_5 108.5 . . ?
C38B_5 C37B_5 H37C_5 108.5 . . ?
C36B_5 C37B_5 H37D_5 108.5 . . ?
C38B_5 C37B_5 H37D_5 108.5 . . ?
H37C_5 C37B_5 H37D_5 107.5 . . ?
C37B_5 C38B_5 H38D_5 109.5 . . ?
C37B_5 C38B_5 H38E_5 109.5 . . ?
H38D_5 C38B_5 H38E_5 109.5 . . ?
C37B_5 C38B_5 H38F_5 109.5 . . ?
H38D_5 C38B_5 H38F_5 109.5 . . ?
H38E_5 C38B_5 H38F_5 109.5 . . ?
O7B_5 C39B_5 C40B_5 108.9(6) . . ?
O7B_5 C39B_5 H39C_5 109.9 . . ?
C40B_5 C39B_5 H39C_5 109.9 . . ?
O7B_5 C39B_5 H39D_5 109.9 . . ?
C40B_5 C39B_5 H39D_5 109.9 . . ?
H39C_5 C39B_5 H39D_5 108.3 . . ?
C39B_5 C40B_5 C41B_5 117.5(7) . . ?
C39B_5 C40B_5 H40C_5 107.9 . . ?
C41B_5 C40B_5 H40C_5 107.9 . . ?
C39B_5 C40B_5 H40D_5 107.9 . . ?
C41B_5 C40B_5 H40D_5 107.9 . . ?
H40C_5 C40B_5 H40D_5 107.2 . . ?
C40B_5 C41B_5 C42B_5 113.2(8) . . ?
C40B_5 C41B_5 H41C_5 108.9 . . ?
C42B_5 C41B_5 H41C_5 108.9 . . ?
C40B_5 C41B_5 H41D_5 108.9 . . ?
C42B_5 C41B_5 H41D_5 108.9 . . ?
H41C_5 C41B_5 H41D_5 107.8 . . ?
C41B_5 C42B_5 H42D_5 109.5 . . ?
C41B_5 C42B_5 H42E_5 109.5 . . ?
H42D_5 C42B_5 H42E_5 109.5 . . ?
C41B_5 C42B_5 H42F_5 109.5 . . ?
H42D_5 C42B_5 H42F_5 109.5 . . ?
H42E_5 C42B_5 H42F_5 109.5 . . ?
C11A_5 O1A_5 Te1A_5 120.7(4) . . ?
C12A_5 O2A_5 C19A_5 118.3(7) . . ?
C13A_5 O3A_5 C23A_5 113.0(7) . . ?
C16A_5 O4A_5 C27A_5 115.8(8) . . ?
C17A_5 O5A_5 C31A_5 116.0(7) . . ?
C8A_5 O6A_5 C35A_5 123.5(6) . . ?
C9A_5 O7A_5 C39A_5 119.5(6) . . ?
C11B_5 O1B_5 Te1B_5 121.3(4) . . ?
C12B_5 O2B_5 C19B_5 113.6(7) . . ?
C13B_5 O3B_5 C23B_5 120.2(7) . . ?
C16B_5 O4B_5 C27B_5 113.8(7) . . ?
C17B_5 O5B_5 C31B_5 117.5(8) . . ?
C8B_5 O6B_5 C35B_5 121.3(6) . . ?
C9B_5 O7B_5 C39B_5 123.3(6) . . ?
C18A_5 S1A_5 C7A_5 92.7(3) . . ?
C15A_5 S2A_5 C14A_5 92.3(4) . . ?
C18B_5 S1B_5 C7B_5 93.2(3) . . ?
C15B_5 S2B_5 C14B_5 91.9(3) . . ?
O1AB_5 Te1A_5 O1A_5 82.1(2) . . ?
O1AB_5 Te1A_5 O2AB_5 76.6(2) . . ?
O1A_5 Te1A_5 O2AB_5 156.9(2) . . ?
O1AB_5 Te1A_5 C10A_5 104.0(2) . . ?
O1A_5 Te1A_5 C10A_5 88.6(2) . . ?
O2AB_5 Te1A_5 C10A_5 88.0(2) . . ?
O1AB_5 Te1A_5 Te1B_5 39.92(14) . . ?
O1A_5 Te1A_5 Te1B_5 121.64(14) . . ?
O2AB_5 Te1A_5 Te1B_5 36.69(14) . . ?
C10A_5 Te1A_5 Te1B_5 97.93(19) . . ?
O2AB_5 Te1B_5 O1AB_5 76.6(2) . . ?
O2AB_5 Te1B_5 O1B_5 83.2(2) . . ?
O1AB_5 Te1B_5 O1B_5 157.6(2) . . ?
O2AB_5 Te1B_5 C10B_5 102.8(3) . . ?
O1AB_5 Te1B_5 C10B_5 88.2(2) . . ?
O1B_5 Te1B_5 C10B_5 86.8(2) . . ?
O2AB_5 Te1B_5 Te1A_5 40.44(15) . . ?
O1AB_5 Te1B_5 Te1A_5 36.19(14) . . ?
O1B_5 Te1B_5 Te1A_5 123.12(14) . . ?
C10B_5 Te1B_5 Te1A_5 97.2(2) . . ?
Te1A_5 O1AB_5 Te1B_5 103.9(2) . . ?
Te1B_5 O2AB_5 Te1A_5 102.9(2) . . ?
C6A_6 C1A_6 C18A_6 122.8(10) . . ?
C6A_6 C1A_6 C2A_6 119.3(9) . . ?
C18A_6 C1A_6 C2A_6 117.5(10) . . ?
C3A_6 C2A_6 C7A_6 124.7(9) . . ?
C3A_6 C2A_6 C1A_6 123.0(9) . . ?
C7A_6 C2A_6 C1A_6 111.8(8) . . ?
C2A_6 C3A_6 C10A_6 115.5(9) . . ?
C2A_6 C3A_6 C4A_6 117.5(9) . . ?
C10A_6 C3A_6 C4A_6 127.0(8) . . ?
C11A_6 C4A_6 C5A_6 117.5(9) . . ?
C11A_6 C4A_6 C3A_6 124.3(8) . . ?
C5A_6 C4A_6 C3A_6 117.3(8) . . ?
C14A_6 C5A_6 C4A_6 125.6(9) . . ?
C14A_6 C5A_6 C6A_6 110.5(9) . . ?
C4A_6 C5A_6 C6A_6 122.8(9) . . ?
C1A_6 C6A_6 C15A_6 121.2(10) . . ?
C1A_6 C6A_6 C5A_6 119.8(9) . . ?
C15A_6 C6A_6 C5A_6 118.0(10) . . ?
C8A_6 C7A_6 C2A_6 118.1(9) . . ?
C8A_6 C7A_6 S1A_6 130.6(9) . . ?
C2A_6 C7A_6 S1A_6 110.9(8) . . ?
O6A_6 C8A_6 C7A_6 124.7(10) . . ?
O6A_6 C8A_6 C9A_6 117.2(10) . . ?
C7A_6 C8A_6 C9A_6 118.1(10) . . ?
C10A_6 C9A_6 O7A_6 114.0(9) . . ?
C10A_6 C9A_6 C8A_6 122.0(10) . . ?
O7A_6 C9A_6 C8A_6 123.1(10) . . ?
C9A_6 C10A_6 C3A_6 120.7(9) . . ?
C9A_6 C10A_6 Te1A_6 119.6(7) . . ?
C3A_6 C10A_6 Te1A_6 119.7(7) . . ?
O1A_6 C11A_6 C4A_6 121.8(9) . . ?
O1A_6 C11A_6 C12A_6 119.9(8) . . ?
C4A_6 C11A_6 C12A_6 118.1(9) . . ?
O2A_6 C12A_6 C13A_6 120.0(9) . . ?
O2A_6 C12A_6 C11A_6 117.2(9) . . ?
C13A_6 C12A_6 C11A_6 122.8(10) . . ?
C14A_6 C13A_6 C12A_6 120.1(10) . . ?
C14A_6 C13A_6 O3A_6 123.8(9) . . ?
C12A_6 C13A_6 O3A_6 116.1(10) . . ?
C13A_6 C14A_6 C5A_6 115.8(9) . . ?
C13A_6 C14A_6 S2A_6 131.6(8) . . ?
C5A_6 C14A_6 S2A_6 111.6(7) . . ?
C16A_6 C15A_6 C6A_6 117.5(11) . . ?
C16A_6 C15A_6 S2A_6 133.9(10) . . ?
C6A_6 C15A_6 S2A_6 108.3(8) . . ?
C15A_6 C16A_6 O4A_6 118.0(12) . . ?
C15A_6 C16A_6 C17A_6 122.3(12) . . ?
O4A_6 C16A_6 C17A_6 119.2(11) . . ?
O5A_6 C17A_6 C16A_6 111.9(11) . . ?
O5A_6 C17A_6 C18A_6 129.2(12) . . ?
C16A_6 C17A_6 C18A_6 118.9(11) . . ?
C1A_6 C18A_6 C17A_6 117.2(11) . . ?
C1A_6 C18A_6 S1A_6 107.0(8) . . ?
C17A_6 C18A_6 S1A_6 135.7(9) . . ?
O2A_6 C19A_6 C20A_6 114.0(8) . . ?
O2A_6 C19A_6 H19A_6 108.8 . . ?
C20A_6 C19A_6 H19A_6 108.8 . . ?
O2A_6 C19A_6 H19B_6 108.8 . . ?
C20A_6 C19A_6 H19B_6 108.8 . . ?
H19A_6 C19A_6 H19B_6 107.6 . . ?
C19A_6 C20A_6 C21A_6 115.6(8) . . ?
C19A_6 C20A_6 H20A_6 108.4 . . ?
C21A_6 C20A_6 H20A_6 108.4 . . ?
C19A_6 C20A_6 H20B_6 108.4 . . ?
C21A_6 C20A_6 H20B_6 108.4 . . ?
H20A_6 C20A_6 H20B_6 107.4 . . ?
C20A_6 C21A_6 C22A_6 113.2(8) . . ?
C20A_6 C21A_6 H21A_6 108.9 . . ?
C22A_6 C21A_6 H21A_6 108.9 . . ?
C20A_6 C21A_6 H21B_6 108.9 . . ?
C22A_6 C21A_6 H21B_6 108.9 . . ?
H21A_6 C21A_6 H21B_6 107.8 . . ?
C21A_6 C22A_6 H22A_6 109.5 . . ?
C21A_6 C22A_6 H22B_6 109.5 . . ?
H22A_6 C22A_6 H22B_6 109.5 . . ?
C21A_6 C22A_6 H22C_6 109.5 . . ?
H22A_6 C22A_6 H22C_6 109.5 . . ?
H22B_6 C22A_6 H22C_6 109.5 . . ?
O3A_6 C23A_6 C24A_6 111.9(8) . . ?
O3A_6 C23A_6 H23A_6 109.2 . . ?
C24A_6 C23A_6 H23A_6 109.2 . . ?
O3A_6 C23A_6 H23B_6 109.2 . . ?
C24A_6 C23A_6 H23B_6 109.2 . . ?
H23A_6 C23A_6 H23B_6 107.9 . . ?
C23A_6 C24A_6 C25A_6 115.1(10) . . ?
C23A_6 C24A_6 H24A_6 108.5 . . ?
C25A_6 C24A_6 H24A_6 108.5 . . ?
C23A_6 C24A_6 H24B_6 108.5 . . ?
C25A_6 C24A_6 H24B_6 108.5 . . ?
H24A_6 C24A_6 H24B_6 107.5 . . ?
C24A_6 C25A_6 C26A_6 113.4(12) . . ?
C24A_6 C25A_6 H25A_6 108.9 . . ?
C26A_6 C25A_6 H25A_6 108.9 . . ?
C24A_6 C25A_6 H25B_6 108.9 . . ?
C26A_6 C25A_6 H25B_6 108.9 . . ?
H25A_6 C25A_6 H25B_6 107.7 . . ?
C25A_6 C26A_6 H26A_6 109.5 . . ?
C25A_6 C26A_6 H26B_6 109.5 . . ?
H26A_6 C26A_6 H26B_6 109.5 . . ?
C25A_6 C26A_6 H26C_6 109.5 . . ?
H26A_6 C26A_6 H26C_6 109.5 . . ?
H26B_6 C26A_6 H26C_6 109.5 . . ?
O4A_6 C27A_6 C28A_6 111.9(9) . . ?
O4A_6 C27A_6 H27A_6 109.2 . . ?
C28A_6 C27A_6 H27A_6 109.2 . . ?
O4A_6 C27A_6 H27B_6 109.2 . . ?
C28A_6 C27A_6 H27B_6 109.2 . . ?
H27A_6 C27A_6 H27B_6 107.9 . . ?
C27A_6 C28A_6 C29A_6 114.3(12) . . ?
C27A_6 C28A_6 H28A_6 108.7 . . ?
C29A_6 C28A_6 H28A_6 108.7 . . ?
C27A_6 C28A_6 H28B_6 108.7 . . ?
C29A_6 C28A_6 H28B_6 108.7 . . ?
H28A_6 C28A_6 H28B_6 107.6 . . ?
C28A_6 C29A_6 C30A_6 112.5(12) . . ?
C28A_6 C29A_6 H29A_6 109.1 . . ?
C30A_6 C29A_6 H29A_6 109.1 . . ?
C28A_6 C29A_6 H29B_6 109.1 . . ?
C30A_6 C29A_6 H29B_6 109.1 . . ?
H29A_6 C29A_6 H29B_6 107.8 . . ?
C29A_6 C30A_6 H30A_6 109.5 . . ?
C29A_6 C30A_6 H30B_6 109.5 . . ?
H30A_6 C30A_6 H30B_6 109.5 . . ?
C29A_6 C30A_6 H30C_6 109.5 . . ?
H30A_6 C30A_6 H30C_6 109.5 . . ?
H30B_6 C30A_6 H30C_6 109.5 . . ?
O5A_6 C31A_6 C32A_6 114.2(8) . . ?
O5A_6 C31A_6 H31A_6 108.7 . . ?
C32A_6 C31A_6 H31A_6 108.7 . . ?
O5A_6 C31A_6 H31B_6 108.7 . . ?
C32A_6 C31A_6 H31B_6 108.7 . . ?
H31A_6 C31A_6 H31B_6 107.6 . . ?
C31A_6 C32A_6 C33A_6 112.1(10) . . ?
C31A_6 C32A_6 H32A_6 109.2 . . ?
C33A_6 C32A_6 H32A_6 109.2 . . ?
C31A_6 C32A_6 H32B_6 109.2 . . ?
C33A_6 C32A_6 H32B_6 109.2 . . ?
H32A_6 C32A_6 H32B_6 107.9 . . ?
C32A_6 C33A_6 C34A_6 113.4(12) . . ?
C32A_6 C33A_6 H33A_6 108.9 . . ?
C34A_6 C33A_6 H33A_6 108.9 . . ?
C32A_6 C33A_6 H33B_6 108.9 . . ?
C34A_6 C33A_6 H33B_6 108.9 . . ?
H33A_6 C33A_6 H33B_6 107.7 . . ?
C33A_6 C34A_6 H34A_6 109.5 . . ?
C33A_6 C34A_6 H34B_6 109.5 . . ?
H34A_6 C34A_6 H34B_6 109.5 . . ?
C33A_6 C34A_6 H34C_6 109.5 . . ?
H34A_6 C34A_6 H34C_6 109.5 . . ?
H34B_6 C34A_6 H34C_6 109.5 . . ?
O6A_6 C35A_6 C36A_6 114.2(8) . . ?
O6A_6 C35A_6 H35A_6 108.7 . . ?
C36A_6 C35A_6 H35A_6 108.7 . . ?
O6A_6 C35A_6 H35B_6 108.7 . . ?
C36A_6 C35A_6 H35B_6 108.7 . . ?
H35A_6 C35A_6 H35B_6 107.6 . . ?
C35A_6 C36A_6 C37A_6 126.3(12) . . ?
C35A_6 C36A_6 H36A_6 105.7 . . ?
C37A_6 C36A_6 H36A_6 105.7 . . ?
C35A_6 C36A_6 H36B_6 105.7 . . ?
C37A_6 C36A_6 H36B_6 105.7 . . ?
H36A_6 C36A_6 H36B_6 106.2 . . ?
C36A_6 C37A_6 C38A_6 117.5(14) . . ?
C36A_6 C37A_6 H37A_6 107.9 . . ?
C38A_6 C37A_6 H37A_6 107.9 . . ?
C36A_6 C37A_6 H37B_6 107.9 . . ?
C38A_6 C37A_6 H37B_6 107.9 . . ?
H37A_6 C37A_6 H37B_6 107.2 . . ?
C37A_6 C38A_6 H38A_6 109.5 . . ?
C37A_6 C38A_6 H38B_6 109.5 . . ?
H38A_6 C38A_6 H38B_6 109.5 . . ?
C37A_6 C38A_6 H38C_6 109.5 . . ?
H38A_6 C38A_6 H38C_6 109.5 . . ?
H38B_6 C38A_6 H38C_6 109.5 . . ?
O7A_6 C39A_6 C40A_6 111.5(8) . . ?
O7A_6 C39A_6 H39A_6 109.3 . . ?
C40A_6 C39A_6 H39A_6 109.3 . . ?
O7A_6 C39A_6 H39B_6 109.3 . . ?
C40A_6 C39A_6 H39B_6 109.3 . . ?
H39A_6 C39A_6 H39B_6 108.0 . . ?
C39A_6 C40A_6 C41A_6 114.9(10) . . ?
C39A_6 C40A_6 H40A_6 108.5 . . ?
C41A_6 C40A_6 H40A_6 108.5 . . ?
C39A_6 C40A_6 H40B_6 108.5 . . ?
C41A_6 C40A_6 H40B_6 108.5 . . ?
H40A_6 C40A_6 H40B_6 107.5 . . ?
C40A_6 C41A_6 C42A_6 113.8(11) . . ?
C40A_6 C41A_6 H41A_6 108.8 . . ?
C42A_6 C41A_6 H41A_6 108.8 . . ?
C40A_6 C41A_6 H41B_6 108.8 . . ?
C42A_6 C41A_6 H41B_6 108.8 . . ?
H41A_6 C41A_6 H41B_6 107.7 . . ?
C41A_6 C42A_6 H42A_6 109.5 . . ?
C41A_6 C42A_6 H42B_6 109.5 . . ?
H42A_6 C42A_6 H42B_6 109.5 . . ?
C41A_6 C42A_6 H42C_6 109.5 . . ?
H42A_6 C42A_6 H42C_6 109.5 . . ?
H42B_6 C42A_6 H42C_6 109.5 . . ?
C6B_6 C1B_6 C18B_6 122.7(9) . . ?
C6B_6 C1B_6 C2B_6 121.2(8) . . ?
C18B_6 C1B_6 C2B_6 115.9(8) . . ?
C1B_6 C2B_6 C7B_6 114.0(8) . . ?
C1B_6 C2B_6 C3B_6 120.4(8) . . ?
C7B_6 C2B_6 C3B_6 125.6(8) . . ?
C10B_6 C3B_6 C2B_6 114.7(7) . . ?
C10B_6 C3B_6 C4B_6 125.7(8) . . ?
C2B_6 C3B_6 C4B_6 119.2(8) . . ?
C11B_6 C4B_6 C5B_6 115.9(8) . . ?
C11B_6 C4B_6 C3B_6 126.9(8) . . ?
C5B_6 C4B_6 C3B_6 117.1(8) . . ?
C14B_6 C5B_6 C4B_6 125.3(8) . . ?
C14B_6 C5B_6 C6B_6 112.4(8) . . ?
C4B_6 C5B_6 C6B_6 122.1(8) . . ?
C1B_6 C6B_6 C15B_6 123.5(9) . . ?
C1B_6 C6B_6 C5B_6 119.3(8) . . ?
C15B_6 C6B_6 C5B_6 116.8(8) . . ?
C8B_6 C7B_6 C2B_6 118.0(8) . . ?
C8B_6 C7B_6 S1B_6 134.3(8) . . ?
C2B_6 C7B_6 S1B_6 107.7(7) . . ?
O6B_6 C8B_6 C7B_6 128.9(9) . . ?
O6B_6 C8B_6 C9B_6 113.1(8) . . ?
C7B_6 C8B_6 C9B_6 117.9(9) . . ?
O7B_6 C9B_6 C10B_6 116.6(9) . . ?
O7B_6 C9B_6 C8B_6 120.5(10) . . ?
C10B_6 C9B_6 C8B_6 122.2(9) . . ?
C9B_6 C10B_6 C3B_6 121.4(8) . . ?
C9B_6 C10B_6 Te1B_6 118.6(6) . . ?
C3B_6 C10B_6 Te1B_6 119.3(6) . . ?
O1B_6 C11B_6 C4B_6 121.8(8) . . ?
O1B_6 C11B_6 C12B_6 118.0(8) . . ?
C4B_6 C11B_6 C12B_6 120.0(8) . . ?
O2B_6 C12B_6 C11B_6 119.2(8) . . ?
O2B_6 C12B_6 C13B_6 118.1(8) . . ?
C11B_6 C12B_6 C13B_6 122.7(9) . . ?
O3B_6 C13B_6 C14B_6 125.0(9) . . ?
O3B_6 C13B_6 C12B_6 117.8(9) . . ?
C14B_6 C13B_6 C12B_6 117.1(9) . . ?
C5B_6 C14B_6 C13B_6 118.9(8) . . ?
C5B_6 C14B_6 S2B_6 110.3(7) . . ?
C13B_6 C14B_6 S2B_6 130.6(7) . . ?
C6B_6 C15B_6 C16B_6 116.6(10) . . ?
C6B_6 C15B_6 S2B_6 108.8(7) . . ?
C16B_6 C15B_6 S2B_6 134.5(9) . . ?
C15B_6 C16B_6 O4B_6 119.8(12) . . ?
C15B_6 C16B_6 C17B_6 119.7(11) . . ?
O4B_6 C16B_6 C17B_6 120.5(11) . . ?
C16B_6 C17B_6 C18B_6 123.6(11) . . ?
C16B_6 C17B_6 O5B_6 120.5(11) . . ?
C18B_6 C17B_6 O5B_6 113.6(12) . . ?
C1B_6 C18B_6 C17B_6 113.9(10) . . ?
C1B_6 C18B_6 S1B_6 109.4(7) . . ?
C17B_6 C18B_6 S1B_6 136.3(9) . . ?
O2B_6 C19B_6 C20B_6 109.3(8) . . ?
O2B_6 C19B_6 H19C_6 109.8 . . ?
C20B_6 C19B_6 H19C_6 109.8 . . ?
O2B_6 C19B_6 H19D_6 109.8 . . ?
C20B_6 C19B_6 H19D_6 109.8 . . ?
H19C_6 C19B_6 H19D_6 108.3 . . ?
C19B_6 C20B_6 C21B_6 115.1(10) . . ?
C19B_6 C20B_6 H20C_6 108.5 . . ?
C21B_6 C20B_6 H20C_6 108.5 . . ?
C19B_6 C20B_6 H20D_6 108.5 . . ?
C21B_6 C20B_6 H20D_6 108.5 . . ?
H20C_6 C20B_6 H20D_6 107.5 . . ?
C20B_6 C21B_6 C22B_6 113.0(11) . . ?
C20B_6 C21B_6 H21C_6 109.0 . . ?
C22B_6 C21B_6 H21C_6 109.0 . . ?
C20B_6 C21B_6 H21D_6 109.0 . . ?
C22B_6 C21B_6 H21D_6 109.0 . . ?
H21C_6 C21B_6 H21D_6 107.8 . . ?
C21B_6 C22B_6 H22D_6 109.5 . . ?
C21B_6 C22B_6 H22E_6 109.5 . . ?
H22D_6 C22B_6 H22E_6 109.5 . . ?
C21B_6 C22B_6 H22F_6 109.5 . . ?
H22D_6 C22B_6 H22F_6 109.5 . . ?
H22E_6 C22B_6 H22F_6 109.5 . . ?
O3B_6 C23B_6 C24B_6 111.1(8) . . ?
O3B_6 C23B_6 H23C_6 109.4 . . ?
C24B_6 C23B_6 H23C_6 109.4 . . ?
O3B_6 C23B_6 H23D_6 109.4 . . ?
C24B_6 C23B_6 H23D_6 109.4 . . ?
H23C_6 C23B_6 H23D_6 108.0 . . ?
C23B_6 C24B_6 C25B_6 111.2(11) . . ?
C23B_6 C24B_6 H24C_6 109.4 . . ?
C25B_6 C24B_6 H24C_6 109.4 . . ?
C23B_6 C24B_6 H24D_6 109.4 . . ?
C25B_6 C24B_6 H24D_6 109.4 . . ?
H24C_6 C24B_6 H24D_6 108.0 . . ?
C24B_6 C25B_6 C26B_6 114.0(12) . . ?
C24B_6 C25B_6 H25C_6 108.7 . . ?
C26B_6 C25B_6 H25C_6 108.7 . . ?
C24B_6 C25B_6 H25D_6 108.7 . . ?
C26B_6 C25B_6 H25D_6 108.7 . . ?
H25C_6 C25B_6 H25D_6 107.6 . . ?
C25B_6 C26B_6 H26D_6 109.5 . . ?
C25B_6 C26B_6 H26E_6 109.5 . . ?
H26D_6 C26B_6 H26E_6 109.5 . . ?
C25B_6 C26B_6 H26F_6 109.5 . . ?
H26D_6 C26B_6 H26F_6 109.5 . . ?
H26E_6 C26B_6 H26F_6 109.5 . . ?
O4B_6 C27B_6 C28B_6 112.7(10) . . ?
O4B_6 C27B_6 H27C_6 109.0 . . ?
C28B_6 C27B_6 H27C_6 109.0 . . ?
O4B_6 C27B_6 H27D_6 109.0 . . ?
C28B_6 C27B_6 H27D_6 109.0 . . ?
H27C_6 C27B_6 H27D_6 107.8 . . ?
C27B_6 C28B_6 C29B_6 113.7(13) . . ?
C27B_6 C28B_6 H28C_6 108.8 . . ?
C29B_6 C28B_6 H28C_6 108.8 . . ?
C27B_6 C28B_6 H28D_6 108.8 . . ?
C29B_6 C28B_6 H28D_6 108.8 . . ?
H28C_6 C28B_6 H28D_6 107.7 . . ?
C28B_6 C29B_6 C30B_6 112.4(14) . . ?
C28B_6 C29B_6 H29C_6 109.1 . . ?
C30B_6 C29B_6 H29C_6 109.1 . . ?
C28B_6 C29B_6 H29D_6 109.1 . . ?
C30B_6 C29B_6 H29D_6 109.1 . . ?
H29C_6 C29B_6 H29D_6 107.9 . . ?
C29B_6 C30B_6 H30D_6 109.5 . . ?
C29B_6 C30B_6 H30E_6 109.5 . . ?
H30D_6 C30B_6 H30E_6 109.5 . . ?
C29B_6 C30B_6 H30F_6 109.5 . . ?
H30D_6 C30B_6 H30F_6 109.5 . . ?
H30E_6 C30B_6 H30F_6 109.5 . . ?
O5B_6 C31B_6 C32B_6 110.7(9) . . ?
O5B_6 C31B_6 H31C_6 109.5 . . ?
C32B_6 C31B_6 H31C_6 109.5 . . ?
O5B_6 C31B_6 H31D_6 109.5 . . ?
C32B_6 C31B_6 H31D_6 109.5 . . ?
H31C_6 C31B_6 H31D_6 108.1 . . ?
C31B_6 C32B_6 C33B_6 109.6(14) . . ?
C31B_6 C32B_6 H32C_6 109.7 . . ?
C33B_6 C32B_6 H32C_6 109.7 . . ?
C31B_6 C32B_6 H32D_6 109.7 . . ?
C33B_6 C32B_6 H32D_6 109.7 . . ?
H32C_6 C32B_6 H32D_6 108.2 . . ?
C32B_6 C33B_6 C34B_6 111.7(14) . . ?
C32B_6 C33B_6 H33C_6 109.3 . . ?
C34B_6 C33B_6 H33C_6 109.3 . . ?
C32B_6 C33B_6 H33D_6 109.3 . . ?
C34B_6 C33B_6 H33D_6 109.3 . . ?
H33C_6 C33B_6 H33D_6 107.9 . . ?
C33B_6 C34B_6 H34D_6 109.5 . . ?
C33B_6 C34B_6 H34E_6 109.5 . . ?
H34D_6 C34B_6 H34E_6 109.5 . . ?
C33B_6 C34B_6 H34F_6 109.5 . . ?
H34D_6 C34B_6 H34F_6 109.5 . . ?
H34E_6 C34B_6 H34F_6 109.5 . . ?
O6B_6 C35B_6 C36B_6 111.2(7) . . ?
O6B_6 C35B_6 H35C_6 109.4 . . ?
C36B_6 C35B_6 H35C_6 109.4 . . ?
O6B_6 C35B_6 H35D_6 109.4 . . ?
C36B_6 C35B_6 H35D_6 109.4 . . ?
H35C_6 C35B_6 H35D_6 108.0 . . ?
C35B_6 C36B_6 C37B_6 115.9(9) . . ?
C35B_6 C36B_6 H36C_6 108.3 . . ?
C37B_6 C36B_6 H36C_6 108.3 . . ?
C35B_6 C36B_6 H36D_6 108.3 . . ?
C37B_6 C36B_6 H36D_6 108.3 . . ?
H36C_6 C36B_6 H36D_6 107.4 . . ?
C36B_6 C37B_6 C38B_6 113.9(10) . . ?
C36B_6 C37B_6 H37C_6 108.8 . . ?
C38B_6 C37B_6 H37C_6 108.8 . . ?
C36B_6 C37B_6 H37D_6 108.8 . . ?
C38B_6 C37B_6 H37D_6 108.8 . . ?
H37C_6 C37B_6 H37D_6 107.7 . . ?
C37B_6 C38B_6 H38D_6 109.5 . . ?
C37B_6 C38B_6 H38E_6 109.5 . . ?
H38D_6 C38B_6 H38E_6 109.5 . . ?
C37B_6 C38B_6 H38F_6 109.5 . . ?
H38D_6 C38B_6 H38F_6 109.5 . . ?
H38E_6 C38B_6 H38F_6 109.5 . . ?
O7B_6 C39B_6 C40B_6 111.2(8) . . ?
O7B_6 C39B_6 H39C_6 109.4 . . ?
C40B_6 C39B_6 H39C_6 109.4 . . ?
O7B_6 C39B_6 H39D_6 109.4 . . ?
C40B_6 C39B_6 H39D_6 109.4 . . ?
H39C_6 C39B_6 H39D_6 108.0 . . ?
C39B_6 C40B_6 C41B_6 115.4(11) . . ?
C39B_6 C40B_6 H40C_6 108.4 . . ?
C41B_6 C40B_6 H40C_6 108.4 . . ?
C39B_6 C40B_6 H40D_6 108.4 . . ?
C41B_6 C40B_6 H40D_6 108.4 . . ?
H40C_6 C40B_6 H40D_6 107.5 . . ?
C40B_6 C41B_6 C42B_6 114.2(11) . . ?
C40B_6 C41B_6 H41C_6 108.7 . . ?
C42B_6 C41B_6 H41C_6 108.7 . . ?
C40B_6 C41B_6 H41D_6 108.7 . . ?
C42B_6 C41B_6 H41D_6 108.7 . . ?
H41C_6 C41B_6 H41D_6 107.6 . . ?
C41B_6 C42B_6 H42D_6 109.5 . . ?
C41B_6 C42B_6 H42E_6 109.5 . . ?
H42D_6 C42B_6 H42E_6 109.5 . . ?
C41B_6 C42B_6 H42F_6 109.5 . . ?
H42D_6 C42B_6 H42F_6 109.5 . . ?
H42E_6 C42B_6 H42F_6 109.5 . . ?
C11A_6 O1A_6 Te1A_6 125.3(6) . . ?
C12A_6 O2A_6 C19A_6 115.0(10) . . ?
C13A_6 O3A_6 C23A_6 122.5(10) . . ?
C16A_6 O4A_6 C27A_6 114.0(11) . . ?
C17A_6 O5A_6 C31A_6 121.4(11) . . ?
C8A_6 O6A_6 C35A_6 118.1(10) . . ?
C9A_6 O7A_6 C39A_6 117.2(9) . . ?
C11B_6 O1B_6 Te1B_6 122.5(7) . . ?
C12B_6 O2B_6 C19B_6 116.5(10) . . ?
C13B_6 O3B_6 C23B_6 114.2(10) . . ?
C16B_6 O4B_6 C27B_6 117.2(13) . . ?
C31B_6 O5B_6 C17B_6 118.9(13) . . ?
C8B_6 O6B_6 C35B_6 123.1(8) . . ?
C9B_6 O7B_6 C39B_6 119.6(12) . . ?
C7A_6 S1A_6 C18A_6 92.7(5) . . ?
C15A_6 S2A_6 C14A_6 91.5(5) . . ?
C18B_6 S1B_6 C7B_6 92.9(5) . . ?
C15B_6 S2B_6 C14B_6 91.5(5) . . ?
O1AB_6 Te1A_6 O2AB_6 76.6(2) . . ?
O1AB_6 Te1A_6 O1A_6 82.4(3) . . ?
O2AB_6 Te1A_6 O1A_6 154.9(3) . . ?
O1AB_6 Te1A_6 C10A_6 106.4(3) . . ?
O2AB_6 Te1A_6 C10A_6 86.2(4) . . ?
O1A_6 Te1A_6 C10A_6 86.7(3) . . ?
O1AB_6 Te1A_6 Te1B_6 40.52(15) . . ?
O2AB_6 Te1A_6 Te1B_6 36.10(16) . . ?
O1A_6 Te1A_6 Te1B_6 121.4(2) . . ?
C10A_6 Te1A_6 Te1B_6 96.4(3) . . ?
O2AB_6 Te1B_6 O1B_6 82.8(3) . . ?
O2AB_6 Te1B_6 O1AB_6 76.4(2) . . ?
O1B_6 Te1B_6 O1AB_6 157.1(3) . . ?
O2AB_6 Te1B_6 C10B_6 101.5(4) . . ?
O1B_6 Te1B_6 C10B_6 87.8(3) . . ?
O1AB_6 Te1B_6 C10B_6 87.1(3) . . ?
O2AB_6 Te1B_6 Te1A_6 39.81(17) . . ?
O1B_6 Te1B_6 Te1A_6 121.8(3) . . ?
O1AB_6 Te1B_6 Te1A_6 36.61(15) . . ?
C10B_6 Te1B_6 Te1A_6 94.2(3) . . ?
Te1A_6 O1AB_6 Te1B_6 102.9(2) . . ?
Te1B_6 O2AB_6 Te1A_6 104.1(3) . . ?
C6A_7 C1A_7 C18A_7 123.4(8) . . ?
C6A_7 C1A_7 C2A_7 119.5(8) . . ?
C18A_7 C1A_7 C2A_7 117.0(8) . . ?
C7A_7 C2A_7 C3A_7 126.3(8) . . ?
C7A_7 C2A_7 C1A_7 111.7(7) . . ?
C3A_7 C2A_7 C1A_7 121.7(8) . . ?
C10A_7 C3A_7 C2A_7 113.7(7) . . ?
C10A_7 C3A_7 C4A_7 127.9(7) . . ?
C2A_7 C3A_7 C4A_7 118.3(7) . . ?
C5A_7 C4A_7 C11A_7 116.9(7) . . ?
C5A_7 C4A_7 C3A_7 118.1(7) . . ?
C11A_7 C4A_7 C3A_7 124.4(8) . . ?
C14A_7 C5A_7 C4A_7 125.1(8) . . ?
C14A_7 C5A_7 C6A_7 113.2(8) . . ?
C4A_7 C5A_7 C6A_7 121.5(8) . . ?
C1A_7 C6A_7 C15A_7 121.9(8) . . ?
C1A_7 C6A_7 C5A_7 120.7(8) . . ?
C15A_7 C6A_7 C5A_7 116.8(8) . . ?
C8A_7 C7A_7 C2A_7 117.7(8) . . ?
C8A_7 C7A_7 S1A_7 132.1(7) . . ?
C2A_7 C7A_7 S1A_7 110.0(7) . . ?
C7A_7 C8A_7 O6A_7 122.1(9) . . ?
C7A_7 C8A_7 C9A_7 118.7(9) . . ?
O6A_7 C8A_7 C9A_7 118.7(9) . . ?
O7A_7 C9A_7 C10A_7 116.0(8) . . ?
O7A_7 C9A_7 C8A_7 123.2(8) . . ?
C10A_7 C9A_7 C8A_7 120.7(9) . . ?
C3A_7 C10A_7 C9A_7 122.3(8) . . ?
C3A_7 C10A_7 Te1A_7 119.3(6) . . ?
C9A_7 C10A_7 Te1A_7 118.3(6) . . ?
O1A_7 C11A_7 C4A_7 121.9(8) . . ?
O1A_7 C11A_7 C12A_7 118.5(7) . . ?
C4A_7 C11A_7 C12A_7 119.4(8) . . ?
O2A_7 C12A_7 C11A_7 117.3(9) . . ?
O2A_7 C12A_7 C13A_7 121.7(9) . . ?
C11A_7 C12A_7 C13A_7 120.9(9) . . ?
O3A_7 C13A_7 C14A_7 126.5(9) . . ?
O3A_7 C13A_7 C12A_7 113.0(8) . . ?
C14A_7 C13A_7 C12A_7 120.5(9) . . ?
C13A_7 C14A_7 C5A_7 117.0(8) . . ?
C13A_7 C14A_7 S2A_7 133.6(8) . . ?
C5A_7 C14A_7 S2A_7 109.0(6) . . ?
C6A_7 C15A_7 C16A_7 117.0(10) . . ?
C6A_7 C15A_7 S2A_7 108.4(7) . . ?
C16A_7 C15A_7 S2A_7 134.4(9) . . ?
O4A_7 C16A_7 C15A_7 125.6(13) . . ?
O4A_7 C16A_7 C17A_7 113.1(11) . . ?
C15A_7 C16A_7 C17A_7 120.8(10) . . ?
O5A_7 C17A_7 C18A_7 117.9(12) . . ?
O5A_7 C17A_7 C16A_7 120.9(10) . . ?
C18A_7 C17A_7 C16A_7 121.1(10) . . ?
C1A_7 C18A_7 C17A_7 115.8(9) . . ?
C1A_7 C18A_7 S1A_7 108.5(7) . . ?
C17A_7 C18A_7 S1A_7 135.6(8) . . ?
O2A_7 C19A_7 C20A_7 114.6(7) . . ?
O2A_7 C19A_7 H19A_7 108.6 . . ?
C20A_7 C19A_7 H19A_7 108.6 . . ?
O2A_7 C19A_7 H19B_7 108.6 . . ?
C20A_7 C19A_7 H19B_7 108.6 . . ?
H19A_7 C19A_7 H19B_7 107.6 . . ?
C19A_7 C20A_7 C21A_7 112.6(7) . . ?
C19A_7 C20A_7 H20A_7 109.1 . . ?
C21A_7 C20A_7 H20A_7 109.1 . . ?
C19A_7 C20A_7 H20B_7 109.1 . . ?
C21A_7 C20A_7 H20B_7 109.1 . . ?
H20A_7 C20A_7 H20B_7 107.8 . . ?
C20A_7 C21A_7 C22A_7 113.8(8) . . ?
C20A_7 C21A_7 H21A_7 108.8 . . ?
C22A_7 C21A_7 H21A_7 108.8 . . ?
C20A_7 C21A_7 H21B_7 108.8 . . ?
C22A_7 C21A_7 H21B_7 108.8 . . ?
H21A_7 C21A_7 H21B_7 107.7 . . ?
C21A_7 C22A_7 H22A_7 109.5 . . ?
C21A_7 C22A_7 H22B_7 109.5 . . ?
H22A_7 C22A_7 H22B_7 109.5 . . ?
C21A_7 C22A_7 H22C_7 109.5 . . ?
H22A_7 C22A_7 H22C_7 109.5 . . ?
H22B_7 C22A_7 H22C_7 109.5 . . ?
O3A_7 C23A_7 C24A_7 112.8(8) . . ?
O3A_7 C23A_7 H23A_7 109.0 . . ?
C24A_7 C23A_7 H23A_7 109.0 . . ?
O3A_7 C23A_7 H23B_7 109.0 . . ?
C24A_7 C23A_7 H23B_7 109.0 . . ?
H23A_7 C23A_7 H23B_7 107.8 . . ?
C23A_7 C24A_7 C25A_7 105.2(12) . . ?
C23A_7 C24A_7 H24A_7 110.7 . . ?
C25A_7 C24A_7 H24A_7 110.7 . . ?
C23A_7 C24A_7 H24B_7 110.7 . . ?
C25A_7 C24A_7 H24B_7 110.7 . . ?
H24A_7 C24A_7 H24B_7 108.8 . . ?
C24A_7 C25A_7 C26A_7 103.8(12) . . ?
C24A_7 C25A_7 H25A_7 111.0 . . ?
C26A_7 C25A_7 H25A_7 111.0 . . ?
C24A_7 C25A_7 H25B_7 111.0 . . ?
C26A_7 C25A_7 H25B_7 111.0 . . ?
H25A_7 C25A_7 H25B_7 109.0 . . ?
C25A_7 C26A_7 H26A_7 109.5 . . ?
C25A_7 C26A_7 H26B_7 109.5 . . ?
H26A_7 C26A_7 H26B_7 109.5 . . ?
C25A_7 C26A_7 H26C_7 109.5 . . ?
H26A_7 C26A_7 H26C_7 109.5 . . ?
H26B_7 C26A_7 H26C_7 109.5 . . ?
O4A_7 C27A_7 C28A_7 108.9(9) . . ?
O4A_7 C27A_7 H27A_7 109.9 . . ?
C28A_7 C27A_7 H27A_7 109.9 . . ?
O4A_7 C27A_7 H27B_7 109.9 . . ?
C28A_7 C27A_7 H27B_7 109.9 . . ?
H27A_7 C27A_7 H27B_7 108.3 . . ?
C27A_7 C28A_7 C29A_7 111.0(12) . . ?
C27A_7 C28A_7 H28A_7 109.4 . . ?
C29A_7 C28A_7 H28A_7 109.4 . . ?
C27A_7 C28A_7 H28B_7 109.4 . . ?
C29A_7 C28A_7 H28B_7 109.4 . . ?
H28A_7 C28A_7 H28B_7 108.0 . . ?
C28A_7 C29A_7 C30A_7 110.1(14) . . ?
C28A_7 C29A_7 H29A_7 109.6 . . ?
C30A_7 C29A_7 H29A_7 109.6 . . ?
C28A_7 C29A_7 H29B_7 109.6 . . ?
C30A_7 C29A_7 H29B_7 109.6 . . ?
H29A_7 C29A_7 H29B_7 108.1 . . ?
C29A_7 C30A_7 H30A_7 109.5 . . ?
C29A_7 C30A_7 H30B_7 109.5 . . ?
H30A_7 C30A_7 H30B_7 109.5 . . ?
C29A_7 C30A_7 H30C_7 109.5 . . ?
H30A_7 C30A_7 H30C_7 109.5 . . ?
H30B_7 C30A_7 H30C_7 109.5 . . ?
O5A_7 C31A_7 C32A_7 110.2(9) . . ?
O5A_7 C31A_7 H31A_7 109.6 . . ?
C32A_7 C31A_7 H31A_7 109.6 . . ?
O5A_7 C31A_7 H31B_7 109.6 . . ?
C32A_7 C31A_7 H31B_7 109.6 . . ?
H31A_7 C31A_7 H31B_7 108.1 . . ?
C31A_7 C32A_7 C33A_7 115.7(11) . . ?
C31A_7 C32A_7 H32A_7 108.4 . . ?
C33A_7 C32A_7 H32A_7 108.4 . . ?
C31A_7 C32A_7 H32B_7 108.4 . . ?
C33A_7 C32A_7 H32B_7 108.4 . . ?
H32A_7 C32A_7 H32B_7 107.4 . . ?
C32A_7 C33A_7 C34A_7 111.9(12) . . ?
C32A_7 C33A_7 H33A_7 109.2 . . ?
C34A_7 C33A_7 H33A_7 109.2 . . ?
C32A_7 C33A_7 H33B_7 109.2 . . ?
C34A_7 C33A_7 H33B_7 109.2 . . ?
H33A_7 C33A_7 H33B_7 107.9 . . ?
C33A_7 C34A_7 H34A_7 109.5 . . ?
C33A_7 C34A_7 H34B_7 109.5 . . ?
H34A_7 C34A_7 H34B_7 109.5 . . ?
C33A_7 C34A_7 H34C_7 109.5 . . ?
H34A_7 C34A_7 H34C_7 109.5 . . ?
H34B_7 C34A_7 H34C_7 109.5 . . ?
O6A_7 C35A_7 C36A_7 112.0(8) . . ?
O6A_7 C35A_7 H35A_7 109.2 . . ?
C36A_7 C35A_7 H35A_7 109.2 . . ?
O6A_7 C35A_7 H35B_7 109.2 . . ?
C36A_7 C35A_7 H35B_7 109.2 . . ?
H35A_7 C35A_7 H35B_7 107.9 . . ?
C35A_7 C36A_7 C37A_7 115.7(11) . . ?
C35A_7 C36A_7 H36A_7 108.4 . . ?
C37A_7 C36A_7 H36A_7 108.4 . . ?
C35A_7 C36A_7 H36B_7 108.4 . . ?
C37A_7 C36A_7 H36B_7 108.4 . . ?
H36A_7 C36A_7 H36B_7 107.4 . . ?
C36A_7 C37A_7 C38A_7 116.8(13) . . ?
C36A_7 C37A_7 H37A_7 108.1 . . ?
C38A_7 C37A_7 H37A_7 108.1 . . ?
C36A_7 C37A_7 H37B_7 108.1 . . ?
C38A_7 C37A_7 H37B_7 108.1 . . ?
H37A_7 C37A_7 H37B_7 107.3 . . ?
C37A_7 C38A_7 H38A_7 109.5 . . ?
C37A_7 C38A_7 H38B_7 109.5 . . ?
H38A_7 C38A_7 H38B_7 109.5 . . ?
C37A_7 C38A_7 H38C_7 109.5 . . ?
H38A_7 C38A_7 H38C_7 109.5 . . ?
H38B_7 C38A_7 H38C_7 109.5 . . ?
O7A_7 C39A_7 C40A_7 110.4(7) . . ?
O7A_7 C39A_7 H39A_7 109.6 . . ?
C40A_7 C39A_7 H39A_7 109.6 . . ?
O7A_7 C39A_7 H39B_7 109.6 . . ?
C40A_7 C39A_7 H39B_7 109.6 . . ?
H39A_7 C39A_7 H39B_7 108.1 . . ?
C39A_7 C40A_7 C41A_7 114.0(9) . . ?
C39A_7 C40A_7 H40A_7 108.8 . . ?
C41A_7 C40A_7 H40A_7 108.8 . . ?
C39A_7 C40A_7 H40B_7 108.8 . . ?
C41A_7 C40A_7 H40B_7 108.8 . . ?
H40A_7 C40A_7 H40B_7 107.6 . . ?
C40A_7 C41A_7 C42A_7 112.5(10) . . ?
C40A_7 C41A_7 H41A_7 109.1 . . ?
C42A_7 C41A_7 H41A_7 109.1 . . ?
C40A_7 C41A_7 H41B_7 109.1 . . ?
C42A_7 C41A_7 H41B_7 109.1 . . ?
H41A_7 C41A_7 H41B_7 107.8 . . ?
C41A_7 C42A_7 H42A_7 109.5 . . ?
C41A_7 C42A_7 H42B_7 109.5 . . ?
H42A_7 C42A_7 H42B_7 109.5 . . ?
C41A_7 C42A_7 H42C_7 109.5 . . ?
H42A_7 C42A_7 H42C_7 109.5 . . ?
H42B_7 C42A_7 H42C_7 109.5 . . ?
C6B_7 C1B_7 C18B_7 122.1(8) . . ?
C6B_7 C1B_7 C2B_7 119.9(8) . . ?
C18B_7 C1B_7 C2B_7 117.9(8) . . ?
C1B_7 C2B_7 C3B_7 121.0(7) . . ?
C1B_7 C2B_7 C7B_7 112.8(7) . . ?
C3B_7 C2B_7 C7B_7 126.2(7) . . ?
C10B_7 C3B_7 C2B_7 114.6(7) . . ?
C10B_7 C3B_7 C4B_7 126.2(7) . . ?
C2B_7 C3B_7 C4B_7 119.2(7) . . ?
C11B_7 C4B_7 C5B_7 116.3(7) . . ?
C11B_7 C4B_7 C3B_7 125.6(7) . . ?
C5B_7 C4B_7 C3B_7 117.7(7) . . ?
C14B_7 C5B_7 C4B_7 126.3(8) . . ?
C14B_7 C5B_7 C6B_7 112.8(7) . . ?
C4B_7 C5B_7 C6B_7 120.5(7) . . ?
C1B_7 C6B_7 C15B_7 121.8(8) . . ?
C1B_7 C6B_7 C5B_7 121.5(8) . . ?
C15B_7 C6B_7 C5B_7 116.4(8) . . ?
C8B_7 C7B_7 C2B_7 117.5(8) . . ?
C8B_7 C7B_7 S1B_7 134.2(7) . . ?
C2B_7 C7B_7 S1B_7 108.3(6) . . ?
O6B_7 C8B_7 C7B_7 127.3(8) . . ?
O6B_7 C8B_7 C9B_7 114.5(8) . . ?
C7B_7 C8B_7 C9B_7 118.0(8) . . ?
O7B_7 C9B_7 C10B_7 116.4(8) . . ?
O7B_7 C9B_7 C8B_7 121.0(8) . . ?
C10B_7 C9B_7 C8B_7 122.3(8) . . ?
C9B_7 C10B_7 C3B_7 121.1(7) . . ?
C9B_7 C10B_7 Te1B_7 119.3(6) . . ?
C3B_7 C10B_7 Te1B_7 119.5(6) . . ?
O1B_7 C11B_7 C4B_7 123.1(7) . . ?
O1B_7 C11B_7 C12B_7 117.0(8) . . ?
C4B_7 C11B_7 C12B_7 119.8(8) . . ?
O2B_7 C12B_7 C11B_7 120.2(8) . . ?
O2B_7 C12B_7 C13B_7 118.5(8) . . ?
C11B_7 C12B_7 C13B_7 121.2(9) . . ?
O3B_7 C13B_7 C14B_7 124.3(8) . . ?
O3B_7 C13B_7 C12B_7 115.8(9) . . ?
C14B_7 C13B_7 C12B_7 119.8(8) . . ?
C5B_7 C14B_7 C13B_7 116.2(8) . . ?
C5B_7 C14B_7 S2B_7 110.4(7) . . ?
C13B_7 C14B_7 S2B_7 133.4(7) . . ?
C6B_7 C15B_7 C16B_7 117.7(9) . . ?
C6B_7 C15B_7 S2B_7 108.4(7) . . ?
C16B_7 C15B_7 S2B_7 133.8(8) . . ?
O4B_7 C16B_7 C15B_7 119.3(10) . . ?
O4B_7 C16B_7 C17B_7 119.3(10) . . ?
C15B_7 C16B_7 C17B_7 121.1(9) . . ?
O5B_7 C17B_7 C16B_7 115.6(9) . . ?
O5B_7 C17B_7 C18B_7 124.3(11) . . ?
C16B_7 C17B_7 C18B_7 120.0(9) . . ?
C1B_7 C18B_7 C17B_7 117.2(9) . . ?
C1B_7 C18B_7 S1B_7 107.1(6) . . ?
C17B_7 C18B_7 S1B_7 135.7(8) . . ?
O2B_7 C19B_7 C20B_7 109.6(8) . . ?
O2B_7 C19B_7 H19C_7 109.7 . . ?
C20B_7 C19B_7 H19C_7 109.7 . . ?
O2B_7 C19B_7 H19D_7 109.7 . . ?
C20B_7 C19B_7 H19D_7 109.7 . . ?
H19C_7 C19B_7 H19D_7 108.2 . . ?
C19B_7 C20B_7 C21B_7 113.3(9) . . ?
C19B_7 C20B_7 H20C_7 108.9 . . ?
C21B_7 C20B_7 H20C_7 108.9 . . ?
C19B_7 C20B_7 H20D_7 108.9 . . ?
C21B_7 C20B_7 H20D_7 108.9 . . ?
H20C_7 C20B_7 H20D_7 107.7 . . ?
C20B_7 C21B_7 C22B_7 114.8(10) . . ?
C20B_7 C21B_7 H21C_7 108.6 . . ?
C22B_7 C21B_7 H21C_7 108.6 . . ?
C20B_7 C21B_7 H21D_7 108.6 . . ?
C22B_7 C21B_7 H21D_7 108.6 . . ?
H21C_7 C21B_7 H21D_7 107.5 . . ?
C21B_7 C22B_7 H22D_7 109.5 . . ?
C21B_7 C22B_7 H22E_7 109.5 . . ?
H22D_7 C22B_7 H22E_7 109.5 . . ?
C21B_7 C22B_7 H22F_7 109.5 . . ?
H22D_7 C22B_7 H22F_7 109.5 . . ?
H22E_7 C22B_7 H22F_7 109.5 . . ?
O3B_7 C23B_7 C24B_7 110.4(8) . . ?
O3B_7 C23B_7 H23C_7 109.6 . . ?
C24B_7 C23B_7 H23C_7 109.6 . . ?
O3B_7 C23B_7 H23D_7 109.6 . . ?
C24B_7 C23B_7 H23D_7 109.6 . . ?
H23C_7 C23B_7 H23D_7 108.1 . . ?
C23B_7 C24B_7 C25B_7 114.6(11) . . ?
C23B_7 C24B_7 H24C_7 108.6 . . ?
C25B_7 C24B_7 H24C_7 108.6 . . ?
C23B_7 C24B_7 H24D_7 108.6 . . ?
C25B_7 C24B_7 H24D_7 108.6 . . ?
H24C_7 C24B_7 H24D_7 107.6 . . ?
C24B_7 C25B_7 C26B_7 111.6(13) . . ?
C24B_7 C25B_7 H25C_7 109.3 . . ?
C26B_7 C25B_7 H25C_7 109.3 . . ?
C24B_7 C25B_7 H25D_7 109.3 . . ?
C26B_7 C25B_7 H25D_7 109.3 . . ?
H25C_7 C25B_7 H25D_7 108.0 . . ?
C25B_7 C26B_7 H26D_7 109.5 . . ?
C25B_7 C26B_7 H26E_7 109.5 . . ?
H26D_7 C26B_7 H26E_7 109.5 . . ?
C25B_7 C26B_7 H26F_7 109.5 . . ?
H26D_7 C26B_7 H26F_7 109.5 . . ?
H26E_7 C26B_7 H26F_7 109.5 . . ?
O4B_7 C27B_7 C28B_7 111.3(10) . . ?
O4B_7 C27B_7 H27C_7 109.4 . . ?
C28B_7 C27B_7 H27C_7 109.4 . . ?
O4B_7 C27B_7 H27D_7 109.4 . . ?
C28B_7 C27B_7 H27D_7 109.4 . . ?
H27C_7 C27B_7 H27D_7 108.0 . . ?
C27B_7 C28B_7 C29B_7 108.7(13) . . ?
C27B_7 C28B_7 H28C_7 109.9 . . ?
C29B_7 C28B_7 H28C_7 109.9 . . ?
C27B_7 C28B_7 H28D_7 109.9 . . ?
C29B_7 C28B_7 H28D_7 109.9 . . ?
H28C_7 C28B_7 H28D_7 108.3 . . ?
C28B_7 C29B_7 C30B_7 106.9(13) . . ?
C28B_7 C29B_7 H29C_7 110.3 . . ?
C30B_7 C29B_7 H29C_7 110.3 . . ?
C28B_7 C29B_7 H29D_7 110.3 . . ?
C30B_7 C29B_7 H29D_7 110.3 . . ?
H29C_7 C29B_7 H29D_7 108.6 . . ?
C29B_7 C30B_7 H30D_7 109.5 . . ?
C29B_7 C30B_7 H30E_7 109.5 . . ?
H30D_7 C30B_7 H30E_7 109.5 . . ?
C29B_7 C30B_7 H30F_7 109.5 . . ?
H30D_7 C30B_7 H30F_7 109.5 . . ?
H30E_7 C30B_7 H30F_7 109.5 . . ?
O5B_7 C31B_7 C32B_7 112.9(9) . . ?
O5B_7 C31B_7 H31C_7 109.0 . . ?
C32B_7 C31B_7 H31C_7 109.0 . . ?
O5B_7 C31B_7 H31D_7 109.0 . . ?
C32B_7 C31B_7 H31D_7 109.0 . . ?
H31C_7 C31B_7 H31D_7 107.8 . . ?
C31B_7 C32B_7 C33B_7 110.4(9) . . ?
C31B_7 C32B_7 H32C_7 109.6 . . ?
C33B_7 C32B_7 H32C_7 109.6 . . ?
C31B_7 C32B_7 H32D_7 109.6 . . ?
C33B_7 C32B_7 H32D_7 109.6 . . ?
H32C_7 C32B_7 H32D_7 108.1 . . ?
C32B_7 C33B_7 C34B_7 103.6(13) . . ?
C32B_7 C33B_7 H33C_7 111.0 . . ?
C34B_7 C33B_7 H33C_7 111.0 . . ?
C32B_7 C33B_7 H33D_7 111.0 . . ?
C34B_7 C33B_7 H33D_7 111.0 . . ?
H33C_7 C33B_7 H33D_7 109.0 . . ?
C33B_7 C34B_7 H34D_7 109.5 . . ?
C33B_7 C34B_7 H34E_7 109.5 . . ?
H34D_7 C34B_7 H34E_7 109.5 . . ?
C33B_7 C34B_7 H34F_7 109.5 . . ?
H34D_7 C34B_7 H34F_7 109.5 . . ?
H34E_7 C34B_7 H34F_7 109.5 . . ?
O6B_7 C35B_7 C36B_7 118.8(8) . . ?
O6B_7 C35B_7 H35C_7 107.6 . . ?
C36B_7 C35B_7 H35C_7 107.6 . . ?
O6B_7 C35B_7 H35D_7 107.6 . . ?
C36B_7 C35B_7 H35D_7 107.6 . . ?
H35C_7 C35B_7 H35D_7 107.1 . . ?
C35B_7 C36B_7 C37B_7 110.1(10) . . ?
C35B_7 C36B_7 H36C_7 109.6 . . ?
C37B_7 C36B_7 H36C_7 109.6 . . ?
C35B_7 C36B_7 H36D_7 109.6 . . ?
C37B_7 C36B_7 H36D_7 109.6 . . ?
H36C_7 C36B_7 H36D_7 108.1 . . ?
C36B_7 C37B_7 C38B_7 117.6(13) . . ?
C36B_7 C37B_7 H37C_7 107.9 . . ?
C38B_7 C37B_7 H37C_7 107.9 . . ?
C36B_7 C37B_7 H37D_7 107.9 . . ?
C38B_7 C37B_7 H37D_7 107.9 . . ?
H37C_7 C37B_7 H37D_7 107.2 . . ?
C37B_7 C38B_7 H38D_7 109.5 . . ?
C37B_7 C38B_7 H38E_7 109.5 . . ?
H38D_7 C38B_7 H38E_7 109.5 . . ?
C37B_7 C38B_7 H38F_7 109.5 . . ?
H38D_7 C38B_7 H38F_7 109.5 . . ?
H38E_7 C38B_7 H38F_7 109.5 . . ?
O7B_7 C39B_7 C40B_7 111.6(7) . . ?
O7B_7 C39B_7 H39C_7 109.3 . . ?
C40B_7 C39B_7 H39C_7 109.3 . . ?
O7B_7 C39B_7 H39D_7 109.3 . . ?
C40B_7 C39B_7 H39D_7 109.3 . . ?
H39C_7 C39B_7 H39D_7 108.0 . . ?
C39B_7 C40B_7 C41B_7 114.7(9) . . ?
C39B_7 C40B_7 H40C_7 108.6 . . ?
C41B_7 C40B_7 H40C_7 108.6 . . ?
C39B_7 C40B_7 H40D_7 108.6 . . ?
C41B_7 C40B_7 H40D_7 108.6 . . ?
H40C_7 C40B_7 H40D_7 107.6 . . ?
C40B_7 C41B_7 C42B_7 114.3(10) . . ?
C40B_7 C41B_7 H41C_7 108.7 . . ?
C42B_7 C41B_7 H41C_7 108.7 . . ?
C40B_7 C41B_7 H41D_7 108.7 . . ?
C42B_7 C41B_7 H41D_7 108.7 . . ?
H41C_7 C41B_7 H41D_7 107.6 . . ?
C41B_7 C42B_7 H42D_7 109.5 . . ?
C41B_7 C42B_7 H42E_7 109.5 . . ?
H42D_7 C42B_7 H42E_7 109.5 . . ?
C41B_7 C42B_7 H42F_7 109.5 . . ?
H42D_7 C42B_7 H42F_7 109.5 . . ?
H42E_7 C42B_7 H42F_7 109.5 . . ?
C11A_7 O1A_7 Te1A_7 123.9(6) . . ?
C12A_7 O2A_7 C19A_7 116.5(11) . . ?
C13A_7 O3A_7 C23A_7 123.1(10) . . ?
C16A_7 O4A_7 C27A_7 114.1(11) . . ?
C17A_7 O5A_7 C31A_7 117.2(10) . . ?
C8A_7 O6A_7 C35A_7 119.3(9) . . ?
C9A_7 O7A_7 C39A_7 117.7(8) . . ?
C11B_7 O1B_7 Te1B_7 121.8(5) . . ?
C12B_7 O2B_7 C19B_7 117.0(8) . . ?
C13B_7 O3B_7 C23B_7 118.8(9) . . ?
C16B_7 O4B_7 C27B_7 114.3(11) . . ?
C17B_7 O5B_7 C31B_7 121.6(10) . . ?
C8B_7 O6B_7 C35B_7 122.0(9) . . ?
C9B_7 O7B_7 C39B_7 118.4(9) . . ?
C18A_7 S1A_7 C7A_7 92.9(4) . . ?
C15A_7 S2A_7 C14A_7 92.5(5) . . ?
C18B_7 S1B_7 C7B_7 94.0(4) . . ?
C14B_7 S2B_7 C15B_7 92.0(4) . . ?
O1AB_7 Te1A_7 O2AB_7 77.0(2) . . ?
O1AB_7 Te1A_7 O1A_7 83.0(3) . . ?
O2AB_7 Te1A_7 O1A_7 156.1(3) . . ?
O1AB_7 Te1A_7 C10A_7 104.5(3) . . ?
O2AB_7 Te1A_7 C10A_7 86.3(3) . . ?
O1A_7 Te1A_7 C10A_7 86.2(3) . . ?
O1AB_7 Te1A_7 Te1B_7 40.59(16) . . ?
O2AB_7 Te1A_7 Te1B_7 36.47(18) . . ?
O1A_7 Te1A_7 Te1B_7 122.6(2) . . ?
C10A_7 Te1A_7 Te1B_7 96.9(3) . . ?
O2AB_7 Te1B_7 O1B_7 84.0(3) . . ?
O2AB_7 Te1B_7 O1AB_7 75.9(2) . . ?
O1B_7 Te1B_7 O1AB_7 157.4(3) . . ?
O2AB_7 Te1B_7 C10B_7 101.8(3) . . ?
O1B_7 Te1B_7 C10B_7 87.8(3) . . ?
O1AB_7 Te1B_7 C10B_7 86.4(3) . . ?
O2AB_7 Te1B_7 Te1A_7 39.58(18) . . ?
O1B_7 Te1B_7 Te1A_7 123.0(2) . . ?
O1AB_7 Te1B_7 Te1A_7 36.32(15) . . ?
C10B_7 Te1B_7 Te1A_7 95.4(3) . . ?
Te1A_7 O1AB_7 Te1B_7 103.1(3) . . ?
Te1B_7 O2AB_7 Te1A_7 104.0(3) . . ?
C6A_8 C1A_8 C18A_8 122.9(7) . . ?
C6A_8 C1A_8 C2A_8 119.5(7) . . ?
C18A_8 C1A_8 C2A_8 116.8(6) . . ?
C7A_8 C2A_8 C3A_8 125.4(6) . . ?
C7A_8 C2A_8 C1A_8 112.6(6) . . ?
C3A_8 C2A_8 C1A_8 121.6(6) . . ?
C10A_8 C3A_8 C2A_8 114.8(6) . . ?
C10A_8 C3A_8 C4A_8 125.9(6) . . ?
C2A_8 C3A_8 C4A_8 119.2(6) . . ?
C11A_8 C4A_8 C5A_8 117.4(6) . . ?
C11A_8 C4A_8 C3A_8 125.2(7) . . ?
C5A_8 C4A_8 C3A_8 116.5(6) . . ?
C14A_8 C5A_8 C4A_8 124.1(7) . . ?
C14A_8 C5A_8 C6A_8 112.5(7) . . ?
C4A_8 C5A_8 C6A_8 122.9(6) . . ?
C1A_8 C6A_8 C15A_8 122.0(7) . . ?
C1A_8 C6A_8 C5A_8 120.0(6) . . ?
C15A_8 C6A_8 C5A_8 117.1(7) . . ?
C2A_8 C7A_8 C8A_8 118.9(7) . . ?
C2A_8 C7A_8 S1A_8 109.5(5) . . ?
C8A_8 C7A_8 S1A_8 131.5(6) . . ?
O6A_8 C8A_8 C7A_8 125.5(8) . . ?
O6A_8 C8A_8 C9A_8 116.1(7) . . ?
C7A_8 C8A_8 C9A_8 117.5(7) . . ?
O7A_8 C9A_8 C8A_8 122.4(7) . . ?
O7A_8 C9A_8 C10A_8 115.3(7) . . ?
C8A_8 C9A_8 C10A_8 122.0(7) . . ?
C3A_8 C10A_8 C9A_8 120.7(7) . . ?
C3A_8 C10A_8 Te1A_8 120.5(5) . . ?
C9A_8 C10A_8 Te1A_8 118.7(5) . . ?
O1A_8 C11A_8 C4A_8 121.1(7) . . ?
O1A_8 C11A_8 C12A_8 119.2(7) . . ?
C4A_8 C11A_8 C12A_8 119.6(8) . . ?
O2A_8 C12A_8 C11A_8 118.8(8) . . ?
O2A_8 C12A_8 C13A_8 120.6(8) . . ?
C11A_8 C12A_8 C13A_8 120.6(8) . . ?
C14A_8 C13A_8 O3A_8 124.8(8) . . ?
C14A_8 C13A_8 C12A_8 120.2(8) . . ?
O3A_8 C13A_8 C12A_8 115.0(8) . . ?
C5A_8 C14A_8 C13A_8 117.9(8) . . ?
C5A_8 C14A_8 S2A_8 110.6(6) . . ?
C13A_8 C14A_8 S2A_8 131.1(6) . . ?
C6A_8 C15A_8 C16A_8 116.5(8) . . ?
C6A_8 C15A_8 S2A_8 107.6(6) . . ?
C16A_8 C15A_8 S2A_8 135.9(6) . . ?
O4A_8 C16A_8 C15A_8 125.8(9) . . ?
O4A_8 C16A_8 C17A_8 112.9(9) . . ?
C15A_8 C16A_8 C17A_8 121.2(8) . . ?
C18A_8 C17A_8 C16A_8 120.5(9) . . ?
C18A_8 C17A_8 O5A_8 119.9(9) . . ?
C16A_8 C17A_8 O5A_8 119.6(8) . . ?
C1A_8 C18A_8 C17A_8 116.6(8) . . ?
C1A_8 C18A_8 S1A_8 108.3(5) . . ?
C17A_8 C18A_8 S1A_8 135.0(7) . . ?
O2A_8 C19A_8 C20A_8 109.4(7) . . ?
O2A_8 C19A_8 H19A_8 109.8 . . ?
C20A_8 C19A_8 H19A_8 109.8 . . ?
O2A_8 C19A_8 H19B_8 109.8 . . ?
C20A_8 C19A_8 H19B_8 109.8 . . ?
H19A_8 C19A_8 H19B_8 108.2 . . ?
C19A_8 C20A_8 C21A_8 111.5(9) . . ?
C19A_8 C20A_8 H20A_8 109.3 . . ?
C21A_8 C20A_8 H20A_8 109.3 . . ?
C19A_8 C20A_8 H20B_8 109.3 . . ?
C21A_8 C20A_8 H20B_8 109.3 . . ?
H20A_8 C20A_8 H20B_8 108.0 . . ?
C20A_8 C21A_8 C22A_8 110.8(9) . . ?
C20A_8 C21A_8 H21A_8 109.5 . . ?
C22A_8 C21A_8 H21A_8 109.5 . . ?
C20A_8 C21A_8 H21B_8 109.5 . . ?
C22A_8 C21A_8 H21B_8 109.5 . . ?
H21A_8 C21A_8 H21B_8 108.1 . . ?
C21A_8 C22A_8 H22A_8 109.5 . . ?
C21A_8 C22A_8 H22B_8 109.5 . . ?
H22A_8 C22A_8 H22B_8 109.5 . . ?
C21A_8 C22A_8 H22C_8 109.5 . . ?
H22A_8 C22A_8 H22C_8 109.5 . . ?
H22B_8 C22A_8 H22C_8 109.5 . . ?
O3A_8 C23A_8 C24A_8 114.1(8) . . ?
O3A_8 C23A_8 H23A_8 108.7 . . ?
C24A_8 C23A_8 H23A_8 108.7 . . ?
O3A_8 C23A_8 H23B_8 108.7 . . ?
C24A_8 C23A_8 H23B_8 108.7 . . ?
H23A_8 C23A_8 H23B_8 107.6 . . ?
C25A_8 C24A_8 C23A_8 123.2(9) . . ?
C25A_8 C24A_8 H24A_8 106.5 . . ?
C23A_8 C24A_8 H24A_8 106.5 . . ?
C25A_8 C24A_8 H24B_8 106.5 . . ?
C23A_8 C24A_8 H24B_8 106.5 . . ?
H24A_8 C24A_8 H24B_8 106.5 . . ?
C24A_8 C25A_8 C26A_8 115.3(10) . . ?
C24A_8 C25A_8 H25A_8 108.5 . . ?
C26A_8 C25A_8 H25A_8 108.5 . . ?
C24A_8 C25A_8 H25B_8 108.5 . . ?
C26A_8 C25A_8 H25B_8 108.5 . . ?
H25A_8 C25A_8 H25B_8 107.5 . . ?
C25A_8 C26A_8 H26A_8 109.5 . . ?
C25A_8 C26A_8 H26B_8 109.5 . . ?
H26A_8 C26A_8 H26B_8 109.5 . . ?
C25A_8 C26A_8 H26C_8 109.5 . . ?
H26A_8 C26A_8 H26C_8 109.5 . . ?
H26B_8 C26A_8 H26C_8 109.5 . . ?
O4A_8 C27A_8 C28A_8 114.3(8) . . ?
O4A_8 C27A_8 H27A_8 108.7 . . ?
C28A_8 C27A_8 H27A_8 108.7 . . ?
O4A_8 C27A_8 H27B_8 108.7 . . ?
C28A_8 C27A_8 H27B_8 108.7 . . ?
H27A_8 C27A_8 H27B_8 107.6 . . ?
C27A_8 C28A_8 C29A_8 116.3(11) . . ?
C27A_8 C28A_8 H28A_8 108.2 . . ?
C29A_8 C28A_8 H28A_8 108.2 . . ?
C27A_8 C28A_8 H28B_8 108.2 . . ?
C29A_8 C28A_8 H28B_8 108.2 . . ?
H28A_8 C28A_8 H28B_8 107.4 . . ?
C28A_8 C29A_8 C30A_8 100.6(7) . . ?
C28A_8 C29A_8 H29A_8 111.7 . . ?
C30A_8 C29A_8 H29A_8 111.7 . . ?
C28A_8 C29A_8 H29B_8 111.7 . . ?
C30A_8 C29A_8 H29B_8 111.7 . . ?
H29A_8 C29A_8 H29B_8 109.4 . . ?
C29A_8 C30A_8 H30A_8 109.5 . . ?
C29A_8 C30A_8 H30B_8 109.5 . . ?
H30A_8 C30A_8 H30B_8 109.5 . . ?
C29A_8 C30A_8 H30C_8 109.5 . . ?
H30A_8 C30A_8 H30C_8 109.5 . . ?
H30B_8 C30A_8 H30C_8 109.5 . . ?
O5A_8 C31A_8 C32A_8 109.8(10) . . ?
O5A_8 C31A_8 H31A_8 109.7 . . ?
C32A_8 C31A_8 H31A_8 109.7 . . ?
O5A_8 C31A_8 H31B_8 109.7 . . ?
C32A_8 C31A_8 H31B_8 109.7 . . ?
H31A_8 C31A_8 H31B_8 108.2 . . ?
C31A_8 C32A_8 C33A_8 110.1(13) . . ?
C31A_8 C32A_8 H32A_8 109.6 . . ?
C33A_8 C32A_8 H32A_8 109.6 . . ?
C31A_8 C32A_8 H32B_8 109.6 . . ?
C33A_8 C32A_8 H32B_8 109.6 . . ?
H32A_8 C32A_8 H32B_8 108.2 . . ?
C32A_8 C33A_8 C34A_8 108.1(13) . . ?
C32A_8 C33A_8 H33A_8 110.1 . . ?
C34A_8 C33A_8 H33A_8 110.1 . . ?
C32A_8 C33A_8 H33B_8 110.1 . . ?
C34A_8 C33A_8 H33B_8 110.1 . . ?
H33A_8 C33A_8 H33B_8 108.4 . . ?
C33A_8 C34A_8 H34A_8 109.5 . . ?
C33A_8 C34A_8 H34B_8 109.5 . . ?
H34A_8 C34A_8 H34B_8 109.5 . . ?
C33A_8 C34A_8 H34C_8 109.5 . . ?
H34A_8 C34A_8 H34C_8 109.5 . . ?
H34B_8 C34A_8 H34C_8 109.5 . . ?
O6A_8 C35A_8 C36A_8 111.9(9) . . ?
O6A_8 C35A_8 H35A_8 109.2 . . ?
C36A_8 C35A_8 H35A_8 109.2 . . ?
O6A_8 C35A_8 H35B_8 109.2 . . ?
C36A_8 C35A_8 H35B_8 109.2 . . ?
H35A_8 C35A_8 H35B_8 107.9 . . ?
C35A_8 C36A_8 C37A_8 113.4(11) . . ?
C35A_8 C36A_8 H36A_8 108.9 . . ?
C37A_8 C36A_8 H36A_8 108.9 . . ?
C35A_8 C36A_8 H36B_8 108.9 . . ?
C37A_8 C36A_8 H36B_8 108.9 . . ?
H36A_8 C36A_8 H36B_8 107.7 . . ?
C36A_8 C37A_8 C38A_8 115.5(13) . . ?
C36A_8 C37A_8 H37A_8 108.4 . . ?
C38A_8 C37A_8 H37A_8 108.4 . . ?
C36A_8 C37A_8 H37B_8 108.4 . . ?
C38A_8 C37A_8 H37B_8 108.4 . . ?
H37A_8 C37A_8 H37B_8 107.5 . . ?
C37A_8 C38A_8 H38A_8 109.5 . . ?
C37A_8 C38A_8 H38B_8 109.5 . . ?
H38A_8 C38A_8 H38B_8 109.5 . . ?
C37A_8 C38A_8 H38C_8 109.5 . . ?
H38A_8 C38A_8 H38C_8 109.5 . . ?
H38B_8 C38A_8 H38C_8 109.5 . . ?
O7A_8 C39A_8 C40A_8 109.2(6) . . ?
O7A_8 C39A_8 H39A_8 109.8 . . ?
C40A_8 C39A_8 H39A_8 109.8 . . ?
O7A_8 C39A_8 H39B_8 109.8 . . ?
C40A_8 C39A_8 H39B_8 109.8 . . ?
H39A_8 C39A_8 H39B_8 108.3 . . ?
C39A_8 C40A_8 C41A_8 115.3(8) . . ?
C39A_8 C40A_8 H40A_8 108.4 . . ?
C41A_8 C40A_8 H40A_8 108.4 . . ?
C39A_8 C40A_8 H40B_8 108.4 . . ?
C41A_8 C40A_8 H40B_8 108.4 . . ?
H40A_8 C40A_8 H40B_8 107.5 . . ?
C40A_8 C41A_8 C42A_8 112.2(9) . . ?
C40A_8 C41A_8 H41A_8 109.2 . . ?
C42A_8 C41A_8 H41A_8 109.2 . . ?
C40A_8 C41A_8 H41B_8 109.2 . . ?
C42A_8 C41A_8 H41B_8 109.2 . . ?
H41A_8 C41A_8 H41B_8 107.9 . . ?
C41A_8 C42A_8 H42A_8 109.5 . . ?
C41A_8 C42A_8 H42B_8 109.5 . . ?
H42A_8 C42A_8 H42B_8 109.5 . . ?
C41A_8 C42A_8 H42C_8 109.5 . . ?
H42A_8 C42A_8 H42C_8 109.5 . . ?
H42B_8 C42A_8 H42C_8 109.5 . . ?
C6B_8 C1B_8 C18B_8 124.5(7) . . ?
C6B_8 C1B_8 C2B_8 118.4(6) . . ?
C18B_8 C1B_8 C2B_8 117.2(7) . . ?
C1B_8 C2B_8 C7B_8 113.1(6) . . ?
C1B_8 C2B_8 C3B_8 122.0(6) . . ?
C7B_8 C2B_8 C3B_8 124.9(6) . . ?
C10B_8 C3B_8 C2B_8 114.3(6) . . ?
C10B_8 C3B_8 C4B_8 126.6(6) . . ?
C2B_8 C3B_8 C4B_8 119.1(6) . . ?
C11B_8 C4B_8 C5B_8 117.0(6) . . ?
C11B_8 C4B_8 C3B_8 125.4(6) . . ?
C5B_8 C4B_8 C3B_8 117.3(6) . . ?
C14B_8 C5B_8 C4B_8 126.0(7) . . ?
C14B_8 C5B_8 C6B_8 113.0(6) . . ?
C4B_8 C5B_8 C6B_8 120.8(6) . . ?
C1B_8 C6B_8 C15B_8 121.3(7) . . ?
C1B_8 C6B_8 C5B_8 122.3(6) . . ?
C15B_8 C6B_8 C5B_8 116.3(6) . . ?
C8B_8 C7B_8 C2B_8 118.8(7) . . ?
C8B_8 C7B_8 S1B_8 133.1(6) . . ?
C2B_8 C7B_8 S1B_8 108.0(5) . . ?
O6B_8 C8B_8 C7B_8 126.7(7) . . ?
O6B_8 C8B_8 C9B_8 115.6(7) . . ?
C7B_8 C8B_8 C9B_8 117.5(7) . . ?
O7B_8 C9B_8 C10B_8 115.0(6) . . ?
O7B_8 C9B_8 C8B_8 122.6(7) . . ?
C10B_8 C9B_8 C8B_8 122.2(7) . . ?
C9B_8 C10B_8 C3B_8 121.9(7) . . ?
C9B_8 C10B_8 Te1B_8 120.1(5) . . ?
C3B_8 C10B_8 Te1B_8 117.7(5) . . ?
O1B_8 C11B_8 C4B_8 122.3(7) . . ?
O1B_8 C11B_8 C12B_8 119.2(6) . . ?
C4B_8 C11B_8 C12B_8 118.4(7) . . ?
O2B_8 C12B_8 C11B_8 119.3(7) . . ?
O2B_8 C12B_8 C13B_8 117.5(7) . . ?
C11B_8 C12B_8 C13B_8 123.0(7) . . ?
O3B_8 C13B_8 C14B_8 127.9(8) . . ?
O3B_8 C13B_8 C12B_8 113.7(7) . . ?
C14B_8 C13B_8 C12B_8 118.3(7) . . ?
C5B_8 C14B_8 C13B_8 116.8(7) . . ?
C5B_8 C14B_8 S2B_8 109.9(5) . . ?
C13B_8 C14B_8 S2B_8 133.2(6) . . ?
C6B_8 C15B_8 C16B_8 117.2(7) . . ?
C6B_8 C15B_8 S2B_8 108.8(5) . . ?
C16B_8 C15B_8 S2B_8 133.8(6) . . ?
O4B_8 C16B_8 C15B_8 117.7(8) . . ?
O4B_8 C16B_8 C17B_8 121.3(7) . . ?
C15B_8 C16B_8 C17B_8 120.8(8) . . ?
O5B_8 C17B_8 C16B_8 114.3(7) . . ?
O5B_8 C17B_8 C18B_8 123.9(8) . . ?
C16B_8 C17B_8 C18B_8 121.8(8) . . ?
C1B_8 C18B_8 C17B_8 114.4(7) . . ?
C1B_8 C18B_8 S1B_8 107.9(6) . . ?
C17B_8 C18B_8 S1B_8 137.7(6) . . ?
O2B_8 C19B_8 C20B_8 109.6(7) . . ?
O2B_8 C19B_8 H19C_8 109.8 . . ?
C20B_8 C19B_8 H19C_8 109.8 . . ?
O2B_8 C19B_8 H19D_8 109.8 . . ?
C20B_8 C19B_8 H19D_8 109.8 . . ?
H19C_8 C19B_8 H19D_8 108.2 . . ?
C21B_8 C20B_8 C19B_8 114.1(11) . . ?
C21B_8 C20B_8 H20C_8 108.7 . . ?
C19B_8 C20B_8 H20C_8 108.7 . . ?
C21B_8 C20B_8 H20D_8 108.7 . . ?
C19B_8 C20B_8 H20D_8 108.7 . . ?
H20C_8 C20B_8 H20D_8 107.6 . . ?
C20B_8 C21B_8 C22B_8 109.2(11) . . ?
C20B_8 C21B_8 H21C_8 109.8 . . ?
C22B_8 C21B_8 H21C_8 109.8 . . ?
C20B_8 C21B_8 H21D_8 109.8 . . ?
C22B_8 C21B_8 H21D_8 109.8 . . ?
H21C_8 C21B_8 H21D_8 108.3 . . ?
C21B_8 C22B_8 H22D_8 109.5 . . ?
C21B_8 C22B_8 H22E_8 109.5 . . ?
H22D_8 C22B_8 H22E_8 109.5 . . ?
C21B_8 C22B_8 H22F_8 109.5 . . ?
H22D_8 C22B_8 H22F_8 109.5 . . ?
H22E_8 C22B_8 H22F_8 109.5 . . ?
O3B_8 C23B_8 C24B_8 111.3(8) . . ?
O3B_8 C23B_8 H23C_8 109.4 . . ?
C24B_8 C23B_8 H23C_8 109.4 . . ?
O3B_8 C23B_8 H23D_8 109.4 . . ?
C24B_8 C23B_8 H23D_8 109.4 . . ?
H23C_8 C23B_8 H23D_8 108.0 . . ?
C23B_8 C24B_8 C25B_8 112.2(10) . . ?
C23B_8 C24B_8 H24C_8 109.2 . . ?
C25B_8 C24B_8 H24C_8 109.2 . . ?
C23B_8 C24B_8 H24D_8 109.2 . . ?
C25B_8 C24B_8 H24D_8 109.2 . . ?
H24C_8 C24B_8 H24D_8 107.9 . . ?
C24B_8 C25B_8 C26B_8 115.9(12) . . ?
C24B_8 C25B_8 H25C_8 108.3 . . ?
C26B_8 C25B_8 H25C_8 108.3 . . ?
C24B_8 C25B_8 H25D_8 108.3 . . ?
C26B_8 C25B_8 H25D_8 108.3 . . ?
H25C_8 C25B_8 H25D_8 107.4 . . ?
C25B_8 C26B_8 H26D_8 109.5 . . ?
C25B_8 C26B_8 H26E_8 109.5 . . ?
H26D_8 C26B_8 H26E_8 109.5 . . ?
C25B_8 C26B_8 H26F_8 109.5 . . ?
H26D_8 C26B_8 H26F_8 109.5 . . ?
H26E_8 C26B_8 H26F_8 109.5 . . ?
O4B_8 C27B_8 C28B_8 111.0(8) . . ?
O4B_8 C27B_8 H27C_8 109.4 . . ?
C28B_8 C27B_8 H27C_8 109.4 . . ?
O4B_8 C27B_8 H27D_8 109.4 . . ?
C28B_8 C27B_8 H27D_8 109.4 . . ?
H27C_8 C27B_8 H27D_8 108.0 . . ?
C29B_8 C28B_8 C27B_8 119.5(10) . . ?
C29B_8 C28B_8 H28C_8 107.5 . . ?
C27B_8 C28B_8 H28C_8 107.5 . . ?
C29B_8 C28B_8 H28D_8 107.5 . . ?
C27B_8 C28B_8 H28D_8 107.5 . . ?
H28C_8 C28B_8 H28D_8 107.0 . . ?
C28B_8 C29B_8 C30B_8 115.6(11) . . ?
C28B_8 C29B_8 H29C_8 108.4 . . ?
C30B_8 C29B_8 H29C_8 108.4 . . ?
C28B_8 C29B_8 H29D_8 108.4 . . ?
C30B_8 C29B_8 H29D_8 108.4 . . ?
H29C_8 C29B_8 H29D_8 107.4 . . ?
C29B_8 C30B_8 H30D_8 109.5 . . ?
C29B_8 C30B_8 H30E_8 109.5 . . ?
H30D_8 C30B_8 H30E_8 109.5 . . ?
C29B_8 C30B_8 H30F_8 109.5 . . ?
H30D_8 C30B_8 H30F_8 109.5 . . ?
H30E_8 C30B_8 H30F_8 109.5 . . ?
O5B_8 C31B_8 C32B_8 112.2(8) . . ?
O5B_8 C31B_8 H31C_8 109.2 . . ?
C32B_8 C31B_8 H31C_8 109.2 . . ?
O5B_8 C31B_8 H31D_8 109.2 . . ?
C32B_8 C31B_8 H31D_8 109.2 . . ?
H31C_8 C31B_8 H31D_8 107.9 . . ?
C31B_8 C32B_8 C33B_8 113.1(10) . . ?
C31B_8 C32B_8 H32C_8 109.0 . . ?
C33B_8 C32B_8 H32C_8 109.0 . . ?
C31B_8 C32B_8 H32D_8 109.0 . . ?
C33B_8 C32B_8 H32D_8 109.0 . . ?
H32C_8 C32B_8 H32D_8 107.8 . . ?
C32B_8 C33B_8 C34B_8 111.3(11) . . ?
C32B_8 C33B_8 H33C_8 109.4 . . ?
C34B_8 C33B_8 H33C_8 109.4 . . ?
C32B_8 C33B_8 H33D_8 109.4 . . ?
C34B_8 C33B_8 H33D_8 109.4 . . ?
H33C_8 C33B_8 H33D_8 108.0 . . ?
C33B_8 C34B_8 H34D_8 109.5 . . ?
C33B_8 C34B_8 H34E_8 109.5 . . ?
H34D_8 C34B_8 H34E_8 109.5 . . ?
C33B_8 C34B_8 H34F_8 109.5 . . ?
H34D_8 C34B_8 H34F_8 109.5 . . ?
H34E_8 C34B_8 H34F_8 109.5 . . ?
O6B_8 C35B_8 C36B_8 112.1(6) . . ?
O6B_8 C35B_8 H35C_8 109.2 . . ?
C36B_8 C35B_8 H35C_8 109.2 . . ?
O6B_8 C35B_8 H35D_8 109.2 . . ?
C36B_8 C35B_8 H35D_8 109.2 . . ?
H35C_8 C35B_8 H35D_8 107.9 . . ?
C35B_8 C36B_8 C37B_8 115.6(8) . . ?
C35B_8 C36B_8 H36C_8 108.4 . . ?
C37B_8 C36B_8 H36C_8 108.4 . . ?
C35B_8 C36B_8 H36D_8 108.4 . . ?
C37B_8 C36B_8 H36D_8 108.4 . . ?
H36C_8 C36B_8 H36D_8 107.4 . . ?
C36B_8 C37B_8 C38B_8 111.9(9) . . ?
C36B_8 C37B_8 H37C_8 109.2 . . ?
C38B_8 C37B_8 H37C_8 109.2 . . ?
C36B_8 C37B_8 H37D_8 109.2 . . ?
C38B_8 C37B_8 H37D_8 109.2 . . ?
H37C_8 C37B_8 H37D_8 107.9 . . ?
C37B_8 C38B_8 H38D_8 109.5 . . ?
C37B_8 C38B_8 H38E_8 109.5 . . ?
H38D_8 C38B_8 H38E_8 109.5 . . ?
C37B_8 C38B_8 H38F_8 109.5 . . ?
H38D_8 C38B_8 H38F_8 109.5 . . ?
H38E_8 C38B_8 H38F_8 109.5 . . ?
O7B_8 C39B_8 C40B_8 110.1(6) . . ?
O7B_8 C39B_8 H39C_8 109.6 . . ?
C40B_8 C39B_8 H39C_8 109.6 . . ?
O7B_8 C39B_8 H39D_8 109.6 . . ?
C40B_8 C39B_8 H39D_8 109.6 . . ?
H39C_8 C39B_8 H39D_8 108.2 . . ?
C39B_8 C40B_8 C41B_8 113.4(7) . . ?
C39B_8 C40B_8 H40C_8 108.9 . . ?
C41B_8 C40B_8 H40C_8 108.9 . . ?
C39B_8 C40B_8 H40D_8 108.9 . . ?
C41B_8 C40B_8 H40D_8 108.9 . . ?
H40C_8 C40B_8 H40D_8 107.7 . . ?
C40B_8 C41B_8 C42B_8 113.2(9) . . ?
C40B_8 C41B_8 H41C_8 108.9 . . ?
C42B_8 C41B_8 H41C_8 108.9 . . ?
C40B_8 C41B_8 H41D_8 108.9 . . ?
C42B_8 C41B_8 H41D_8 108.9 . . ?
H41C_8 C41B_8 H41D_8 107.8 . . ?
C41B_8 C42B_8 H42D_8 109.5 . . ?
C41B_8 C42B_8 H42E_8 109.5 . . ?
H42D_8 C42B_8 H42E_8 109.5 . . ?
C41B_8 C42B_8 H42F_8 109.5 . . ?
H42D_8 C42B_8 H42F_8 109.5 . . ?
H42E_8 C42B_8 H42F_8 109.5 . . ?
C11A_8 O1A_8 Te1A_8 122.4(5) . . ?
C12A_8 O2A_8 C19A_8 113.4(8) . . ?
C13A_8 O3A_8 C23A_8 116.4(7) . . ?
C16A_8 O4A_8 C27A_8 118.1(9) . . ?
C17A_8 O5A_8 C31A_8 121.6(11) . . ?
C8A_8 O6A_8 C35A_8 116.7(8) . . ?
C9A_8 O7A_8 C39A_8 120.1(7) . . ?
C11B_8 O1B_8 Te1B_8 119.8(4) . . ?
C12B_8 O2B_8 C19B_8 114.5(7) . . ?
C13B_8 O3B_8 C23B_8 123.7(7) . . ?
C16B_8 O4B_8 C27B_8 115.9(7) . . ?
C17B_8 O5B_8 C31B_8 121.7(7) . . ?
C8B_8 O6B_8 C35B_8 123.4(6) . . ?
C9B_8 O7B_8 C39B_8 118.8(6) . . ?
C18A_8 S1A_8 C7A_8 92.7(4) . . ?
C14A_8 S2A_8 C15A_8 92.0(4) . . ?
C18B_8 S1B_8 C7B_8 93.8(3) . . ?
C15B_8 S2B_8 C14B_8 92.0(3) . . ?
O1AB_8 Te1A_8 O2AB_8 76.9(2) . . ?
O1AB_8 Te1A_8 C10A_8 103.6(3) . . ?
O2AB_8 Te1A_8 C10A_8 87.8(3) . . ?
O1AB_8 Te1A_8 O1A_8 82.9(2) . . ?
O2AB_8 Te1A_8 O1A_8 156.9(3) . . ?
C10A_8 Te1A_8 O1A_8 86.1(3) . . ?
O1AB_8 Te1A_8 Te1B_8 40.50(14) . . ?
O2AB_8 Te1A_8 Te1B_8 36.42(18) . . ?
C10A_8 Te1A_8 Te1B_8 97.4(2) . . ?
O1A_8 Te1A_8 Te1B_8 122.68(18) . . ?
O2AB_8 Te1B_8 O1B_8 82.5(2) . . ?
O2AB_8 Te1B_8 O1AB_8 76.3(2) . . ?
O1B_8 Te1B_8 O1AB_8 156.1(2) . . ?
O2AB_8 Te1B_8 C10B_8 105.1(3) . . ?
O1B_8 Te1B_8 C10B_8 88.4(2) . . ?
O1AB_8 Te1B_8 C10B_8 86.6(3) . . ?
O2AB_8 Te1B_8 Te1A_8 39.73(18) . . ?
O1B_8 Te1B_8 Te1A_8 121.60(17) . . ?
O1AB_8 Te1B_8 Te1A_8 36.57(15) . . ?
C10B_8 Te1B_8 Te1A_8 97.6(2) . . ?
Te1A_8 O1AB_8 Te1B_8 102.9(2) . . ?
Te1B_8 O2AB_8 Te1A_8 103.8(3) . . ?
C6A_9 C1A_9 C18A_9 123.8(12) . . ?
C6A_9 C1A_9 C2A_9 119.2(11) . . ?
C18A_9 C1A_9 C2A_9 116.7(11) . . ?
C7A_9 C2A_9 C3A_9 126.6(11) . . ?
C7A_9 C2A_9 C1A_9 111.9(10) . . ?
C3A_9 C2A_9 C1A_9 120.9(11) . . ?
C2A_9 C3A_9 C10A_9 114.6(10) . . ?
C2A_9 C3A_9 C4A_9 119.8(11) . . ?
C10A_9 C3A_9 C4A_9 125.6(11) . . ?
C11A_9 C4A_9 C5A_9 117.1(11) . . ?
C11A_9 C4A_9 C3A_9 125.0(12) . . ?
C5A_9 C4A_9 C3A_9 117.1(11) . . ?
C14A_9 C5A_9 C6A_9 113.5(11) . . ?
C14A_9 C5A_9 C4A_9 124.9(11) . . ?
C6A_9 C5A_9 C4A_9 121.4(12) . . ?
C1A_9 C6A_9 C15A_9 120.8(11) . . ?
C1A_9 C6A_9 C5A_9 121.6(12) . . ?
C15A_9 C6A_9 C5A_9 117.3(11) . . ?
C8A_9 C7A_9 C2A_9 118.2(11) . . ?
C8A_9 C7A_9 S1A_9 132.0(11) . . ?
C2A_9 C7A_9 S1A_9 109.9(9) . . ?
C7A_9 C8A_9 O6A_9 122.7(15) . . ?
C7A_9 C8A_9 C9A_9 116.6(12) . . ?
O6A_9 C8A_9 C9A_9 120.3(13) . . ?
O7A_9 C9A_9 C8A_9 122.6(13) . . ?
O7A_9 C9A_9 C10A_9 113.2(13) . . ?
C8A_9 C9A_9 C10A_9 124.2(12) . . ?
C3A_9 C10A_9 C9A_9 119.1(11) . . ?
C3A_9 C10A_9 Te1A_9 121.6(9) . . ?
C9A_9 C10A_9 Te1A_9 119.1(10) . . ?
O1A_9 C11A_9 C4A_9 122.1(12) . . ?
O1A_9 C11A_9 C12A_9 119.4(12) . . ?
C4A_9 C11A_9 C12A_9 118.5(11) . . ?
O2A_9 C12A_9 C11A_9 117.3(17) . . ?
O2A_9 C12A_9 C13A_9 120.0(17) . . ?
C11A_9 C12A_9 C13A_9 122.4(13) . . ?
O3A_9 C13A_9 C14A_9 126.0(14) . . ?
O3A_9 C13A_9 C12A_9 114.8(13) . . ?
C14A_9 C13A_9 C12A_9 119.2(13) . . ?
C13A_9 C14A_9 C5A_9 117.5(11) . . ?
C13A_9 C14A_9 S2A_9 133.9(12) . . ?
C5A_9 C14A_9 S2A_9 108.3(9) . . ?
C6A_9 C15A_9 C16A_9 118.2(12) . . ?
C6A_9 C15A_9 S2A_9 107.3(9) . . ?
C16A_9 C15A_9 S2A_9 134.4(12) . . ?
O4A_9 C16A_9 C15A_9 124.5(16) . . ?
O4A_9 C16A_9 C17A_9 115.8(15) . . ?
C15A_9 C16A_9 C17A_9 119.6(13) . . ?
O5A_9 C17A_9 C18A_9 116.3(17) . . ?
O5A_9 C17A_9 C16A_9 122.2(17) . . ?
C18A_9 C17A_9 C16A_9 121.5(13) . . ?
C1A_9 C18A_9 C17A_9 115.9(12) . . ?
C1A_9 C18A_9 S1A_9 108.6(10) . . ?
C17A_9 C18A_9 S1A_9 135.4(11) . . ?
O2A_9 C19A_9 C20A_9 113.2(11) . . ?
O2A_9 C19A_9 H19A_9 108.9 . . ?
C20A_9 C19A_9 H19A_9 108.9 . . ?
O2A_9 C19A_9 H19B_9 108.9 . . ?
C20A_9 C19A_9 H19B_9 108.9 . . ?
H19A_9 C19A_9 H19B_9 107.8 . . ?
C19A_9 C20A_9 C21A_9 114.0(9) . . ?
C19A_9 C20A_9 H20A_9 108.8 . . ?
C21A_9 C20A_9 H20A_9 108.8 . . ?
C19A_9 C20A_9 H20B_9 108.8 . . ?
C21A_9 C20A_9 H20B_9 108.8 . . ?
H20A_9 C20A_9 H20B_9 107.6 . . ?
C20A_9 C21A_9 C22A_9 113.0(10) . . ?
C20A_9 C21A_9 H21A_9 109.0 . . ?
C22A_9 C21A_9 H21A_9 109.0 . . ?
C20A_9 C21A_9 H21B_9 109.0 . . ?
C22A_9 C21A_9 H21B_9 109.0 . . ?
H21A_9 C21A_9 H21B_9 107.8 . . ?
C21A_9 C22A_9 H22A_9 109.5 . . ?
C21A_9 C22A_9 H22B_9 109.5 . . ?
H22A_9 C22A_9 H22B_9 109.5 . . ?
C21A_9 C22A_9 H22C_9 109.5 . . ?
H22A_9 C22A_9 H22C_9 109.5 . . ?
H22B_9 C22A_9 H22C_9 109.5 . . ?
O3A_9 C23A_9 C24A_9 112.1(11) . . ?
O3A_9 C23A_9 H23A_9 109.2 . . ?
C24A_9 C23A_9 H23A_9 109.2 . . ?
O3A_9 C23A_9 H23B_9 109.2 . . ?
C24A_9 C23A_9 H23B_9 109.2 . . ?
H23A_9 C23A_9 H23B_9 107.9 . . ?
C23A_9 C24A_9 C25A_9 114.0(19) . . ?
C23A_9 C24A_9 H24A_9 108.8 . . ?
C25A_9 C24A_9 H24A_9 108.8 . . ?
C23A_9 C24A_9 H24B_9 108.8 . . ?
C25A_9 C24A_9 H24B_9 108.8 . . ?
H24A_9 C24A_9 H24B_9 107.7 . . ?
C24A_9 C25A_9 C26A_9 110.4(19) . . ?
C24A_9 C25A_9 H25A_9 109.6 . . ?
C26A_9 C25A_9 H25A_9 109.6 . . ?
C24A_9 C25A_9 H25B_9 109.6 . . ?
C26A_9 C25A_9 H25B_9 109.6 . . ?
H25A_9 C25A_9 H25B_9 108.1 . . ?
C25A_9 C26A_9 H26A_9 109.5 . . ?
C25A_9 C26A_9 H26B_9 109.5 . . ?
H26A_9 C26A_9 H26B_9 109.5 . . ?
C25A_9 C26A_9 H26C_9 109.5 . . ?
H26A_9 C26A_9 H26C_9 109.5 . . ?
H26B_9 C26A_9 H26C_9 109.5 . . ?
O4A_9 C27A_9 C28A_9 113.1(11) . . ?
O4A_9 C27A_9 H27A_9 108.9 . . ?
C28A_9 C27A_9 H27A_9 108.9 . . ?
O4A_9 C27A_9 H27B_9 108.9 . . ?
C28A_9 C27A_9 H27B_9 108.9 . . ?
H27A_9 C27A_9 H27B_9 107.8 . . ?
C27A_9 C28A_9 C29A_9 112.1(18) . . ?
C27A_9 C28A_9 H28A_9 109.2 . . ?
C29A_9 C28A_9 H28A_9 109.2 . . ?
C27A_9 C28A_9 H28B_9 109.2 . . ?
C29A_9 C28A_9 H28B_9 109.2 . . ?
H28A_9 C28A_9 H28B_9 107.9 . . ?
C28A_9 C29A_9 C30A_9 111.9(19) . . ?
C28A_9 C29A_9 H29A_9 109.2 . . ?
C30A_9 C29A_9 H29A_9 109.2 . . ?
C28A_9 C29A_9 H29B_9 109.2 . . ?
C30A_9 C29A_9 H29B_9 109.2 . . ?
H29A_9 C29A_9 H29B_9 107.9 . . ?
C29A_9 C30A_9 H30A_9 109.5 . . ?
C29A_9 C30A_9 H30B_9 109.5 . . ?
H30A_9 C30A_9 H30B_9 109.5 . . ?
C29A_9 C30A_9 H30C_9 109.5 . . ?
H30A_9 C30A_9 H30C_9 109.5 . . ?
H30B_9 C30A_9 H30C_9 109.5 . . ?
O5A_9 C31A_9 C32A_9 111.0(11) . . ?
O5A_9 C31A_9 H31A_9 109.4 . . ?
C32A_9 C31A_9 H31A_9 109.4 . . ?
O5A_9 C31A_9 H31B_9 109.4 . . ?
C32A_9 C31A_9 H31B_9 109.4 . . ?
H31A_9 C31A_9 H31B_9 108.0 . . ?
C31A_9 C32A_9 C33A_9 112.3(18) . . ?
C31A_9 C32A_9 H32A_9 109.1 . . ?
C33A_9 C32A_9 H32A_9 109.1 . . ?
C31A_9 C32A_9 H32B_9 109.1 . . ?
C33A_9 C32A_9 H32B_9 109.1 . . ?
H32A_9 C32A_9 H32B_9 107.9 . . ?
C32A_9 C33A_9 C34A_9 113.1(18) . . ?
C32A_9 C33A_9 H33A_9 109.0 . . ?
C34A_9 C33A_9 H33A_9 109.0 . . ?
C32A_9 C33A_9 H33B_9 109.0 . . ?
C34A_9 C33A_9 H33B_9 109.0 . . ?
H33A_9 C33A_9 H33B_9 107.8 . . ?
C33A_9 C34A_9 H34A_9 109.5 . . ?
C33A_9 C34A_9 H34B_9 109.5 . . ?
H34A_9 C34A_9 H34B_9 109.5 . . ?
C33A_9 C34A_9 H34C_9 109.5 . . ?
H34A_9 C34A_9 H34C_9 109.5 . . ?
H34B_9 C34A_9 H34C_9 109.5 . . ?
O6A_9 C35A_9 C36A_9 113.6(10) . . ?
O6A_9 C35A_9 H35A_9 108.9 . . ?
C36A_9 C35A_9 H35A_9 108.9 . . ?
O6A_9 C35A_9 H35B_9 108.9 . . ?
C36A_9 C35A_9 H35B_9 108.9 . . ?
H35A_9 C35A_9 H35B_9 107.7 . . ?
C35A_9 C36A_9 C37A_9 103.0(13) . . ?
C35A_9 C36A_9 H36A_9 111.2 . . ?
C37A_9 C36A_9 H36A_9 111.2 . . ?
C35A_9 C36A_9 H36B_9 111.2 . . ?
C37A_9 C36A_9 H36B_9 111.2 . . ?
H36A_9 C36A_9 H36B_9 109.1 . . ?
C36A_9 C37A_9 C38A_9 109.2(17) . . ?
C36A_9 C37A_9 H37A_9 109.8 . . ?
C38A_9 C37A_9 H37A_9 109.8 . . ?
C36A_9 C37A_9 H37B_9 109.8 . . ?
C38A_9 C37A_9 H37B_9 109.8 . . ?
H37A_9 C37A_9 H37B_9 108.3 . . ?
C37A_9 C38A_9 H38A_9 109.5 . . ?
C37A_9 C38A_9 H38B_9 109.5 . . ?
H38A_9 C38A_9 H38B_9 109.5 . . ?
C37A_9 C38A_9 H38C_9 109.5 . . ?
H38A_9 C38A_9 H38C_9 109.5 . . ?
H38B_9 C38A_9 H38C_9 109.5 . . ?
O7A_9 C39A_9 C40A_9 111.9(11) . . ?
O7A_9 C39A_9 H39A_9 109.2 . . ?
C40A_9 C39A_9 H39A_9 109.2 . . ?
O7A_9 C39A_9 H39B_9 109.2 . . ?
C40A_9 C39A_9 H39B_9 109.2 . . ?
H39A_9 C39A_9 H39B_9 107.9 . . ?
C39A_9 C40A_9 C41A_9 114.5(17) . . ?
C39A_9 C40A_9 H40A_9 108.6 . . ?
C41A_9 C40A_9 H40A_9 108.6 . . ?
C39A_9 C40A_9 H40B_9 108.6 . . ?
C41A_9 C40A_9 H40B_9 108.6 . . ?
H40A_9 C40A_9 H40B_9 107.6 . . ?
C40A_9 C41A_9 C42A_9 113.6(17) . . ?
C40A_9 C41A_9 H41A_9 108.8 . . ?
C42A_9 C41A_9 H41A_9 108.8 . . ?
C40A_9 C41A_9 H41B_9 108.8 . . ?
C42A_9 C41A_9 H41B_9 108.8 . . ?
H41A_9 C41A_9 H41B_9 107.7 . . ?
C41A_9 C42A_9 H42A_9 109.5 . . ?
C41A_9 C42A_9 H42B_9 109.5 . . ?
H42A_9 C42A_9 H42B_9 109.5 . . ?
C41A_9 C42A_9 H42C_9 109.5 . . ?
H42A_9 C42A_9 H42C_9 109.5 . . ?
H42B_9 C42A_9 H42C_9 109.5 . . ?
C6B_9 C1B_9 C18B_9 122.8(11) . . ?
C6B_9 C1B_9 C2B_9 119.0(11) . . ?
C18B_9 C1B_9 C2B_9 118.1(11) . . ?
C1B_9 C2B_9 C7B_9 112.7(10) . . ?
C1B_9 C2B_9 C3B_9 123.4(11) . . ?
C7B_9 C2B_9 C3B_9 123.6(11) . . ?
C10B_9 C3B_9 C2B_9 116.1(10) . . ?
C10B_9 C3B_9 C4B_9 126.3(11) . . ?
C2B_9 C3B_9 C4B_9 117.6(10) . . ?
C11B_9 C4B_9 C5B_9 117.9(11) . . ?
C11B_9 C4B_9 C3B_9 124.6(11) . . ?
C5B_9 C4B_9 C3B_9 117.4(11) . . ?
C14B_9 C5B_9 C4B_9 124.2(11) . . ?
C14B_9 C5B_9 C6B_9 112.8(11) . . ?
C4B_9 C5B_9 C6B_9 122.4(11) . . ?
C1B_9 C6B_9 C15B_9 122.7(12) . . ?
C1B_9 C6B_9 C5B_9 120.0(11) . . ?
C15B_9 C6B_9 C5B_9 116.5(11) . . ?
C8B_9 C7B_9 C2B_9 119.0(11) . . ?
C8B_9 C7B_9 S1B_9 132.6(11) . . ?
C2B_9 C7B_9 S1B_9 108.4(9) . . ?
O6B_9 C8B_9 C7B_9 123.6(14) . . ?
O6B_9 C8B_9 C9B_9 118.3(13) . . ?
C7B_9 C8B_9 C9B_9 117.8(12) . . ?
O7B_9 C9B_9 C10B_9 116.1(13) . . ?
O7B_9 C9B_9 C8B_9 121.5(14) . . ?
C10B_9 C9B_9 C8B_9 122.1(12) . . ?
C9B_9 C10B_9 C3B_9 120.4(10) . . ?
C9B_9 C10B_9 Te1B_9 118.7(9) . . ?
C3B_9 C10B_9 Te1B_9 120.8(9) . . ?
O1B_9 C11B_9 C4B_9 124.3(12) . . ?
O1B_9 C11B_9 C12B_9 115.9(12) . . ?
C4B_9 C11B_9 C12B_9 118.8(11) . . ?
O2B_9 C12B_9 C11B_9 118.9(14) . . ?
O2B_9 C12B_9 C13B_9 118.3(13) . . ?
C11B_9 C12B_9 C13B_9 122.1(12) . . ?
C14B_9 C13B_9 O3B_9 127.4(15) . . ?
C14B_9 C13B_9 C12B_9 118.5(12) . . ?
O3B_9 C13B_9 C12B_9 113.8(13) . . ?
C5B_9 C14B_9 C13B_9 118.1(11) . . ?
C5B_9 C14B_9 S2B_9 110.6(10) . . ?
C13B_9 C14B_9 S2B_9 131.1(11) . . ?
C6B_9 C15B_9 C16B_9 116.0(12) . . ?
C6B_9 C15B_9 S2B_9 107.9(10) . . ?
C16B_9 C15B_9 S2B_9 136.1(11) . . ?
O4B_9 C16B_9 C15B_9 117.7(16) . . ?
O4B_9 C16B_9 C17B_9 119.8(16) . . ?
C15B_9 C16B_9 C17B_9 121.4(13) . . ?
O5B_9 C17B_9 C16B_9 117.1(14) . . ?
O5B_9 C17B_9 C18B_9 121.8(16) . . ?
C16B_9 C17B_9 C18B_9 120.7(13) . . ?
C1B_9 C18B_9 C17B_9 115.7(11) . . ?
C1B_9 C18B_9 S1B_9 106.4(9) . . ?
C17B_9 C18B_9 S1B_9 137.8(11) . . ?
O2B_9 C19B_9 C20B_9 111.8(11) . . ?
O2B_9 C19B_9 H19C_9 109.3 . . ?
C20B_9 C19B_9 H19C_9 109.3 . . ?
O2B_9 C19B_9 H19D_9 109.3 . . ?
C20B_9 C19B_9 H19D_9 109.3 . . ?
H19C_9 C19B_9 H19D_9 107.9 . . ?
C19B_9 C20B_9 C21B_9 115.7(17) . . ?
C19B_9 C20B_9 H20C_9 108.3 . . ?
C21B_9 C20B_9 H20C_9 108.3 . . ?
C19B_9 C20B_9 H20D_9 108.3 . . ?
C21B_9 C20B_9 H20D_9 108.3 . . ?
H20C_9 C20B_9 H20D_9 107.4 . . ?
C20B_9 C21B_9 C22B_9 112.9(18) . . ?
C20B_9 C21B_9 H21C_9 109.0 . . ?
C22B_9 C21B_9 H21C_9 109.0 . . ?
C20B_9 C21B_9 H21D_9 109.0 . . ?
C22B_9 C21B_9 H21D_9 109.0 . . ?
H21C_9 C21B_9 H21D_9 107.8 . . ?
C21B_9 C22B_9 H22D_9 109.5 . . ?
C21B_9 C22B_9 H22E_9 109.5 . . ?
H22D_9 C22B_9 H22E_9 109.5 . . ?
C21B_9 C22B_9 H22F_9 109.5 . . ?
H22D_9 C22B_9 H22F_9 109.5 . . ?
H22E_9 C22B_9 H22F_9 109.5 . . ?
O3B_9 C23B_9 C24B_9 110.6(11) . . ?
O3B_9 C23B_9 H23C_9 109.5 . . ?
C24B_9 C23B_9 H23C_9 109.5 . . ?
O3B_9 C23B_9 H23D_9 109.5 . . ?
C24B_9 C23B_9 H23D_9 109.5 . . ?
H23C_9 C23B_9 H23D_9 108.1 . . ?
C23B_9 C24B_9 C25B_9 115.3(18) . . ?
C23B_9 C24B_9 H24C_9 108.4 . . ?
C25B_9 C24B_9 H24C_9 108.4 . . ?
C23B_9 C24B_9 H24D_9 108.4 . . ?
C25B_9 C24B_9 H24D_9 108.4 . . ?
H24C_9 C24B_9 H24D_9 107.5 . . ?
C24B_9 C25B_9 C26B_9 110.1(17) . . ?
C24B_9 C25B_9 H25C_9 109.6 . . ?
C26B_9 C25B_9 H25C_9 109.6 . . ?
C24B_9 C25B_9 H25D_9 109.6 . . ?
C26B_9 C25B_9 H25D_9 109.6 . . ?
H25C_9 C25B_9 H25D_9 108.2 . . ?
C25B_9 C26B_9 H26D_9 109.5 . . ?
C25B_9 C26B_9 H26E_9 109.5 . . ?
H26D_9 C26B_9 H26E_9 109.5 . . ?
C25B_9 C26B_9 H26F_9 109.5 . . ?
H26D_9 C26B_9 H26F_9 109.5 . . ?
H26E_9 C26B_9 H26F_9 109.5 . . ?
O4B_9 C27B_9 C28B_9 111.3(11) . . ?
O4B_9 C27B_9 H27C_9 109.4 . . ?
C28B_9 C27B_9 H27C_9 109.4 . . ?
O4B_9 C27B_9 H27D_9 109.4 . . ?
C28B_9 C27B_9 H27D_9 109.4 . . ?
H27C_9 C27B_9 H27D_9 108.0 . . ?
C27B_9 C28B_9 C29B_9 114.4(17) . . ?
C27B_9 C28B_9 H28C_9 108.7 . . ?
C29B_9 C28B_9 H28C_9 108.7 . . ?
C27B_9 C28B_9 H28D_9 108.7 . . ?
C29B_9 C28B_9 H28D_9 108.7 . . ?
H28C_9 C28B_9 H28D_9 107.6 . . ?
C28B_9 C29B_9 C30B_9 111.2(18) . . ?
C28B_9 C29B_9 H29C_9 109.4 . . ?
C30B_9 C29B_9 H29C_9 109.4 . . ?
C28B_9 C29B_9 H29D_9 109.4 . . ?
C30B_9 C29B_9 H29D_9 109.4 . . ?
H29C_9 C29B_9 H29D_9 108.0 . . ?
C29B_9 C30B_9 H30D_9 109.5 . . ?
C29B_9 C30B_9 H30E_9 109.5 . . ?
H30D_9 C30B_9 H30E_9 109.5 . . ?
C29B_9 C30B_9 H30F_9 109.5 . . ?
H30D_9 C30B_9 H30F_9 109.5 . . ?
H30E_9 C30B_9 H30F_9 109.5 . . ?
O5B_9 C31B_9 C32B_9 111.7(11) . . ?
O5B_9 C31B_9 H31C_9 109.3 . . ?
C32B_9 C31B_9 H31C_9 109.3 . . ?
O5B_9 C31B_9 H31D_9 109.3 . . ?
C32B_9 C31B_9 H31D_9 109.3 . . ?
H31C_9 C31B_9 H31D_9 107.9 . . ?
C31B_9 C32B_9 C33B_9 116.0(17) . . ?
C31B_9 C32B_9 H32C_9 108.3 . . ?
C33B_9 C32B_9 H32C_9 108.3 . . ?
C31B_9 C32B_9 H32D_9 108.3 . . ?
C33B_9 C32B_9 H32D_9 108.3 . . ?
H32C_9 C32B_9 H32D_9 107.4 . . ?
C32B_9 C33B_9 C34B_9 109.1(18) . . ?
C32B_9 C33B_9 H33C_9 109.9 . . ?
C34B_9 C33B_9 H33C_9 109.9 . . ?
C32B_9 C33B_9 H33D_9 109.9 . . ?
C34B_9 C33B_9 H33D_9 109.9 . . ?
H33C_9 C33B_9 H33D_9 108.3 . . ?
C33B_9 C34B_9 H34D_9 109.5 . . ?
C33B_9 C34B_9 H34E_9 109.5 . . ?
H34D_9 C34B_9 H34E_9 109.5 . . ?
C33B_9 C34B_9 H34F_9 109.5 . . ?
H34D_9 C34B_9 H34F_9 109.5 . . ?
H34E_9 C34B_9 H34F_9 109.5 . . ?
O6B_9 C35B_9 C36B_9 109.6(10) . . ?
O6B_9 C35B_9 H35C_9 109.8 . . ?
C36B_9 C35B_9 H35C_9 109.8 . . ?
O6B_9 C35B_9 H35D_9 109.8 . . ?
C36B_9 C35B_9 H35D_9 109.8 . . ?
H35C_9 C35B_9 H35D_9 108.2 . . ?
C35B_9 C36B_9 C37B_9 118.3(18) . . ?
C35B_9 C36B_9 H36C_9 107.7 . . ?
C37B_9 C36B_9 H36C_9 107.7 . . ?
C35B_9 C36B_9 H36D_9 107.7 . . ?
C37B_9 C36B_9 H36D_9 107.7 . . ?
H36C_9 C36B_9 H36D_9 107.1 . . ?
C36B_9 C37B_9 C38B_9 113.0(18) . . ?
C36B_9 C37B_9 H37C_9 109.0 . . ?
C38B_9 C37B_9 H37C_9 109.0 . . ?
C36B_9 C37B_9 H37D_9 109.0 . . ?
C38B_9 C37B_9 H37D_9 109.0 . . ?
H37C_9 C37B_9 H37D_9 107.8 . . ?
C37B_9 C38B_9 H38D_9 109.5 . . ?
C37B_9 C38B_9 H38E_9 109.5 . . ?
H38D_9 C38B_9 H38E_9 109.5 . . ?
C37B_9 C38B_9 H38F_9 109.5 . . ?
H38D_9 C38B_9 H38F_9 109.5 . . ?
H38E_9 C38B_9 H38F_9 109.5 . . ?
O7B_9 C39B_9 C40B_9 111.6(10) . . ?
O7B_9 C39B_9 H39C_9 109.3 . . ?
C40B_9 C39B_9 H39C_9 109.3 . . ?
O7B_9 C39B_9 H39D_9 109.3 . . ?
C40B_9 C39B_9 H39D_9 109.3 . . ?
H39C_9 C39B_9 H39D_9 108.0 . . ?
C39B_9 C40B_9 C41B_9 114.1(15) . . ?
C39B_9 C40B_9 H40C_9 108.7 . . ?
C41B_9 C40B_9 H40C_9 108.7 . . ?
C39B_9 C40B_9 H40D_9 108.7 . . ?
C41B_9 C40B_9 H40D_9 108.7 . . ?
H40C_9 C40B_9 H40D_9 107.6 . . ?
C40B_9 C41B_9 C42B_9 113.3(17) . . ?
C40B_9 C41B_9 H41C_9 108.9 . . ?
C42B_9 C41B_9 H41C_9 108.9 . . ?
C40B_9 C41B_9 H41D_9 108.9 . . ?
C42B_9 C41B_9 H41D_9 108.9 . . ?
H41C_9 C41B_9 H41D_9 107.7 . . ?
C41B_9 C42B_9 H42D_9 109.5 . . ?
C41B_9 C42B_9 H42E_9 109.5 . . ?
H42D_9 C42B_9 H42E_9 109.5 . . ?
C41B_9 C42B_9 H42F_9 109.5 . . ?
H42D_9 C42B_9 H42F_9 109.5 . . ?
H42E_9 C42B_9 H42F_9 109.5 . . ?
C11A_9 O1A_9 Te1A_9 126.4(12) . . ?
C12A_9 O2A_9 C19A_9 118(2) . . ?
C13A_9 O3A_9 C23A_9 119.3(17) . . ?
C16A_9 O4A_9 C27A_9 107.9(18) . . ?
C17A_9 O5A_9 C31A_9 119(2) . . ?
C8A_9 O6A_9 C35A_9 127.6(19) . . ?
C9A_9 O7A_9 C39A_9 118.8(16) . . ?
C11B_9 O1B_9 Te1B_9 121.1(11) . . ?
C12B_9 O2B_9 C19B_9 116.4(17) . . ?
C13B_9 O3B_9 C23B_9 119.5(17) . . ?
C16B_9 O4B_9 C27B_9 119(2) . . ?
C17B_9 O5B_9 C31B_9 123.1(18) . . ?
C8B_9 O6B_9 C35B_9 123.2(17) . . ?
C9B_9 O7B_9 C39B_9 118.8(16) . . ?
C18A_9 S1A_9 C7A_9 92.7(7) . . ?
C15A_9 S2A_9 C14A_9 93.6(7) . . ?
C18B_9 S1B_9 C7B_9 94.3(7) . . ?
C14B_9 S2B_9 C15B_9 92.1(7) . . ?
O1AB_9 Te1A_9 O2AB_9 76.8(4) . . ?
O1AB_9 Te1A_9 O1A_9 81.8(6) . . ?
O2AB_9 Te1A_9 O1A_9 153.6(6) . . ?
O1AB_9 Te1A_9 C10A_9 104.9(8) . . ?
O2AB_9 Te1A_9 C10A_9 85.8(7) . . ?
O1A_9 Te1A_9 C10A_9 85.0(6) . . ?
O1AB_9 Te1A_9 Te1B_9 40.5(2) . . ?
O2AB_9 Te1A_9 Te1B_9 36.4(3) . . ?
O1A_9 Te1A_9 Te1B_9 121.0(5) . . ?
C10A_9 Te1A_9 Te1B_9 97.3(6) . . ?
O2AB_9 Te1B_9 O1B_9 82.7(5) . . ?
O2AB_9 Te1B_9 O1AB_9 75.8(4) . . ?
O1B_9 Te1B_9 O1AB_9 155.9(6) . . ?
O2AB_9 Te1B_9 C10B_9 101.1(8) . . ?
O1B_9 Te1B_9 C10B_9 87.9(6) . . ?
O1AB_9 Te1B_9 C10B_9 85.6(7) . . ?
O2AB_9 Te1B_9 Te1A_9 39.5(3) . . ?
O1B_9 Te1B_9 Te1A_9 121.7(5) . . ?
O1AB_9 Te1B_9 Te1A_9 36.3(2) . . ?
C10B_9 Te1B_9 Te1A_9 94.9(6) . . ?
Te1A_9 O1AB_9 Te1B_9 103.2(4) . . ?
Te1B_9 O2AB_9 Te1A_9 104.1(5) . . ?
C6A_10 C1A_10 C18A_10 124.2(13) . . ?
C6A_10 C1A_10 C2A_10 118.9(13) . . ?
C18A_10 C1A_10 C2A_10 116.9(12) . . ?
C3A_10 C2A_10 C7A_10 127.2(13) . . ?
C3A_10 C2A_10 C1A_10 119.8(13) . . ?
C7A_10 C2A_10 C1A_10 112.4(12) . . ?
C10A_10 C3A_10 C2A_10 111.1(12) . . ?
C10A_10 C3A_10 C4A_10 126.8(12) . . ?
C2A_10 C3A_10 C4A_10 122.0(12) . . ?
C11A_10 C4A_10 C5A_10 115.6(12) . . ?
C11A_10 C4A_10 C3A_10 126.8(13) . . ?
C5A_10 C4A_10 C3A_10 115.2(12) . . ?
C14A_10 C5A_10 C6A_10 113.7(12) . . ?
C14A_10 C5A_10 C4A_10 124.9(12) . . ?
C6A_10 C5A_10 C4A_10 121.4(13) . . ?
C1A_10 C6A_10 C15A_10 120.1(14) . . ?
C1A_10 C6A_10 C5A_10 121.9(14) . . ?
C15A_10 C6A_10 C5A_10 115.7(13) . . ?
C8A_10 C7A_10 C2A_10 118.4(13) . . ?
C8A_10 C7A_10 S1A_10 130.4(13) . . ?
C2A_10 C7A_10 S1A_10 111.1(11) . . ?
O6A_10 C8A_10 C7A_10 128.2(18) . . ?
O6A_10 C8A_10 C9A_10 113.0(15) . . ?
C7A_10 C8A_10 C9A_10 117.4(14) . . ?
C10A_10 C9A_10 O7A_10 113.8(15) . . ?
C10A_10 C9A_10 C8A_10 120.4(14) . . ?
O7A_10 C9A_10 C8A_10 125.9(16) . . ?
C9A_10 C10A_10 C3A_10 125.2(13) . . ?
C9A_10 C10A_10 Te1A_10 117.1(11) . . ?
C3A_10 C10A_10 Te1A_10 116.6(11) . . ?
O1A_10 C11A_10 C4A_10 119.6(14) . . ?
O1A_10 C11A_10 C12A_10 119.4(14) . . ?
C4A_10 C11A_10 C12A_10 120.2(13) . . ?
O2A_10 C12A_10 C13A_10 120.0(15) . . ?
O2A_10 C12A_10 C11A_10 117.7(15) . . ?
C13A_10 C12A_10 C11A_10 121.9(14) . . ?
C14A_10 C13A_10 O3A_10 127.4(15) . . ?
C14A_10 C13A_10 C12A_10 119.3(14) . . ?
O3A_10 C13A_10 C12A_10 113.4(15) . . ?
C13A_10 C14A_10 C5A_10 117.5(13) . . ?
C13A_10 C14A_10 S2A_10 132.7(13) . . ?
C5A_10 C14A_10 S2A_10 108.9(11) . . ?
C6A_10 C15A_10 C16A_10 117.4(14) . . ?
C6A_10 C15A_10 S2A_10 108.9(11) . . ?
C16A_10 C15A_10 S2A_10 133.7(13) . . ?
C15A_10 C16A_10 O4A_10 117.2(19) . . ?
C15A_10 C16A_10 C17A_10 121.9(15) . . ?
O4A_10 C16A_10 C17A_10 119.2(19) . . ?
O5A_10 C17A_10 C16A_10 117.3(17) . . ?
O5A_10 C17A_10 C18A_10 123.2(18) . . ?
C16A_10 C17A_10 C18A_10 119.5(15) . . ?
C1A_10 C18A_10 C17A_10 116.3(14) . . ?
C1A_10 C18A_10 S1A_10 108.3(11) . . ?
C17A_10 C18A_10 S1A_10 135.2(13) . . ?
O2A_10 C19A_10 C20A_10 112.0(12) . . ?
O2A_10 C19A_10 H19A_10 109.2 . . ?
C20A_10 C19A_10 H19A_10 109.2 . . ?
O2A_10 C19A_10 H19B_10 109.2 . . ?
C20A_10 C19A_10 H19B_10 109.2 . . ?
H19A_10 C19A_10 H19B_10 107.9 . . ?
C19A_10 C20A_10 C21A_10 111.3(14) . . ?
C19A_10 C20A_10 H20A_10 109.4 . . ?
C21A_10 C20A_10 H20A_10 109.4 . . ?
C19A_10 C20A_10 H20B_10 109.4 . . ?
C21A_10 C20A_10 H20B_10 109.4 . . ?
H20A_10 C20A_10 H20B_10 108.0 . . ?
C22A_10 C21A_10 C20A_10 112.1(14) . . ?
C22A_10 C21A_10 H21A_10 109.2 . . ?
C20A_10 C21A_10 H21A_10 109.2 . . ?
C22A_10 C21A_10 H21B_10 109.2 . . ?
C20A_10 C21A_10 H21B_10 109.2 . . ?
H21A_10 C21A_10 H21B_10 107.9 . . ?
C21A_10 C22A_10 H22A_10 109.5 . . ?
C21A_10 C22A_10 H22B_10 109.5 . . ?
H22A_10 C22A_10 H22B_10 109.5 . . ?
C21A_10 C22A_10 H22C_10 109.5 . . ?
H22A_10 C22A_10 H22C_10 109.5 . . ?
H22B_10 C22A_10 H22C_10 109.5 . . ?
O3A_10 C23A_10 C24A_10 111.9(14) . . ?
O3A_10 C23A_10 H23A_10 109.2 . . ?
C24A_10 C23A_10 H23A_10 109.2 . . ?
O3A_10 C23A_10 H23B_10 109.2 . . ?
C24A_10 C23A_10 H23B_10 109.2 . . ?
H23A_10 C23A_10 H23B_10 107.9 . . ?
C23A_10 C24A_10 C25A_10 111(2) . . ?
C23A_10 C24A_10 H24A_10 109.3 . . ?
C25A_10 C24A_10 H24A_10 109.3 . . ?
C23A_10 C24A_10 H24B_10 109.3 . . ?
C25A_10 C24A_10 H24B_10 109.3 . . ?
H24A_10 C24A_10 H24B_10 108.0 . . ?
C24A_10 C25A_10 C26A_10 114(2) . . ?
C24A_10 C25A_10 H25A_10 108.8 . . ?
C26A_10 C25A_10 H25A_10 108.8 . . ?
C24A_10 C25A_10 H25B_10 108.8 . . ?
C26A_10 C25A_10 H25B_10 108.8 . . ?
H25A_10 C25A_10 H25B_10 107.7 . . ?
C25A_10 C26A_10 H26A_10 109.5 . . ?
C25A_10 C26A_10 H26B_10 109.5 . . ?
H26A_10 C26A_10 H26B_10 109.5 . . ?
C25A_10 C26A_10 H26C_10 109.5 . . ?
H26A_10 C26A_10 H26C_10 109.5 . . ?
H26B_10 C26A_10 H26C_10 109.5 . . ?
O4A_10 C27A_10 C28A_10 108.6(14) . . ?
O4A_10 C27A_10 H27A_10 110.0 . . ?
C28A_10 C27A_10 H27A_10 110.0 . . ?
O4A_10 C27A_10 H27B_10 110.0 . . ?
C28A_10 C27A_10 H27B_10 110.0 . . ?
H27A_10 C27A_10 H27B_10 108.4 . . ?
C29A_10 C28A_10 C27A_10 111(2) . . ?
C29A_10 C28A_10 H28A_10 109.5 . . ?
C27A_10 C28A_10 H28A_10 109.5 . . ?
C29A_10 C28A_10 H28B_10 109.5 . . ?
C27A_10 C28A_10 H28B_10 109.5 . . ?
H28A_10 C28A_10 H28B_10 108.1 . . ?
C28A_10 C29A_10 C30A_10 107(2) . . ?
C28A_10 C29A_10 H29A_10 110.3 . . ?
C30A_10 C29A_10 H29A_10 110.3 . . ?
C28A_10 C29A_10 H29B_10 110.3 . . ?
C30A_10 C29A_10 H29B_10 110.3 . . ?
H29A_10 C29A_10 H29B_10 108.5 . . ?
C29A_10 C30A_10 H30A_10 109.5 . . ?
C29A_10 C30A_10 H30B_10 109.5 . . ?
H30A_10 C30A_10 H30B_10 109.5 . . ?
C29A_10 C30A_10 H30C_10 109.5 . . ?
H30A_10 C30A_10 H30C_10 109.5 . . ?
H30B_10 C30A_10 H30C_10 109.5 . . ?
O5A_10 C31A_10 C32A_10 112.5(14) . . ?
O5A_10 C31A_10 H31A_10 109.1 . . ?
C32A_10 C31A_10 H31A_10 109.1 . . ?
O5A_10 C31A_10 H31B_10 109.1 . . ?
C32A_10 C31A_10 H31B_10 109.1 . . ?
H31A_10 C31A_10 H31B_10 107.8 . . ?
C31A_10 C32A_10 C33A_10 116(2) . . ?
C31A_10 C32A_10 H32A_10 108.3 . . ?
C33A_10 C32A_10 H32A_10 108.3 . . ?
C31A_10 C32A_10 H32B_10 108.3 . . ?
C33A_10 C32A_10 H32B_10 108.3 . . ?
H32A_10 C32A_10 H32B_10 107.4 . . ?
C32A_10 C33A_10 C34A_10 114(2) . . ?
C32A_10 C33A_10 H33A_10 108.8 . . ?
C34A_10 C33A_10 H33A_10 108.8 . . ?
C32A_10 C33A_10 H33B_10 108.8 . . ?
C34A_10 C33A_10 H33B_10 108.8 . . ?
H33A_10 C33A_10 H33B_10 107.7 . . ?
C33A_10 C34A_10 H34A_10 109.5 . . ?
C33A_10 C34A_10 H34B_10 109.5 . . ?
H34A_10 C34A_10 H34B_10 109.5 . . ?
C33A_10 C34A_10 H34C_10 109.5 . . ?
H34A_10 C34A_10 H34C_10 109.5 . . ?
H34B_10 C34A_10 H34C_10 109.5 . . ?
O6A_10 C35A_10 C36A_10 110.0(14) . . ?
O6A_10 C35A_10 H35A_10 109.7 . . ?
C36A_10 C35A_10 H35A_10 109.7 . . ?
O6A_10 C35A_10 H35B_10 109.7 . . ?
C36A_10 C35A_10 H35B_10 109.7 . . ?
H35A_10 C35A_10 H35B_10 108.2 . . ?
C37A_10 C36A_10 C35A_10 114(2) . . ?
C37A_10 C36A_10 H36A_10 108.8 . . ?
C35A_10 C36A_10 H36A_10 108.8 . . ?
C37A_10 C36A_10 H36B_10 108.8 . . ?
C35A_10 C36A_10 H36B_10 108.8 . . ?
H36A_10 C36A_10 H36B_10 107.7 . . ?
C36A_10 C37A_10 C38A_10 113(2) . . ?
C36A_10 C37A_10 H37A_10 109.0 . . ?
C38A_10 C37A_10 H37A_10 109.1 . . ?
C36A_10 C37A_10 H37B_10 109.1 . . ?
C38A_10 C37A_10 H37B_10 109.1 . . ?
H37A_10 C37A_10 H37B_10 107.8 . . ?
C37A_10 C38A_10 H38A_10 109.5 . . ?
C37A_10 C38A_10 H38B_10 109.5 . . ?
H38A_10 C38A_10 H38B_10 109.5 . . ?
C37A_10 C38A_10 H38C_10 109.5 . . ?
H38A_10 C38A_10 H38C_10 109.5 . . ?
H38B_10 C38A_10 H38C_10 109.5 . . ?
O7A_10 C39A_10 C40A_10 111.1(14) . . ?
O7A_10 C39A_10 H39A_10 109.4 . . ?
C40A_10 C39A_10 H39A_10 109.4 . . ?
O7A_10 C39A_10 H39B_10 109.4 . . ?
C40A_10 C39A_10 H39B_10 109.4 . . ?
H39A_10 C39A_10 H39B_10 108.0 . . ?
C39A_10 C40A_10 C41A_10 112.3(19) . . ?
C39A_10 C40A_10 H40A_10 109.1 . . ?
C41A_10 C40A_10 H40A_10 109.1 . . ?
C39A_10 C40A_10 H40B_10 109.1 . . ?
C41A_10 C40A_10 H40B_10 109.1 . . ?
H40A_10 C40A_10 H40B_10 107.9 . . ?
C40A_10 C41A_10 C42A_10 110.9(19) . . ?
C40A_10 C41A_10 H41A_10 109.5 . . ?
C42A_10 C41A_10 H41A_10 109.5 . . ?
C40A_10 C41A_10 H41B_10 109.5 . . ?
C42A_10 C41A_10 H41B_10 109.5 . . ?
H41A_10 C41A_10 H41B_10 108.1 . . ?
C41A_10 C42A_10 H42A_10 109.5 . . ?
C41A_10 C42A_10 H42B_10 109.5 . . ?
H42A_10 C42A_10 H42B_10 109.5 . . ?
C41A_10 C42A_10 H42C_10 109.5 . . ?
H42A_10 C42A_10 H42C_10 109.5 . . ?
H42B_10 C42A_10 H42C_10 109.5 . . ?
C6B_10 C1B_10 C2B_10 118.3(12) . . ?
C6B_10 C1B_10 C18B_10 125.5(12) . . ?
C2B_10 C1B_10 C18B_10 116.3(12) . . ?
C1B_10 C2B_10 C7B_10 113.2(11) . . ?
C1B_10 C2B_10 C3B_10 122.2(14) . . ?
C7B_10 C2B_10 C3B_10 124.4(12) . . ?
C10B_10 C3B_10 C2B_10 112.2(14) . . ?
C10B_10 C3B_10 C4B_10 126.9(14) . . ?
C2B_10 C3B_10 C4B_10 119.5(13) . . ?
C11B_10 C4B_10 C5B_10 115.9(13) . . ?
C11B_10 C4B_10 C3B_10 126.3(15) . . ?
C5B_10 C4B_10 C3B_10 117.0(13) . . ?
C14B_10 C5B_10 C4B_10 125.9(15) . . ?
C14B_10 C5B_10 C6B_10 112.4(13) . . ?
C4B_10 C5B_10 C6B_10 120.7(13) . . ?
C1B_10 C6B_10 C15B_10 121.7(10) . . ?
C1B_10 C6B_10 C5B_10 122.1(9) . . ?
C15B_10 C6B_10 C5B_10 116.0(11) . . ?
C8B_10 C7B_10 C2B_10 119.1(12) . . ?
C8B_10 C7B_10 S1B_10 131.2(8) . . ?
C2B_10 C7B_10 S1B_10 109.4(8) . . ?
O6B_10 C8B_10 C7B_10 120.3(14) . . ?
O6B_10 C8B_10 C9B_10 121.5(13) . . ?
C7B_10 C8B_10 C9B_10 118.2(13) . . ?
O7B_10 C9B_10 C10B_10 119.6(18) . . ?
O7B_10 C9B_10 C8B_10 121.6(18) . . ?
C10B_10 C9B_10 C8B_10 118.6(14) . . ?
C3B_10 C10B_10 C9B_10 123.8(13) . . ?
C3B_10 C10B_10 Te1B_10 117.5(11) . . ?
C9B_10 C10B_10 Te1B_10 118.6(11) . . ?
O1B_10 C11B_10 C4B_10 121.0(15) . . ?
O1B_10 C11B_10 C12B_10 118.8(14) . . ?
C4B_10 C11B_10 C12B_10 120.2(13) . . ?
O2B_10 C12B_10 C11B_10 119.2(16) . . ?
O2B_10 C12B_10 C13B_10 118.3(16) . . ?
C11B_10 C12B_10 C13B_10 121.8(14) . . ?
O3B_10 C13B_10 C14B_10 128.7(18) . . ?
O3B_10 C13B_10 C12B_10 112.9(17) . . ?
C14B_10 C13B_10 C12B_10 118.3(14) . . ?
C5B_10 C14B_10 C13B_10 117.3(13) . . ?
C5B_10 C14B_10 S2B_10 108.9(11) . . ?
C13B_10 C14B_10 S2B_10 133.7(13) . . ?
C6B_10 C15B_10 C16B_10 115.9(14) . . ?
C6B_10 C15B_10 S2B_10 109.5(11) . . ?
C16B_10 C15B_10 S2B_10 133.4(16) . . ?
C15B_10 C16B_10 O4B_10 120.9(19) . . ?
C15B_10 C16B_10 C17B_10 123.1(15) . . ?
O4B_10 C16B_10 C17B_10 115.8(19) . . ?
C16B_10 C17B_10 C18B_10 120.8(17) . . ?
C16B_10 C17B_10 O5B_10 106(2) . . ?
C18B_10 C17B_10 O5B_10 118(3) . . ?
C1B_10 C18B_10 C17B_10 111.7(15) . . ?
C1B_10 C18B_10 S1B_10 108.1(12) . . ?
C17B_10 C18B_10 S1B_10 136(2) . . ?
O2B_10 C19B_10 C20B_10 109.6(13) . . ?
O2B_10 C19B_10 H19C_10 109.7 . . ?
C20B_10 C19B_10 H19C_10 109.7 . . ?
O2B_10 C19B_10 H19D_10 109.7 . . ?
C20B_10 C19B_10 H19D_10 109.7 . . ?
H19C_10 C19B_10 H19D_10 108.2 . . ?
C21B_10 C20B_10 C19B_10 113.9(19) . . ?
C21B_10 C20B_10 H20C_10 108.8 . . ?
C19B_10 C20B_10 H20C_10 108.8 . . ?
C21B_10 C20B_10 H20D_10 108.8 . . ?
C19B_10 C20B_10 H20D_10 108.8 . . ?
H20C_10 C20B_10 H20D_10 107.7 . . ?
C20B_10 C21B_10 C22B_10 113(2) . . ?
C20B_10 C21B_10 H21C_10 109.0 . . ?
C22B_10 C21B_10 H21C_10 109.0 . . ?
C20B_10 C21B_10 H21D_10 109.0 . . ?
C22B_10 C21B_10 H21D_10 109.0 . . ?
H21C_10 C21B_10 H21D_10 107.8 . . ?
C21B_10 C22B_10 H22D_10 109.5 . . ?
C21B_10 C22B_10 H22E_10 109.5 . . ?
H22D_10 C22B_10 H22E_10 109.5 . . ?
C21B_10 C22B_10 H22F_10 109.5 . . ?
H22D_10 C22B_10 H22F_10 109.5 . . ?
H22E_10 C22B_10 H22F_10 109.5 . . ?
O3B_10 C23B_10 C24B_10 113.9(14) . . ?
O3B_10 C23B_10 H23C_10 108.8 . . ?
C24B_10 C23B_10 H23C_10 108.8 . . ?
O3B_10 C23B_10 H23D_10 108.8 . . ?
C24B_10 C23B_10 H23D_10 108.8 . . ?
H23C_10 C23B_10 H23D_10 107.7 . . ?
C23B_10 C24B_10 C25B_10 115(2) . . ?
C23B_10 C24B_10 H24C_10 108.6 . . ?
C25B_10 C24B_10 H24C_10 108.6 . . ?
C23B_10 C24B_10 H24D_10 108.6 . . ?
C25B_10 C24B_10 H24D_10 108.6 . . ?
H24C_10 C24B_10 H24D_10 107.5 . . ?
C24B_10 C25B_10 C26B_10 108(2) . . ?
C24B_10 C25B_10 H25C_10 110.0 . . ?
C26B_10 C25B_10 H25C_10 110.0 . . ?
C24B_10 C25B_10 H25D_10 110.0 . . ?
C26B_10 C25B_10 H25D_10 110.0 . . ?
H25C_10 C25B_10 H25D_10 108.4 . . ?
C25B_10 C26B_10 H26D_10 109.5 . . ?
C25B_10 C26B_10 H26E_10 109.5 . . ?
H26D_10 C26B_10 H26E_10 109.5 . . ?
C25B_10 C26B_10 H26F_10 109.5 . . ?
H26D_10 C26B_10 H26F_10 109.5 . . ?
H26E_10 C26B_10 H26F_10 109.5 . . ?
O4B_10 C27B_10 C28B_10 112.5(15) . . ?
O4B_10 C27B_10 H27C_10 109.1 . . ?
C28B_10 C27B_10 H27C_10 109.1 . . ?
O4B_10 C27B_10 H27D_10 109.1 . . ?
C28B_10 C27B_10 H27D_10 109.1 . . ?
H27C_10 C27B_10 H27D_10 107.8 . . ?
C27B_10 C28B_10 C29B_10 113(2) . . ?
C27B_10 C28B_10 H28C_10 109.1 . . ?
C29B_10 C28B_10 H28C_10 109.1 . . ?
C27B_10 C28B_10 H28D_10 109.1 . . ?
C29B_10 C28B_10 H28D_10 109.1 . . ?
H28C_10 C28B_10 H28D_10 107.8 . . ?
C28B_10 C29B_10 C30B_10 113(2) . . ?
C28B_10 C29B_10 H29C_10 109.0 . . ?
C30B_10 C29B_10 H29C_10 109.0 . . ?
C28B_10 C29B_10 H29D_10 109.0 . . ?
C30B_10 C29B_10 H29D_10 109.0 . . ?
H29C_10 C29B_10 H29D_10 107.8 . . ?
C29B_10 C30B_10 H30D_10 109.5 . . ?
C29B_10 C30B_10 H30E_10 109.5 . . ?
H30D_10 C30B_10 H30E_10 109.5 . . ?
C29B_10 C30B_10 H30F_10 109.5 . . ?
H30D_10 C30B_10 H30F_10 109.5 . . ?
H30E_10 C30B_10 H30F_10 109.5 . . ?
O5B_10 C31B_10 C32B_10 112.4(14) . . ?
O5B_10 C31B_10 H31C_10 109.1 . . ?
C32B_10 C31B_10 H31C_10 109.1 . . ?
O5B_10 C31B_10 H31D_10 109.1 . . ?
C32B_10 C31B_10 H31D_10 109.1 . . ?
H31C_10 C31B_10 H31D_10 107.9 . . ?
C31B_10 C32B_10 C33B_10 116.2(17) . . ?
C31B_10 C32B_10 H32C_10 108.2 . . ?
C33B_10 C32B_10 H32C_10 108.2 . . ?
C31B_10 C32B_10 H32D_10 108.2 . . ?
C33B_10 C32B_10 H32D_10 108.2 . . ?
H32C_10 C32B_10 H32D_10 107.4 . . ?
C32B_10 C33B_10 C34B_10 112.9(10) . . ?
C32B_10 C33B_10 H33C_10 109.0 . . ?
C34B_10 C33B_10 H33C_10 109.0 . . ?
C32B_10 C33B_10 H33D_10 109.0 . . ?
C34B_10 C33B_10 H33D_10 109.0 . . ?
H33C_10 C33B_10 H33D_10 107.8 . . ?
C33B_10 C34B_10 H34D_10 109.5 . . ?
C33B_10 C34B_10 H34E_10 109.5 . . ?
H34D_10 C34B_10 H34E_10 109.5 . . ?
C33B_10 C34B_10 H34F_10 109.5 . . ?
H34D_10 C34B_10 H34F_10 109.5 . . ?
H34E_10 C34B_10 H34F_10 109.5 . . ?
O6B_10 C35B_10 C36B_10 108.8(10) . . ?
O6B_10 C35B_10 H35C_10 109.9 . . ?
C36B_10 C35B_10 H35C_10 109.9 . . ?
O6B_10 C35B_10 H35D_10 109.9 . . ?
C36B_10 C35B_10 H35D_10 109.9 . . ?
H35C_10 C35B_10 H35D_10 108.3 . . ?
C37B_10 C36B_10 C35B_10 111.5(18) . . ?
C37B_10 C36B_10 H36C_10 109.3 . . ?
C35B_10 C36B_10 H36C_10 109.3 . . ?
C37B_10 C36B_10 H36D_10 109.3 . . ?
C35B_10 C36B_10 H36D_10 109.3 . . ?
H36C_10 C36B_10 H36D_10 108.0 . . ?
C36B_10 C37B_10 C38B_10 113(2) . . ?
C36B_10 C37B_10 H37C_10 109.0 . . ?
C38B_10 C37B_10 H37C_10 109.0 . . ?
C36B_10 C37B_10 H37D_10 109.0 . . ?
C38B_10 C37B_10 H37D_10 109.0 . . ?
H37C_10 C37B_10 H37D_10 107.8 . . ?
C37B_10 C38B_10 H38D_10 109.5 . . ?
C37B_10 C38B_10 H38E_10 109.5 . . ?
H38D_10 C38B_10 H38E_10 109.5 . . ?
C37B_10 C38B_10 H38F_10 109.5 . . ?
H38D_10 C38B_10 H38F_10 109.5 . . ?
H38E_10 C38B_10 H38F_10 109.5 . . ?
O7B_10 C39B_10 C40B_10 109.9(14) . . ?
O7B_10 C39B_10 H39C_10 109.7 . . ?
C40B_10 C39B_10 H39C_10 109.7 . . ?
O7B_10 C39B_10 H39D_10 109.7 . . ?
C40B_10 C39B_10 H39D_10 109.7 . . ?
H39C_10 C39B_10 H39D_10 108.2 . . ?
C41B_10 C40B_10 C39B_10 114(2) . . ?
C41B_10 C40B_10 H40C_10 108.9 . . ?
C39B_10 C40B_10 H40C_10 108.9 . . ?
C41B_10 C40B_10 H40D_10 108.9 . . ?
C39B_10 C40B_10 H40D_10 108.9 . . ?
H40C_10 C40B_10 H40D_10 107.7 . . ?
C40B_10 C41B_10 C42B_10 113(2) . . ?
C40B_10 C41B_10 H41C_10 109.0 . . ?
C42B_10 C41B_10 H41C_10 109.0 . . ?
C40B_10 C41B_10 H41D_10 109.0 . . ?
C42B_10 C41B_10 H41D_10 109.0 . . ?
H41C_10 C41B_10 H41D_10 107.8 . . ?
C41B_10 C42B_10 H42D_10 109.5 . . ?
C41B_10 C42B_10 H42E_10 109.5 . . ?
H42D_10 C42B_10 H42E_10 109.5 . . ?
C41B_10 C42B_10 H42F_10 109.5 . . ?
H42D_10 C42B_10 H42F_10 109.5 . . ?
H42E_10 C42B_10 H42F_10 109.5 . . ?
C11A_10 O1A_10 Te1A_10 121.1(12) . . ?
C12A_10 O2A_10 C19A_10 118.0(19) . . ?
C13A_10 O3A_10 C23A_10 121.9(18) . . ?
C16A_10 O4A_10 C27A_10 116(2) . . ?
C17A_10 O5A_10 C31A_10 116(2) . . ?
C8A_10 O6A_10 C35A_10 121(2) . . ?
C9A_10 O7A_10 C39A_10 120.6(18) . . ?
C11B_10 O1B_10 Te1B_10 120.6(15) . . ?
C12B_10 O2B_10 C19B_10 116(2) . . ?
C13B_10 O3B_10 C23B_10 112(2) . . ?
C16B_10 O4B_10 C27B_10 114(2) . . ?
C31B_10 O5B_10 C17B_10 131(3) . . ?
C8B_10 O6B_10 C35B_10 117.7(18) . . ?
C9B_10 O7B_10 C39B_10 122(2) . . ?
C7A_10 S1A_10 C18A_10 91.2(8) . . ?
C15A_10 S2A_10 C14A_10 92.4(8) . . ?
C18B_10 S1B_10 C7B_10 92.2(7) . . ?
C15B_10 S2B_10 C14B_10 91.5(8) . . ?
O1AB_10 Te1A_10 C10A_10 110.5(8) . . ?
O1AB_10 Te1A_10 O2AB_10 76.3(5) . . ?
C10A_10 Te1A_10 O2AB_10 85.9(8) . . ?
O1AB_10 Te1A_10 O1A_10 83.0(6) . . ?
C10A_10 Te1A_10 O1A_10 88.7(7) . . ?
O2AB_10 Te1A_10 O1A_10 155.2(7) . . ?
O1AB_10 Te1A_10 Te1B_10 40.6(4) . . ?
C10A_10 Te1A_10 Te1B_10 98.4(7) . . ?
O2AB_10 Te1A_10 Te1B_10 35.7(4) . . ?
O1A_10 Te1A_10 Te1B_10 122.0(5) . . ?
O2AB_10 Te1B_10 C10B_10 107.8(9) . . ?
O2AB_10 Te1B_10 O1B_10 83.8(7) . . ?
C10B_10 Te1B_10 O1B_10 90.5(7) . . ?
O2AB_10 Te1B_10 O1AB_10 76.6(5) . . ?
C10B_10 Te1B_10 O1AB_10 86.1(8) . . ?
O1B_10 Te1B_10 O1AB_10 157.9(7) . . ?
O2AB_10 Te1B_10 Te1A_10 39.9(4) . . ?
C10B_10 Te1B_10 Te1A_10 97.2(8) . . ?
O1B_10 Te1B_10 Te1A_10 122.8(6) . . ?
O1AB_10 Te1B_10 Te1A_10 36.7(4) . . ?
Te1A_10 O1AB_10 Te1B_10 102.7(6) . . ?
Te1B_10 O2AB_10 Te1A_10 104.3(6) . . ?

loop_
_geom_bond_atom_site_label_1
_geom_bond_atom_site_label_2
_geom_bond_distance
_geom_bond_site_symmetry_2
_geom_bond_publ_flag
C1A_1 C6A_1 1.366(7) . ?
C1A_1 C18A_1 1.376(7) . ?
C1A_1 C2A_1 1.418(7) . ?
C2A_1 C7A_1 1.395(7) . ?
C2A_1 C3A_1 1.403(7) . ?
C3A_1 C10A_1 1.409(7) . ?
C3A_1 C4A_1 1.455(6) . ?
C4A_1 C11A_1 1.397(7) . ?
C4A_1 C5A_1 1.408(6) . ?
C5A_1 C14A_1 1.391(7) . ?
C5A_1 C6A_1 1.401(7) . ?
C6A_1 C15A_1 1.387(7) . ?
C7A_1 C8A_1 1.387(7) . ?
C7A_1 S1A_1 1.802(7) . ?
C8A_1 O6A_1 1.361(9) . ?
C8A_1 C9A_1 1.409(7) . ?
C9A_1 O7A_1 1.380(9) . ?
C9A_1 C10A_1 1.400(7) . ?
C10A_1 Te1A_1 2.098(7) . ?
C11A_1 O1A_1 1.352(8) . ?
C11A_1 C12A_1 1.404(7) . ?
C12A_1 O2A_1 1.367(9) . ?
C12A_1 C13A_1 1.412(7) . ?
C13A_1 O3A_1 1.374(9) . ?
C13A_1 C14A_1 1.385(7) . ?
C14A_1 S2A_1 1.822(7) . ?
C15A_1 C16A_1 1.400(7) . ?
C15A_1 S2A_1 1.753(8) . ?
C16A_1 O4A_1 1.362(10) . ?
C16A_1 C17A_1 1.416(8) . ?
C17A_1 O5A_1 1.395(9) . ?
C17A_1 C18A_1 1.406(7) . ?
C18A_1 S1A_1 1.754(8) . ?
C19A_1 O2A_1 1.427(6) . ?
C19A_1 C20A_1 1.485(6) . ?
C19A_1 H19A_1 0.9900 . ?
C19A_1 H19B_1 0.9900 . ?
C20A_1 C21A_1 1.482(6) . ?
C20A_1 H20A_1 0.9900 . ?
C20A_1 H20B_1 0.9900 . ?
C21A_1 C22A_1 1.507(6) . ?
C21A_1 H21A_1 0.9900 . ?
C21A_1 H21B_1 0.9900 . ?
C22A_1 H22A_1 0.9800 . ?
C22A_1 H22B_1 0.9800 . ?
C22A_1 H22C_1 0.9800 . ?
C23A_1 O3A_1 1.413(6) . ?
C23A_1 C24A_1 1.456(6) . ?
C23A_1 H23A_1 0.9900 . ?
C23A_1 H23B_1 0.9900 . ?
C24A_1 C25A_1 1.479(7) . ?
C24A_1 H24A_1 0.9900 . ?
C24A_1 H24B_1 0.9900 . ?
C25A_1 C26A_1 1.513(7) . ?
C25A_1 H25A_1 0.9900 . ?
C25A_1 H25B_1 0.9900 . ?
C26A_1 H26A_1 0.9800 . ?
C26A_1 H26B_1 0.9800 . ?
C26A_1 H26C_1 0.9800 . ?
C27A_1 O4A_1 1.406(7) . ?
C27A_1 C28A_1 1.453(7) . ?
C27A_1 H27A_1 0.9900 . ?
C27A_1 H27B_1 0.9900 . ?
C28A_1 C29A_1 1.497(7) . ?
C28A_1 H28A_1 0.9900 . ?
C28A_1 H28B_1 0.9900 . ?
C29A_1 C30A_1 1.516(7) . ?
C29A_1 H29A_1 0.9900 . ?
C29A_1 H29B_1 0.9900 . ?
C30A_1 H30A_1 0.9800 . ?
C30A_1 H30B_1 0.9800 . ?
C30A_1 H30C_1 0.9800 . ?
C31A_1 O5A_1 1.419(6) . ?
C31A_1 C32A_1 1.481(7) . ?
C31A_1 H31A_1 0.9900 . ?
C31A_1 H31B_1 0.9900 . ?
C32A_1 C33A_1 1.487(7) . ?
C32A_1 H32A_1 0.9900 . ?
C32A_1 H32B_1 0.9900 . ?
C33A_1 C34A_1 1.514(7) . ?
C33A_1 H33A_1 0.9900 . ?
C33A_1 H33B_1 0.9900 . ?
C34A_1 H34A_1 0.9800 . ?
C34A_1 H34B_1 0.9800 . ?
C34A_1 H34C_1 0.9800 . ?
C35A_1 O6A_1 1.419(6) . ?
C35A_1 C36A_1 1.460(6) . ?
C35A_1 H35A_1 0.9900 . ?
C35A_1 H35B_1 0.9900 . ?
C36A_1 C37A_1 1.491(7) . ?
C36A_1 H36A_1 0.9900 . ?
C36A_1 H36B_1 0.9900 . ?
C37A_1 C38A_1 1.514(7) . ?
C37A_1 H37A_1 0.9900 . ?
C37A_1 H37B_1 0.9900 . ?
C38A_1 H38A_1 0.9800 . ?
C38A_1 H38B_1 0.9800 . ?
C38A_1 H38C_1 0.9800 . ?
C39A_1 O7A_1 1.442(6) . ?
C39A_1 C40A_1 1.471(6) . ?
C39A_1 H39A_1 0.9900 . ?
C39A_1 H39B_1 0.9900 . ?
C40A_1 C41A_1 1.489(7) . ?
C40A_1 H40A_1 0.9900 . ?
C40A_1 H40B_1 0.9900 . ?
C41A_1 C42A_1 1.511(7) . ?
C41A_1 H41A_1 0.9900 . ?
C41A_1 H41B_1 0.9900 . ?
C42A_1 H42A_1 0.9800 . ?
C42A_1 H42B_1 0.9800 . ?
C42A_1 H42C_1 0.9800 . ?
C1B_1 C6B_1 1.364(8) . ?
C1B_1 C18B_1 1.376(8) . ?
C1B_1 C2B_1 1.398(7) . ?
C2B_1 C7B_1 1.401(7) . ?
C2B_1 C3B_1 1.402(7) . ?
C3B_1 C10B_1 1.402(7) . ?
C3B_1 C4B_1 1.459(7) . ?
C4B_1 C11B_1 1.385(8) . ?
C4B_1 C5B_1 1.403(8) . ?
C5B_1 C14B_1 1.391(8) . ?
C5B_1 C6B_1 1.413(8) . ?
C6B_1 C15B_1 1.384(8) . ?
C7B_1 C8B_1 1.389(8) . ?
C7B_1 S1B_1 1.767(9) . ?
C8B_1 O6B_1 1.374(10) . ?
C8B_1 C9B_1 1.417(8) . ?
C9B_1 O7B_1 1.357(10) . ?
C9B_1 C10B_1 1.399(7) . ?
C10B_1 Te1B_1 2.100(8) . ?
C11B_1 O1B_1 1.371(11) . ?
C11B_1 C12B_1 1.405(8) . ?
C12B_1 O2B_1 1.368(12) . ?
C12B_1 C13B_1 1.419(8) . ?
C13B_1 O3B_1 1.341(10) . ?
C13B_1 C14B_1 1.390(8) . ?
C14B_1 S2B_1 1.794(11) . ?
C15B_1 C16B_1 1.392(9) . ?
C15B_1 S2B_1 1.779(11) . ?
C16B_1 O4B_1 1.351(13) . ?
C16B_1 C17B_1 1.404(9) . ?
C17B_1 O5B_1 1.353(13) . ?
C17B_1 C18B_1 1.425(8) . ?
C18B_1 S1B_1 1.784(9) . ?
C19B_1 O2B_1 1.426(7) . ?
C19B_1 C20B_1 1.480(7) . ?
C19B_1 H19C_1 0.9900 . ?
C19B_1 H19D_1 0.9900 . ?
C20B_1 C21B_1 1.486(7) . ?
C20B_1 H20C_1 0.9900 . ?
C20B_1 H20D_1 0.9900 . ?
C21B_1 C22B_1 1.512(7) . ?
C21B_1 H21C_1 0.9900 . ?
C21B_1 H21D_1 0.9900 . ?
C22B_1 H22D_1 0.9800 . ?
C22B_1 H22E_1 0.9800 . ?
C22B_1 H22F_1 0.9800 . ?
C23B_1 O3B_1 1.408(7) . ?
C23B_1 C24B_1 1.476(7) . ?
C23B_1 H23C_1 0.9900 . ?
C23B_1 H23D_1 0.9900 . ?
C24B_1 C25B_1 1.456(7) . ?
C24B_1 H24C_1 0.9900 . ?
C24B_1 H24D_1 0.9900 . ?
C25B_1 C26B_1 1.511(7) . ?
C25B_1 H25C_1 0.9900 . ?
C25B_1 H25D_1 0.9900 . ?
C26B_1 H26D_1 0.9800 . ?
C26B_1 H26E_1 0.9800 . ?
C26B_1 H26F_1 0.9800 . ?
C27B_1 O4B_1 1.401(7) . ?
C27B_1 C28B_1 1.461(7) . ?
C27B_1 H27C_1 0.9900 . ?
C27B_1 H27D_1 0.9900 . ?
C28B_1 C29B_1 1.489(7) . ?
C28B_1 H28C_1 0.9900 . ?
C28B_1 H28D_1 0.9900 . ?
C29B_1 C30B_1 1.516(7) . ?
C29B_1 H29C_1 0.9900 . ?
C29B_1 H29D_1 0.9900 . ?
C30B_1 H30D_1 0.9800 . ?
C30B_1 H30E_1 0.9800 . ?
C30B_1 H30F_1 0.9800 . ?
C31B_1 O5B_1 1.411(7) . ?
C31B_1 C32B_1 1.467(7) . ?
C31B_1 H31C_1 0.9900 . ?
C31B_1 H31D_1 0.9900 . ?
C32B_1 C33B_1 1.474(7) . ?
C32B_1 H32C_1 0.9900 . ?
C32B_1 H32D_1 0.9900 . ?
C33B_1 C34B_1 1.509(7) . ?
C33B_1 H33C_1 0.9900 . ?
C33B_1 H33D_1 0.9900 . ?
C34B_1 H34D_1 0.9800 . ?
C34B_1 H34E_1 0.9800 . ?
C34B_1 H34F_1 0.9800 . ?
C35B_1 O6B_1 1.392(7) . ?
C35B_1 C36B_1 1.474(7) . ?
C35B_1 H35C_1 0.9900 . ?
C35B_1 H35D_1 0.9900 . ?
C36B_1 C37B_1 1.470(7) . ?
C36B_1 H36C_1 0.9900 . ?
C36B_1 H36D_1 0.9900 . ?
C37B_1 C38B_1 1.518(7) . ?
C37B_1 H37C_1 0.9900 . ?
C37B_1 H37D_1 0.9900 . ?
C38B_1 H38D_1 0.9800 . ?
C38B_1 H38E_1 0.9800 . ?
C38B_1 H38F_1 0.9800 . ?
C39B_1 O7B_1 1.431(6) . ?
C39B_1 C40B_1 1.484(6) . ?
C39B_1 H39C_1 0.9900 . ?
C39B_1 H39D_1 0.9900 . ?
C40B_1 C41B_1 1.496(6) . ?
C40B_1 H40C_1 0.9900 . ?
C40B_1 H40D_1 0.9900 . ?
C41B_1 C42B_1 1.511(7) . ?
C41B_1 H41C_1 0.9900 . ?
C41B_1 H41D_1 0.9900 . ?
C42B_1 H42D_1 0.9800 . ?
C42B_1 H42E_1 0.9800 . ?
C42B_1 H42F_1 0.9800 . ?
O1A_1 Te1A_1 2.080(4) . ?
O1B_1 Te1B_1 2.074(5) . ?
Te1A_1 O1AB_1 1.907(5) . ?
Te1A_1 O2AB_1 2.078(4) . ?
Te1A_1 Te1B_1 3.1318(7) . ?
Te1B_1 O2AB_1 1.905(5) . ?
Te1B_1 O1AB_1 2.080(4) . ?
C1A_2 C6A_2 1.362(7) . ?
C1A_2 C18A_2 1.378(7) . ?
C1A_2 C2A_2 1.421(7) . ?
C2A_2 C7A_2 1.394(7) . ?
C2A_2 C3A_2 1.397(7) . ?
C3A_2 C10A_2 1.399(7) . ?
C3A_2 C4A_2 1.451(7) . ?
C4A_2 C11A_2 1.408(7) . ?
C4A_2 C5A_2 1.414(7) . ?
C5A_2 C14A_2 1.392(8) . ?
C5A_2 C6A_2 1.410(7) . ?
C6A_2 C15A_2 1.384(7) . ?
C7A_2 C8A_2 1.389(8) . ?
C7A_2 S1A_2 1.786(7) . ?
C8A_2 O6A_2 1.371(10) . ?
C8A_2 C9A_2 1.406(8) . ?
C9A_2 O7A_2 1.383(9) . ?
C9A_2 C10A_2 1.407(7) . ?
C10A_2 Te1A_2 2.083(7) . ?
C11A_2 O1A_2 1.352(8) . ?
C11A_2 C12A_2 1.402(7) . ?
C12A_2 O2A_2 1.389(9) . ?
C12A_2 C13A_2 1.417(8) . ?
C13A_2 O3A_2 1.371(10) . ?
C13A_2 C14A_2 1.386(8) . ?
C14A_2 S2A_2 1.817(8) . ?
C15A_2 C16A_2 1.405(8) . ?
C15A_2 S2A_2 1.768(8) . ?
C16A_2 O4A_2 1.390(9) . ?
C16A_2 C17A_2 1.412(8) . ?
C17A_2 O5A_2 1.374(9) . ?
C17A_2 C18A_2 1.403(8) . ?
C18A_2 S1A_2 1.769(8) . ?
C19A_2 O2A_2 1.433(6) . ?
C19A_2 C20A_2 1.480(6) . ?
C19A_2 H19A_2 0.9900 . ?
C19A_2 H19B_2 0.9900 . ?
C20A_2 C21A_2 1.491(6) . ?
C20A_2 H20A_2 0.9900 . ?
C20A_2 H20B_2 0.9900 . ?
C21A_2 C22A_2 1.508(6) . ?
C21A_2 H21A_2 0.9900 . ?
C21A_2 H21B_2 0.9900 . ?
C22A_2 H22A_2 0.9800 . ?
C22A_2 H22B_2 0.9800 . ?
C22A_2 H22C_2 0.9800 . ?
C23A_2 O3A_2 1.431(7) . ?
C23A_2 C24A_2 1.453(7) . ?
C23A_2 H23A_2 0.9900 . ?
C23A_2 H23B_2 0.9900 . ?
C24A_2 C25A_2 1.463(7) . ?
C24A_2 H24A_2 0.9900 . ?
C24A_2 H24B_2 0.9900 . ?
C25A_2 C26A_2 1.494(7) . ?
C25A_2 H25A_2 0.9900 . ?
C25A_2 H25B_2 0.9900 . ?
C26A_2 H26A_2 0.9800 . ?
C26A_2 H26B_2 0.9800 . ?
C26A_2 H26C_2 0.9800 . ?
C27A_2 O4A_2 1.425(7) . ?
C27A_2 C28A_2 1.475(7) . ?
C27A_2 H27A_2 0.9900 . ?
C27A_2 H27B_2 0.9900 . ?
C28A_2 C29A_2 1.487(7) . ?
C28A_2 H28A_2 0.9900 . ?
C28A_2 H28B_2 0.9900 . ?
C29A_2 C30A_2 1.501(7) . ?
C29A_2 H29A_2 0.9900 . ?
C29A_2 H29B_2 0.9900 . ?
C30A_2 H30A_2 0.9800 . ?
C30A_2 H30B_2 0.9800 . ?
C30A_2 H30C_2 0.9800 . ?
C31A_2 O5A_2 1.430(6) . ?
C31A_2 C32A_2 1.485(6) . ?
C31A_2 H31A_2 0.9900 . ?
C31A_2 H31B_2 0.9900 . ?
C32A_2 C33A_2 1.487(7) . ?
C32A_2 H32A_2 0.9900 . ?
C32A_2 H32B_2 0.9900 . ?
C33A_2 C34A_2 1.507(7) . ?
C33A_2 H33A_2 0.9900 . ?
C33A_2 H33B_2 0.9900 . ?
C34A_2 H34A_2 0.9800 . ?
C34A_2 H34B_2 0.9800 . ?
C34A_2 H34C_2 0.9800 . ?
C35A_2 O6A_2 1.404(7) . ?
C35A_2 C36A_2 1.476(7) . ?
C35A_2 H35A_2 0.9900 . ?
C35A_2 H35B_2 0.9900 . ?
C36A_2 C37A_2 1.466(7) . ?
C36A_2 H36A_2 0.9900 . ?
C36A_2 H36B_2 0.9900 . ?
C37A_2 C38A_2 1.494(7) . ?
C37A_2 H37A_2 0.9900 . ?
C37A_2 H37B_2 0.9900 . ?
C38A_2 H38A_2 0.9800 . ?
C38A_2 H38B_2 0.9800 . ?
C38A_2 H38C_2 0.9800 . ?
C39A_2 O7A_2 1.439(6) . ?
C39A_2 C40A_2 1.479(6) . ?
C39A_2 H39A_2 0.9900 . ?
C39A_2 H39B_2 0.9900 . ?
C40A_2 C41A_2 1.491(7) . ?
C40A_2 H40A_2 0.9900 . ?
C40A_2 H40B_2 0.9900 . ?
C41A_2 C42A_2 1.516(7) . ?
C41A_2 H41A_2 0.9900 . ?
C41A_2 H41B_2 0.9900 . ?
C42A_2 H42A_2 0.9800 . ?
C42A_2 H42B_2 0.9800 . ?
C42A_2 H42C_2 0.9800 . ?
C1B_2 C6B_2 1.359(7) . ?
C1B_2 C18B_2 1.378(7) . ?
C1B_2 C2B_2 1.419(7) . ?
C2B_2 C7B_2 1.388(7) . ?
C2B_2 C3B_2 1.400(7) . ?
C3B_2 C10B_2 1.402(7) . ?
C3B_2 C4B_2 1.448(7) . ?
C4B_2 C11B_2 1.401(7) . ?
C4B_2 C5B_2 1.409(7) . ?
C5B_2 C14B_2 1.393(7) . ?
C5B_2 C6B_2 1.403(7) . ?
C6B_2 C15B_2 1.388(7) . ?
C7B_2 C8B_2 1.394(7) . ?
C7B_2 S1B_2 1.793(7) . ?
C8B_2 O6B_2 1.358(8) . ?
C8B_2 C9B_2 1.414(7) . ?
C9B_2 O7B_2 1.379(8) . ?
C9B_2 C10B_2 1.403(7) . ?
C10B_2 Te1B_2 2.099(6) . ?
C11B_2 O1B_2 1.365(9) . ?
C11B_2 C12B_2 1.401(7) . ?
C12B_2 O2B_2 1.385(10) . ?
C12B_2 C13B_2 1.421(8) . ?
C13B_2 O3B_2 1.370(9) . ?
C13B_2 C14B_2 1.378(8) . ?
C14B_2 S2B_2 1.781(8) . ?
C15B_2 C16B_2 1.395(8) . ?
C15B_2 S2B_2 1.782(8) . ?
C16B_2 O4B_2 1.380(9) . ?
C16B_2 C17B_2 1.416(8) . ?
C17B_2 O5B_2 1.373(10) . ?
C17B_2 C18B_2 1.402(8) . ?
C18B_2 S1B_2 1.777(8) . ?
C19B_2 O2B_2 1.420(7) . ?
C19B_2 C20B_2 1.466(7) . ?
C19B_2 H19C_2 0.9900 . ?
C19B_2 H19D_2 0.9900 . ?
C20B_2 C21B_2 1.484(7) . ?
C20B_2 H20C_2 0.9900 . ?
C20B_2 H20D_2 0.9900 . ?
C21B_2 C22B_2 1.513(7) . ?
C21B_2 H21C_2 0.9900 . ?
C21B_2 H21D_2 0.9900 . ?
C22B_2 H22D_2 0.9800 . ?
C22B_2 H22E_2 0.9800 . ?
C22B_2 H22F_2 0.9800 . ?
C23B_2 O3B_2 1.412(6) . ?
C23B_2 C24B_2 1.477(7) . ?
C23B_2 H23C_2 0.9900 . ?
C23B_2 H23D_2 0.9900 . ?
C24B_2 C25B_2 1.480(7) . ?
C24B_2 H24C_2 0.9900 . ?
C24B_2 H24D_2 0.9900 . ?
C25B_2 C26B_2 1.506(7) . ?
C25B_2 H25C_2 0.9900 . ?
C25B_2 H25D_2 0.9900 . ?
C26B_2 H26D_2 0.9800 . ?
C26B_2 H26E_2 0.9800 . ?
C26B_2 H26F_2 0.9800 . ?
C27B_2 O4B_2 1.415(7) . ?
C27B_2 C28B_2 1.473(7) . ?
C27B_2 H27C_2 0.9900 . ?
C27B_2 H27D_2 0.9900 . ?
C28B_2 C29B_2 1.467(7) . ?
C28B_2 H28C_2 0.9900 . ?
C28B_2 H28D_2 0.9900 . ?
C29B_2 C30B_2 1.508(7) . ?
C29B_2 H29C_2 0.9900 . ?
C29B_2 H29D_2 0.9900 . ?
C30B_2 H30D_2 0.9800 . ?
C30B_2 H30E_2 0.9800 . ?
C30B_2 H30F_2 0.9800 . ?
C31B_2 O5B_2 1.392(7) . ?
C31B_2 C32B_2 1.458(7) . ?
C31B_2 H31C_2 0.9900 . ?
C31B_2 H31D_2 0.9900 . ?
C32B_2 C33B_2 1.458(7) . ?
C32B_2 H32C_2 0.9900 . ?
C32B_2 H32D_2 0.9900 . ?
C33B_2 C34B_2 1.514(7) . ?
C33B_2 H33C_2 0.9900 . ?
C33B_2 H33D_2 0.9900 . ?
C34B_2 H34D_2 0.9800 . ?
C34B_2 H34E_2 0.9800 . ?
C34B_2 H34F_2 0.9800 . ?
C35B_2 O6B_2 1.414(6) . ?
C35B_2 C36B_2 1.458(6) . ?
C35B_2 H35C_2 0.9900 . ?
C35B_2 H35D_2 0.9900 . ?
C36B_2 C37B_2 1.493(6) . ?
C36B_2 H36C_2 0.9900 . ?
C36B_2 H36D_2 0.9900 . ?
C37B_2 C38B_2 1.509(7) . ?
C37B_2 H37C_2 0.9900 . ?
C37B_2 H37D_2 0.9900 . ?
C38B_2 H38D_2 0.9800 . ?
C38B_2 H38E_2 0.9800 . ?
C38B_2 H38F_2 0.9800 . ?
C39B_2 O7B_2 1.431(6) . ?
C39B_2 C40B_2 1.482(6) . ?
C39B_2 H39C_2 0.9900 . ?
C39B_2 H39D_2 0.9900 . ?
C40B_2 C41B_2 1.488(6) . ?
C40B_2 H40C_2 0.9900 . ?
C40B_2 H40D_2 0.9900 . ?
C41B_2 C42B_2 1.508(7) . ?
C41B_2 H41C_2 0.9900 . ?
C41B_2 H41D_2 0.9900 . ?
C42B_2 H42D_2 0.9800 . ?
C42B_2 H42E_2 0.9800 . ?
C42B_2 H42F_2 0.9800 . ?
O1A_2 Te1A_2 2.087(4) . ?
O1B_2 Te1B_2 2.061(4) . ?
Te1A_2 O1AB_2 1.901(4) . ?
Te1A_2 O2AB_2 2.064(4) . ?
Te1A_2 Te1B_2 3.1370(7) . ?
Te1B_2 O2AB_2 1.909(5) . ?
Te1B_2 O1AB_2 2.108(4) . ?
C1A_3 C18A_3 1.373(10) . ?
C1A_3 C6A_3 1.376(10) . ?
C1A_3 C2A_3 1.425(9) . ?
C2A_3 C7A_3 1.391(10) . ?
C2A_3 C3A_3 1.396(9) . ?
C3A_3 C10A_3 1.392(9) . ?
C3A_3 C4A_3 1.454(9) . ?
C4A_3 C11A_3 1.385(10) . ?
C4A_3 C5A_3 1.419(9) . ?
C5A_3 C6A_3 1.394(10) . ?
C5A_3 C14A_3 1.403(10) . ?
C6A_3 C15A_3 1.386(10) . ?
C7A_3 C8A_3 1.382(10) . ?
C7A_3 S1A_3 1.795(8) . ?
C8A_3 O6A_3 1.344(10) . ?
C8A_3 C9A_3 1.429(9) . ?
C9A_3 O7A_3 1.386(9) . ?
C9A_3 C10A_3 1.394(9) . ?
C10A_3 Te1A_3 2.104(7) . ?
C11A_3 O1A_3 1.366(10) . ?
C11A_3 C12A_3 1.393(10) . ?
C12A_3 O2A_3 1.371(12) . ?
C12A_3 C13A_3 1.399(11) . ?
C13A_3 O3A_3 1.379(13) . ?
C13A_3 C14A_3 1.379(12) . ?
C14A_3 S2A_3 1.803(10) . ?
C15A_3 C16A_3 1.382(12) . ?
C15A_3 S2A_3 1.748(12) . ?
C16A_3 O4A_3 1.389(12) . ?
C16A_3 C17A_3 1.418(13) . ?
C17A_3 O5A_3 1.360(12) . ?
C17A_3 C18A_3 1.405(11) . ?
C18A_3 S1A_3 1.789(11) . ?
C19A_3 O2A_3 1.437(7) . ?
C19A_3 C20A_3 1.476(6) . ?
C19A_3 H19A_3 0.9900 . ?
C19A_3 H19B_3 0.9900 . ?
C20A_3 C21A_3 1.488(6) . ?
C20A_3 H20A_3 0.9900 . ?
C20A_3 H20B_3 0.9900 . ?
C21A_3 C22A_3 1.511(7) . ?
C21A_3 H21A_3 0.9900 . ?
C21A_3 H21B_3 0.9900 . ?
C22A_3 H22A_3 0.9800 . ?
C22A_3 H22B_3 0.9800 . ?
C22A_3 H22C_3 0.9800 . ?
C23A_3 O3A_3 1.404(7) . ?
C23A_3 C24A_3 1.459(6) . ?
C23A_3 H23A_3 0.9900 . ?
C23A_3 H23B_3 0.9900 . ?
C24A_3 C25A_3 1.470(7) . ?
C24A_3 H24A_3 0.9900 . ?
C24A_3 H24B_3 0.9900 . ?
C25A_3 C26A_3 1.519(7) . ?
C25A_3 H25A_3 0.9900 . ?
C25A_3 H25B_3 0.9900 . ?
C26A_3 H26A_3 0.9800 . ?
C26A_3 H26B_3 0.9800 . ?
C26A_3 H26C_3 0.9800 . ?
C27A_3 O4A_3 1.428(6) . ?
C27A_3 C28A_3 1.474(6) . ?
C27A_3 H27A_3 0.9900 . ?
C27A_3 H27B_3 0.9900 . ?
C28A_3 C29A_3 1.473(7) . ?
C28A_3 H28A_3 0.9900 . ?
C28A_3 H28B_3 0.9900 . ?
C29A_3 C30A_3 1.519(7) . ?
C29A_3 H29A_3 0.9900 . ?
C29A_3 H29B_3 0.9900 . ?
C30A_3 H30A_3 0.9800 . ?
C30A_3 H30B_3 0.9800 . ?
C30A_3 H30C_3 0.9800 . ?
C31A_3 O5A_3 1.410(7) . ?
C31A_3 C32A_3 1.465(6) . ?
C31A_3 H31A_3 0.9900 . ?
C31A_3 H31B_3 0.9900 . ?
C32A_3 C33A_3 1.477(7) . ?
C32A_3 H32A_3 0.9900 . ?
C32A_3 H32B_3 0.9900 . ?
C33A_3 C34A_3 1.516(7) . ?
C33A_3 H33A_3 0.9900 . ?
C33A_3 H33B_3 0.9900 . ?
C34A_3 H34A_3 0.9800 . ?
C34A_3 H34B_3 0.9800 . ?
C34A_3 H34C_3 0.9800 . ?
C35A_3 O6A_3 1.419(6) . ?
C35A_3 C36A_3 1.452(7) . ?
C35A_3 H35A_3 0.9900 . ?
C35A_3 H35B_3 0.9900 . ?
C36A_3 C37A_3 1.492(7) . ?
C36A_3 H36A_3 0.9900 . ?
C36A_3 H36B_3 0.9900 . ?
C37A_3 C38A_3 1.508(7) . ?
C37A_3 H37A_3 0.9900 . ?
C37A_3 H37B_3 0.9900 . ?
C38A_3 H38A_3 0.9800 . ?
C38A_3 H38B_3 0.9800 . ?
C38A_3 H38C_3 0.9800 . ?
C39A_3 O7A_3 1.436(6) . ?
C39A_3 C40A_3 1.481(6) . ?
C39A_3 H39A_3 0.9900 . ?
C39A_3 H39B_3 0.9900 . ?
C40A_3 C41A_3 1.494(6) . ?
C40A_3 H40A_3 0.9900 . ?
C40A_3 H40B_3 0.9900 . ?
C41A_3 C42A_3 1.515(7) . ?
C41A_3 H41A_3 0.9900 . ?
C41A_3 H41B_3 0.9900 . ?
C42A_3 H42A_3 0.9800 . ?
C42A_3 H42B_3 0.9800 . ?
C42A_3 H42C_3 0.9800 . ?
C1B_3 C6B_3 1.367(11) . ?
C1B_3 C18B_3 1.383(10) . ?
C1B_3 C2B_3 1.401(10) . ?
C2B_3 C7B_3 1.398(10) . ?
C2B_3 C3B_3 1.404(9) . ?
C3B_3 C10B_3 1.397(9) . ?
C3B_3 C4B_3 1.457(9) . ?
C4B_3 C11B_3 1.387(9) . ?
C4B_3 C5B_3 1.407(9) . ?
C5B_3 C14B_3 1.385(10) . ?
C5B_3 C6B_3 1.418(10) . ?
C6B_3 C15B_3 1.380(10) . ?
C7B_3 C8B_3 1.404(11) . ?
C7B_3 S1B_3 1.798(8) . ?
C8B_3 O6B_3 1.358(11) . ?
C8B_3 C9B_3 1.415(10) . ?
C9B_3 O7B_3 1.380(10) . ?
C9B_3 C10B_3 1.385(10) . ?
C10B_3 Te1B_3 2.111(7) . ?
C11B_3 O1B_3 1.342(9) . ?
C11B_3 C12B_3 1.400(10) . ?
C12B_3 O2B_3 1.392(10) . ?
C12B_3 C13B_3 1.416(10) . ?
C13B_3 O3B_3 1.377(12) . ?
C13B_3 C14B_3 1.394(11) . ?
C14B_3 S2B_3 1.812(9) . ?
C15B_3 C16B_3 1.381(11) . ?
C15B_3 S2B_3 1.763(11) . ?
C16B_3 O4B_3 1.382(12) . ?
C16B_3 C17B_3 1.427(13) . ?
C17B_3 O5B_3 1.392(12) . ?
C17B_3 C18B_3 1.407(11) . ?
C18B_3 S1B_3 1.739(11) . ?
C19B_3 O2B_3 1.434(6) . ?
C19B_3 C20B_3 1.496(7) . ?
C19B_3 H19C_3 0.9900 . ?
C19B_3 H19D_3 0.9900 . ?
C20B_3 C21B_3 1.478(7) . ?
C20B_3 H20C_3 0.9900 . ?
C20B_3 H20D_3 0.9900 . ?
C21B_3 C22B_3 1.500(7) . ?
C21B_3 H21C_3 0.9900 . ?
C21B_3 H21D_3 0.9900 . ?
C22B_3 H22D_3 0.9800 . ?
C22B_3 H22E_3 0.9800 . ?
C22B_3 H22F_3 0.9800 . ?
C23B_3 O3B_3 1.405(7) . ?
C23B_3 C24B_3 1.477(7) . ?
C23B_3 H23C_3 0.9900 . ?
C23B_3 H23D_3 0.9900 . ?
C24B_3 C25B_3 1.485(7) . ?
C24B_3 H24C_3 0.9900 . ?
C24B_3 H24D_3 0.9900 . ?
C25B_3 C26B_3 1.509(7) . ?
C25B_3 H25C_3 0.9900 . ?
C25B_3 H25D_3 0.9900 . ?
C26B_3 H26D_3 0.9800 . ?
C26B_3 H26E_3 0.9800 . ?
C26B_3 H26F_3 0.9800 . ?
C27B_3 O4B_3 1.410(7) . ?
C27B_3 C28B_3 1.456(7) . ?
C27B_3 H27C_3 0.9900 . ?
C27B_3 H27D_3 0.9900 . ?
C28B_3 C27D_3 1.445(14) . ?
C28B_3 C29B_3 1.471(7) . ?
C28B_3 H28C_3 0.9900 . ?
C28B_3 H28D_3 0.9900 . ?
C28B_3 H28E_3 0.9900 . ?
C28B_3 H28F_3 0.9900 . ?
C29B_3 C30B_3 1.521(7) . ?
C29B_3 H29C_3 0.9900 . ?
C29B_3 H29D_3 0.9900 . ?
C30B_3 H30D_3 0.9800 . ?
C30B_3 H30E_3 0.9800 . ?
C30B_3 H30F_3 0.9800 . ?
C31B_3 O5B_3 1.439(6) . ?
C31B_3 C32B_3 1.477(7) . ?
C31B_3 H31C_3 0.9900 . ?
C31B_3 H31D_3 0.9900 . ?
C32B_3 C33B_3 1.487(7) . ?
C32B_3 H32C_3 0.9900 . ?
C32B_3 H32D_3 0.9900 . ?
C33B_3 C34B_3 1.510(7) . ?
C33B_3 H33C_3 0.9900 . ?
C33B_3 H33D_3 0.9900 . ?
C34B_3 H34D_3 0.9800 . ?
C34B_3 H34E_3 0.9800 . ?
C34B_3 H34F_3 0.9800 . ?
C35B_3 O6B_3 1.398(7) . ?
C35B_3 C36B_3 1.443(7) . ?
C35B_3 H35C_3 0.9900 . ?
C35B_3 H35D_3 0.9900 . ?
C36B_3 C37B_3 1.485(7) . ?
C36B_3 H36C_3 0.9900 . ?
C36B_3 H36D_3 0.9900 . ?
C37B_3 C38B_3 1.514(7) . ?
C37B_3 H37C_3 0.9900 . ?
C37B_3 H37D_3 0.9900 . ?
C38B_3 H38D_3 0.9800 . ?
C38B_3 H38E_3 0.9800 . ?
C38B_3 H38F_3 0.9800 . ?
C39B_3 O7B_3 1.424(7) . ?
C39B_3 C40B_3 1.464(7) . ?
C39B_3 H39C_3 0.9900 . ?
C39B_3 H39D_3 0.9900 . ?
C40B_3 C41B_3 1.471(7) . ?
C40B_3 H40C_3 0.9900 . ?
C40B_3 H40D_3 0.9900 . ?
C41B_3 C42B_3 1.506(7) . ?
C41B_3 H41C_3 0.9900 . ?
C41B_3 H41D_3 0.9900 . ?
C42B_3 H42D_3 0.9800 . ?
C42B_3 H42E_3 0.9800 . ?
C42B_3 H42F_3 0.9800 . ?
O1A_3 Te1A_3 2.054(5) . ?
O1B_3 Te1B_3 2.088(5) . ?
O4B_3 C27D_3 1.387(13) . ?
Te1A_3 O1AB_3 1.907(5) . ?
Te1A_3 O2AB_3 2.103(4) . ?
Te1A_3 Te1B_3 3.1377(7) . ?
Te1B_3 O2AB_3 1.907(5) . ?
Te1B_3 O1AB_3 2.065(5) . ?
C27D_3 H27E_3 0.9900 . ?
C27D_3 H27F_3 0.9900 . ?
C1A_4 C18A_4 1.376(10) . ?
C1A_4 C6A_4 1.380(10) . ?
C1A_4 C2A_4 1.421(9) . ?
C2A_4 C3A_4 1.382(9) . ?
C2A_4 C7A_4 1.409(9) . ?
C3A_4 C10A_4 1.405(9) . ?
C3A_4 C4A_4 1.462(9) . ?
C4A_4 C11A_4 1.392(9) . ?
C4A_4 C5A_4 1.400(9) . ?
C5A_4 C14A_4 1.400(10) . ?
C5A_4 C6A_4 1.412(10) . ?
C6A_4 C15A_4 1.377(10) . ?
C7A_4 C8A_4 1.383(10) . ?
C7A_4 S1A_4 1.792(8) . ?
C8A_4 O6A_4 1.370(10) . ?
C8A_4 C9A_4 1.421(10) . ?
C9A_4 O7A_4 1.360(9) . ?
C9A_4 C10A_4 1.404(9) . ?
C10A_4 Te1A_4 2.081(8) . ?
C11A_4 O1A_4 1.359(10) . ?
C11A_4 C12A_4 1.410(10) . ?
C12A_4 O2A_4 1.378(11) . ?
C12A_4 C13A_4 1.405(11) . ?
C13A_4 C14A_4 1.377(11) . ?
C13A_4 O3A_4 1.379(10) . ?
C14A_4 S2A_4 1.800(9) . ?
C15A_4 C16A_4 1.389(11) . ?
C15A_4 S2A_4 1.773(10) . ?
C16A_4 O4A_4 1.380(11) . ?
C16A_4 C17A_4 1.412(12) . ?
C17A_4 O5A_4 1.386(12) . ?
C17A_4 C18A_4 1.415(10) . ?
C18A_4 S1A_4 1.767(9) . ?
C19A_4 O2A_4 1.428(7) . ?
C19A_4 C20A_4 1.481(6) . ?
C19A_4 H19A_4 0.9900 . ?
C19A_4 H19B_4 0.9900 . ?
C20A_4 C21A_4 1.481(6) . ?
C20A_4 H20A_4 0.9900 . ?
C20A_4 H20B_4 0.9900 . ?
C21A_4 C22A_4 1.501(6) . ?
C21A_4 H21A_4 0.9900 . ?
C21A_4 H21B_4 0.9900 . ?
C22A_4 H22A_4 0.9800 . ?
C22A_4 H22B_4 0.9800 . ?
C22A_4 H22C_4 0.9800 . ?
C23A_4 O3A_4 1.413(7) . ?
C23A_4 C24A_4 1.466(7) . ?
C23A_4 H23A_4 0.9900 . ?
C23A_4 H23B_4 0.9900 . ?
C24A_4 C25A_4 1.474(7) . ?
C24A_4 H24A_4 0.9900 . ?
C24A_4 H24B_4 0.9900 . ?
C25A_4 C26A_4 1.517(7) . ?
C25A_4 H25A_4 0.9900 . ?
C25A_4 H25B_4 0.9900 . ?
C26A_4 H26A_4 0.9800 . ?
C26A_4 H26B_4 0.9800 . ?
C26A_4 H26C_4 0.9800 . ?
C27A_4 O4A_4 1.411(7) . ?
C27A_4 C28A_4 1.463(7) . ?
C27A_4 H27A_4 0.9900 . ?
C27A_4 H27B_4 0.9900 . ?
C28A_4 C29A_4 1.475(7) . ?
C28A_4 H28A_4 0.9900 . ?
C28A_4 H28B_4 0.9900 . ?
C29A_4 C30A_4 1.504(7) . ?
C29A_4 H29A_4 0.9900 . ?
C29A_4 H29B_4 0.9900 . ?
C30A_4 H30A_4 0.9800 . ?
C30A_4 H30B_4 0.9800 . ?
C30A_4 H30C_4 0.9800 . ?
C31A_4 O5A_4 1.390(7) . ?
C31A_4 C32A_4 1.458(7) . ?
C31A_4 H31A_4 0.9900 . ?
C31A_4 H31B_4 0.9900 . ?
C32A_4 C33A_4 1.464(7) . ?
C32A_4 H32A_4 0.9900 . ?
C32A_4 H32B_4 0.9900 . ?
C33A_4 C34A_4 1.514(7) . ?
C33A_4 H33A_4 0.9900 . ?
C33A_4 H33B_4 0.9900 . ?
C34A_4 H34A_4 0.9800 . ?
C34A_4 H34B_4 0.9800 . ?
C34A_4 H34C_4 0.9800 . ?
C35A_4 O6A_4 1.412(6) . ?
C35A_4 C36A_4 1.474(6) . ?
C35A_4 H35A_4 0.9900 . ?
C35A_4 H35B_4 0.9900 . ?
C36A_4 C37A_4 1.488(7) . ?
C36A_4 H36A_4 0.9900 . ?
C36A_4 H36B_4 0.9900 . ?
C37A_4 C38A_4 1.518(7) . ?
C37A_4 H37A_4 0.9900 . ?
C37A_4 H37B_4 0.9900 . ?
C38A_4 H38A_4 0.9800 . ?
C38A_4 H38B_4 0.9800 . ?
C38A_4 H38C_4 0.9800 . ?
C39A_4 O7A_4 1.435(6) . ?
C39A_4 C40A_4 1.479(6) . ?
C39A_4 H39A_4 0.9900 . ?
C39A_4 H39B_4 0.9900 . ?
C40A_4 C41A_4 1.494(6) . ?
C40A_4 H40A_4 0.9900 . ?
C40A_4 H40B_4 0.9900 . ?
C41A_4 C42A_4 1.514(7) . ?
C41A_4 H41A_4 0.9900 . ?
C41A_4 H41B_4 0.9900 . ?
C42A_4 H42A_4 0.9800 . ?
C42A_4 H42B_4 0.9800 . ?
C42A_4 H42C_4 0.9800 . ?
C1B_4 C6B_4 1.369(9) . ?
C1B_4 C18B_4 1.383(9) . ?
C1B_4 C2B_4 1.404(9) . ?
C2B_4 C7B_4 1.400(9) . ?
C2B_4 C3B_4 1.410(9) . ?
C3B_4 C10B_4 1.391(9) . ?
C3B_4 C4B_4 1.460(9) . ?
C4B_4 C11B_4 1.399(9) . ?
C4B_4 C5B_4 1.402(9) . ?
C5B_4 C6B_4 1.405(9) . ?
C5B_4 C14B_4 1.409(9) . ?
C6B_4 C15B_4 1.378(10) . ?
C7B_4 C8B_4 1.397(10) . ?
C7B_4 S1B_4 1.787(8) . ?
C8B_4 O6B_4 1.359(10) . ?
C8B_4 C9B_4 1.429(10) . ?
C9B_4 O7B_4 1.378(10) . ?
C9B_4 C10B_4 1.395(9) . ?
C10B_4 Te1B_4 2.080(8) . ?
C11B_4 O1B_4 1.369(9) . ?
C11B_4 C12B_4 1.410(9) . ?
C12B_4 O2B_4 1.381(9) . ?
C12B_4 C13B_4 1.411(10) . ?
C13B_4 O3B_4 1.366(9) . ?
C13B_4 C14B_4 1.381(9) . ?
C14B_4 S2B_4 1.815(8) . ?
C15B_4 C16B_4 1.397(10) . ?
C15B_4 S2B_4 1.753(9) . ?
C16B_4 O4B_4 1.368(11) . ?
C16B_4 C17B_4 1.423(11) . ?
C17B_4 O5B_4 1.378(10) . ?
C17B_4 C18B_4 1.406(11) . ?
C18B_4 S1B_4 1.759(9) . ?
C19B_4 O2B_4 1.419(6) . ?
C19B_4 C20B_4 1.481(6) . ?
C19B_4 H19C_4 0.9900 . ?
C19B_4 H19D_4 0.9900 . ?
C20B_4 C21B_4 1.476(7) . ?
C20B_4 H20C_4 0.9900 . ?
C20B_4 H20D_4 0.9900 . ?
C21B_4 C22B_4 1.511(7) . ?
C21B_4 H21C_4 0.9900 . ?
C21B_4 H21D_4 0.9900 . ?
C22B_4 H22D_4 0.9800 . ?
C22B_4 H22E_4 0.9800 . ?
C22B_4 H22F_4 0.9800 . ?
C23B_4 O3B_4 1.407(6) . ?
C23B_4 C24B_4 1.461(6) . ?
C23B_4 H23C_4 0.9900 . ?
C23B_4 H23D_4 0.9900 . ?
C24B_4 C25B_4 1.479(7) . ?
C24B_4 H24C_4 0.9900 . ?
C24B_4 H24D_4 0.9900 . ?
C25B_4 C26B_4 1.516(7) . ?
C25B_4 H25C_4 0.9900 . ?
C25B_4 H25D_4 0.9900 . ?
C26B_4 H26D_4 0.9800 . ?
C26B_4 H26E_4 0.9800 . ?
C26B_4 H26F_4 0.9800 . ?
C27B_4 O4B_4 1.398(7) . ?
C27B_4 C28B_4 1.446(7) . ?
C27B_4 H27C_4 0.9900 . ?
C27B_4 H27D_4 0.9900 . ?
C28B_4 C29B_4 1.481(7) . ?
C28B_4 H28C_4 0.9900 . ?
C28B_4 H28D_4 0.9900 . ?
C29B_4 C30B_4 1.508(7) . ?
C29B_4 H29C_4 0.9900 . ?
C29B_4 H29D_4 0.9900 . ?
C30B_4 H30D_4 0.9800 . ?
C30B_4 H30E_4 0.9800 . ?
C30B_4 H30F_4 0.9800 . ?
C31B_4 O5B_4 1.403(7) . ?
C31B_4 C32B_4 1.479(7) . ?
C31B_4 H31C_4 0.9900 . ?
C31B_4 H31D_4 0.9900 . ?
C32B_4 C33B_4 1.490(7) . ?
C32B_4 H32C_4 0.9900 . ?
C32B_4 H32D_4 0.9900 . ?
C33B_4 C34B_4 1.498(7) . ?
C33B_4 H33C_4 0.9900 . ?
C33B_4 H33D_4 0.9900 . ?
C34B_4 H34D_4 0.9800 . ?
C34B_4 H34E_4 0.9800 . ?
C34B_4 H34F_4 0.9800 . ?
C35B_4 O6B_4 1.410(6) . ?
C35B_4 C36B_4 1.458(7) . ?
C35B_4 H35C_4 0.9900 . ?
C35B_4 H35D_4 0.9900 . ?
C36B_4 C37B_4 1.483(7) . ?
C36B_4 H36C_4 0.9900 . ?
C36B_4 H36D_4 0.9900 . ?
C37B_4 C38B_4 1.516(7) . ?
C37B_4 H37C_4 0.9900 . ?
C37B_4 H37D_4 0.9900 . ?
C38B_4 H38D_4 0.9800 . ?
C38B_4 H38E_4 0.9800 . ?
C38B_4 H38F_4 0.9800 . ?
C39B_4 O7B_4 1.427(6) . ?
C39B_4 C40B_4 1.467(7) . ?
C39B_4 H39C_4 0.9900 . ?
C39B_4 H39D_4 0.9900 . ?
C40B_4 C41B_4 1.494(7) . ?
C40B_4 H40C_4 0.9900 . ?
C40B_4 H40D_4 0.9900 . ?
C41B_4 C42B_4 1.511(7) . ?
C41B_4 H41C_4 0.9900 . ?
C41B_4 H41D_4 0.9900 . ?
C42B_4 H42D_4 0.9800 . ?
C42B_4 H42E_4 0.9800 . ?
C42B_4 H42F_4 0.9800 . ?
O1A_4 Te1A_4 2.061(5) . ?
O1B_4 Te1B_4 2.078(5) . ?
Te1A_4 O1AB_4 1.909(5) . ?
Te1A_4 O2AB_4 2.076(5) . ?
Te1A_4 Te1B_4 3.1218(7) . ?
Te1B_4 O2AB_4 1.909(5) . ?
Te1B_4 O1AB_4 2.076(5) . ?
C1A_5 C18A_5 1.370(9) . ?
C1A_5 C6A_5 1.371(9) . ?
C1A_5 C2A_5 1.415(9) . ?
C2A_5 C7A_5 1.396(9) . ?
C2A_5 C3A_5 1.396(9) . ?
C3A_5 C10A_5 1.394(9) . ?
C3A_5 C4A_5 1.463(8) . ?
C4A_5 C11A_5 1.392(9) . ?
C4A_5 C5A_5 1.406(9) . ?
C5A_5 C14A_5 1.391(9) . ?
C5A_5 C6A_5 1.418(9) . ?
C6A_5 C15A_5 1.384(9) . ?
C7A_5 C8A_5 1.384(9) . ?
C7A_5 S1A_5 1.804(8) . ?
C8A_5 O6A_5 1.364(9) . ?
C8A_5 C9A_5 1.420(9) . ?
C9A_5 O7A_5 1.348(9) . ?
C9A_5 C10A_5 1.400(9) . ?
C10A_5 Te1A_5 2.090(7) . ?
C11A_5 O1A_5 1.354(9) . ?
C11A_5 C12A_5 1.407(9) . ?
C12A_5 O2A_5 1.387(9) . ?
C12A_5 C13A_5 1.404(10) . ?
C13A_5 O3A_5 1.364(10) . ?
C13A_5 C14A_5 1.390(10) . ?
C14A_5 S2A_5 1.797(8) . ?
C15A_5 C16A_5 1.394(10) . ?
C15A_5 S2A_5 1.781(9) . ?
C16A_5 O4A_5 1.394(10) . ?
C16A_5 C17A_5 1.406(11) . ?
C17A_5 O5A_5 1.393(10) . ?
C17A_5 C18A_5 1.402(10) . ?
C18A_5 S1A_5 1.768(9) . ?
C19A_5 O2A_5 1.432(6) . ?
C19A_5 C20A_5 1.495(6) . ?
C19A_5 H19A_5 0.9900 . ?
C19A_5 H19B_5 0.9900 . ?
C20A_5 C21A_5 1.483(6) . ?
C20A_5 H20A_5 0.9900 . ?
C20A_5 H20B_5 0.9900 . ?
C21A_5 C22A_5 1.512(6) . ?
C21A_5 H21A_5 0.9900 . ?
C21A_5 H21B_5 0.9900 . ?
C22A_5 H22A_5 0.9800 . ?
C22A_5 H22B_5 0.9800 . ?
C22A_5 H22C_5 0.9800 . ?
C23A_5 O3A_5 1.441(7) . ?
C23A_5 C24A_5 1.485(7) . ?
C23A_5 H23A_5 0.9900 . ?
C23A_5 H23B_5 0.9900 . ?
C24A_5 C25A_5 1.484(7) . ?
C24A_5 H24A_5 0.9900 . ?
C24A_5 H24B_5 0.9900 . ?
C25A_5 C26A_5 1.524(7) . ?
C25A_5 H25A_5 0.9900 . ?
C25A_5 H25B_5 0.9900 . ?
C26A_5 H26A_5 0.9800 . ?
C26A_5 H26B_5 0.9800 . ?
C26A_5 H26C_5 0.9800 . ?
C27A_5 O4A_5 1.424(7) . ?
C27A_5 C28A_5 1.464(7) . ?
C27A_5 H27A_5 0.9900 . ?
C27A_5 H27B_5 0.9900 . ?
C28A_5 C29A_5 1.467(7) . ?
C28A_5 H28A_5 0.9900 . ?
C28A_5 H28B_5 0.9900 . ?
C29A_5 C30A_5 1.515(7) . ?
C29A_5 H29A_5 0.9900 . ?
C29A_5 H29B_5 0.9900 . ?
C30A_5 H30A_5 0.9800 . ?
C30A_5 H30B_5 0.9800 . ?
C30A_5 H30C_5 0.9800 . ?
C31A_5 O5A_5 1.418(7) . ?
C31A_5 C32A_5 1.481(7) . ?
C31A_5 H31A_5 0.9900 . ?
C31A_5 H31B_5 0.9900 . ?
C32A_5 C33A_5 1.487(7) . ?
C32A_5 H32A_5 0.9900 . ?
C32A_5 H32B_5 0.9900 . ?
C33A_5 C34A_5 1.515(7) . ?
C33A_5 H33A_5 0.9900 . ?
C33A_5 H33B_5 0.9900 . ?
C34A_5 H34A_5 0.9800 . ?
C34A_5 H34B_5 0.9800 . ?
C34A_5 H34C_5 0.9800 . ?
C35A_5 O6A_5 1.417(6) . ?
C35A_5 C36A_5 1.454(6) . ?
C35A_5 H35A_5 0.9900 . ?
C35A_5 H35B_5 0.9900 . ?
C36A_5 C37A_5 1.488(7) . ?
C36A_5 H36A_5 0.9900 . ?
C36A_5 H36B_5 0.9900 . ?
C37A_5 C38A_5 1.507(7) . ?
C37A_5 H37A_5 0.9900 . ?
C37A_5 H37B_5 0.9900 . ?
C38A_5 H38A_5 0.9800 . ?
C38A_5 H38B_5 0.9800 . ?
C38A_5 H38C_5 0.9800 . ?
C39A_5 O7A_5 1.437(6) . ?
C39A_5 C40A_5 1.467(6) . ?
C39A_5 H39A_5 0.9900 . ?
C39A_5 H39B_5 0.9900 . ?
C40A_5 C41A_5 1.482(6) . ?
C40A_5 H40A_5 0.9900 . ?
C40A_5 H40B_5 0.9900 . ?
C41A_5 C42A_5 1.511(7) . ?
C41A_5 H41A_5 0.9900 . ?
C41A_5 H41B_5 0.9900 . ?
C42A_5 H42A_5 0.9800 . ?
C42A_5 H42B_5 0.9800 . ?
C42A_5 H42C_5 0.9800 . ?
C1B_5 C6B_5 1.366(9) . ?
C1B_5 C18B_5 1.373(9) . ?
C1B_5 C2B_5 1.410(9) . ?
C2B_5 C7B_5 1.401(9) . ?
C2B_5 C3B_5 1.402(9) . ?
C3B_5 C10B_5 1.389(9) . ?
C3B_5 C4B_5 1.459(9) . ?
C4B_5 C11B_5 1.380(9) . ?
C4B_5 C5B_5 1.399(9) . ?
C5B_5 C14B_5 1.393(9) . ?
C5B_5 C6B_5 1.409(9) . ?
C6B_5 C15B_5 1.397(9) . ?
C7B_5 C8B_5 1.410(9) . ?
C7B_5 S1B_5 1.784(8) . ?
C8B_5 O6B_5 1.354(9) . ?
C8B_5 C9B_5 1.422(9) . ?
C9B_5 O7B_5 1.372(8) . ?
C9B_5 C10B_5 1.403(9) . ?
C10B_5 Te1B_5 2.090(7) . ?
C11B_5 O1B_5 1.401(9) . ?
C11B_5 C12B_5 1.405(9) . ?
C12B_5 O2B_5 1.365(10) . ?
C12B_5 C13B_5 1.415(10) . ?
C13B_5 O3B_5 1.363(9) . ?
C13B_5 C14B_5 1.389(10) . ?
C14B_5 S2B_5 1.808(8) . ?
C15B_5 C16B_5 1.388(10) . ?
C15B_5 S2B_5 1.761(9) . ?
C16B_5 O4B_5 1.385(10) . ?
C16B_5 C17B_5 1.420(11) . ?
C17B_5 O5B_5 1.331(10) . ?
C17B_5 C18B_5 1.418(10) . ?
C18B_5 S1B_5 1.770(8) . ?
C19B_5 O2B_5 1.426(6) . ?
C19B_5 C20B_5 1.464(7) . ?
C19B_5 H19C_5 0.9900 . ?
C19B_5 H19D_5 0.9900 . ?
C20B_5 C21B_5 1.487(7) . ?
C20B_5 H20C_5 0.9900 . ?
C20B_5 H20D_5 0.9900 . ?
C21B_5 C22B_5 1.515(7) . ?
C21B_5 H21C_5 0.9900 . ?
C21B_5 H21D_5 0.9900 . ?
C22B_5 H22D_5 0.9800 . ?
C22B_5 H22E_5 0.9800 . ?
C22B_5 H22F_5 0.9800 . ?
C23B_5 O3B_5 1.412(6) . ?
C23B_5 C24B_5 1.463(6) . ?
C23B_5 H23C_5 0.9900 . ?
C23B_5 H23D_5 0.9900 . ?
C24B_5 C25B_5 1.477(7) . ?
C24B_5 H24C_5 0.9900 . ?
C24B_5 H24D_5 0.9900 . ?
C25B_5 C26B_5 1.516(7) . ?
C25B_5 H25C_5 0.9900 . ?
C25B_5 H25D_5 0.9900 . ?
C26B_5 H26D_5 0.9800 . ?
C26B_5 H26E_5 0.9800 . ?
C26B_5 H26F_5 0.9800 . ?
C27B_5 O4B_5 1.423(6) . ?
C27B_5 C28B_5 1.481(6) . ?
C27B_5 H27C_5 0.9900 . ?
C27B_5 H27D_5 0.9900 . ?
C28B_5 C29B_5 1.490(7) . ?
C28B_5 H28C_5 0.9900 . ?
C28B_5 H28D_5 0.9900 . ?
C29B_5 C30B_5 1.508(7) . ?
C29B_5 H29C_5 0.9900 . ?
C29B_5 H29D_5 0.9900 . ?
C30B_5 H30D_5 0.9800 . ?
C30B_5 H30E_5 0.9800 . ?
C30B_5 H30F_5 0.9800 . ?
C31B_5 O5B_5 1.385(7) . ?
C31B_5 C32B_5 1.470(7) . ?
C31B_5 H31C_5 0.9900 . ?
C31B_5 H31D_5 0.9900 . ?
C32B_5 C33B_5 1.490(7) . ?
C32B_5 H32C_5 0.9900 . ?
C32B_5 H32D_5 0.9900 . ?
C33B_5 C34B_5 1.502(7) . ?
C33B_5 H33C_5 0.9900 . ?
C33B_5 H33D_5 0.9900 . ?
C34B_5 H34D_5 0.9800 . ?
C34B_5 H34E_5 0.9800 . ?
C34B_5 H34F_5 0.9800 . ?
C35B_5 O6B_5 1.407(6) . ?
C35B_5 C36B_5 1.453(6) . ?
C35B_5 H35C_5 0.9900 . ?
C35B_5 H35D_5 0.9900 . ?
C36B_5 C37B_5 1.489(7) . ?
C36B_5 H36C_5 0.9900 . ?
C36B_5 H36D_5 0.9900 . ?
C37B_5 C38B_5 1.507(7) . ?
C37B_5 H37C_5 0.9900 . ?
C37B_5 H37D_5 0.9900 . ?
C38B_5 H38D_5 0.9800 . ?
C38B_5 H38E_5 0.9800 . ?
C38B_5 H38F_5 0.9800 . ?
C39B_5 O7B_5 1.422(6) . ?
C39B_5 C40B_5 1.478(7) . ?
C39B_5 H39C_5 0.9900 . ?
C39B_5 H39D_5 0.9900 . ?
C40B_5 C41B_5 1.482(7) . ?
C40B_5 H40C_5 0.9900 . ?
C40B_5 H40D_5 0.9900 . ?
C41B_5 C42B_5 1.515(7) . ?
C41B_5 H41C_5 0.9900 . ?
C41B_5 H41D_5 0.9900 . ?
C42B_5 H42D_5 0.9800 . ?
C42B_5 H42E_5 0.9800 . ?
C42B_5 H42F_5 0.9800 . ?
O1A_5 Te1A_5 2.072(5) . ?
O1B_5 Te1B_5 2.082(5) . ?
Te1A_5 O1AB_5 1.904(5) . ?
Te1A_5 O2AB_5 2.083(5) . ?
Te1A_5 Te1B_5 3.1306(7) . ?
Te1B_5 O2AB_5 1.919(5) . ?
Te1B_5 O1AB_5 2.069(5) . ?
C1A_6 C6A_6 1.361(12) . ?
C1A_6 C18A_6 1.385(12) . ?
C1A_6 C2A_6 1.427(11) . ?
C2A_6 C3A_6 1.397(11) . ?
C2A_6 C7A_6 1.399(12) . ?
C3A_6 C10A_6 1.411(11) . ?
C3A_6 C4A_6 1.471(11) . ?
C4A_6 C11A_6 1.394(11) . ?
C4A_6 C5A_6 1.407(11) . ?
C5A_6 C14A_6 1.402(12) . ?
C5A_6 C6A_6 1.414(11) . ?
C6A_6 C15A_6 1.392(12) . ?
C7A_6 C8A_6 1.395(12) . ?
C7A_6 S1A_6 1.766(11) . ?
C8A_6 O6A_6 1.386(14) . ?
C8A_6 C9A_6 1.415(12) . ?
C9A_6 C10A_6 1.383(11) . ?
C9A_6 O7A_6 1.397(12) . ?
C10A_6 Te1A_6 2.104(10) . ?
C11A_6 O1A_6 1.355(11) . ?
C11A_6 C12A_6 1.414(11) . ?
C12A_6 O2A_6 1.365(13) . ?
C12A_6 C13A_6 1.403(11) . ?
C13A_6 C14A_6 1.397(12) . ?
C13A_6 O3A_6 1.406(14) . ?
C14A_6 S2A_6 1.793(11) . ?
C15A_6 C16A_6 1.373(13) . ?
C15A_6 S2A_6 1.781(13) . ?
C16A_6 O4A_6 1.410(15) . ?
C16A_6 C17A_6 1.412(14) . ?
C17A_6 O5A_6 1.320(14) . ?
C17A_6 C18A_6 1.417(13) . ?
C18A_6 S1A_6 1.810(13) . ?
C19A_6 O2A_6 1.433(6) . ?
C19A_6 C20A_6 1.478(6) . ?
C19A_6 H19A_6 0.9900 . ?
C19A_6 H19B_6 0.9900 . ?
C20A_6 C21A_6 1.485(6) . ?
C20A_6 H20A_6 0.9900 . ?
C20A_6 H20B_6 0.9900 . ?
C21A_6 C22A_6 1.508(7) . ?
C21A_6 H21A_6 0.9900 . ?
C21A_6 H21B_6 0.9900 . ?
C22A_6 H22A_6 0.9800 . ?
C22A_6 H22B_6 0.9800 . ?
C22A_6 H22C_6 0.9800 . ?
C23A_6 O3A_6 1.421(7) . ?
C23A_6 C24A_6 1.473(7) . ?
C23A_6 H23A_6 0.9900 . ?
C23A_6 H23B_6 0.9900 . ?
C24A_6 C25A_6 1.483(7) . ?
C24A_6 H24A_6 0.9900 . ?
C24A_6 H24B_6 0.9900 . ?
C25A_6 C26A_6 1.512(7) . ?
C25A_6 H25A_6 0.9900 . ?
C25A_6 H25B_6 0.9900 . ?
C26A_6 H26A_6 0.9800 . ?
C26A_6 H26B_6 0.9800 . ?
C26A_6 H26C_6 0.9800 . ?
C27A_6 O4A_6 1.418(7) . ?
C27A_6 C28A_6 1.472(7) . ?
C27A_6 H27A_6 0.9900 . ?
C27A_6 H27B_6 0.9900 . ?
C28A_6 C29A_6 1.487(7) . ?
C28A_6 H28A_6 0.9900 . ?
C28A_6 H28B_6 0.9900 . ?
C29A_6 C30A_6 1.519(7) . ?
C29A_6 H29A_6 0.9900 . ?
C29A_6 H29B_6 0.9900 . ?
C30A_6 H30A_6 0.9800 . ?
C30A_6 H30B_6 0.9800 . ?
C30A_6 H30C_6 0.9800 . ?
C31A_6 O5A_6 1.415(7) . ?
C31A_6 C32A_6 1.467(7) . ?
C31A_6 H31A_6 0.9900 . ?
C31A_6 H31B_6 0.9900 . ?
C32A_6 C33A_6 1.483(7) . ?
C32A_6 H32A_6 0.9900 . ?
C32A_6 H32B_6 0.9900 . ?
C33A_6 C34A_6 1.511(7) . ?
C33A_6 H33A_6 0.9900 . ?
C33A_6 H33B_6 0.9900 . ?
C34A_6 H34A_6 0.9800 . ?
C34A_6 H34B_6 0.9800 . ?
C34A_6 H34C_6 0.9800 . ?
C35A_6 O6A_6 1.414(7) . ?
C35A_6 C36A_6 1.481(5) . ?
C35A_6 H35A_6 0.9900 . ?
C35A_6 H35B_6 0.9900 . ?
C36A_6 C37A_6 1.483(6) . ?
C36A_6 H36A_6 0.9900 . ?
C36A_6 H36B_6 0.9900 . ?
C37A_6 C38A_6 1.513(7) . ?
C37A_6 H37A_6 0.9900 . ?
C37A_6 H37B_6 0.9900 . ?
C38A_6 H38A_6 0.9800 . ?
C38A_6 H38B_6 0.9800 . ?
C38A_6 H38C_6 0.9800 . ?
C39A_6 O7A_6 1.431(7) . ?
C39A_6 C40A_6 1.474(7) . ?
C39A_6 H39A_6 0.9900 . ?
C39A_6 H39B_6 0.9900 . ?
C40A_6 C41A_6 1.489(7) . ?
C40A_6 H40A_6 0.9900 . ?
C40A_6 H40B_6 0.9900 . ?
C41A_6 C42A_6 1.513(7) . ?
C41A_6 H41A_6 0.9900 . ?
C41A_6 H41B_6 0.9900 . ?
C42A_6 H42A_6 0.9800 . ?
C42A_6 H42B_6 0.9800 . ?
C42A_6 H42C_6 0.9800 . ?
C1B_6 C6B_6 1.369(9) . ?
C1B_6 C18B_6 1.385(9) . ?
C1B_6 C2B_6 1.400(8) . ?
C2B_6 C7B_6 1.408(8) . ?
C2B_6 C3B_6 1.412(8) . ?
C3B_6 C10B_6 1.398(8) . ?
C3B_6 C4B_6 1.458(8) . ?
C4B_6 C11B_6 1.387(8) . ?
C4B_6 C5B_6 1.402(8) . ?
C5B_6 C14B_6 1.383(9) . ?
C5B_6 C6B_6 1.423(8) . ?
C6B_6 C15B_6 1.381(9) . ?
C7B_6 C8B_6 1.388(8) . ?
C7B_6 S1B_6 1.809(10) . ?
C8B_6 O6B_6 1.378(11) . ?
C8B_6 C9B_6 1.423(8) . ?
C9B_6 O7B_6 1.375(11) . ?
C9B_6 C10B_6 1.395(8) . ?
C10B_6 Te1B_6 2.108(8) . ?
C11B_6 O1B_6 1.354(10) . ?
C11B_6 C12B_6 1.406(8) . ?
C12B_6 O2B_6 1.385(11) . ?
C12B_6 C13B_6 1.417(9) . ?
C13B_6 O3B_6 1.380(11) . ?
C13B_6 C14B_6 1.391(9) . ?
C14B_6 S2B_6 1.811(9) . ?
C15B_6 C16B_6 1.394(10) . ?
C15B_6 S2B_6 1.782(12) . ?
C16B_6 O4B_6 1.397(14) . ?
C16B_6 C17B_6 1.399(10) . ?
C17B_6 C18B_6 1.426(9) . ?
C17B_6 O5B_6 1.496(16) . ?
C18B_6 S1B_6 1.750(12) . ?
C19B_6 O2B_6 1.419(6) . ?
C19B_6 C20B_6 1.479(7) . ?
C19B_6 H19C_6 0.9900 . ?
C19B_6 H19D_6 0.9900 . ?
C20B_6 C21B_6 1.488(7) . ?
C20B_6 H20C_6 0.9900 . ?
C20B_6 H20D_6 0.9900 . ?
C21B_6 C22B_6 1.510(7) . ?
C21B_6 H21C_6 0.9900 . ?
C21B_6 H21D_6 0.9900 . ?
C22B_6 H22D_6 0.9800 . ?
C22B_6 H22E_6 0.9800 . ?
C22B_6 H22F_6 0.9800 . ?
C23B_6 O3B_6 1.423(7) . ?
C23B_6 C24B_6 1.469(7) . ?
C23B_6 H23C_6 0.9900 . ?
C23B_6 H23D_6 0.9900 . ?
C24B_6 C25B_6 1.477(7) . ?
C24B_6 H24C_6 0.9900 . ?
C24B_6 H24D_6 0.9900 . ?
C25B_6 C26B_6 1.514(7) . ?
C25B_6 H25C_6 0.9900 . ?
C25B_6 H25D_6 0.9900 . ?
C26B_6 H26D_6 0.9800 . ?
C26B_6 H26E_6 0.9800 . ?
C26B_6 H26F_6 0.9800 . ?
C27B_6 O4B_6 1.420(7) . ?
C27B_6 C28B_6 1.468(7) . ?
C27B_6 H27C_6 0.9900 . ?
C27B_6 H27D_6 0.9900 . ?
C28B_6 C29B_6 1.487(7) . ?
C28B_6 H28C_6 0.9900 . ?
C28B_6 H28D_6 0.9900 . ?
C29B_6 C30B_6 1.515(7) . ?
C29B_6 H29C_6 0.9900 . ?
C29B_6 H29D_6 0.9900 . ?
C30B_6 H30D_6 0.9800 . ?
C30B_6 H30E_6 0.9800 . ?
C30B_6 H30F_6 0.9800 . ?
C31B_6 O5B_6 1.396(7) . ?
C31B_6 C32B_6 1.472(7) . ?
C31B_6 H31C_6 0.9900 . ?
C31B_6 H31D_6 0.9900 . ?
C32B_6 C33B_6 1.480(7) . ?
C32B_6 H32C_6 0.9900 . ?
C32B_6 H32D_6 0.9900 . ?
C33B_6 C34B_6 1.512(7) . ?
C33B_6 H33C_6 0.9900 . ?
C33B_6 H33D_6 0.9900 . ?
C34B_6 H34D_6 0.9800 . ?
C34B_6 H34E_6 0.9800 . ?
C34B_6 H34F_6 0.9800 . ?
C35B_6 O6B_6 1.420(6) . ?
C35B_6 C36B_6 1.476(7) . ?
C35B_6 H35C_6 0.9900 . ?
C35B_6 H35D_6 0.9900 . ?
C36B_6 C37B_6 1.487(7) . ?
C36B_6 H36C_6 0.9900 . ?
C36B_6 H36D_6 0.9900 . ?
C37B_6 C38B_6 1.511(7) . ?
C37B_6 H37C_6 0.9900 . ?
C37B_6 H37D_6 0.9900 . ?
C38B_6 H38D_6 0.9800 . ?
C38B_6 H38E_6 0.9800 . ?
C38B_6 H38F_6 0.9800 . ?
C39B_6 O7B_6 1.426(6) . ?
C39B_6 C40B_6 1.481(7) . ?
C39B_6 H39C_6 0.9900 . ?
C39B_6 H39D_6 0.9900 . ?
C40B_6 C41B_6 1.487(7) . ?
C40B_6 H40C_6 0.9900 . ?
C40B_6 H40D_6 0.9900 . ?
C41B_6 C42B_6 1.515(7) . ?
C41B_6 H41C_6 0.9900 . ?
C41B_6 H41D_6 0.9900 . ?
C42B_6 H42D_6 0.9800 . ?
C42B_6 H42E_6 0.9800 . ?
C42B_6 H42F_6 0.9800 . ?
O1A_6 Te1A_6 2.087(5) . ?
O1B_6 Te1B_6 2.077(5) . ?
Te1A_6 O1AB_6 1.916(5) . ?
Te1A_6 O2AB_6 2.067(5) . ?
Te1A_6 Te1B_6 3.1318(12) . ?
Te1B_6 O2AB_6 1.902(6) . ?
Te1B_6 O1AB_6 2.087(5) . ?
C1A_7 C6A_7 1.360(8) . ?
C1A_7 C18A_7 1.380(8) . ?
C1A_7 C2A_7 1.420(8) . ?
C2A_7 C7A_7 1.394(8) . ?
C2A_7 C3A_7 1.400(8) . ?
C3A_7 C10A_7 1.395(8) . ?
C3A_7 C4A_7 1.454(8) . ?
C4A_7 C5A_7 1.406(8) . ?
C4A_7 C11A_7 1.406(8) . ?
C5A_7 C14A_7 1.390(8) . ?
C5A_7 C6A_7 1.406(8) . ?
C6A_7 C15A_7 1.378(8) . ?
C7A_7 C8A_7 1.392(9) . ?
C7A_7 S1A_7 1.781(10) . ?
C8A_7 O6A_7 1.397(12) . ?
C8A_7 C9A_7 1.408(8) . ?
C9A_7 O7A_7 1.374(12) . ?
C9A_7 C10A_7 1.407(8) . ?
C10A_7 Te1A_7 2.134(9) . ?
C11A_7 O1A_7 1.376(10) . ?
C11A_7 C12A_7 1.408(8) . ?
C12A_7 O2A_7 1.384(10) . ?
C12A_7 C13A_7 1.419(8) . ?
C13A_7 O3A_7 1.368(11) . ?
C13A_7 C14A_7 1.384(8) . ?
C14A_7 S2A_7 1.797(9) . ?
C15A_7 C16A_7 1.394(9) . ?
C15A_7 S2A_7 1.768(12) . ?
C16A_7 O4A_7 1.349(14) . ?
C16A_7 C17A_7 1.408(9) . ?
C17A_7 O5A_7 1.378(13) . ?
C17A_7 C18A_7 1.400(9) . ?
C18A_7 S1A_7 1.755(12) . ?
C19A_7 O2A_7 1.429(7) . ?
C19A_7 C20A_7 1.481(6) . ?
C19A_7 H19A_7 0.9900 . ?
C19A_7 H19B_7 0.9900 . ?
C20A_7 C21A_7 1.495(6) . ?
C20A_7 H20A_7 0.9900 . ?
C20A_7 H20B_7 0.9900 . ?
C21A_7 C22A_7 1.506(6) . ?
C21A_7 H21A_7 0.9900 . ?
C21A_7 H21B_7 0.9900 . ?
C22A_7 H22A_7 0.9800 . ?
C22A_7 H22B_7 0.9800 . ?
C22A_7 H22C_7 0.9800 . ?
C23A_7 O3A_7 1.425(7) . ?
C23A_7 C24A_7 1.461(7) . ?
C23A_7 H23A_7 0.9900 . ?
C23A_7 H23B_7 0.9900 . ?
C24A_7 C25A_7 1.489(7) . ?
C24A_7 H24A_7 0.9900 . ?
C24A_7 H24B_7 0.9900 . ?
C25A_7 C26A_7 1.495(7) . ?
C25A_7 H25A_7 0.9900 . ?
C25A_7 H25B_7 0.9900 . ?
C26A_7 H26A_7 0.9800 . ?
C26A_7 H26B_7 0.9800 . ?
C26A_7 H26C_7 0.9800 . ?
C27A_7 O4A_7 1.415(7) . ?
C27A_7 C28A_7 1.477(7) . ?
C27A_7 H27A_7 0.9900 . ?
C27A_7 H27B_7 0.9900 . ?
C28A_7 C29A_7 1.487(7) . ?
C28A_7 H28A_7 0.9900 . ?
C28A_7 H28B_7 0.9900 . ?
C29A_7 C30A_7 1.509(7) . ?
C29A_7 H29A_7 0.9900 . ?
C29A_7 H29B_7 0.9900 . ?
C30A_7 H30A_7 0.9800 . ?
C30A_7 H30B_7 0.9800 . ?
C30A_7 H30C_7 0.9800 . ?
C31A_7 O5A_7 1.425(7) . ?
C31A_7 C32A_7 1.472(7) . ?
C31A_7 H31A_7 0.9900 . ?
C31A_7 H31B_7 0.9900 . ?
C32A_7 C33A_7 1.481(7) . ?
C32A_7 H32A_7 0.9900 . ?
C32A_7 H32B_7 0.9900 . ?
C33A_7 C34A_7 1.512(7) . ?
C33A_7 H33A_7 0.9900 . ?
C33A_7 H33B_7 0.9900 . ?
C34A_7 H34A_7 0.9800 . ?
C34A_7 H34B_7 0.9800 . ?
C34A_7 H34C_7 0.9800 . ?
C35A_7 O6A_7 1.430(7) . ?
C35A_7 C36A_7 1.476(7) . ?
C35A_7 H35A_7 0.9900 . ?
C35A_7 H35B_7 0.9900 . ?
C36A_7 C37A_7 1.489(7) . ?
C36A_7 H36A_7 0.9900 . ?
C36A_7 H36B_7 0.9900 . ?
C37A_7 C38A_7 1.508(7) . ?
C37A_7 H37A_7 0.9900 . ?
C37A_7 H37B_7 0.9900 . ?
C38A_7 H38A_7 0.9800 . ?
C38A_7 H38B_7 0.9800 . ?
C38A_7 H38C_7 0.9800 . ?
C39A_7 O7A_7 1.428(7) . ?
C39A_7 C40A_7 1.482(7) . ?
C39A_7 H39A_7 0.9900 . ?
C39A_7 H39B_7 0.9900 . ?
C40A_7 C41A_7 1.488(7) . ?
C40A_7 H40A_7 0.9900 . ?
C40A_7 H40B_7 0.9900 . ?
C41A_7 C42A_7 1.516(7) . ?
C41A_7 H41A_7 0.9900 . ?
C41A_7 H41B_7 0.9900 . ?
C42A_7 H42A_7 0.9800 . ?
C42A_7 H42B_7 0.9800 . ?
C42A_7 H42C_7 0.9800 . ?
C1B_7 C6B_7 1.366(9) . ?
C1B_7 C18B_7 1.378(9) . ?
C1B_7 C2B_7 1.400(8) . ?
C2B_7 C3B_7 1.404(8) . ?
C2B_7 C7B_7 1.406(9) . ?
C3B_7 C10B_7 1.404(8) . ?
C3B_7 C4B_7 1.464(8) . ?
C4B_7 C11B_7 1.383(8) . ?
C4B_7 C5B_7 1.403(8) . ?
C5B_7 C14B_7 1.385(9) . ?
C5B_7 C6B_7 1.415(9) . ?
C6B_7 C15B_7 1.384(9) . ?
C7B_7 C8B_7 1.394(9) . ?
C7B_7 S1B_7 1.779(9) . ?
C8B_7 O6B_7 1.372(10) . ?
C8B_7 C9B_7 1.422(8) . ?
C9B_7 O7B_7 1.385(9) . ?
C9B_7 C10B_7 1.395(8) . ?
C10B_7 Te1B_7 2.128(8) . ?
C11B_7 O1B_7 1.377(11) . ?
C11B_7 C12B_7 1.409(8) . ?
C12B_7 O2B_7 1.379(12) . ?
C12B_7 C13B_7 1.417(9) . ?
C13B_7 O3B_7 1.388(11) . ?
C13B_7 C14B_7 1.389(9) . ?
C14B_7 S2B_7 1.783(10) . ?
C15B_7 C16B_7 1.388(10) . ?
C15B_7 S2B_7 1.786(11) . ?
C16B_7 O4B_7 1.379(12) . ?
C16B_7 C17B_7 1.400(10) . ?
C17B_7 O5B_7 1.358(13) . ?
C17B_7 C18B_7 1.423(9) . ?
C18B_7 S1B_7 1.764(10) . ?
C19B_7 O2B_7 1.419(7) . ?
C19B_7 C20B_7 1.481(7) . ?
C19B_7 H19C_7 0.9900 . ?
C19B_7 H19D_7 0.9900 . ?
C20B_7 C21B_7 1.488(7) . ?
C20B_7 H20C_7 0.9900 . ?
C20B_7 H20D_7 0.9900 . ?
C21B_7 C22B_7 1.509(7) . ?
C21B_7 H21C_7 0.9900 . ?
C21B_7 H21D_7 0.9900 . ?
C22B_7 H22D_7 0.9800 . ?
C22B_7 H22E_7 0.9800 . ?
C22B_7 H22F_7 0.9800 . ?
C23B_7 O3B_7 1.417(7) . ?
C23B_7 C24B_7 1.476(7) . ?
C23B_7 H23C_7 0.9900 . ?
C23B_7 H23D_7 0.9900 . ?
C24B_7 C25B_7 1.483(7) . ?
C24B_7 H24C_7 0.9900 . ?
C24B_7 H24D_7 0.9900 . ?
C25B_7 C26B_7 1.519(7) . ?
C25B_7 H25C_7 0.9900 . ?
C25B_7 H25D_7 0.9900 . ?
C26B_7 H26D_7 0.9800 . ?
C26B_7 H26E_7 0.9800 . ?
C26B_7 H26F_7 0.9800 . ?
C27B_7 O4B_7 1.416(7) . ?
C27B_7 C28B_7 1.472(7) . ?
C27B_7 H27C_7 0.9900 . ?
C27B_7 H27D_7 0.9900 . ?
C28B_7 C29B_7 1.490(7) . ?
C28B_7 H28C_7 0.9900 . ?
C28B_7 H28D_7 0.9900 . ?
C29B_7 C30B_7 1.515(7) . ?
C29B_7 H29C_7 0.9900 . ?
C29B_7 H29D_7 0.9900 . ?
C30B_7 H30D_7 0.9800 . ?
C30B_7 H30E_7 0.9800 . ?
C30B_7 H30F_7 0.9800 . ?
C31B_7 O5B_7 1.405(7) . ?
C31B_7 C32B_7 1.461(7) . ?
C31B_7 H31C_7 0.9900 . ?
C31B_7 H31D_7 0.9900 . ?
C32B_7 C33B_7 1.487(7) . ?
C32B_7 H32C_7 0.9900 . ?
C32B_7 H32D_7 0.9900 . ?
C33B_7 C34B_7 1.503(7) . ?
C33B_7 H33C_7 0.9900 . ?
C33B_7 H33D_7 0.9900 . ?
C34B_7 H34D_7 0.9800 . ?
C34B_7 H34E_7 0.9800 . ?
C34B_7 H34F_7 0.9800 . ?
C35B_7 O6B_7 1.397(7) . ?
C35B_7 C36B_7 1.449(7) . ?
C35B_7 H35C_7 0.9900 . ?
C35B_7 H35D_7 0.9900 . ?
C36B_7 C37B_7 1.495(7) . ?
C36B_7 H36C_7 0.9900 . ?
C36B_7 H36D_7 0.9900 . ?
C37B_7 C38B_7 1.504(7) . ?
C37B_7 H37C_7 0.9900 . ?
C37B_7 H37D_7 0.9900 . ?
C38B_7 H38D_7 0.9800 . ?
C38B_7 H38E_7 0.9800 . ?
C38B_7 H38F_7 0.9800 . ?
C39B_7 O7B_7 1.426(6) . ?
C39B_7 C40B_7 1.483(7) . ?
C39B_7 H39C_7 0.9900 . ?
C39B_7 H39D_7 0.9900 . ?
C40B_7 C41B_7 1.495(7) . ?
C40B_7 H40C_7 0.9900 . ?
C40B_7 H40D_7 0.9900 . ?
C41B_7 C42B_7 1.516(7) . ?
C41B_7 H41C_7 0.9900 . ?
C41B_7 H41D_7 0.9900 . ?
C42B_7 H42D_7 0.9800 . ?
C42B_7 H42E_7 0.9800 . ?
C42B_7 H42F_7 0.9800 . ?
O1A_7 Te1A_7 2.091(5) . ?
O1B_7 Te1B_7 2.071(5) . ?
Te1A_7 O1AB_7 1.906(5) . ?
Te1A_7 O2AB_7 2.057(6) . ?
Te1A_7 Te1B_7 3.1336(10) . ?
Te1B_7 O2AB_7 1.919(7) . ?
Te1B_7 O1AB_7 2.093(5) . ?
C1A_8 C6A_8 1.362(8) . ?
C1A_8 C18A_8 1.374(8) . ?
C1A_8 C2A_8 1.417(7) . ?
C2A_8 C7A_8 1.386(7) . ?
C2A_8 C3A_8 1.399(7) . ?
C3A_8 C10A_8 1.397(7) . ?
C3A_8 C4A_8 1.451(7) . ?
C4A_8 C11A_8 1.400(8) . ?
C4A_8 C5A_8 1.406(7) . ?
C5A_8 C14A_8 1.383(8) . ?
C5A_8 C6A_8 1.407(8) . ?
C6A_8 C15A_8 1.391(8) . ?
C7A_8 C8A_8 1.391(8) . ?
C7A_8 S1A_8 1.788(9) . ?
C8A_8 O6A_8 1.364(11) . ?
C8A_8 C9A_8 1.407(8) . ?
C9A_8 O7A_8 1.381(10) . ?
C9A_8 C10A_8 1.411(8) . ?
C10A_8 Te1A_8 2.086(8) . ?
C11A_8 O1A_8 1.387(10) . ?
C11A_8 C12A_8 1.405(8) . ?
C12A_8 O2A_8 1.357(12) . ?
C12A_8 C13A_8 1.419(8) . ?
C13A_8 C14A_8 1.385(8) . ?
C13A_8 O3A_8 1.395(10) . ?
C14A_8 S2A_8 1.785(10) . ?
C15A_8 C16A_8 1.394(9) . ?
C15A_8 S2A_8 1.788(10) . ?
C16A_8 O4A_8 1.375(11) . ?
C16A_8 C17A_8 1.412(9) . ?
C17A_8 C18A_8 1.403(8) . ?
C17A_8 O5A_8 1.412(13) . ?
C18A_8 S1A_8 1.767(9) . ?
C19A_8 O2A_8 1.431(7) . ?
C19A_8 C20A_8 1.481(6) . ?
C19A_8 H19A_8 0.9900 . ?
C19A_8 H19B_8 0.9900 . ?
C20A_8 C21A_8 1.486(6) . ?
C20A_8 H20A_8 0.9900 . ?
C20A_8 H20B_8 0.9900 . ?
C21A_8 C22A_8 1.507(7) . ?
C21A_8 H21A_8 0.9900 . ?
C21A_8 H21B_8 0.9900 . ?
C22A_8 H22A_8 0.9800 . ?
C22A_8 H22B_8 0.9800 . ?
C22A_8 H22C_8 0.9800 . ?
C23A_8 O3A_8 1.415(7) . ?
C23A_8 C24A_8 1.466(5) . ?
C23A_8 H23A_8 0.9900 . ?
C23A_8 H23B_8 0.9900 . ?
C24A_8 C25A_8 1.454(7) . ?
C24A_8 H24A_8 0.9900 . ?
C24A_8 H24B_8 0.9900 . ?
C25A_8 C26A_8 1.505(7) . ?
C25A_8 H25A_8 0.9900 . ?
C25A_8 H25B_8 0.9900 . ?
C26A_8 H26A_8 0.9800 . ?
C26A_8 H26B_8 0.9800 . ?
C26A_8 H26C_8 0.9800 . ?
C27A_8 O4A_8 1.399(7) . ?
C27A_8 C28A_8 1.457(7) . ?
C27A_8 H27A_8 0.9900 . ?
C27A_8 H27B_8 0.9900 . ?
C28A_8 C29A_8 1.474(7) . ?
C28A_8 H28A_8 0.9900 . ?
C28A_8 H28B_8 0.9900 . ?
C29A_8 C30A_8 1.510(7) . ?
C29A_8 H29A_8 0.9900 . ?
C29A_8 H29B_8 0.9900 . ?
C30A_8 H30A_8 0.9800 . ?
C30A_8 H30B_8 0.9800 . ?
C30A_8 H30C_8 0.9800 . ?
C31A_8 O5A_8 1.413(7) . ?
C31A_8 C32A_8 1.477(7) . ?
C31A_8 H31A_8 0.9900 . ?
C31A_8 H31B_8 0.9900 . ?
C32A_8 C33A_8 1.486(7) . ?
C32A_8 H32A_8 0.9900 . ?
C32A_8 H32B_8 0.9900 . ?
C33A_8 C34A_8 1.510(7) . ?
C33A_8 H33A_8 0.9900 . ?
C33A_8 H33B_8 0.9900 . ?
C34A_8 H34A_8 0.9800 . ?
C34A_8 H34B_8 0.9800 . ?
C34A_8 H34C_8 0.9800 . ?
C35A_8 O6A_8 1.401(7) . ?
C35A_8 C36A_8 1.461(7) . ?
C35A_8 H35A_8 0.9900 . ?
C35A_8 H35B_8 0.9900 . ?
C36A_8 C37A_8 1.473(7) . ?
C36A_8 H36A_8 0.9900 . ?
C36A_8 H36B_8 0.9900 . ?
C37A_8 C38A_8 1.502(7) . ?
C37A_8 H37A_8 0.9900 . ?
C37A_8 H37B_8 0.9900 . ?
C38A_8 H38A_8 0.9800 . ?
C38A_8 H38B_8 0.9800 . ?
C38A_8 H38C_8 0.9800 . ?
C39A_8 O7A_8 1.426(6) . ?
C39A_8 C40A_8 1.476(6) . ?
C39A_8 H39A_8 0.9900 . ?
C39A_8 H39B_8 0.9900 . ?
C40A_8 C41A_8 1.482(7) . ?
C40A_8 H40A_8 0.9900 . ?
C40A_8 H40B_8 0.9900 . ?
C41A_8 C42A_8 1.518(7) . ?
C41A_8 H41A_8 0.9900 . ?
C41A_8 H41B_8 0.9900 . ?
C42A_8 H42A_8 0.9800 . ?
C42A_8 H42B_8 0.9800 . ?
C42A_8 H42C_8 0.9800 . ?
C1B_8 C6B_8 1.366(8) . ?
C1B_8 C18B_8 1.380(8) . ?
C1B_8 C2B_8 1.403(8) . ?
C2B_8 C7B_8 1.411(8) . ?
C2B_8 C3B_8 1.413(8) . ?
C3B_8 C10B_8 1.402(8) . ?
C3B_8 C4B_8 1.460(8) . ?
C4B_8 C11B_8 1.383(8) . ?
C4B_8 C5B_8 1.402(8) . ?
C5B_8 C14B_8 1.382(8) . ?
C5B_8 C6B_8 1.423(8) . ?
C6B_8 C15B_8 1.387(8) . ?
C7B_8 C8B_8 1.386(8) . ?
C7B_8 S1B_8 1.786(8) . ?
C8B_8 O6B_8 1.364(10) . ?
C8B_8 C9B_8 1.418(8) . ?
C9B_8 O7B_8 1.374(9) . ?
C9B_8 C10B_8 1.389(8) . ?
C10B_8 Te1B_8 2.090(7) . ?
C11B_8 O1B_8 1.350(9) . ?
C11B_8 C12B_8 1.402(8) . ?
C12B_8 O2B_8 1.391(10) . ?
C12B_8 C13B_8 1.420(9) . ?
C13B_8 O3B_8 1.356(10) . ?
C13B_8 C14B_8 1.395(8) . ?
C14B_8 S2B_8 1.807(8) . ?
C15B_8 C16B_8 1.397(9) . ?
C15B_8 S2B_8 1.777(9) . ?
C16B_8 O4B_8 1.379(10) . ?
C16B_8 C17B_8 1.399(9) . ?
C17B_8 O5B_8 1.377(10) . ?
C17B_8 C18B_8 1.429(9) . ?
C18B_8 S1B_8 1.756(9) . ?
C19B_8 O2B_8 1.419(6) . ?
C19B_8 C20B_8 1.484(7) . ?
C19B_8 H19C_8 0.9900 . ?
C19B_8 H19D_8 0.9900 . ?
C20B_8 C21B_8 1.459(7) . ?
C20B_8 H20C_8 0.9900 . ?
C20B_8 H20D_8 0.9900 . ?
C21B_8 C22B_8 1.527(7) . ?
C21B_8 H21C_8 0.9900 . ?
C21B_8 H21D_8 0.9900 . ?
C22B_8 H22D_8 0.9800 . ?
C22B_8 H22E_8 0.9800 . ?
C22B_8 H22F_8 0.9800 . ?
C23B_8 O3B_8 1.407(7) . ?
C23B_8 C24B_8 1.474(7) . ?
C23B_8 H23C_8 0.9900 . ?
C23B_8 H23D_8 0.9900 . ?
C24B_8 C25B_8 1.482(7) . ?
C24B_8 H24C_8 0.9900 . ?
C24B_8 H24D_8 0.9900 . ?
C25B_8 C26B_8 1.528(7) . ?
C25B_8 H25C_8 0.9900 . ?
C25B_8 H25D_8 0.9900 . ?
C26B_8 H26D_8 0.9800 . ?
C26B_8 H26E_8 0.9800 . ?
C26B_8 H26F_8 0.9800 . ?
C27B_8 O4B_8 1.418(7) . ?
C27B_8 C28B_8 1.470(7) . ?
C27B_8 H27C_8 0.9900 . ?
C27B_8 H27D_8 0.9900 . ?
C28B_8 C29B_8 1.466(7) . ?
C28B_8 H28C_8 0.9900 . ?
C28B_8 H28D_8 0.9900 . ?
C29B_8 C30B_8 1.510(7) . ?
C29B_8 H29C_8 0.9900 . ?
C29B_8 H29D_8 0.9900 . ?
C30B_8 H30D_8 0.9800 . ?
C30B_8 H30E_8 0.9800 . ?
C30B_8 H30F_8 0.9800 . ?
C31B_8 O5B_8 1.410(7) . ?
C31B_8 C32B_8 1.466(6) . ?
C31B_8 H31C_8 0.9900 . ?
C31B_8 H31D_8 0.9900 . ?
C32B_8 C33B_8 1.477(7) . ?
C32B_8 H32C_8 0.9900 . ?
C32B_8 H32D_8 0.9900 . ?
C33B_8 C34B_8 1.517(7) . ?
C33B_8 H33C_8 0.9900 . ?
C33B_8 H33D_8 0.9900 . ?
C34B_8 H34D_8 0.9800 . ?
C34B_8 H34E_8 0.9800 . ?
C34B_8 H34F_8 0.9800 . ?
C35B_8 O6B_8 1.416(6) . ?
C35B_8 C36B_8 1.459(6) . ?
C35B_8 H35C_8 0.9900 . ?
C35B_8 H35D_8 0.9900 . ?
C36B_8 C37B_8 1.489(7) . ?
C36B_8 H36C_8 0.9900 . ?
C36B_8 H36D_8 0.9900 . ?
C37B_8 C38B_8 1.514(7) . ?
C37B_8 H37C_8 0.9900 . ?
C37B_8 H37D_8 0.9900 . ?
C38B_8 H38D_8 0.9800 . ?
C38B_8 H38E_8 0.9800 . ?
C38B_8 H38F_8 0.9800 . ?
C39B_8 O7B_8 1.427(6) . ?
C39B_8 C40B_8 1.474(7) . ?
C39B_8 H39C_8 0.9900 . ?
C39B_8 H39D_8 0.9900 . ?
C40B_8 C41B_8 1.485(7) . ?
C40B_8 H40C_8 0.9900 . ?
C40B_8 H40D_8 0.9900 . ?
C41B_8 C42B_8 1.517(7) . ?
C41B_8 H41C_8 0.9900 . ?
C41B_8 H41D_8 0.9900 . ?
C42B_8 H42D_8 0.9800 . ?
C42B_8 H42E_8 0.9800 . ?
C42B_8 H42F_8 0.9800 . ?
O1A_8 Te1A_8 2.087(5) . ?
O1B_8 Te1B_8 2.067(5) . ?
Te1A_8 O1AB_8 1.914(5) . ?
Te1A_8 O2AB_8 2.061(6) . ?
Te1A_8 Te1B_8 3.1307(8) . ?
Te1B_8 O2AB_8 1.914(6) . ?
Te1B_8 O1AB_8 2.086(5) . ?
C1A_9 C6A_9 1.363(9) . ?
C1A_9 C18A_9 1.381(9) . ?
C1A_9 C2A_9 1.421(9) . ?
C2A_9 C7A_9 1.395(9) . ?
C2A_9 C3A_9 1.403(9) . ?
C3A_9 C10A_9 1.405(9) . ?
C3A_9 C4A_9 1.456(9) . ?
C4A_9 C11A_9 1.407(9) . ?
C4A_9 C5A_9 1.410(9) . ?
C5A_9 C14A_9 1.391(9) . ?
C5A_9 C6A_9 1.408(9) . ?
C6A_9 C15A_9 1.385(9) . ?
C7A_9 C8A_9 1.393(9) . ?
C7A_9 S1A_9 1.784(12) . ?
C8A_9 O6A_9 1.398(14) . ?
C8A_9 C9A_9 1.412(9) . ?
C9A_9 O7A_9 1.378(14) . ?
C9A_9 C10A_9 1.413(9) . ?
C10A_9 Te1A_9 2.143(11) . ?
C11A_9 O1A_9 1.380(11) . ?
C11A_9 C12A_9 1.407(9) . ?
C12A_9 O2A_9 1.384(12) . ?
C12A_9 C13A_9 1.420(9) . ?
C13A_9 O3A_9 1.373(13) . ?
C13A_9 C14A_9 1.386(9) . ?
C14A_9 S2A_9 1.796(11) . ?
C15A_9 C16A_9 1.402(9) . ?
C15A_9 S2A_9 1.767(14) . ?
C16A_9 O4A_9 1.358(16) . ?
C16A_9 C17A_9 1.414(10) . ?
C17A_9 O5A_9 1.375(15) . ?
C17A_9 C18A_9 1.405(9) . ?
C18A_9 S1A_9 1.759(14) . ?
C19A_9 O2A_9 1.425(7) . ?
C19A_9 C20A_9 1.477(7) . ?
C19A_9 H19A_9 0.9900 . ?
C19A_9 H19B_9 0.9900 . ?
C20A_9 C21A_9 1.488(7) . ?
C20A_9 H20A_9 0.9900 . ?
C20A_9 H20B_9 0.9900 . ?
C21A_9 C22A_9 1.507(7) . ?
C21A_9 H21A_9 0.9900 . ?
C21A_9 H21B_9 0.9900 . ?
C22A_9 H22A_9 0.9800 . ?
C22A_9 H22B_9 0.9800 . ?
C22A_9 H22C_9 0.9800 . ?
C23A_9 O3A_9 1.426(7) . ?
C23A_9 C24A_9 1.468(7) . ?
C23A_9 H23A_9 0.9900 . ?
C23A_9 H23B_9 0.9900 . ?
C24A_9 C25A_9 1.482(8) . ?
C24A_9 H24A_9 0.9900 . ?
C24A_9 H24B_9 0.9900 . ?
C25A_9 C26A_9 1.510(8) . ?
C25A_9 H25A_9 0.9900 . ?
C25A_9 H25B_9 0.9900 . ?
C26A_9 H26A_9 0.9800 . ?
C26A_9 H26B_9 0.9800 . ?
C26A_9 H26C_9 0.9800 . ?
C27A_9 O4A_9 1.423(8) . ?
C27A_9 C28A_9 1.468(8) . ?
C27A_9 H27A_9 0.9900 . ?
C27A_9 H27B_9 0.9900 . ?
C28A_9 C29A_9 1.486(8) . ?
C28A_9 H28A_9 0.9900 . ?
C28A_9 H28B_9 0.9900 . ?
C29A_9 C30A_9 1.512(8) . ?
C29A_9 H29A_9 0.9900 . ?
C29A_9 H29B_9 0.9900 . ?
C30A_9 H30A_9 0.9800 . ?
C30A_9 H30B_9 0.9800 . ?
C30A_9 H30C_9 0.9800 . ?
C31A_9 O5A_9 1.423(7) . ?
C31A_9 C32A_9 1.473(7) . ?
C31A_9 H31A_9 0.9900 . ?
C31A_9 H31B_9 0.9900 . ?
C32A_9 C33A_9 1.483(8) . ?
C32A_9 H32A_9 0.9900 . ?
C32A_9 H32B_9 0.9900 . ?
C33A_9 C34A_9 1.510(8) . ?
C33A_9 H33A_9 0.9900 . ?
C33A_9 H33B_9 0.9900 . ?
C34A_9 H34A_9 0.9800 . ?
C34A_9 H34B_9 0.9800 . ?
C34A_9 H34C_9 0.9800 . ?
C35A_9 O6A_9 1.422(7) . ?
C35A_9 C36A_9 1.479(7) . ?
C35A_9 H35A_9 0.9900 . ?
C35A_9 H35B_9 0.9900 . ?
C36A_9 C37A_9 1.504(7) . ?
C36A_9 H36A_9 0.9900 . ?
C36A_9 H36B_9 0.9900 . ?
C37A_9 C38A_9 1.512(8) . ?
C37A_9 H37A_9 0.9900 . ?
C37A_9 H37B_9 0.9900 . ?
C38A_9 H38A_9 0.9800 . ?
C38A_9 H38B_9 0.9800 . ?
C38A_9 H38C_9 0.9800 . ?
C39A_9 O7A_9 1.423(7) . ?
C39A_9 C40A_9 1.471(7) . ?
C39A_9 H39A_9 0.9900 . ?
C39A_9 H39B_9 0.9900 . ?
C40A_9 C41A_9 1.484(7) . ?
C40A_9 H40A_9 0.9900 . ?
C40A_9 H40B_9 0.9900 . ?
C41A_9 C42A_9 1.510(8) . ?
C41A_9 H41A_9 0.9900 . ?
C41A_9 H41B_9 0.9900 . ?
C42A_9 H42A_9 0.9800 . ?
C42A_9 H42B_9 0.9800 . ?
C42A_9 H42C_9 0.9800 . ?
C1B_9 C6B_9 1.368(10) . ?
C1B_9 C18B_9 1.382(10) . ?
C1B_9 C2B_9 1.401(9) . ?
C2B_9 C7B_9 1.404(9) . ?
C2B_9 C3B_9 1.407(9) . ?
C3B_9 C10B_9 1.403(9) . ?
C3B_9 C4B_9 1.462(9) . ?
C4B_9 C11B_9 1.386(9) . ?
C4B_9 C5B_9 1.403(9) . ?
C5B_9 C14B_9 1.386(10) . ?
C5B_9 C6B_9 1.420(10) . ?
C6B_9 C15B_9 1.387(10) . ?
C7B_9 C8B_9 1.389(9) . ?
C7B_9 S1B_9 1.771(11) . ?
C8B_9 O6B_9 1.364(12) . ?
C8B_9 C9B_9 1.418(9) . ?
C9B_9 O7B_9 1.384(11) . ?
C9B_9 C10B_9 1.395(9) . ?
C10B_9 Te1B_9 2.130(10) . ?
C11B_9 O1B_9 1.384(13) . ?
C11B_9 C12B_9 1.408(9) . ?
C12B_9 O2B_9 1.380(14) . ?
C12B_9 C13B_9 1.418(10) . ?
C13B_9 C14B_9 1.390(10) . ?
C13B_9 O3B_9 1.390(13) . ?
C14B_9 S2B_9 1.780(12) . ?
C15B_9 C16B_9 1.397(10) . ?
C15B_9 S2B_9 1.798(13) . ?
C16B_9 O4B_9 1.381(14) . ?
C16B_9 C17B_9 1.404(11) . ?
C17B_9 O5B_9 1.364(15) . ?
C17B_9 C18B_9 1.429(10) . ?
C18B_9 S1B_9 1.767(12) . ?
C19B_9 O2B_9 1.415(7) . ?
C19B_9 C20B_9 1.470(7) . ?
C19B_9 H19C_9 0.9900 . ?
C19B_9 H19D_9 0.9900 . ?
C20B_9 C21B_9 1.482(8) . ?
C20B_9 H20C_9 0.9900 . ?
C20B_9 H20D_9 0.9900 . ?
C21B_9 C22B_9 1.512(8) . ?
C21B_9 H21C_9 0.9900 . ?
C21B_9 H21D_9 0.9900 . ?
C22B_9 H22D_9 0.9800 . ?
C22B_9 H22E_9 0.9800 . ?
C22B_9 H22F_9 0.9800 . ?
C23B_9 O3B_9 1.415(8) . ?
C23B_9 C24B_9 1.472(7) . ?
C23B_9 H23C_9 0.9900 . ?
C23B_9 H23D_9 0.9900 . ?
C24B_9 C25B_9 1.482(8) . ?
C24B_9 H24C_9 0.9900 . ?
C24B_9 H24D_9 0.9900 . ?
C25B_9 C26B_9 1.515(8) . ?
C25B_9 H25C_9 0.9900 . ?
C25B_9 H25D_9 0.9900 . ?
C26B_9 H26D_9 0.9800 . ?
C26B_9 H26E_9 0.9800 . ?
C26B_9 H26F_9 0.9800 . ?
C27B_9 O4B_9 1.415(8) . ?
C27B_9 C28B_9 1.474(7) . ?
C27B_9 H27C_9 0.9900 . ?
C27B_9 H27D_9 0.9900 . ?
C28B_9 C29B_9 1.481(8) . ?
C28B_9 H28C_9 0.9900 . ?
C28B_9 H28D_9 0.9900 . ?
C29B_9 C30B_9 1.513(8) . ?
C29B_9 H29C_9 0.9900 . ?
C29B_9 H29D_9 0.9900 . ?
C30B_9 H30D_9 0.9800 . ?
C30B_9 H30E_9 0.9800 . ?
C30B_9 H30F_9 0.9800 . ?
C31B_9 O5B_9 1.416(8) . ?
C31B_9 C32B_9 1.473(7) . ?
C31B_9 H31C_9 0.9900 . ?
C31B_9 H31D_9 0.9900 . ?
C32B_9 C33B_9 1.486(8) . ?
C32B_9 H32C_9 0.9900 . ?
C32B_9 H32D_9 0.9900 . ?
C33B_9 C34B_9 1.513(8) . ?
C33B_9 H33C_9 0.9900 . ?
C33B_9 H33D_9 0.9900 . ?
C34B_9 H34D_9 0.9800 . ?
C34B_9 H34E_9 0.9800 . ?
C34B_9 H34F_9 0.9800 . ?
C35B_9 O6B_9 1.419(7) . ?
C35B_9 C36B_9 1.475(7) . ?
C35B_9 H35C_9 0.9900 . ?
C35B_9 H35D_9 0.9900 . ?
C36B_9 C37B_9 1.480(8) . ?
C36B_9 H36C_9 0.9900 . ?
C36B_9 H36D_9 0.9900 . ?
C37B_9 C38B_9 1.508(8) . ?
C37B_9 H37C_9 0.9900 . ?
C37B_9 H37D_9 0.9900 . ?
C38B_9 H38D_9 0.9800 . ?
C38B_9 H38E_9 0.9800 . ?
C38B_9 H38F_9 0.9800 . ?
C39B_9 O7B_9 1.419(7) . ?
C39B_9 C40B_9 1.476(7) . ?
C39B_9 H39C_9 0.9900 . ?
C39B_9 H39D_9 0.9900 . ?
C40B_9 C41B_9 1.488(7) . ?
C40B_9 H40C_9 0.9900 . ?
C40B_9 H40D_9 0.9900 . ?
C41B_9 C42B_9 1.512(8) . ?
C41B_9 H41C_9 0.9900 . ?
C41B_9 H41D_9 0.9900 . ?
C42B_9 H42D_9 0.9800 . ?
C42B_9 H42E_9 0.9800 . ?
C42B_9 H42F_9 0.9800 . ?
O1A_9 Te1A_9 2.093(7) . ?
O1B_9 Te1B_9 2.075(7) . ?
Te1A_9 O1AB_9 1.909(8) . ?
Te1A_9 O2AB_9 2.058(9) . ?
Te1A_9 Te1B_9 3.137(3) . ?
Te1B_9 O2AB_9 1.918(10) . ?
Te1B_9 O1AB_9 2.092(7) . ?
C1A_10 C6A_10 1.367(14) . ?
C1A_10 C18A_10 1.372(14) . ?
C1A_10 C2A_10 1.409(13) . ?
C2A_10 C3A_10 1.393(13) . ?
C2A_10 C7A_10 1.401(14) . ?
C3A_10 C10A_10 1.391(13) . ?
C3A_10 C4A_10 1.457(13) . ?
C4A_10 C11A_10 1.391(14) . ?
C4A_10 C5A_10 1.404(13) . ?
C5A_10 C14A_10 1.396(14) . ?
C5A_10 C6A_10 1.403(14) . ?
C6A_10 C15A_10 1.380(14) . ?
C7A_10 C8A_10 1.379(14) . ?
C7A_10 S1A_10 1.770(15) . ?
C8A_10 O6A_10 1.375(19) . ?
C8A_10 C9A_10 1.413(14) . ?
C9A_10 C10A_10 1.385(14) . ?
C9A_10 O7A_10 1.386(17) . ?
C10A_10 Te1A_10 2.038(14) . ?
C11A_10 O1A_10 1.349(16) . ?
C11A_10 C12A_10 1.401(14) . ?
C12A_10 O2A_10 1.348(19) . ?
C12A_10 C13A_10 1.396(14) . ?
C13A_10 C14A_10 1.378(14) . ?
C13A_10 O3A_10 1.394(19) . ?
C14A_10 S2A_10 1.789(16) . ?
C15A_10 C16A_10 1.385(15) . ?
C15A_10 S2A_10 1.770(17) . ?
C16A_10 O4A_10 1.39(2) . ?
C16A_10 C17A_10 1.409(15) . ?
C17A_10 O5A_10 1.318(19) . ?
C17A_10 C18A_10 1.409(14) . ?
C18A_10 S1A_10 1.818(18) . ?
C19A_10 O2A_10 1.425(7) . ?
C19A_10 C20A_10 1.491(14) . ?
C19A_10 H19A_10 0.9900 . ?
C19A_10 H19B_10 0.9900 . ?
C20A_10 C21A_10 1.511(14) . ?
C20A_10 H20A_10 0.9900 . ?
C20A_10 H20B_10 0.9900 . ?
C21A_10 C22A_10 1.486(14) . ?
C21A_10 H21A_10 0.9900 . ?
C21A_10 H21B_10 0.9900 . ?
C22A_10 H22A_10 0.9800 . ?
C22A_10 H22B_10 0.9800 . ?
C22A_10 H22C_10 0.9800 . ?
C23A_10 O3A_10 1.420(7) . ?
C23A_10 C24A_10 1.471(19) . ?
C23A_10 H23A_10 0.9900 . ?
C23A_10 H23B_10 0.9900 . ?
C24A_10 C25A_10 1.48(2) . ?
C24A_10 H24A_10 0.9900 . ?
C24A_10 H24B_10 0.9900 . ?
C25A_10 C26A_10 1.51(2) . ?
C25A_10 H25A_10 0.9900 . ?
C25A_10 H25B_10 0.9900 . ?
C26A_10 H26A_10 0.9800 . ?
C26A_10 H26B_10 0.9800 . ?
C26A_10 H26C_10 0.9800 . ?
C27A_10 O4A_10 1.419(7) . ?
C27A_10 C28A_10 1.50(2) . ?
C27A_10 H27A_10 0.9900 . ?
C27A_10 H27B_10 0.9900 . ?
C28A_10 C29A_10 1.50(2) . ?
C28A_10 H28A_10 0.9900 . ?
C28A_10 H28B_10 0.9900 . ?
C29A_10 C30A_10 1.54(2) . ?
C29A_10 H29A_10 0.9900 . ?
C29A_10 H29B_10 0.9900 . ?
C30A_10 H30A_10 0.9800 . ?
C30A_10 H30B_10 0.9800 . ?
C30A_10 H30C_10 0.9800 . ?
C31A_10 O5A_10 1.422(7) . ?
C31A_10 C32A_10 1.467(19) . ?
C31A_10 H31A_10 0.9900 . ?
C31A_10 H31B_10 0.9900 . ?
C32A_10 C33A_10 1.48(2) . ?
C32A_10 H32A_10 0.9900 . ?
C32A_10 H32B_10 0.9900 . ?
C33A_10 C34A_10 1.52(2) . ?
C33A_10 H33A_10 0.9900 . ?
C33A_10 H33B_10 0.9900 . ?
C34A_10 H34A_10 0.9800 . ?
C34A_10 H34B_10 0.9800 . ?
C34A_10 H34C_10 0.9800 . ?
C35A_10 O6A_10 1.421(7) . ?
C35A_10 C36A_10 1.500(19) . ?
C35A_10 H35A_10 0.9900 . ?
C35A_10 H35B_10 0.9900 . ?
C36A_10 C37A_10 1.463(19) . ?
C36A_10 H36A_10 0.9900 . ?
C36A_10 H36B_10 0.9900 . ?
C37A_10 C38A_10 1.53(2) . ?
C37A_10 H37A_10 0.9900 . ?
C37A_10 H37B_10 0.9900 . ?
C38A_10 H38A_10 0.9800 . ?
C38A_10 H38B_10 0.9800 . ?
C38A_10 H38C_10 0.9800 . ?
C39A_10 O7A_10 1.426(7) . ?
C39A_10 C40A_10 1.483(19) . ?
C39A_10 H39A_10 0.9900 . ?
C39A_10 H39B_10 0.9900 . ?
C40A_10 C41A_10 1.503(19) . ?
C40A_10 H40A_10 0.9900 . ?
C40A_10 H40B_10 0.9900 . ?
C41A_10 C42A_10 1.522(19) . ?
C41A_10 H41A_10 0.9900 . ?
C41A_10 H41B_10 0.9900 . ?
C42A_10 H42A_10 0.9800 . ?
C42A_10 H42B_10 0.9800 . ?
C42A_10 H42C_10 0.9800 . ?
C1B_10 C6B_10 1.364(14) . ?
C1B_10 C2B_10 1.389(15) . ?
C1B_10 C18B_10 1.403(16) . ?
C2B_10 C7B_10 1.394(14) . ?
C2B_10 C3B_10 1.411(16) . ?
C3B_10 C10B_10 1.390(15) . ?
C3B_10 C4B_10 1.453(15) . ?
C4B_10 C11B_10 1.389(16) . ?
C4B_10 C5B_10 1.400(15) . ?
C5B_10 C14B_10 1.385(17) . ?
C5B_10 C6B_10 1.430(14) . ?
C6B_10 C15B_10 1.367(15) . ?
C7B_10 C8B_10 1.382(15) . ?
C7B_10 S1B_10 1.791(9) . ?
C8B_10 O6B_10 1.363(16) . ?
C8B_10 C9B_10 1.410(16) . ?
C9B_10 O7B_10 1.372(16) . ?
C9B_10 C10B_10 1.401(16) . ?
C10B_10 Te1B_10 2.057(13) . ?
C11B_10 O1B_10 1.350(15) . ?
C11B_10 C12B_10 1.399(16) . ?
C12B_10 O2B_10 1.388(16) . ?
C12B_10 C13B_10 1.425(16) . ?
C13B_10 O3B_10 1.385(17) . ?
C13B_10 C14B_10 1.389(16) . ?
C14B_10 S2B_10 1.835(14) . ?
C15B_10 C16B_10 1.375(17) . ?
C15B_10 S2B_10 1.758(17) . ?
C16B_10 O4B_10 1.397(18) . ?
C16B_10 C17B_10 1.412(19) . ?
C17B_10 C18B_10 1.430(18) . ?
C17B_10 O5B_10 1.48(2) . ?
C18B_10 S1B_10 1.763(17) . ?
C19B_10 O2B_10 1.416(7) . ?
C19B_10 C20B_10 1.495(18) . ?
C19B_10 H19C_10 0.9900 . ?
C19B_10 H19D_10 0.9900 . ?
C20B_10 C21B_10 1.493(19) . ?
C20B_10 H20C_10 0.9900 . ?
C20B_10 H20D_10 0.9900 . ?
C21B_10 C22B_10 1.505(19) . ?
C21B_10 H21C_10 0.9900 . ?
C21B_10 H21D_10 0.9900 . ?
C22B_10 H22D_10 0.9800 . ?
C22B_10 H22E_10 0.9800 . ?
C22B_10 H22F_10 0.9800 . ?
C23B_10 O3B_10 1.416(7) . ?
C23B_10 C24B_10 1.449(18) . ?
C23B_10 H23C_10 0.9900 . ?
C23B_10 H23D_10 0.9900 . ?
C24B_10 C25B_10 1.48(2) . ?
C24B_10 H24C_10 0.9900 . ?
C24B_10 H24D_10 0.9900 . ?
C25B_10 C26B_10 1.53(2) . ?
C25B_10 H25C_10 0.9900 . ?
C25B_10 H25D_10 0.9900 . ?
C26B_10 H26D_10 0.9800 . ?
C26B_10 H26E_10 0.9800 . ?
C26B_10 H26F_10 0.9800 . ?
C27B_10 O4B_10 1.419(7) . ?
C27B_10 C28B_10 1.46(2) . ?
C27B_10 H27C_10 0.9900 . ?
C27B_10 H27D_10 0.9900 . ?
C28B_10 C29B_10 1.51(2) . ?
C28B_10 H28C_10 0.9900 . ?
C28B_10 H28D_10 0.9900 . ?
C29B_10 C30B_10 1.52(2) . ?
C29B_10 H29C_10 0.9900 . ?
C29B_10 H29D_10 0.9900 . ?
C30B_10 H30D_10 0.9800 . ?
C30B_10 H30E_10 0.9800 . ?
C30B_10 H30F_10 0.9800 . ?
C31B_10 O5B_10 1.405(7) . ?
C31B_10 C32B_10 1.465(18) . ?
C31B_10 H31C_10 0.9900 . ?
C31B_10 H31D_10 0.9900 . ?
C32B_10 C33B_10 1.474(18) . ?
C32B_10 H32C_10 0.9900 . ?
C32B_10 H32D_10 0.9900 . ?
C33B_10 C34B_10 1.5123 . ?
C33B_10 H33C_10 0.9900 . ?
C33B_10 H33D_10 0.9900 . ?
C34B_10 H34D_10 0.9800 . ?
C34B_10 H34E_10 0.9800 . ?
C34B_10 H34F_10 0.9800 . ?
C35B_10 O6B_10 1.422(7) . ?
C35B_10 C36B_10 1.503(16) . ?
C35B_10 H35C_10 0.9900 . ?
C35B_10 H35D_10 0.9900 . ?
C36B_10 C37B_10 1.489(18) . ?
C36B_10 H36C_10 0.9900 . ?
C36B_10 H36D_10 0.9900 . ?
C37B_10 C38B_10 1.50(2) . ?
C37B_10 H37C_10 0.9900 . ?
C37B_10 H37D_10 0.9900 . ?
C38B_10 H38D_10 0.9800 . ?
C38B_10 H38E_10 0.9800 . ?
C38B_10 H38F_10 0.9800 . ?
C39B_10 O7B_10 1.420(7) . ?
C39B_10 C40B_10 1.506(19) . ?
C39B_10 H39C_10 0.9900 . ?
C39B_10 H39D_10 0.9900 . ?
C40B_10 C41B_10 1.496(19) . ?
C40B_10 H40C_10 0.9900 . ?
C40B_10 H40D_10 0.9900 . ?
C41B_10 C42B_10 1.523(19) . ?
C41B_10 H41C_10 0.9900 . ?
C41B_10 H41D_10 0.9900 . ?
C42B_10 H42D_10 0.9800 . ?
C42B_10 H42E_10 0.9800 . ?
C42B_10 H42F_10 0.9800 . ?
O1A_10 Te1A_10 2.082(12) . ?
O1B_10 Te1B_10 2.074(11) . ?
Te1A_10 O1AB_10 1.912(13) . ?
Te1A_10 O2AB_10 2.070(12) . ?
Te1A_10 Te1B_10 3.124(3) . ?
Te1B_10 O2AB_10 1.883(13) . ?
Te1B_10 O1AB_10 2.086(12) . ?
